data_4305949
loop_
_publ_author_name
'Cesar Pay G\'omez'
'Satoshi Ohhashi'
'Akiji Yamamoto'
'An Pang Tsai'

_publ_contact_author_address
;International Center for Young Scientists,
International Center for Materials 
NanoArchitectonics (ICYS-MANA), 
National Institute for Materials Science (NIMS), 
1-1 Namiki, Tsukuba, Ibaraki, 
305-0044, JAPAN
;
_publ_contact_author_email GOMEZ.Cesar@nims.go.jp
_publ_contact_author_fax +81-(0)29-860-4706
_publ_contact_author_name 'Cesar Pay G\'omez'
_publ_contact_author_phone +81-(0)29-851-3354-8903
_publ_section_title
;
Disordered Structures of the TM-Mg-Zn 1/1 Quasicrystal Approximants (TM
= Hf, Zr, or Ti) and Chemical Intergrowth
;
_journal_name_full 'Inorganic Chemistry'
_journal_page_first 8258
_journal_page_last 8266
_journal_paper_doi 10.1021/ic800874u
_journal_volume 47
_journal_year 2008
_chemical_formula_moiety 'Mg11.67 Zn128 Zr6.90'
_chemical_formula_sum 'Mg3.946 Zn21.336 Zr1.149'
_chemical_formula_weight 1595.7
_chemical_name_systematic ' ?'
_space_group_IT_number 200
_symmetry_cell_setting cubic
_symmetry_space_group_name_Hall '-P 2 2 3'
_symmetry_space_group_name_H-M 'P m -3'
_cell_angle_alpha 90
_cell_angle_beta 90
_cell_angle_gamma 90
_cell_formula_units_Z 6
_cell_length_a 13.7090(5)
_cell_length_b 13.7090(5)
_cell_length_c 13.7090(5)
_cell_measurement_reflns_used 25696
_cell_measurement_temperature 295
_cell_measurement_theta_max 27.39
_cell_measurement_theta_min 3.32
_cell_volume 2576.42(16)
_computing_publication_material 'Jana2006 (Petricek, Dusek & Palatinus, 2006)'
_computing_structure_refinement 'Jana2006 (Petricek, Dusek & Palatinus, 2006)'
_diffrn_ambient_temperature 295
_diffrn_measured_fraction_theta_max 0.9983
_diffrn_measurement_device 'Rigaku IP'
_diffrn_measurement_device_type 'R-AXIS RAPID II'
_diffrn_measurement_method '\w scans'
_diffrn_radiation_monochromator graphite
_diffrn_radiation_source 'X-ray tube'
_diffrn_radiation_type 'Mo K\a'
_diffrn_radiation_wavelength 0.71069
_diffrn_reflns_av_R_equivalents 0.1853
_diffrn_reflns_av_sigmaI/netI 0.0621
_diffrn_reflns_limit_h_max 17
_diffrn_reflns_limit_h_min -17
_diffrn_reflns_limit_k_max 17
_diffrn_reflns_limit_k_min -17
_diffrn_reflns_limit_l_max 17
_diffrn_reflns_limit_l_min -16
_diffrn_reflns_number 25696
_diffrn_reflns_theta_full 27.44
_diffrn_reflns_theta_max 27.39
_diffrn_reflns_theta_min 3.32
_exptl_absorpt_coefficient_mu 29.929
_exptl_absorpt_correction_T_max 0.550000
_exptl_absorpt_correction_T_min 0.290248
_exptl_absorpt_correction_type empirical
_exptl_absorpt_process_details '(ABSCOR; T. Higashi, 2001)'
_exptl_crystal_colour silver
_exptl_crystal_density_diffrn 6.1686
_exptl_crystal_density_method 'not measured'
_exptl_crystal_description 'irregular block'
_exptl_crystal_F_000 4400
_exptl_crystal_size_max 0.06
_exptl_crystal_size_mid 0.03
_exptl_crystal_size_min 0.02
_refine_diff_density_max 5.08
_refine_diff_density_min -2.69
_refine_ls_extinction_method none
_refine_ls_goodness_of_fit_gt 2.05
_refine_ls_goodness_of_fit_ref 1.60
_refine_ls_number_parameters 118
_refine_ls_number_reflns 1113
_refine_ls_R_factor_all 0.1043
_refine_ls_R_factor_gt 0.0580
_refine_ls_shift/su_max 0.0002
_refine_ls_shift/su_mean 0.0000
_refine_ls_structure_factor_coef Fsqd
_refine_ls_weighting_details w=1/(\s^2^(I)+0.000196I^2^)
_refine_ls_weighting_scheme sigma
_refine_ls_wR_factor_gt 0.1003
_refine_ls_wR_factor_ref 0.1108
_reflns_number_gt 617
_reflns_number_total 1113
_reflns_threshold_expression I>3\s(I)
_cod_data_source_file ic800874u_si_001_2.cif
_cod_data_source_block (Zr-Mg-Zn)
_cod_database_code 4305949

loop_
_symmetry_equiv_pos_site_id
_symmetry_equiv_pos_as_xyz
1 x,y,z
2 -x,-y,z
3 x,-y,-z
4 z,x,y
5 -x,y,-z
6 -z,-x,y
7 z,-x,-y
8 -z,x,-y
9 y,z,x
10 -y,-z,x
11 y,-z,-x
12 -y,z,-x
13 -x,-y,-z
14 x,y,-z
15 -x,y,z
16 -z,-x,-y
17 x,-y,z
18 z,x,-y
19 -z,x,y
20 z,-x,y
21 -y,-z,-x
22 y,z,-x
23 -y,z,x
24 y,-z,x

loop_
_atom_site_label
_atom_site_type_symbol
_atom_site_fract_x
_atom_site_fract_y
_atom_site_fract_z
_atom_site_adp_type
_atom_site_U_iso_or_equiv
_atom_site_symmetry_multiplicity
_atom_site_occupancy
_atom_site_calc_flag
_atom_site_refinement_flags
_atom_site_disorder_assembly
_atom_site_disorder_group
Zr1 Zr 0.30402(16) 0.5 0 Uani 0.0150(7) 6 1 d . . .
Mg2 Mg 0.3094(4) 0.1166(4) 0 Uani 0.0218(19) 12 1 d . . .
Zr4 Zr 0.1887(2) 0.1887(2) 0.1887(2) Uani 0.0219(12) 8 0.112(9) d . . .
Mg4 Mg 0.1887(2) 0.1887(2) 0.1887(2) Uani 0.0219(12) 8 0.888(9) d . . .
Zn1 Zn 0.09620(14) 0.15614(13) 0 Uani 0.0196(6) 12 1 d . . .
Zn3 Zn 0.19079(11) 0.40627(10) 0.16219(10) Uani 0.0244(5) 24 1 d . . .
Zn5 Zn 0.0924(2) 0.5 0 Uani 0.0270(10) 6 1 d . . .
Zn6 Zn 0.35291(11) 0.31510(11) 0.09911(10) Uani 0.0276(5) 24 1 d . . .
Zn7 Zn 0.2368(6) 0.5 0.3483(4) Uani 0.088(3) 12 1 d . . .
Zn8 Zn 0.3665(3) 0.5 0.2045(3) Uani 0.0487(11) 12 0.980(11) d . . .
Mg8 Mg 0.3665(3) 0.5 0.2045(3) Uani 0.0487(11) 12 0.020(11) d . . .
Zn10 Zn 0 0.5 0.2044(2) Uani 0.0314(13) 6 0.885(12) d . . .
Mg10 Mg 0 0.5 0.2044(2) Uani 0.0314(13) 6 0.115(12) d . . .
Zn13 Zn 0.18559(14) 0.31555(14) 0 Uani 0.0229(7) 12 1 d . . .
Zn14 Zn 0.5 0.5 0.1086(5) Uani 0.092(5) 6 0.5 d . . .
Zn15 Zn 0.5 0.4080(3) 0.0421(4) Uani 0.061(3) 12 0.5 d . . .
Zn12 Zn 0.3103(2) 0.3103(2) 0.3103(2) Uani 0.0423(10) 8 0.545(12) d . . .
Mg12 Mg 0.3103(2) 0.3103(2) 0.3103(2) Uani 0.0423(10) 8 0.455(12) d . . .
Zn17 Zn 0.407(4) 0.386(2) 0.426(2) Uiso 0.049(10) 24 0.091(9) d . . .
Zn18 Zn 0.3623(12) 0.5 0.5495(14) Uani 0.173(16) 12 0.42(3) d . . .
Zn19 Zn 0.5 0.372(7) 0.436(6) Uiso 0.01(4) 12 0.028(17) d . . .

loop_
_atom_site_aniso_label
_atom_site_aniso_type_symbol
_atom_site_aniso_U_11
_atom_site_aniso_U_22
_atom_site_aniso_U_33
_atom_site_aniso_U_12
_atom_site_aniso_U_13
_atom_site_aniso_U_23
Zr1 Zr 0.0123(12) 0.0158(13) 0.0169(13) 0 0 0
Mg2 Mg 0.021(3) 0.021(3) 0.024(3) -0.002(3) 0 0
Zr4 Zr 0.022(2) 0.022(2) 0.022(2) -0.0011(15) -0.0011(15) -0.0011(15)
Mg4 Mg 0.022(2) 0.022(2) 0.022(2) -0.0011(15) -0.0011(15) -0.0011(15)
Zn1 Zn 0.0190(11) 0.0194(11) 0.0203(11) 0.0012(9) 0 0
Zn3 Zn 0.0270(9) 0.0225(8) 0.0236(9) -0.0016(7) 0.0044(7) 0.0001(7)
Zn5 Zn 0.0204(16) 0.0297(19) 0.0309(18) 0 0 0
Zn6 Zn 0.0281(10) 0.0277(9) 0.0270(9) 0.0069(7) 0.0011(7) 0.0043(7)
Zn7 Zn 0.154(6) 0.027(3) 0.084(4) 0 0.064(4) 0
Zn8 Zn 0.063(2) 0.0343(17) 0.0490(19) 0 -0.0241(15) 0
Mg8 Mg 0.063(2) 0.0343(17) 0.0490(19) 0 -0.0241(15) 0
Zn10 Zn 0.038(2) 0.020(2) 0.037(2) 0 0 0
Mg10 Mg 0.038(2) 0.020(2) 0.037(2) 0 0 0
Zn13 Zn 0.0224(12) 0.0229(12) 0.0235(12) -0.0033(9) 0 0
Zn14 Zn 0.018(4) 0.231(14) 0.026(5) 0 0 0
Zn15 Zn 0.018(2) 0.039(3) 0.126(7) 0 0 0.047(3)
Zn12 Zn 0.0423(17) 0.0423(17) 0.0423(17) 0.0116(14) 0.0116(14) 0.0116(14)
Mg12 Mg 0.0423(17) 0.0423(17) 0.0423(17) 0.0116(14) 0.0116(14) 0.0116(14)
Zn18 Zn 0.113(11) 0.20(4) 0.20(3) 0 0.105(13) 0

loop_
_atom_type_symbol
_atom_type_scat_dispersion_real
_atom_type_scat_dispersion_imag
_atom_type_scat_source
_atom_type_scat_Cromer_Mann_a1
_atom_type_scat_Cromer_Mann_b1
_atom_type_scat_Cromer_Mann_a2
_atom_type_scat_Cromer_Mann_b2
_atom_type_scat_Cromer_Mann_a3
_atom_type_scat_Cromer_Mann_b3
_atom_type_scat_Cromer_Mann_a4
_atom_type_scat_Cromer_Mann_b4
_atom_type_scat_Cromer_Mann_c
Zr -2.967 0.560 'International Tables Vol C Tables  4.2.6.8 and 6.1.1.4' 17.876499 1.27618 10.948 11.916 5.41732 0.117622 3.65721 87.662697 2.06929
Zn 0.284 1.430 'International Tables Vol C Tables  4.2.6.8 and 6.1.1.4' 14.0743 3.2655 7.0318 0.2333 5.1652 10.3163 2.41 58.709702 1.3041
Mg 0.049 0.036 'International Tables Vol C Tables  4.2.6.8 and 6.1.1.4' 5.4204 2.8275 2.1735 79.261101 1.2269 0.3808 2.3073 7.1937 0.8584

loop_
_geom_angle_atom_site_label_1
_geom_angle_atom_site_label_2
_geom_angle_atom_site_label_3
_geom_angle_site_symmetry_1
_geom_angle_site_symmetry_2
_geom_angle_site_symmetry_3
_geom_angle
_geom_angle_publ_flag
Zn3 Zr1 Zn3 . . 3_565 117.70(8) yes
Zn3 Zr1 Zn3 . . 14_555 95.63(6) yes
Zn3 Zr1 Zn3 . . 17_565 50.71(4) yes
Zn3 Zr1 Zn5 . . . 58.85(4) yes
Zn3 Zr1 Zn6 . . . 53.77(4) yes
Zn3 Zr1 Zn6 . . 3_565 145.68(6) yes
Zn3 Zr1 Zn6 . . 14_555 95.21(4) yes
Zn3 Zr1 Zn6 . . 17_565 98.28(4) yes
Zn3 Zr1 Zn8 . . . 56.13(8) yes
Zn3 Zr1 Zn8 . . 3_565 149.30(7) yes
Zn3 Zr1 Mg8 . . . 56.13(8) yes
Zn3 Zr1 Mg8 . . 3_565 149.30(7) yes
Zn3 Zr1 Zn13 . . . 50.22(3) yes
Zn3 Zr1 Zn13 . . 3_565 94.63(6) yes
Zn3 Zr1 Zn14 . . . 95.35(11) yes
Zn3 Zr1 Zn14 . . 3_565 144.26(10) yes
Zn3 Zr1 Zn15 . . . 98.02(10) yes
Zn3 Zr1 Zn15 . . 2_665 119.79(11) yes
Zn3 Zr1 Zn15 . . 3_565 141.23(12) yes
Zn3 Zr1 Zn15 . . 5_655 114.99(11) yes
Zn3 Zr1 Zn3 3_565 . 14_555 50.71(4) yes
Zn3 Zr1 Zn3 3_565 . 17_565 95.63(6) yes
Zn3 Zr1 Zn5 3_565 . . 58.85(4) yes
Zn3 Zr1 Zn6 3_565 . . 145.68(6) yes
Zn3 Zr1 Zn6 3_565 . 3_565 53.77(4) yes
Zn3 Zr1 Zn6 3_565 . 14_555 98.28(4) yes
Zn3 Zr1 Zn6 3_565 . 17_565 95.21(4) yes
Zn3 Zr1 Zn8 3_565 . . 149.30(7) yes
Zn3 Zr1 Zn8 3_565 . 3_565 56.13(8) yes
Zn3 Zr1 Mg8 3_565 . . 149.30(7) yes
Zn3 Zr1 Mg8 3_565 . 3_565 56.13(8) yes
Zn3 Zr1 Zn13 3_565 . . 94.63(6) yes
Zn3 Zr1 Zn13 3_565 . 3_565 50.22(3) yes
Zn3 Zr1 Zn14 3_565 . . 144.26(10) yes
Zn3 Zr1 Zn14 3_565 . 3_565 95.35(11) yes
Zn3 Zr1 Zn15 3_565 . . 141.23(12) yes
Zn3 Zr1 Zn15 3_565 . 2_665 114.99(11) yes
Zn3 Zr1 Zn15 3_565 . 3_565 98.02(10) yes
Zn3 Zr1 Zn15 3_565 . 5_655 119.79(11) yes
Zn3 Zr1 Zn3 14_555 . 17_565 117.70(8) yes
Zn3 Zr1 Zn5 14_555 . . 58.85(4) yes
Zn3 Zr1 Zn6 14_555 . . 95.21(4) yes
Zn3 Zr1 Zn6 14_555 . 3_565 98.28(4) yes
Zn3 Zr1 Zn6 14_555 . 14_555 53.77(4) yes
Zn3 Zr1 Zn6 14_555 . 17_565 145.68(6) yes
Zn3 Zr1 Zn8 14_555 . . 149.30(7) yes
Zn3 Zr1 Zn8 14_555 . 3_565 56.13(8) yes
Zn3 Zr1 Mg8 14_555 . . 149.30(7) yes
Zn3 Zr1 Mg8 14_555 . 3_565 56.13(8) yes
Zn3 Zr1 Zn13 14_555 . . 50.22(3) yes
Zn3 Zr1 Zn13 14_555 . 3_565 94.63(6) yes
Zn3 Zr1 Zn14 14_555 . . 144.26(10) yes
Zn3 Zr1 Zn14 14_555 . 3_565 95.35(11) yes
Zn3 Zr1 Zn15 14_555 . . 114.99(11) yes
Zn3 Zr1 Zn15 14_555 . 2_665 141.23(12) yes
Zn3 Zr1 Zn15 14_555 . 3_565 119.79(11) yes
Zn3 Zr1 Zn15 14_555 . 5_655 98.02(10) yes
Zn3 Zr1 Zn5 17_565 . . 58.85(4) yes
Zn3 Zr1 Zn6 17_565 . . 98.28(4) yes
Zn3 Zr1 Zn6 17_565 . 3_565 95.21(4) yes
Zn3 Zr1 Zn6 17_565 . 14_555 145.68(6) yes
Zn3 Zr1 Zn6 17_565 . 17_565 53.77(4) yes
Zn3 Zr1 Zn8 17_565 . . 56.13(8) yes
Zn3 Zr1 Zn8 17_565 . 3_565 149.30(7) yes
Zn3 Zr1 Mg8 17_565 . . 56.13(8) yes
Zn3 Zr1 Mg8 17_565 . 3_565 149.30(7) yes
Zn3 Zr1 Zn13 17_565 . . 94.63(6) yes
Zn3 Zr1 Zn13 17_565 . 3_565 50.22(3) yes
Zn3 Zr1 Zn14 17_565 . . 95.35(11) yes
Zn3 Zr1 Zn14 17_565 . 3_565 144.26(10) yes
Zn3 Zr1 Zn15 17_565 . . 119.79(11) yes
Zn3 Zr1 Zn15 17_565 . 2_665 98.02(10) yes
Zn3 Zr1 Zn15 17_565 . 3_565 114.99(11) yes
Zn3 Zr1 Zn15 17_565 . 5_655 141.23(12) yes
Zn5 Zr1 Zn6 . . . 103.12(5) yes
Zn5 Zr1 Zn6 . . 3_565 103.12(5) yes
Zn5 Zr1 Zn6 . . 14_555 103.12(5) yes
Zn5 Zr1 Zn6 . . 17_565 103.12(5) yes
Zn5 Zr1 Zn8 . . . 107.00(10) yes
Zn5 Zr1 Zn8 . . 3_565 107.00(10) yes
Zn5 Zr1 Mg8 . . . 107.00(10) yes
Zn5 Zr1 Mg8 . . 3_565 107.00(10) yes
Zn5 Zr1 Zn13 . . . 57.29(5) yes
Zn5 Zr1 Zn13 . . 3_565 57.29(5) yes
Zn5 Zr1 Zn14 . . . 151.00(12) yes
Zn5 Zr1 Zn14 . . 3_565 151.00(12) yes
Zn5 Zr1 Zn15 . . . 152.69(8) yes
Zn5 Zr1 Zn15 . . 2_665 152.69(8) yes
Zn5 Zr1 Zn15 . . 3_565 152.69(8) yes
Zn5 Zr1 Zn15 . . 5_655 152.69(8) yes
Zn6 Zr1 Zn6 . . 3_565 153.76(9) yes
Zn6 Zr1 Zn6 . . 14_555 54.79(4) yes
Zn6 Zr1 Zn6 . . 17_565 118.27(5) yes
Zn6 Zr1 Zn8 . . . 59.58(3) yes
Zn6 Zr1 Zn8 . . 3_565 111.94(5) yes
Zn6 Zr1 Mg8 . . . 59.58(3) yes
Zn6 Zr1 Mg8 . . 3_565 111.94(5) yes
Zn6 Zr1 Zn13 . . . 53.16(4) yes
Zn6 Zr1 Zn13 . . 3_565 147.66(6) yes
Zn6 Zr1 Zn14 . . . 65.07(6) yes
Zn6 Zr1 Zn14 . . 3_565 91.41(8) yes
Zn6 Zr1 Zn15 . . . 49.64(9) yes
Zn6 Zr1 Zn15 . . 2_665 93.94(11) yes
Zn6 Zr1 Zn15 . . 3_565 104.14(11) yes
Zn6 Zr1 Zn15 . . 5_655 61.84(10) yes
Zn6 Zr1 Zn6 3_565 . 14_555 118.27(5) yes
Zn6 Zr1 Zn6 3_565 . 17_565 54.79(4) yes
Zn6 Zr1 Zn8 3_565 . . 111.94(5) yes
Zn6 Zr1 Zn8 3_565 . 3_565 59.58(3) yes
Zn6 Zr1 Mg8 3_565 . . 111.94(5) yes
Zn6 Zr1 Mg8 3_565 . 3_565 59.58(3) yes
Zn6 Zr1 Zn13 3_565 . . 147.66(6) yes
Zn6 Zr1 Zn13 3_565 . 3_565 53.16(4) yes
Zn6 Zr1 Zn14 3_565 . . 91.41(8) yes
Zn6 Zr1 Zn14 3_565 . 3_565 65.07(6) yes
Zn6 Zr1 Zn15 3_565 . . 104.14(11) yes
Zn6 Zr1 Zn15 3_565 . 2_665 61.84(10) yes
Zn6 Zr1 Zn15 3_565 . 3_565 49.64(9) yes
Zn6 Zr1 Zn15 3_565 . 5_655 93.94(11) yes
Zn6 Zr1 Zn6 14_555 . 17_565 153.76(9) yes
Zn6 Zr1 Zn8 14_555 . . 111.94(5) yes
Zn6 Zr1 Zn8 14_555 . 3_565 59.58(3) yes
Zn6 Zr1 Mg8 14_555 . . 111.94(5) yes
Zn6 Zr1 Mg8 14_555 . 3_565 59.58(3) yes
Zn6 Zr1 Zn13 14_555 . . 53.16(4) yes
Zn6 Zr1 Zn13 14_555 . 3_565 147.66(6) yes
Zn6 Zr1 Zn14 14_555 . . 91.41(8) yes
Zn6 Zr1 Zn14 14_555 . 3_565 65.07(6) yes
Zn6 Zr1 Zn15 14_555 . . 61.84(10) yes
Zn6 Zr1 Zn15 14_555 . 2_665 104.14(11) yes
Zn6 Zr1 Zn15 14_555 . 3_565 93.94(11) yes
Zn6 Zr1 Zn15 14_555 . 5_655 49.64(9) yes
Zn6 Zr1 Zn8 17_565 . . 59.58(3) yes
Zn6 Zr1 Zn8 17_565 . 3_565 111.94(5) yes
Zn6 Zr1 Mg8 17_565 . . 59.58(3) yes
Zn6 Zr1 Mg8 17_565 . 3_565 111.94(5) yes
Zn6 Zr1 Zn13 17_565 . . 147.66(6) yes
Zn6 Zr1 Zn13 17_565 . 3_565 53.16(4) yes
Zn6 Zr1 Zn14 17_565 . . 65.07(6) yes
Zn6 Zr1 Zn14 17_565 . 3_565 91.41(8) yes
Zn6 Zr1 Zn15 17_565 . . 93.94(11) yes
Zn6 Zr1 Zn15 17_565 . 2_665 49.64(9) yes
Zn6 Zr1 Zn15 17_565 . 3_565 61.84(10) yes
Zn6 Zr1 Zn15 17_565 . 5_655 104.14(11) yes
Zn8 Zr1 Zn8 . . 3_565 146.00(15) yes
Zn8 Zr1 Mg8 . . . 0 yes
Zn8 Zr1 Mg8 . . 3_565 146.00(15) yes
Zn8 Zr1 Zn13 . . . 99.09(5) yes
Zn8 Zr1 Zn13 . . 3_565 99.09(5) yes
Zn8 Zr1 Zn14 . . . 44.00(15) yes
Zn8 Zr1 Zn14 . . 3_565 102.00(16) yes
Zn8 Zr1 Zn15 . . . 63.75(14) yes
Zn8 Zr1 Zn15 . . 2_665 63.75(14) yes
Zn8 Zr1 Zn15 . . 3_565 85.57(14) yes
Zn8 Zr1 Zn15 . . 5_655 85.57(14) yes
Zn8 Zr1 Mg8 3_565 . . 146.00(15) yes
Zn8 Zr1 Mg8 3_565 . 3_565 0 yes
Zn8 Zr1 Zn13 3_565 . . 99.09(5) yes
Zn8 Zr1 Zn13 3_565 . 3_565 99.09(5) yes
Zn8 Zr1 Zn14 3_565 . . 102.00(16) yes
Zn8 Zr1 Zn14 3_565 . 3_565 44.00(15) yes
Zn8 Zr1 Zn15 3_565 . . 85.57(14) yes
Zn8 Zr1 Zn15 3_565 . 2_665 85.57(14) yes
Zn8 Zr1 Zn15 3_565 . 3_565 63.75(14) yes
Zn8 Zr1 Zn15 3_565 . 5_655 63.75(14) yes
Mg8 Zr1 Mg8 . . 3_565 146.00(15) yes
Mg8 Zr1 Zn13 . . . 99.09(5) yes
Mg8 Zr1 Zn13 . . 3_565 99.09(5) yes
Mg8 Zr1 Zn14 . . . 44.00(15) yes
Mg8 Zr1 Zn14 . . 3_565 102.00(16) yes
Mg8 Zr1 Zn15 . . . 63.75(14) yes
Mg8 Zr1 Zn15 . . 2_665 63.75(14) yes
Mg8 Zr1 Zn15 . . 3_565 85.57(14) yes
Mg8 Zr1 Zn15 . . 5_655 85.57(14) yes
Mg8 Zr1 Zn13 3_565 . . 99.09(5) yes
Mg8 Zr1 Zn13 3_565 . 3_565 99.09(5) yes
Mg8 Zr1 Zn14 3_565 . . 102.00(16) yes
Mg8 Zr1 Zn14 3_565 . 3_565 44.00(15) yes
Mg8 Zr1 Zn15 3_565 . . 85.57(14) yes
Mg8 Zr1 Zn15 3_565 . 2_665 85.57(14) yes
Mg8 Zr1 Zn15 3_565 . 3_565 63.75(14) yes
Mg8 Zr1 Zn15 3_565 . 5_655 63.75(14) yes
Zn13 Zr1 Zn13 . . 3_565 114.59(9) yes
Zn13 Zr1 Zn14 . . . 118.20(5) yes
Zn13 Zr1 Zn14 . . 3_565 118.20(5) yes
Zn13 Zr1 Zn15 . . . 97.41(9) yes
Zn13 Zr1 Zn15 . . 2_665 146.22(10) yes
Zn13 Zr1 Zn15 . . 3_565 146.22(10) yes
Zn13 Zr1 Zn15 . . 5_655 97.41(9) yes
Zn13 Zr1 Zn14 3_565 . . 118.20(5) yes
Zn13 Zr1 Zn14 3_565 . 3_565 118.20(5) yes
Zn13 Zr1 Zn15 3_565 . . 146.22(10) yes
Zn13 Zr1 Zn15 3_565 . 2_665 97.41(9) yes
Zn13 Zr1 Zn15 3_565 . 3_565 97.41(9) yes
Zn13 Zr1 Zn15 3_565 . 5_655 146.22(10) yes
Zn14 Zr1 Zn14 . . 3_565 57.99(17) yes
Zn14 Zr1 Zn15 . . . 29.58(12) yes
Zn14 Zr1 Zn15 . . 2_665 29.58(12) yes
Zn14 Zr1 Zn15 . . 3_565 46.79(14) yes
Zn14 Zr1 Zn15 . . 5_655 46.79(14) yes
Zn14 Zr1 Zn15 3_565 . . 46.79(14) yes
Zn14 Zr1 Zn15 3_565 . 2_665 46.79(14) yes
Zn14 Zr1 Zn15 3_565 . 3_565 29.58(12) yes
Zn14 Zr1 Zn15 3_565 . 5_655 29.58(12) yes
Zn15 Zr1 Zn15 . . 2_665 49.32(12) yes
Zn15 Zr1 Zn15 . . 3_565 54.62(12) yes
Zn15 Zr1 Zn15 . . 5_655 22.00(15) yes
Zn15 Zr1 Zn15 2_665 . 3_565 22.00(15) yes
Zn15 Zr1 Zn15 2_665 . 5_655 54.62(12) yes
Zn15 Zr1 Zn15 3_565 . 5_655 49.32(12) yes
Mg2 Mg2 Zr4 3_555 . . 107.84(14) yes
Mg2 Mg2 Zr4 3_555 . 14_555 107.84(14) yes
Mg2 Mg2 Mg4 3_555 . . 107.84(14) yes
Mg2 Mg2 Mg4 3_555 . 14_555 107.84(14) yes
Mg2 Mg2 Zn1 3_555 . . 100.49(19) yes
Mg2 Mg2 Zn1 3_555 . 9_555 57.19(13) yes
Mg2 Mg2 Zn1 3_555 . 11_555 57.19(13) yes
Mg2 Mg2 Zn3 3_555 . 9_555 102.02(13) yes
Mg2 Mg2 Zn3 3_555 . 22_555 102.02(13) yes
Mg2 Mg2 Zn5 3_555 . 9_555 61.16(13) yes
Mg2 Mg2 Zn5 3_555 . 11_555 61.16(13) yes
Mg2 Mg2 Zn6 3_555 . . 151.39(10) yes
Mg2 Mg2 Zn6 3_555 . 14_555 151.39(10) yes
Mg2 Mg2 Zn10 3_555 . 9_555 114.7(2) yes
Mg2 Mg2 Mg10 3_555 . 9_555 114.7(2) yes
Mg2 Mg2 Zn13 3_555 . . 148.1(2) yes
Mg2 Mg2 Zn13 3_555 . 9_555 57.86(9) yes
Mg2 Mg2 Zn13 3_555 . 11_555 57.86(9) yes
Zr4 Mg2 Zr4 . . 14_555 106.64(17) yes
Zr4 Mg2 Mg4 . . . 0 yes
Zr4 Mg2 Mg4 . . 14_555 106.64(17) yes
Zr4 Mg2 Zn1 . . . 55.94(10) yes
Zr4 Mg2 Zn1 . . 9_555 56.12(9) yes
Zr4 Mg2 Zn1 . . 11_555 99.16(16) yes
Zr4 Mg2 Zn3 . . 9_555 57.58(7) yes
Zr4 Mg2 Zn3 . . 22_555 149.6(2) yes
Zr4 Mg2 Zn5 . . 9_555 104.21(8) yes
Zr4 Mg2 Zn5 . . 11_555 149.14(13) yes
Zr4 Mg2 Zn6 . . . 58.54(9) yes
Zr4 Mg2 Zn6 . . 14_555 100.45(16) yes
Zr4 Mg2 Zn10 . . 9_555 109.73(13) yes
Zr4 Mg2 Mg10 . . 9_555 109.73(13) yes
Zr4 Mg2 Zn13 . . . 57.92(10) yes
Zr4 Mg2 Zn13 . . 9_555 59.91(7) yes
Zr4 Mg2 Zn13 . . 11_555 148.9(2) yes
Zr4 Mg2 Mg4 14_555 . . 106.64(17) yes
Zr4 Mg2 Mg4 14_555 . 14_555 0 yes
Zr4 Mg2 Zn1 14_555 . . 55.94(10) yes
Zr4 Mg2 Zn1 14_555 . 9_555 99.16(16) yes
Zr4 Mg2 Zn1 14_555 . 11_555 56.12(9) yes
Zr4 Mg2 Zn3 14_555 . 9_555 149.6(2) yes
Zr4 Mg2 Zn3 14_555 . 22_555 57.58(7) yes
Zr4 Mg2 Zn5 14_555 . 9_555 149.14(13) yes
Zr4 Mg2 Zn5 14_555 . 11_555 104.21(8) yes
Zr4 Mg2 Zn6 14_555 . . 100.45(16) yes
Zr4 Mg2 Zn6 14_555 . 14_555 58.54(9) yes
Zr4 Mg2 Zn10 14_555 . 9_555 109.73(13) yes
Zr4 Mg2 Mg10 14_555 . 9_555 109.73(13) yes
Zr4 Mg2 Zn13 14_555 . . 57.92(10) yes
Zr4 Mg2 Zn13 14_555 . 9_555 148.9(2) yes
Zr4 Mg2 Zn13 14_555 . 11_555 59.91(7) yes
Mg4 Mg2 Mg4 . . 14_555 106.64(17) yes
Mg4 Mg2 Zn1 . . . 55.94(10) yes
Mg4 Mg2 Zn1 . . 9_555 56.12(9) yes
Mg4 Mg2 Zn1 . . 11_555 99.16(16) yes
Mg4 Mg2 Zn3 . . 9_555 57.58(7) yes
Mg4 Mg2 Zn3 . . 22_555 149.6(2) yes
Mg4 Mg2 Zn5 . . 9_555 104.21(8) yes
Mg4 Mg2 Zn5 . . 11_555 149.14(13) yes
Mg4 Mg2 Zn6 . . . 58.54(9) yes
Mg4 Mg2 Zn6 . . 14_555 100.45(16) yes
Mg4 Mg2 Zn10 . . 9_555 109.73(13) yes
Mg4 Mg2 Mg10 . . 9_555 109.73(13) yes
Mg4 Mg2 Zn13 . . . 57.92(10) yes
Mg4 Mg2 Zn13 . . 9_555 59.91(7) yes
Mg4 Mg2 Zn13 . . 11_555 148.9(2) yes
Mg4 Mg2 Zn1 14_555 . . 55.94(10) yes
Mg4 Mg2 Zn1 14_555 . 9_555 99.16(16) yes
Mg4 Mg2 Zn1 14_555 . 11_555 56.12(9) yes
Mg4 Mg2 Zn3 14_555 . 9_555 149.6(2) yes
Mg4 Mg2 Zn3 14_555 . 22_555 57.58(7) yes
Mg4 Mg2 Zn5 14_555 . 9_555 149.14(13) yes
Mg4 Mg2 Zn5 14_555 . 11_555 104.21(8) yes
Mg4 Mg2 Zn6 14_555 . . 100.45(16) yes
Mg4 Mg2 Zn6 14_555 . 14_555 58.54(9) yes
Mg4 Mg2 Zn10 14_555 . 9_555 109.73(13) yes
Mg4 Mg2 Mg10 14_555 . 9_555 109.73(13) yes
Mg4 Mg2 Zn13 14_555 . . 57.92(10) yes
Mg4 Mg2 Zn13 14_555 . 9_555 148.9(2) yes
Mg4 Mg2 Zn13 14_555 . 11_555 59.91(7) yes
Zn1 Mg2 Zn1 . . 9_555 53.04(10) yes
Zn1 Mg2 Zn1 . . 11_555 53.04(10) yes
Zn1 Mg2 Zn3 . . 9_555 113.42(11) yes
Zn1 Mg2 Zn3 . . 22_555 113.42(11) yes
Zn1 Mg2 Zn5 . . 9_555 149.64(14) yes
Zn1 Mg2 Zn5 . . 11_555 149.64(14) yes
Zn1 Mg2 Zn6 . . . 91.68(15) yes
Zn1 Mg2 Zn6 . . 14_555 91.68(15) yes
Zn1 Mg2 Zn10 . . 9_555 144.8(2) yes
Zn1 Mg2 Mg10 . . 9_555 144.8(2) yes
Zn1 Mg2 Zn13 . . . 47.60(10) yes
Zn1 Mg2 Zn13 . . 9_555 97.15(13) yes
Zn1 Mg2 Zn13 . . 11_555 97.15(13) yes
Zn1 Mg2 Zn1 9_555 . 11_555 53.08(11) yes
Zn1 Mg2 Zn3 9_555 . 9_555 92.20(6) yes
Zn1 Mg2 Zn3 9_555 . 22_555 144.86(15) yes
Zn1 Mg2 Zn5 9_555 . 9_555 97.41(13) yes
Zn1 Mg2 Zn5 9_555 . 11_555 118.07(18) yes
Zn1 Mg2 Zn6 9_555 . . 114.63(11) yes
Zn1 Mg2 Zn6 9_555 . 14_555 144.0(2) yes
Zn1 Mg2 Zn10 9_555 . 9_555 150.84(11) yes
Zn1 Mg2 Mg10 9_555 . 9_555 150.84(11) yes
Zn1 Mg2 Zn13 9_555 . . 94.80(15) yes
Zn1 Mg2 Zn13 9_555 . 9_555 49.73(8) yes
Zn1 Mg2 Zn13 9_555 . 11_555 96.31(16) yes
Zn1 Mg2 Zn3 11_555 . 9_555 144.86(15) yes
Zn1 Mg2 Zn3 11_555 . 22_555 92.20(6) yes
Zn1 Mg2 Zn5 11_555 . 9_555 118.07(18) yes
Zn1 Mg2 Zn5 11_555 . 11_555 97.41(13) yes
Zn1 Mg2 Zn6 11_555 . . 144.0(2) yes
Zn1 Mg2 Zn6 11_555 . 14_555 114.63(11) yes
Zn1 Mg2 Zn10 11_555 . 9_555 150.84(11) yes
Zn1 Mg2 Mg10 11_555 . 9_555 150.84(11) yes
Zn1 Mg2 Zn13 11_555 . . 94.80(15) yes
Zn1 Mg2 Zn13 11_555 . 9_555 96.31(16) yes
Zn1 Mg2 Zn13 11_555 . 11_555 49.73(8) yes
Zn3 Mg2 Zn3 9_555 . 22_555 121.41(19) yes
Zn3 Mg2 Zn5 9_555 . 9_555 54.42(8) yes
Zn3 Mg2 Zn5 9_555 . 11_555 94.86(15) yes
Zn3 Mg2 Zn6 9_555 . . 49.43(7) yes
Zn3 Mg2 Zn6 9_555 . 14_555 96.57(15) yes
Zn3 Mg2 Zn10 9_555 . 9_555 60.71(10) yes
Zn3 Mg2 Mg10 9_555 . 9_555 60.71(10) yes
Zn3 Mg2 Zn13 9_555 . . 93.28(12) yes
Zn3 Mg2 Zn13 9_555 . 9_555 50.23(5) yes
Zn3 Mg2 Zn13 9_555 . 11_555 146.8(2) yes
Zn3 Mg2 Zn5 22_555 . 9_555 94.86(15) yes
Zn3 Mg2 Zn5 22_555 . 11_555 54.42(8) yes
Zn3 Mg2 Zn6 22_555 . . 96.57(15) yes
Zn3 Mg2 Zn6 22_555 . 14_555 49.43(7) yes
Zn3 Mg2 Zn10 22_555 . 9_555 60.71(10) yes
Zn3 Mg2 Mg10 22_555 . 9_555 60.71(10) yes
Zn3 Mg2 Zn13 22_555 . . 93.28(12) yes
Zn3 Mg2 Zn13 22_555 . 9_555 146.8(2) yes
Zn3 Mg2 Zn13 22_555 . 11_555 50.23(5) yes
Zn5 Mg2 Zn5 9_555 . 11_555 44.93(10) yes
Zn5 Mg2 Zn6 9_555 . . 95.98(12) yes
Zn5 Mg2 Zn6 9_555 . 14_555 116.06(17) yes
Zn5 Mg2 Zn10 9_555 . 9_555 59.06(11) yes
Zn5 Mg2 Mg10 9_555 . 9_555 59.06(11) yes
Zn5 Mg2 Zn13 9_555 . . 145.70(15) yes
Zn5 Mg2 Zn13 9_555 . 9_555 52.98(9) yes
Zn5 Mg2 Zn13 9_555 . 11_555 92.56(15) yes
Zn5 Mg2 Zn6 11_555 . . 116.06(17) yes
Zn5 Mg2 Zn6 11_555 . 14_555 95.98(12) yes
Zn5 Mg2 Zn10 11_555 . 9_555 59.06(11) yes
Zn5 Mg2 Mg10 11_555 . 9_555 59.06(11) yes
Zn5 Mg2 Zn13 11_555 . . 145.70(15) yes
Zn5 Mg2 Zn13 11_555 . 9_555 92.56(15) yes
Zn5 Mg2 Zn13 11_555 . 11_555 52.98(9) yes
Zn6 Mg2 Zn6 . . 14_555 52.01(10) yes
Zn6 Mg2 Zn10 . . 9_555 57.17(11) yes
Zn6 Mg2 Mg10 . . 9_555 57.17(11) yes
Zn6 Mg2 Zn13 . . . 49.94(9) yes
Zn6 Mg2 Zn13 . . 9_555 95.19(6) yes
Zn6 Mg2 Zn13 . . 11_555 146.37(15) yes
Zn6 Mg2 Zn10 14_555 . 9_555 57.17(11) yes
Zn6 Mg2 Mg10 14_555 . 9_555 57.17(11) yes
Zn6 Mg2 Zn13 14_555 . . 49.94(9) yes
Zn6 Mg2 Zn13 14_555 . 9_555 146.37(15) yes
Zn6 Mg2 Zn13 14_555 . 11_555 95.19(6) yes
Zn10 Mg2 Mg10 9_555 . 9_555 0 yes
Zn10 Mg2 Zn13 9_555 . . 97.17(17) yes
Zn10 Mg2 Zn13 9_555 . 9_555 101.37(13) yes
Zn10 Mg2 Zn13 9_555 . 11_555 101.37(13) yes
Mg10 Mg2 Zn13 9_555 . . 97.17(17) yes
Mg10 Mg2 Zn13 9_555 . 9_555 101.37(13) yes
Mg10 Mg2 Zn13 9_555 . 11_555 101.37(13) yes
Zn13 Mg2 Zn13 . . 9_555 117.80(11) yes
Zn13 Mg2 Zn13 . . 11_555 117.80(11) yes
Zn13 Mg2 Zn13 9_555 . 11_555 115.63(18) yes
Mg2 Zr4 Mg2 . . 4_555 108.83(15) yes
Mg2 Zr4 Mg2 . . 9_555 108.83(15) yes
Mg2 Zr4 Mg4 . . . 0 yes
Mg2 Zr4 Zn1 . . . 57.62(10) yes
Mg2 Zr4 Zn1 . . 4_555 101.47(13) yes
Mg2 Zr4 Zn1 . . 9_555 57.17(12) yes
Mg2 Zr4 Zn3 . . . 101.66(13) yes
Mg2 Zr4 Zn3 . . 4_555 149.43(14) yes
Mg2 Zr4 Zn3 . . 9_555 57.41(10) yes
Mg2 Zr4 Zn6 . . . 58.68(12) yes
Mg2 Zr4 Zn6 . . 4_555 151.09(14) yes
Mg2 Zr4 Zn6 . . 9_555 100.06(12) yes
Mg2 Zr4 Zn13 . . . 60.81(11) yes
Mg2 Zr4 Zn13 . . 4_555 150.30(15) yes
Mg2 Zr4 Zn13 . . 9_555 56.54(11) yes
Mg2 Zr4 Zn12 . . . 110.11(14) yes
Mg2 Zr4 Mg12 . . . 110.11(14) yes
Mg2 Zr4 Mg2 4_555 . 9_555 108.83(15) yes
Mg2 Zr4 Mg4 4_555 . . 0 yes
Mg2 Zr4 Zn1 4_555 . . 57.17(12) yes
Mg2 Zr4 Zn1 4_555 . 4_555 57.62(10) yes
Mg2 Zr4 Zn1 4_555 . 9_555 101.47(13) yes
Mg2 Zr4 Zn3 4_555 . . 57.41(10) yes
Mg2 Zr4 Zn3 4_555 . 4_555 101.66(13) yes
Mg2 Zr4 Zn3 4_555 . 9_555 149.43(14) yes
Mg2 Zr4 Zn6 4_555 . . 100.06(12) yes
Mg2 Zr4 Zn6 4_555 . 4_555 58.68(12) yes
Mg2 Zr4 Zn6 4_555 . 9_555 151.09(14) yes
Mg2 Zr4 Zn13 4_555 . . 56.54(11) yes
Mg2 Zr4 Zn13 4_555 . 4_555 60.81(11) yes
Mg2 Zr4 Zn13 4_555 . 9_555 150.30(15) yes
Mg2 Zr4 Zn12 4_555 . . 110.11(14) yes
Mg2 Zr4 Mg12 4_555 . . 110.11(14) yes
Mg2 Zr4 Mg4 9_555 . . 0 yes
Mg2 Zr4 Zn1 9_555 . . 101.47(13) yes
Mg2 Zr4 Zn1 9_555 . 4_555 57.17(12) yes
Mg2 Zr4 Zn1 9_555 . 9_555 57.62(10) yes
Mg2 Zr4 Zn3 9_555 . . 149.43(14) yes
Mg2 Zr4 Zn3 9_555 . 4_555 57.41(10) yes
Mg2 Zr4 Zn3 9_555 . 9_555 101.66(13) yes
Mg2 Zr4 Zn6 9_555 . . 151.09(14) yes
Mg2 Zr4 Zn6 9_555 . 4_555 100.06(12) yes
Mg2 Zr4 Zn6 9_555 . 9_555 58.68(12) yes
Mg2 Zr4 Zn13 9_555 . . 150.30(15) yes
Mg2 Zr4 Zn13 9_555 . 4_555 56.54(11) yes
Mg2 Zr4 Zn13 9_555 . 9_555 60.81(11) yes
Mg2 Zr4 Zn12 9_555 . . 110.11(14) yes
Mg2 Zr4 Mg12 9_555 . . 110.11(14) yes
Mg4 Zr4 Zn1 . . . 0 yes
Mg4 Zr4 Zn1 . . 4_555 0 yes
Mg4 Zr4 Zn1 . . 9_555 0 yes
Mg4 Zr4 Zn3 . . . 0 yes
Mg4 Zr4 Zn3 . . 4_555 0 yes
Mg4 Zr4 Zn3 . . 9_555 0 yes
Mg4 Zr4 Zn6 . . . 0 yes
Mg4 Zr4 Zn6 . . 4_555 0 yes
Mg4 Zr4 Zn6 . . 9_555 0 yes
Mg4 Zr4 Zn13 . . . 0 yes
Mg4 Zr4 Zn13 . . 4_555 0 yes
Mg4 Zr4 Zn13 . . 9_555 0 yes
Mg4 Zr4 Zn12 . . . 0 yes
Mg4 Zr4 Mg12 . . . 0 yes
Zn1 Zr4 Zn1 . . 4_555 53.94(7) yes
Zn1 Zr4 Zn1 . . 9_555 53.94(7) yes
Zn1 Zr4 Zn3 . . . 92.79(10) yes
Zn1 Zr4 Zn3 . . 4_555 146.05(12) yes
Zn1 Zr4 Zn3 . . 9_555 114.93(11) yes
Zn1 Zr4 Zn6 . . . 92.86(9) yes
Zn1 Zr4 Zn6 . . 4_555 115.82(11) yes
Zn1 Zr4 Zn6 . . 9_555 145.90(12) yes
Zn1 Zr4 Zn13 . . . 48.93(7) yes
Zn1 Zr4 Zn13 . . 4_555 97.57(10) yes
Zn1 Zr4 Zn13 . . 9_555 95.92(10) yes
Zn1 Zr4 Zn12 . . . 148.42(13) yes
Zn1 Zr4 Mg12 . . . 148.42(13) yes
Zn1 Zr4 Zn1 4_555 . 9_555 53.94(7) yes
Zn1 Zr4 Zn3 4_555 . . 114.93(11) yes
Zn1 Zr4 Zn3 4_555 . 4_555 92.79(10) yes
Zn1 Zr4 Zn3 4_555 . 9_555 146.05(12) yes
Zn1 Zr4 Zn6 4_555 . . 145.90(12) yes
Zn1 Zr4 Zn6 4_555 . 4_555 92.86(9) yes
Zn1 Zr4 Zn6 4_555 . 9_555 115.82(11) yes
Zn1 Zr4 Zn13 4_555 . . 95.92(10) yes
Zn1 Zr4 Zn13 4_555 . 4_555 48.93(7) yes
Zn1 Zr4 Zn13 4_555 . 9_555 97.57(10) yes
Zn1 Zr4 Zn12 4_555 . . 148.42(13) yes
Zn1 Zr4 Mg12 4_555 . . 148.42(13) yes
Zn1 Zr4 Zn3 9_555 . . 146.05(12) yes
Zn1 Zr4 Zn3 9_555 . 4_555 114.93(11) yes
Zn1 Zr4 Zn3 9_555 . 9_555 92.79(10) yes
Zn1 Zr4 Zn6 9_555 . . 115.82(11) yes
Zn1 Zr4 Zn6 9_555 . 4_555 145.90(12) yes
Zn1 Zr4 Zn6 9_555 . 9_555 92.86(9) yes
Zn1 Zr4 Zn13 9_555 . . 97.57(10) yes
Zn1 Zr4 Zn13 9_555 . 4_555 95.92(10) yes
Zn1 Zr4 Zn13 9_555 . 9_555 48.93(7) yes
Zn1 Zr4 Zn12 9_555 . . 148.42(13) yes
Zn1 Zr4 Mg12 9_555 . . 148.42(13) yes
Zn3 Zr4 Zn3 . . 4_555 96.43(9) yes
Zn3 Zr4 Zn3 . . 9_555 96.43(9) yes
Zn3 Zr4 Zn6 . . . 52.37(6) yes
Zn3 Zr4 Zn6 . . 4_555 49.43(6) yes
Zn3 Zr4 Zn6 . . 9_555 118.48(11) yes
Zn3 Zr4 Zn13 . . . 49.16(6) yes
Zn3 Zr4 Zn13 . . 4_555 95.11(10) yes
Zn3 Zr4 Zn13 . . 9_555 144.77(12) yes
Zn3 Zr4 Zn12 . . . 59.43(8) yes
Zn3 Zr4 Mg12 . . . 59.43(8) yes
Zn3 Zr4 Zn3 4_555 . 9_555 96.43(9) yes
Zn3 Zr4 Zn6 4_555 . . 118.48(11) yes
Zn3 Zr4 Zn6 4_555 . 4_555 52.37(6) yes
Zn3 Zr4 Zn6 4_555 . 9_555 49.43(6) yes
Zn3 Zr4 Zn13 4_555 . . 144.77(12) yes
Zn3 Zr4 Zn13 4_555 . 4_555 49.16(6) yes
Zn3 Zr4 Zn13 4_555 . 9_555 95.11(10) yes
Zn3 Zr4 Zn12 4_555 . . 59.43(8) yes
Zn3 Zr4 Mg12 4_555 . . 59.43(8) yes
Zn3 Zr4 Zn6 9_555 . . 49.43(6) yes
Zn3 Zr4 Zn6 9_555 . 4_555 118.48(11) yes
Zn3 Zr4 Zn6 9_555 . 9_555 52.37(6) yes
Zn3 Zr4 Zn13 9_555 . . 95.11(10) yes
Zn3 Zr4 Zn13 9_555 . 4_555 144.77(12) yes
Zn3 Zr4 Zn13 9_555 . 9_555 49.16(6) yes
Zn3 Zr4 Zn12 9_555 . . 59.43(8) yes
Zn3 Zr4 Mg12 9_555 . . 59.43(8) yes
Zn6 Zr4 Zn6 . . 4_555 95.96(9) yes
Zn6 Zr4 Zn6 . . 9_555 95.96(9) yes
Zn6 Zr4 Zn13 . . . 50.83(7) yes
Zn6 Zr4 Zn13 . . 4_555 146.38(12) yes
Zn6 Zr4 Zn13 . . 9_555 93.07(9) yes
Zn6 Zr4 Zn12 . . . 59.07(8) yes
Zn6 Zr4 Mg12 . . . 59.07(8) yes
Zn6 Zr4 Zn6 4_555 . 9_555 95.96(9) yes
Zn6 Zr4 Zn13 4_555 . . 93.07(9) yes
Zn6 Zr4 Zn13 4_555 . 4_555 50.83(7) yes
Zn6 Zr4 Zn13 4_555 . 9_555 146.38(12) yes
Zn6 Zr4 Zn12 4_555 . . 59.07(8) yes
Zn6 Zr4 Mg12 4_555 . . 59.07(8) yes
Zn6 Zr4 Zn13 9_555 . . 146.38(12) yes
Zn6 Zr4 Zn13 9_555 . 4_555 93.07(9) yes
Zn6 Zr4 Zn13 9_555 . 9_555 50.83(7) yes
Zn6 Zr4 Zn12 9_555 . . 59.07(8) yes
Zn6 Zr4 Mg12 9_555 . . 59.07(8) yes
Zn13 Zr4 Zn13 . . 4_555 117.33(11) yes
Zn13 Zr4 Zn13 . . 9_555 117.33(11) yes
Zn13 Zr4 Zn12 . . . 99.51(11) yes
Zn13 Zr4 Mg12 . . . 99.51(11) yes
Zn13 Zr4 Zn13 4_555 . 9_555 117.33(11) yes
Zn13 Zr4 Zn12 4_555 . . 99.51(11) yes
Zn13 Zr4 Mg12 4_555 . . 99.51(11) yes
Zn13 Zr4 Zn12 9_555 . . 99.51(11) yes
Zn13 Zr4 Mg12 9_555 . . 99.51(11) yes
Zn12 Zr4 Mg12 . . . 0 yes
Mg2 Mg4 Mg2 . . 4_555 108.83(15) yes
Mg2 Mg4 Mg2 . . 9_555 108.83(15) yes
Mg2 Mg4 Zr4 . . . 0 yes
Mg2 Mg4 Zn1 . . . 57.62(10) yes
Mg2 Mg4 Zn1 . . 4_555 101.47(13) yes
Mg2 Mg4 Zn1 . . 9_555 57.17(12) yes
Mg2 Mg4 Zn3 . . . 101.66(13) yes
Mg2 Mg4 Zn3 . . 4_555 149.43(14) yes
Mg2 Mg4 Zn3 . . 9_555 57.41(10) yes
Mg2 Mg4 Zn6 . . . 58.68(12) yes
Mg2 Mg4 Zn6 . . 4_555 151.09(14) yes
Mg2 Mg4 Zn6 . . 9_555 100.06(12) yes
Mg2 Mg4 Zn13 . . . 60.81(11) yes
Mg2 Mg4 Zn13 . . 4_555 150.30(15) yes
Mg2 Mg4 Zn13 . . 9_555 56.54(11) yes
Mg2 Mg4 Zn12 . . . 110.11(14) yes
Mg2 Mg4 Mg12 . . . 110.11(14) yes
Mg2 Mg4 Mg2 4_555 . 9_555 108.83(15) yes
Mg2 Mg4 Zr4 4_555 . . 0 yes
Mg2 Mg4 Zn1 4_555 . . 57.17(12) yes
Mg2 Mg4 Zn1 4_555 . 4_555 57.62(10) yes
Mg2 Mg4 Zn1 4_555 . 9_555 101.47(13) yes
Mg2 Mg4 Zn3 4_555 . . 57.41(10) yes
Mg2 Mg4 Zn3 4_555 . 4_555 101.66(13) yes
Mg2 Mg4 Zn3 4_555 . 9_555 149.43(14) yes
Mg2 Mg4 Zn6 4_555 . . 100.06(12) yes
Mg2 Mg4 Zn6 4_555 . 4_555 58.68(12) yes
Mg2 Mg4 Zn6 4_555 . 9_555 151.09(14) yes
Mg2 Mg4 Zn13 4_555 . . 56.54(11) yes
Mg2 Mg4 Zn13 4_555 . 4_555 60.81(11) yes
Mg2 Mg4 Zn13 4_555 . 9_555 150.30(15) yes
Mg2 Mg4 Zn12 4_555 . . 110.11(14) yes
Mg2 Mg4 Mg12 4_555 . . 110.11(14) yes
Mg2 Mg4 Zr4 9_555 . . 0 yes
Mg2 Mg4 Zn1 9_555 . . 101.47(13) yes
Mg2 Mg4 Zn1 9_555 . 4_555 57.17(12) yes
Mg2 Mg4 Zn1 9_555 . 9_555 57.62(10) yes
Mg2 Mg4 Zn3 9_555 . . 149.43(14) yes
Mg2 Mg4 Zn3 9_555 . 4_555 57.41(10) yes
Mg2 Mg4 Zn3 9_555 . 9_555 101.66(13) yes
Mg2 Mg4 Zn6 9_555 . . 151.09(14) yes
Mg2 Mg4 Zn6 9_555 . 4_555 100.06(12) yes
Mg2 Mg4 Zn6 9_555 . 9_555 58.68(12) yes
Mg2 Mg4 Zn13 9_555 . . 150.30(15) yes
Mg2 Mg4 Zn13 9_555 . 4_555 56.54(11) yes
Mg2 Mg4 Zn13 9_555 . 9_555 60.81(11) yes
Mg2 Mg4 Zn12 9_555 . . 110.11(14) yes
Mg2 Mg4 Mg12 9_555 . . 110.11(14) yes
Zr4 Mg4 Zn1 . . . 0 yes
Zr4 Mg4 Zn1 . . 4_555 0 yes
Zr4 Mg4 Zn1 . . 9_555 0 yes
Zr4 Mg4 Zn3 . . . 0 yes
Zr4 Mg4 Zn3 . . 4_555 0 yes
Zr4 Mg4 Zn3 . . 9_555 0 yes
Zr4 Mg4 Zn6 . . . 0 yes
Zr4 Mg4 Zn6 . . 4_555 0 yes
Zr4 Mg4 Zn6 . . 9_555 0 yes
Zr4 Mg4 Zn13 . . . 0 yes
Zr4 Mg4 Zn13 . . 4_555 0 yes
Zr4 Mg4 Zn13 . . 9_555 0 yes
Zr4 Mg4 Zn12 . . . 0 yes
Zr4 Mg4 Mg12 . . . 0 yes
Zn1 Mg4 Zn1 . . 4_555 53.94(7) yes
Zn1 Mg4 Zn1 . . 9_555 53.94(7) yes
Zn1 Mg4 Zn3 . . . 92.79(10) yes
Zn1 Mg4 Zn3 . . 4_555 146.05(12) yes
Zn1 Mg4 Zn3 . . 9_555 114.93(11) yes
Zn1 Mg4 Zn6 . . . 92.86(9) yes
Zn1 Mg4 Zn6 . . 4_555 115.82(11) yes
Zn1 Mg4 Zn6 . . 9_555 145.90(12) yes
Zn1 Mg4 Zn13 . . . 48.93(7) yes
Zn1 Mg4 Zn13 . . 4_555 97.57(10) yes
Zn1 Mg4 Zn13 . . 9_555 95.92(10) yes
Zn1 Mg4 Zn12 . . . 148.42(13) yes
Zn1 Mg4 Mg12 . . . 148.42(13) yes
Zn1 Mg4 Zn1 4_555 . 9_555 53.94(7) yes
Zn1 Mg4 Zn3 4_555 . . 114.93(11) yes
Zn1 Mg4 Zn3 4_555 . 4_555 92.79(10) yes
Zn1 Mg4 Zn3 4_555 . 9_555 146.05(12) yes
Zn1 Mg4 Zn6 4_555 . . 145.90(12) yes
Zn1 Mg4 Zn6 4_555 . 4_555 92.86(9) yes
Zn1 Mg4 Zn6 4_555 . 9_555 115.82(11) yes
Zn1 Mg4 Zn13 4_555 . . 95.92(10) yes
Zn1 Mg4 Zn13 4_555 . 4_555 48.93(7) yes
Zn1 Mg4 Zn13 4_555 . 9_555 97.57(10) yes
Zn1 Mg4 Zn12 4_555 . . 148.42(13) yes
Zn1 Mg4 Mg12 4_555 . . 148.42(13) yes
Zn1 Mg4 Zn3 9_555 . . 146.05(12) yes
Zn1 Mg4 Zn3 9_555 . 4_555 114.93(11) yes
Zn1 Mg4 Zn3 9_555 . 9_555 92.79(10) yes
Zn1 Mg4 Zn6 9_555 . . 115.82(11) yes
Zn1 Mg4 Zn6 9_555 . 4_555 145.90(12) yes
Zn1 Mg4 Zn6 9_555 . 9_555 92.86(9) yes
Zn1 Mg4 Zn13 9_555 . . 97.57(10) yes
Zn1 Mg4 Zn13 9_555 . 4_555 95.92(10) yes
Zn1 Mg4 Zn13 9_555 . 9_555 48.93(7) yes
Zn1 Mg4 Zn12 9_555 . . 148.42(13) yes
Zn1 Mg4 Mg12 9_555 . . 148.42(13) yes
Zn3 Mg4 Zn3 . . 4_555 96.43(9) yes
Zn3 Mg4 Zn3 . . 9_555 96.43(9) yes
Zn3 Mg4 Zn6 . . . 52.37(6) yes
Zn3 Mg4 Zn6 . . 4_555 49.43(6) yes
Zn3 Mg4 Zn6 . . 9_555 118.48(11) yes
Zn3 Mg4 Zn13 . . . 49.16(6) yes
Zn3 Mg4 Zn13 . . 4_555 95.11(10) yes
Zn3 Mg4 Zn13 . . 9_555 144.77(12) yes
Zn3 Mg4 Zn12 . . . 59.43(8) yes
Zn3 Mg4 Mg12 . . . 59.43(8) yes
Zn3 Mg4 Zn3 4_555 . 9_555 96.43(9) yes
Zn3 Mg4 Zn6 4_555 . . 118.48(11) yes
Zn3 Mg4 Zn6 4_555 . 4_555 52.37(6) yes
Zn3 Mg4 Zn6 4_555 . 9_555 49.43(6) yes
Zn3 Mg4 Zn13 4_555 . . 144.77(12) yes
Zn3 Mg4 Zn13 4_555 . 4_555 49.16(6) yes
Zn3 Mg4 Zn13 4_555 . 9_555 95.11(10) yes
Zn3 Mg4 Zn12 4_555 . . 59.43(8) yes
Zn3 Mg4 Mg12 4_555 . . 59.43(8) yes
Zn3 Mg4 Zn6 9_555 . . 49.43(6) yes
Zn3 Mg4 Zn6 9_555 . 4_555 118.48(11) yes
Zn3 Mg4 Zn6 9_555 . 9_555 52.37(6) yes
Zn3 Mg4 Zn13 9_555 . . 95.11(10) yes
Zn3 Mg4 Zn13 9_555 . 4_555 144.77(12) yes
Zn3 Mg4 Zn13 9_555 . 9_555 49.16(6) yes
Zn3 Mg4 Zn12 9_555 . . 59.43(8) yes
Zn3 Mg4 Mg12 9_555 . . 59.43(8) yes
Zn6 Mg4 Zn6 . . 4_555 95.96(9) yes
Zn6 Mg4 Zn6 . . 9_555 95.96(9) yes
Zn6 Mg4 Zn13 . . . 50.83(7) yes
Zn6 Mg4 Zn13 . . 4_555 146.38(12) yes
Zn6 Mg4 Zn13 . . 9_555 93.07(9) yes
Zn6 Mg4 Zn12 . . . 59.07(8) yes
Zn6 Mg4 Mg12 . . . 59.07(8) yes
Zn6 Mg4 Zn6 4_555 . 9_555 95.96(9) yes
Zn6 Mg4 Zn13 4_555 . . 93.07(9) yes
Zn6 Mg4 Zn13 4_555 . 4_555 50.83(7) yes
Zn6 Mg4 Zn13 4_555 . 9_555 146.38(12) yes
Zn6 Mg4 Zn12 4_555 . . 59.07(8) yes
Zn6 Mg4 Mg12 4_555 . . 59.07(8) yes
Zn6 Mg4 Zn13 9_555 . . 146.38(12) yes
Zn6 Mg4 Zn13 9_555 . 4_555 93.07(9) yes
Zn6 Mg4 Zn13 9_555 . 9_555 50.83(7) yes
Zn6 Mg4 Zn12 9_555 . . 59.07(8) yes
Zn6 Mg4 Mg12 9_555 . . 59.07(8) yes
Zn13 Mg4 Zn13 . . 4_555 117.33(11) yes
Zn13 Mg4 Zn13 . . 9_555 117.33(11) yes
Zn13 Mg4 Zn12 . . . 99.51(11) yes
Zn13 Mg4 Mg12 . . . 99.51(11) yes
Zn13 Mg4 Zn13 4_555 . 9_555 117.33(11) yes
Zn13 Mg4 Zn12 4_555 . . 99.51(11) yes
Zn13 Mg4 Mg12 4_555 . . 99.51(11) yes
Zn13 Mg4 Zn12 9_555 . . 99.51(11) yes
Zn13 Mg4 Mg12 9_555 . . 99.51(11) yes
Zn12 Mg4 Mg12 . . . 0 yes
Mg2 Zn1 Mg2 . . 4_555 124.68(11) yes
Mg2 Zn1 Mg2 . . 8_555 124.68(11) yes
Mg2 Zn1 Zr4 . . . 66.43(7) yes
Mg2 Zn1 Zr4 . . 14_555 66.43(7) yes
Mg2 Zn1 Mg4 . . . 66.43(7) yes
Mg2 Zn1 Mg4 . . 14_555 66.43(7) yes
Mg2 Zn1 Zn1 . . 4_555 115.70(7) yes
Mg2 Zn1 Zn1 . . 5_555 169.51(14) yes
Mg2 Zn1 Zn1 . . 8_555 115.70(7) yes
Mg2 Zn1 Zn1 . . 9_555 63.07(10) yes
Mg2 Zn1 Zn1 . . 11_555 63.07(10) yes
Mg2 Zn1 Zn13 . . . 71.22(13) yes
Mg2 Zn1 Mg2 4_555 . 8_555 65.61(15) yes
Mg2 Zn1 Zr4 4_555 . . 66.71(10) yes
Mg2 Zn1 Zr4 4_555 . 14_555 124.47(13) yes
Mg2 Zn1 Mg4 4_555 . . 66.71(10) yes
Mg2 Zn1 Mg4 4_555 . 14_555 124.47(13) yes
Mg2 Zn1 Zn1 4_555 . 4_555 63.89(11) yes
Mg2 Zn1 Zn1 4_555 . 5_555 63.46(7) yes
Mg2 Zn1 Zn1 4_555 . 8_555 115.90(10) yes
Mg2 Zn1 Zn1 4_555 . 9_555 116.41(11) yes
Mg2 Zn1 Zn1 4_555 . 11_555 170.08(11) yes
Mg2 Zn1 Zn13 4_555 . . 66.27(9) yes
Mg2 Zn1 Zr4 8_555 . . 124.47(13) yes
Mg2 Zn1 Zr4 8_555 . 14_555 66.71(10) yes
Mg2 Zn1 Mg4 8_555 . . 124.47(13) yes
Mg2 Zn1 Mg4 8_555 . 14_555 66.71(10) yes
Mg2 Zn1 Zn1 8_555 . 4_555 115.90(10) yes
Mg2 Zn1 Zn1 8_555 . 5_555 63.46(7) yes
Mg2 Zn1 Zn1 8_555 . 8_555 63.89(11) yes
Mg2 Zn1 Zn1 8_555 . 9_555 170.08(11) yes
Mg2 Zn1 Zn1 8_555 . 11_555 116.41(11) yes
Mg2 Zn1 Zn13 8_555 . . 66.27(9) yes
Zr4 Zn1 Zr4 . . 14_555 125.07(11) yes
Zr4 Zn1 Mg4 . . . 0 yes
Zr4 Zn1 Mg4 . . 14_555 125.07(11) yes
Zr4 Zn1 Zn1 . . 4_555 63.03(7) yes
Zr4 Zn1 Zn1 . . 5_555 115.79(7) yes
Zr4 Zn1 Zn1 . . 8_555 169.28(10) yes
Zr4 Zn1 Zn1 . . 9_555 63.03(7) yes
Zr4 Zn1 Zn1 . . 11_555 115.55(9) yes
Zr4 Zn1 Zn13 . . . 69.73(7) yes
Zr4 Zn1 Mg4 14_555 . . 125.07(11) yes
Zr4 Zn1 Mg4 14_555 . 14_555 0 yes
Zr4 Zn1 Zn1 14_555 . 4_555 169.28(10) yes
Zr4 Zn1 Zn1 14_555 . 5_555 115.79(7) yes
Zr4 Zn1 Zn1 14_555 . 8_555 63.03(7) yes
Zr4 Zn1 Zn1 14_555 . 9_555 115.55(9) yes
Zr4 Zn1 Zn1 14_555 . 11_555 63.03(7) yes
Zr4 Zn1 Zn13 14_555 . . 69.73(7) yes
Mg4 Zn1 Mg4 . . 14_555 125.07(11) yes
Mg4 Zn1 Zn1 . . 4_555 63.03(7) yes
Mg4 Zn1 Zn1 . . 5_555 115.79(7) yes
Mg4 Zn1 Zn1 . . 8_555 169.28(10) yes
Mg4 Zn1 Zn1 . . 9_555 63.03(7) yes
Mg4 Zn1 Zn1 . . 11_555 115.55(9) yes
Mg4 Zn1 Zn13 . . . 69.73(7) yes
Mg4 Zn1 Zn1 14_555 . 4_555 169.28(10) yes
Mg4 Zn1 Zn1 14_555 . 5_555 115.79(7) yes
Mg4 Zn1 Zn1 14_555 . 8_555 63.03(7) yes
Mg4 Zn1 Zn1 14_555 . 9_555 115.55(9) yes
Mg4 Zn1 Zn1 14_555 . 11_555 63.03(7) yes
Mg4 Zn1 Zn13 14_555 . . 69.73(7) yes
Zn1 Zn1 Zn1 4_555 . 5_555 60.09(4) yes
Zn1 Zn1 Zn1 4_555 . 8_555 108.05(8) yes
Zn1 Zn1 Zn1 4_555 . 9_555 60.00(6) yes
Zn1 Zn1 Zn1 4_555 . 11_555 107.88(8) yes
Zn1 Zn1 Zn13 4_555 . . 120.98(6) yes
Zn1 Zn1 Zn1 5_555 . 8_555 60.09(4) yes
Zn1 Zn1 Zn1 5_555 . 9_555 108.10(8) yes
Zn1 Zn1 Zn1 5_555 . 11_555 108.10(8) yes
Zn1 Zn1 Zn13 5_555 . . 119.28(9) yes
Zn1 Zn1 Zn1 8_555 . 9_555 107.88(8) yes
Zn1 Zn1 Zn1 8_555 . 11_555 60.00(6) yes
Zn1 Zn1 Zn13 8_555 . . 120.98(6) yes
Zn1 Zn1 Zn1 9_555 . 11_555 59.82(7) yes
Zn1 Zn1 Zn13 9_555 . . 123.64(8) yes
Zn1 Zn1 Zn13 11_555 . . 123.64(8) yes
Zr1 Zn3 Mg2 . . 4_555 119.11(12) yes
Zr1 Zn3 Zr4 . . . 121.31(8) yes
Zr1 Zn3 Mg4 . . . 121.31(8) yes
Zr1 Zn3 Zn3 . . 17_565 64.65(5) yes
Zr1 Zn3 Zn5 . . . 58.86(7) yes
Zr1 Zn3 Zn6 . . . 62.21(5) yes
Zr1 Zn3 Zn6 . . 4_555 170.55(7) yes
Zr1 Zn3 Zn7 . . . 110.29(12) yes
Zr1 Zn3 Zn8 . . . 60.69(10) yes
Zr1 Zn3 Mg8 . . . 60.69(10) yes
Zr1 Zn3 Zn10 . . . 114.50(7) yes
Zr1 Zn3 Mg10 . . . 114.50(7) yes
Zr1 Zn3 Zn13 . . . 64.97(5) yes
Zr1 Zn3 Zn12 . . . 114.68(8) yes
Zr1 Zn3 Mg12 . . . 114.68(8) yes
Mg2 Zn3 Zr4 4_555 . . 65.01(12) yes
Mg2 Zn3 Mg4 4_555 . . 65.01(12) yes
Mg2 Zn3 Zn3 4_555 . 17_565 116.28(11) yes
Mg2 Zn3 Zn5 4_555 . . 68.35(12) yes
Mg2 Zn3 Zn6 4_555 . . 116.58(11) yes
Mg2 Zn3 Zn6 4_555 . 4_555 67.32(11) yes
Mg2 Zn3 Zn7 4_555 . . 124.33(18) yes
Mg2 Zn3 Zn8 4_555 . . 178.87(12) yes
Mg2 Zn3 Mg8 4_555 . . 178.87(12) yes
Mg2 Zn3 Zn10 4_555 . . 57.61(10) yes
Mg2 Zn3 Mg10 4_555 . . 57.61(10) yes
Mg2 Zn3 Zn13 4_555 . . 65.03(11) yes
Mg2 Zn3 Zn12 4_555 . . 115.75(12) yes
Mg2 Zn3 Mg12 4_555 . . 115.75(12) yes
Zr4 Zn3 Mg4 . . . 0 yes
Zr4 Zn3 Zn3 . . 17_565 173.02(9) yes
Zr4 Zn3 Zn5 . . . 121.88(8) yes
Zr4 Zn3 Zn6 . . . 65.54(7) yes
Zr4 Zn3 Zn6 . . 4_555 67.13(7) yes
Zr4 Zn3 Zn7 . . . 109.41(9) yes
Zr4 Zn3 Zn8 . . . 116.09(9) yes
Zr4 Zn3 Mg8 . . . 116.09(9) yes
Zr4 Zn3 Zn10 . . . 113.42(8) yes
Zr4 Zn3 Mg10 . . . 113.42(8) yes
Zr4 Zn3 Zn13 . . . 67.73(8) yes
Zr4 Zn3 Zn12 . . . 58.28(8) yes
Zr4 Zn3 Mg12 . . . 58.28(8) yes
Mg4 Zn3 Zn3 . . 17_565 173.02(9) yes
Mg4 Zn3 Zn5 . . . 121.88(8) yes
Mg4 Zn3 Zn6 . . . 65.54(7) yes
Mg4 Zn3 Zn6 . . 4_555 67.13(7) yes
Mg4 Zn3 Zn7 . . . 109.41(9) yes
Mg4 Zn3 Zn8 . . . 116.09(9) yes
Mg4 Zn3 Mg8 . . . 116.09(9) yes
Mg4 Zn3 Zn10 . . . 113.42(8) yes
Mg4 Zn3 Mg10 . . . 113.42(8) yes
Mg4 Zn3 Zn13 . . . 67.73(8) yes
Mg4 Zn3 Zn12 . . . 58.28(8) yes
Mg4 Zn3 Mg12 . . . 58.28(8) yes
Zn3 Zn3 Zn5 17_565 . . 63.71(5) yes
Zn3 Zn3 Zn6 17_565 . . 117.66(7) yes
Zn3 Zn3 Zn6 17_565 . 4_555 106.66(7) yes
Zn3 Zn3 Zn7 17_565 . . 63.95(7) yes
Zn3 Zn3 Zn8 17_565 . . 62.59(6) yes
Zn3 Zn3 Mg8 17_565 . . 62.59(6) yes
Zn3 Zn3 Zn10 17_565 . . 64.37(5) yes
Zn3 Zn3 Mg10 17_565 . . 64.37(5) yes
Zn3 Zn3 Zn13 17_565 . . 119.21(7) yes
Zn3 Zn3 Zn12 17_565 . . 116.76(8) yes
Zn3 Zn3 Mg12 17_565 . . 116.76(8) yes
Zn5 Zn3 Zn6 . . . 110.08(7) yes
Zn5 Zn3 Zn6 . . 4_555 121.85(8) yes
Zn5 Zn3 Zn7 . . . 125.04(9) yes
Zn5 Zn3 Zn8 . . . 110.90(9) yes
Zn5 Zn3 Mg8 . . . 110.90(9) yes
Zn5 Zn3 Zn10 . . . 63.16(8) yes
Zn5 Zn3 Mg10 . . . 63.16(8) yes
Zn5 Zn3 Zn13 . . . 62.25(5) yes
Zn5 Zn3 Zn12 . . . 173.13(9) yes
Zn5 Zn3 Mg12 . . . 173.13(9) yes
Zn6 Zn3 Zn6 . . 4_555 122.51(7) yes
Zn6 Zn3 Zn7 . . . 107.83(15) yes
Zn6 Zn3 Zn8 . . . 64.40(8) yes
Zn6 Zn3 Mg8 . . . 64.40(8) yes
Zn6 Zn3 Zn10 . . . 171.90(9) yes
Zn6 Zn3 Mg10 . . . 171.90(9) yes
Zn6 Zn3 Zn13 . . . 61.08(6) yes
Zn6 Zn3 Zn12 . . . 63.34(7) yes
Zn6 Zn3 Mg12 . . . 63.34(7) yes
Zn6 Zn3 Zn7 4_555 . . 61.01(12) yes
Zn6 Zn3 Zn8 4_555 . . 112.73(11) yes
Zn6 Zn3 Mg8 4_555 . . 112.73(11) yes
Zn6 Zn3 Zn10 4_555 . . 61.98(7) yes
Zn6 Zn3 Mg10 4_555 . . 61.98(7) yes
Zn6 Zn3 Zn13 4_555 . . 124.27(8) yes
Zn6 Zn3 Zn12 4_555 . . 64.92(7) yes
Zn6 Zn3 Mg12 4_555 . . 64.92(7) yes
Zn7 Zn3 Zn8 . . . 55.29(17) yes
Zn7 Zn3 Mg8 . . . 55.29(17) yes
Zn7 Zn3 Zn10 . . . 80.20(15) yes
Zn7 Zn3 Mg10 . . . 80.20(15) yes
Zn7 Zn3 Zn13 . . . 168.88(16) yes
Zn7 Zn3 Zn12 . . . 58.05(10) yes
Zn7 Zn3 Mg12 . . . 58.05(10) yes
Zn8 Zn3 Mg8 . . . 0 yes
Zn8 Zn3 Zn10 . . . 121.35(8) yes
Zn8 Zn3 Mg10 . . . 121.35(8) yes
Zn8 Zn3 Zn13 . . . 115.47(11) yes
Zn8 Zn3 Zn12 . . . 65.09(9) yes
Zn8 Zn3 Mg12 . . . 65.09(9) yes
Mg8 Zn3 Zn10 . . . 121.35(8) yes
Mg8 Zn3 Mg10 . . . 121.35(8) yes
Mg8 Zn3 Zn13 . . . 115.47(11) yes
Mg8 Zn3 Zn12 . . . 65.09(9) yes
Mg8 Zn3 Mg12 . . . 65.09(9) yes
Zn10 Zn3 Mg10 . . . 0 yes
Zn10 Zn3 Zn13 . . . 110.88(9) yes
Zn10 Zn3 Zn12 . . . 123.57(9) yes
Zn10 Zn3 Mg12 . . . 123.57(9) yes
Mg10 Zn3 Zn13 . . . 110.88(9) yes
Mg10 Zn3 Zn12 . . . 123.57(9) yes
Mg10 Zn3 Mg12 . . . 123.57(9) yes
Zn13 Zn3 Zn12 . . . 113.72(8) yes
Zn13 Zn3 Mg12 . . . 113.72(8) yes
Zn12 Zn3 Mg12 . . . 0 yes
Zr1 Zn5 Mg2 . . 4_555 112.47(6) yes
Zr1 Zn5 Mg2 . . 6_565 112.47(6) yes
Zr1 Zn5 Mg2 . . 7_565 112.47(6) yes
Zr1 Zn5 Mg2 . . 8_555 112.47(6) yes
Zr1 Zn5 Zn3 . . . 62.29(6) yes
Zr1 Zn5 Zn3 . . 3_565 62.29(6) yes
Zr1 Zn5 Zn3 . . 14_555 62.29(6) yes
Zr1 Zn5 Zn3 . . 17_565 62.29(6) yes
Zr1 Zn5 Zn5 . . 2_565 180 yes
Zr1 Zn5 Zn10 . . . 114.32(5) yes
Zr1 Zn5 Zn10 . . 3_565 114.32(5) yes
Zr1 Zn5 Mg10 . . . 114.32(5) yes
Zr1 Zn5 Mg10 . . 3_565 114.32(5) yes
Zr1 Zn5 Zn13 . . . 63.20(6) yes
Zr1 Zn5 Zn13 . . 3_565 63.20(6) yes
Mg2 Zn5 Mg2 4_555 . 6_565 104.04(13) yes
Mg2 Zn5 Mg2 4_555 . 7_565 135.07(10) yes
Mg2 Zn5 Mg2 4_555 . 8_555 57.68(13) yes
Mg2 Zn5 Zn3 4_555 . . 57.23(6) yes
Mg2 Zn5 Zn3 4_555 . 3_565 153.72(10) yes
Mg2 Zn5 Zn3 4_555 . 14_555 101.44(9) yes
Mg2 Zn5 Zn3 4_555 . 17_565 99.04(9) yes
Mg2 Zn5 Zn5 4_555 . 2_565 67.53(6) yes
Mg2 Zn5 Zn10 4_555 . . 53.35(10) yes
Mg2 Zn5 Zn10 4_555 . 3_565 106.39(10) yes
Mg2 Zn5 Mg10 4_555 . . 53.35(10) yes
Mg2 Zn5 Mg10 4_555 . 3_565 106.39(10) yes
Mg2 Zn5 Zn13 4_555 . . 57.91(7) yes
Mg2 Zn5 Zn13 4_555 . 3_565 151.14(9) yes
Mg2 Zn5 Mg2 6_565 . 7_565 57.68(13) yes
Mg2 Zn5 Mg2 6_565 . 8_555 135.07(10) yes
Mg2 Zn5 Zn3 6_565 . . 99.04(9) yes
Mg2 Zn5 Zn3 6_565 . 3_565 101.44(9) yes
Mg2 Zn5 Zn3 6_565 . 14_555 153.72(10) yes
Mg2 Zn5 Zn3 6_565 . 17_565 57.23(6) yes
Mg2 Zn5 Zn5 6_565 . 2_565 67.53(6) yes
Mg2 Zn5 Zn10 6_565 . . 53.35(10) yes
Mg2 Zn5 Zn10 6_565 . 3_565 106.39(10) yes
Mg2 Zn5 Mg10 6_565 . . 53.35(10) yes
Mg2 Zn5 Mg10 6_565 . 3_565 106.39(10) yes
Mg2 Zn5 Zn13 6_565 . . 151.14(9) yes
Mg2 Zn5 Zn13 6_565 . 3_565 57.91(7) yes
Mg2 Zn5 Mg2 7_565 . 8_555 104.04(13) yes
Mg2 Zn5 Zn3 7_565 . . 153.72(10) yes
Mg2 Zn5 Zn3 7_565 . 3_565 57.23(6) yes
Mg2 Zn5 Zn3 7_565 . 14_555 99.04(9) yes
Mg2 Zn5 Zn3 7_565 . 17_565 101.44(9) yes
Mg2 Zn5 Zn5 7_565 . 2_565 67.53(6) yes
Mg2 Zn5 Zn10 7_565 . . 106.39(10) yes
Mg2 Zn5 Zn10 7_565 . 3_565 53.35(10) yes
Mg2 Zn5 Mg10 7_565 . . 106.39(10) yes
Mg2 Zn5 Mg10 7_565 . 3_565 53.35(10) yes
Mg2 Zn5 Zn13 7_565 . . 151.14(9) yes
Mg2 Zn5 Zn13 7_565 . 3_565 57.91(7) yes
Mg2 Zn5 Zn3 8_555 . . 101.44(9) yes
Mg2 Zn5 Zn3 8_555 . 3_565 99.04(9) yes
Mg2 Zn5 Zn3 8_555 . 14_555 57.23(6) yes
Mg2 Zn5 Zn3 8_555 . 17_565 153.72(10) yes
Mg2 Zn5 Zn5 8_555 . 2_565 67.53(6) yes
Mg2 Zn5 Zn10 8_555 . . 106.39(10) yes
Mg2 Zn5 Zn10 8_555 . 3_565 53.35(10) yes
Mg2 Zn5 Mg10 8_555 . . 106.39(10) yes
Mg2 Zn5 Mg10 8_555 . 3_565 53.35(10) yes
Mg2 Zn5 Zn13 8_555 . . 57.91(7) yes
Mg2 Zn5 Zn13 8_555 . 3_565 151.14(9) yes
Zn3 Zn5 Zn3 . . 3_565 124.58(11) yes
Zn3 Zn5 Zn3 . . 14_555 100.09(7) yes
Zn3 Zn5 Zn3 . . 17_565 52.59(5) yes
Zn3 Zn5 Zn5 . . 2_565 117.71(6) yes
Zn3 Zn5 Zn10 . . . 59.54(4) yes
Zn3 Zn5 Zn10 . . 3_565 152.87(3) yes
Zn3 Zn5 Mg10 . . . 59.54(4) yes
Zn3 Zn5 Mg10 . . 3_565 152.87(3) yes
Zn3 Zn5 Zn13 . . . 52.77(4) yes
Zn3 Zn5 Zn13 . . 3_565 100.70(7) yes
Zn3 Zn5 Zn3 3_565 . 14_555 52.59(5) yes
Zn3 Zn5 Zn3 3_565 . 17_565 100.09(7) yes
Zn3 Zn5 Zn5 3_565 . 2_565 117.71(6) yes
Zn3 Zn5 Zn10 3_565 . . 152.87(3) yes
Zn3 Zn5 Zn10 3_565 . 3_565 59.54(4) yes
Zn3 Zn5 Mg10 3_565 . . 152.87(3) yes
Zn3 Zn5 Mg10 3_565 . 3_565 59.54(4) yes
Zn3 Zn5 Zn13 3_565 . . 100.70(7) yes
Zn3 Zn5 Zn13 3_565 . 3_565 52.77(4) yes
Zn3 Zn5 Zn3 14_555 . 17_565 124.58(11) yes
Zn3 Zn5 Zn5 14_555 . 2_565 117.71(6) yes
Zn3 Zn5 Zn10 14_555 . . 152.87(3) yes
Zn3 Zn5 Zn10 14_555 . 3_565 59.54(4) yes
Zn3 Zn5 Mg10 14_555 . . 152.87(3) yes
Zn3 Zn5 Mg10 14_555 . 3_565 59.54(4) yes
Zn3 Zn5 Zn13 14_555 . . 52.77(4) yes
Zn3 Zn5 Zn13 14_555 . 3_565 100.70(7) yes
Zn3 Zn5 Zn5 17_565 . 2_565 117.71(6) yes
Zn3 Zn5 Zn10 17_565 . . 59.54(4) yes
Zn3 Zn5 Zn10 17_565 . 3_565 152.87(3) yes
Zn3 Zn5 Mg10 17_565 . . 59.54(4) yes
Zn3 Zn5 Mg10 17_565 . 3_565 152.87(3) yes
Zn3 Zn5 Zn13 17_565 . . 100.70(7) yes
Zn3 Zn5 Zn13 17_565 . 3_565 52.77(4) yes
Zn5 Zn5 Zn10 2_565 . . 65.68(5) yes
Zn5 Zn5 Zn10 2_565 . 3_565 65.68(5) yes
Zn5 Zn5 Mg10 2_565 . . 65.68(5) yes
Zn5 Zn5 Mg10 2_565 . 3_565 65.68(5) yes
Zn5 Zn5 Zn13 2_565 . . 116.80(6) yes
Zn5 Zn5 Zn13 2_565 . 3_565 116.80(6) yes
Zn10 Zn5 Zn10 . . 3_565 131.36(10) yes
Zn10 Zn5 Mg10 . . . 0 yes
Zn10 Zn5 Mg10 . . 3_565 131.36(10) yes
Zn10 Zn5 Zn13 . . . 100.703(18) yes
Zn10 Zn5 Zn13 . . 3_565 100.703(18) yes
Zn10 Zn5 Mg10 3_565 . . 131.36(10) yes
Zn10 Zn5 Mg10 3_565 . 3_565 0 yes
Zn10 Zn5 Zn13 3_565 . . 100.703(18) yes
Zn10 Zn5 Zn13 3_565 . 3_565 100.703(18) yes
Mg10 Zn5 Mg10 . . 3_565 131.36(10) yes
Mg10 Zn5 Zn13 . . . 100.703(18) yes
Mg10 Zn5 Zn13 . . 3_565 100.703(18) yes
Mg10 Zn5 Zn13 3_565 . . 100.703(18) yes
Mg10 Zn5 Zn13 3_565 . 3_565 100.703(18) yes
Zn13 Zn5 Zn13 . . 3_565 126.39(12) yes
Zr1 Zn6 Mg2 . . . 120.54(8) yes
Zr1 Zn6 Zr4 . . . 119.88(8) yes
Zr1 Zn6 Mg4 . . . 119.88(8) yes
Zr1 Zn6 Zn3 . . . 64.02(5) yes
Zr1 Zn6 Zn3 . . 9_555 175.57(8) yes
Zr1 Zn6 Zn6 . . 14_555 62.61(4) yes
Zr1 Zn6 Zn7 . . 9_555 109.51(13) yes
Zr1 Zn6 Zn8 . . . 59.85(8) yes
Zr1 Zn6 Mg8 . . . 59.85(8) yes
Zr1 Zn6 Zn10 . . 9_555 113.32(7) yes
Zr1 Zn6 Mg10 . . 9_555 113.32(7) yes
Zr1 Zn6 Zn13 . . . 64.42(6) yes
Zr1 Zn6 Zn14 . . . 59.23(9) yes
Zr1 Zn6 Zn15 . . . 66.64(10) yes
Zr1 Zn6 Zn15 . . 5_655 60.21(8) yes
Zr1 Zn6 Zn12 . . . 115.16(7) yes
Zr1 Zn6 Mg12 . . . 115.16(7) yes
Mg2 Zn6 Zr4 . . . 62.78(10) yes
Mg2 Zn6 Mg4 . . . 62.78(10) yes
Mg2 Zn6 Zn3 . . . 112.92(12) yes
Mg2 Zn6 Zn3 . . 9_555 63.25(8) yes
Mg2 Zn6 Zn6 . . 14_555 63.99(6) yes
Mg2 Zn6 Zn7 . . 9_555 125.25(15) yes
Mg2 Zn6 Zn8 . . . 171.94(14) yes
Mg2 Zn6 Mg8 . . . 171.94(14) yes
Mg2 Zn6 Zn10 . . 9_555 57.51(11) yes
Mg2 Zn6 Mg10 . . 9_555 57.51(11) yes
Mg2 Zn6 Zn13 . . . 67.23(11) yes
Mg2 Zn6 Zn14 . . . 145.47(13) yes
Mg2 Zn6 Zn15 . . . 117.61(15) yes
Mg2 Zn6 Zn15 . . 5_655 102.35(12) yes
Mg2 Zn6 Zn12 . . . 111.85(8) yes
Mg2 Zn6 Mg12 . . . 111.85(8) yes
Zr4 Zn6 Mg4 . . . 0 yes
Zr4 Zn6 Zn3 . . . 62.09(7) yes
Zr4 Zn6 Zn3 . . 9_555 63.45(7) yes
Zr4 Zn6 Zn6 . . 14_555 113.39(8) yes
Zr4 Zn6 Zn7 . . 9_555 110.33(14) yes
Zr4 Zn6 Zn8 . . . 109.61(11) yes
Zr4 Zn6 Mg8 . . . 109.61(11) yes
Zr4 Zn6 Zn10 . . 9_555 113.80(9) yes
Zr4 Zn6 Mg10 . . 9_555 113.80(9) yes
Zr4 Zn6 Zn13 . . . 65.03(7) yes
Zr4 Zn6 Zn14 . . . 150.95(14) yes
Zr4 Zn6 Zn15 . . . 172.78(13) yes
Zr4 Zn6 Zn15 . . 5_655 163.69(12) yes
Zr4 Zn6 Zn12 . . . 56.95(8) yes
Zr4 Zn6 Mg12 . . . 56.95(8) yes
Mg4 Zn6 Zn3 . . . 62.09(7) yes
Mg4 Zn6 Zn3 . . 9_555 63.45(7) yes
Mg4 Zn6 Zn6 . . 14_555 113.39(8) yes
Mg4 Zn6 Zn7 . . 9_555 110.33(14) yes
Mg4 Zn6 Zn8 . . . 109.61(11) yes
Mg4 Zn6 Mg8 . . . 109.61(11) yes
Mg4 Zn6 Zn10 . . 9_555 113.80(9) yes
Mg4 Zn6 Mg10 . . 9_555 113.80(9) yes
Mg4 Zn6 Zn13 . . . 65.03(7) yes
Mg4 Zn6 Zn14 . . . 150.95(14) yes
Mg4 Zn6 Zn15 . . . 172.78(13) yes
Mg4 Zn6 Zn15 . . 5_655 163.69(12) yes
Mg4 Zn6 Zn12 . . . 56.95(8) yes
Mg4 Zn6 Mg12 . . . 56.95(8) yes
Zn3 Zn6 Zn3 . . 9_555 117.38(7) yes
Zn3 Zn6 Zn6 . . 14_555 108.73(7) yes
Zn3 Zn6 Zn7 . . 9_555 107.61(12) yes
Zn3 Zn6 Zn8 . . . 59.44(10) yes
Zn3 Zn6 Mg8 . . . 59.44(10) yes
Zn3 Zn6 Zn10 . . 9_555 168.17(7) yes
Zn3 Zn6 Mg10 . . 9_555 168.17(7) yes
Zn3 Zn6 Zn13 . . . 56.80(5) yes
Zn3 Zn6 Zn14 . . . 97.91(7) yes
Zn3 Zn6 Zn15 . . . 121.86(11) yes
Zn3 Zn6 Zn15 . . 5_655 123.50(9) yes
Zn3 Zn6 Zn12 . . . 62.12(7) yes
Zn3 Zn6 Mg12 . . . 62.12(7) yes
Zn3 Zn6 Zn6 9_555 . 14_555 119.51(7) yes
Zn3 Zn6 Zn7 9_555 . 9_555 66.12(13) yes
Zn3 Zn6 Zn8 9_555 . . 116.78(10) yes
Zn3 Zn6 Mg8 9_555 . . 116.78(10) yes
Zn3 Zn6 Zn10 9_555 . 9_555 66.23(6) yes
Zn3 Zn6 Mg10 9_555 . 9_555 66.23(6) yes
Zn3 Zn6 Zn13 9_555 . . 119.98(7) yes
Zn3 Zn6 Zn14 9_555 . . 116.38(9) yes
Zn3 Zn6 Zn15 9_555 . . 109.87(11) yes
Zn3 Zn6 Zn15 9_555 . 5_655 117.57(9) yes
Zn3 Zn6 Zn12 9_555 . . 63.62(7) yes
Zn3 Zn6 Mg12 9_555 . . 63.62(7) yes
Zn6 Zn6 Zn7 14_555 . 9_555 132.39(13) yes
Zn6 Zn6 Zn8 14_555 . . 119.62(10) yes
Zn6 Zn6 Mg8 14_555 . . 119.62(10) yes
Zn6 Zn6 Zn10 14_555 . 9_555 61.70(5) yes
Zn6 Zn6 Mg10 14_555 . 9_555 61.70(5) yes
Zn6 Zn6 Zn13 14_555 . . 59.36(5) yes
Zn6 Zn6 Zn14 14_555 . . 92.30(14) yes
Zn6 Zn6 Zn15 14_555 . . 71.85(13) yes
Zn6 Zn6 Zn15 14_555 . 5_655 50.93(10) yes
Zn6 Zn6 Zn12 14_555 . . 168.52(8) yes
Zn6 Zn6 Mg12 14_555 . . 168.52(8) yes
Zn7 Zn6 Zn8 9_555 . . 58.64(14) yes
Zn7 Zn6 Mg8 9_555 . . 58.64(14) yes
Zn7 Zn6 Zn10 9_555 . 9_555 84.20(12) yes
Zn7 Zn6 Mg10 9_555 . 9_555 84.20(12) yes
Zn7 Zn6 Zn13 9_555 . . 164.37(13) yes
Zn7 Zn6 Zn14 9_555 . . 52.95(17) yes
Zn7 Zn6 Zn15 9_555 . . 63.17(17) yes
Zn7 Zn6 Zn15 9_555 . 5_655 83.37(15) yes
Zn7 Zn6 Zn12 9_555 . . 59.02(13) yes
Zn7 Zn6 Mg12 9_555 . . 59.02(13) yes
Zn8 Zn6 Mg8 . . . 0 yes
Zn8 Zn6 Zn10 . . 9_555 130.41(11) yes
Zn8 Zn6 Mg10 . . 9_555 130.41(11) yes
Zn8 Zn6 Zn13 . . . 107.75(11) yes
Zn8 Zn6 Zn14 . . . 42.47(13) yes
Zn8 Zn6 Zn15 . . . 70.29(15) yes
Zn8 Zn6 Zn15 . . 5_655 84.84(13) yes
Zn8 Zn6 Zn12 . . . 63.10(10) yes
Zn8 Zn6 Mg12 . . . 63.10(10) yes
Mg8 Zn6 Zn10 . . 9_555 130.41(11) yes
Mg8 Zn6 Mg10 . . 9_555 130.41(11) yes
Mg8 Zn6 Zn13 . . . 107.75(11) yes
Mg8 Zn6 Zn14 . . . 42.47(13) yes
Mg8 Zn6 Zn15 . . . 70.29(15) yes
Mg8 Zn6 Zn15 . . 5_655 84.84(13) yes
Mg8 Zn6 Zn12 . . . 63.10(10) yes
Mg8 Zn6 Mg12 . . . 63.10(10) yes
Zn10 Zn6 Mg10 9_555 . 9_555 0 yes
Zn10 Zn6 Zn13 9_555 . . 111.41(6) yes
Zn10 Zn6 Zn14 9_555 . . 89.73(9) yes
Zn10 Zn6 Zn15 9_555 . . 63.61(12) yes
Zn10 Zn6 Zn15 9_555 . 5_655 57.23(10) yes
Zn10 Zn6 Zn12 9_555 . . 126.29(8) yes
Zn10 Zn6 Mg12 9_555 . . 126.29(8) yes
Mg10 Zn6 Zn13 9_555 . . 111.41(6) yes
Mg10 Zn6 Zn14 9_555 . . 89.73(9) yes
Mg10 Zn6 Zn15 9_555 . . 63.61(12) yes
Mg10 Zn6 Zn15 9_555 . 5_655 57.23(10) yes
Mg10 Zn6 Zn12 9_555 . . 126.29(8) yes
Mg10 Zn6 Mg12 9_555 . . 126.29(8) yes
Zn13 Zn6 Zn14 . . . 123.63(10) yes
Zn13 Zn6 Zn15 . . . 122.10(13) yes
Zn13 Zn6 Zn15 . . 5_655 104.04(9) yes
Zn13 Zn6 Zn12 . . . 109.23(7) yes
Zn13 Zn6 Mg12 . . . 109.23(7) yes
Zn14 Zn6 Zn15 . . . 27.87(15) yes
Zn14 Zn6 Zn15 . . 5_655 45.00(15) yes
Zn14 Zn6 Zn12 . . . 95.80(14) yes
Zn14 Zn6 Mg12 . . . 95.80(14) yes
Zn15 Zn6 Zn15 . . 5_655 20.92(15) yes
Zn15 Zn6 Zn12 . . . 118.38(15) yes
Zn15 Zn6 Mg12 . . . 118.38(15) yes
Zn15 Zn6 Zn12 5_655 . . 139.17(12) yes
Zn15 Zn6 Mg12 5_655 . . 139.17(12) yes
Zn12 Zn6 Mg12 . . . 0 yes
Zn3 Zn7 Zn3 . . 17_565 52.10(11) yes
Zn3 Zn7 Zn6 . . 4_555 52.87(10) yes
Zn3 Zn7 Zn6 . . 20_565 91.67(19) yes
Zn3 Zn7 Zn8 . . . 59.78(15) yes
Zn3 Zn7 Zn8 . . 4_555 109.03(11) yes
Zn3 Zn7 Zn8 . . 7_566 154.0(3) yes
Zn3 Zn7 Mg8 . . . 59.78(15) yes
Zn3 Zn7 Mg8 . . 4_555 109.03(11) yes
Zn3 Zn7 Mg8 . . 7_566 154.0(3) yes
Zn3 Zn7 Zn14 . . 4_555 121.8(3) yes
Zn3 Zn7 Zn15 . . 4_555 92.8(2) yes
Zn3 Zn7 Zn12 . . . 60.91(10) yes
Zn3 Zn7 Zn12 . . 17_565 108.59(18) yes
Zn3 Zn7 Mg12 . . . 60.91(10) yes
Zn3 Zn7 Mg12 . . 17_565 108.59(18) yes
Zn3 Zn7 Zn17 . . . 104.4(6) yes
Zn3 Zn7 Zn17 . . 4_555 98.8(7) yes
Zn3 Zn7 Zn17 . . 9_555 106.6(10) yes
Zn3 Zn7 Zn17 . . 17_565 134.9(7) yes
Zn3 Zn7 Zn17 . . 20_565 122.4(7) yes
Zn3 Zn7 Zn17 . . 24_565 130.9(11) yes
Zn3 Zn7 Zn18 . . . 148.6(2) yes
Zn3 Zn7 Zn18 . . 3_566 135.9(4) yes
Zn3 Zn7 Zn18 . . 9_555 109.7(3) yes
Zn3 Zn7 Zn18 . . 10_665 100.1(3) yes
Zn3 Zn7 Zn19 . . 4_555 108.5(17) yes
Zn3 Zn7 Zn19 . . 9_555 128.6(14) yes
Zn3 Zn7 Zn19 . . 11_566 152.8(15) yes
Zn3 Zn7 Zn6 17_565 . 4_555 91.67(19) yes
Zn3 Zn7 Zn6 17_565 . 20_565 52.87(10) yes
Zn3 Zn7 Zn8 17_565 . . 59.78(15) yes
Zn3 Zn7 Zn8 17_565 . 4_555 154.0(3) yes
Zn3 Zn7 Zn8 17_565 . 7_566 109.03(11) yes
Zn3 Zn7 Mg8 17_565 . . 59.78(15) yes
Zn3 Zn7 Mg8 17_565 . 4_555 154.0(3) yes
Zn3 Zn7 Mg8 17_565 . 7_566 109.03(11) yes
Zn3 Zn7 Zn14 17_565 . 4_555 121.8(3) yes
Zn3 Zn7 Zn15 17_565 . 4_555 92.8(2) yes
Zn3 Zn7 Zn12 17_565 . . 108.59(18) yes
Zn3 Zn7 Zn12 17_565 . 17_565 60.91(10) yes
Zn3 Zn7 Mg12 17_565 . . 108.59(18) yes
Zn3 Zn7 Mg12 17_565 . 17_565 60.91(10) yes
Zn3 Zn7 Zn17 17_565 . . 134.9(7) yes
Zn3 Zn7 Zn17 17_565 . 4_555 122.4(7) yes
Zn3 Zn7 Zn17 17_565 . 9_555 130.9(11) yes
Zn3 Zn7 Zn17 17_565 . 17_565 104.4(6) yes
Zn3 Zn7 Zn17 17_565 . 20_565 98.8(7) yes
Zn3 Zn7 Zn17 17_565 . 24_565 106.6(10) yes
Zn3 Zn7 Zn18 17_565 . . 148.6(2) yes
Zn3 Zn7 Zn18 17_565 . 3_566 135.9(4) yes
Zn3 Zn7 Zn18 17_565 . 9_555 100.1(3) yes
Zn3 Zn7 Zn18 17_565 . 10_665 109.7(3) yes
Zn3 Zn7 Zn19 17_565 . 4_555 108.5(17) yes
Zn3 Zn7 Zn19 17_565 . 9_555 152.8(15) yes
Zn3 Zn7 Zn19 17_565 . 11_566 128.6(14) yes
Zn6 Zn7 Zn6 4_555 . 20_565 92.2(2) yes
Zn6 Zn7 Zn8 4_555 . . 109.31(17) yes
Zn6 Zn7 Zn8 4_555 . 4_555 62.90(12) yes
Zn6 Zn7 Zn8 4_555 . 7_566 119.0(3) yes
Zn6 Zn7 Mg8 4_555 . . 109.31(17) yes
Zn6 Zn7 Mg8 4_555 . 4_555 62.90(12) yes
Zn6 Zn7 Mg8 4_555 . 7_566 119.0(3) yes
Zn6 Zn7 Zn14 4_555 . 4_555 71.89(18) yes
Zn6 Zn7 Zn15 4_555 . 4_555 53.35(14) yes
Zn6 Zn7 Zn12 4_555 . . 63.22(7) yes
Zn6 Zn7 Zn12 4_555 . 17_565 150.4(3) yes
Zn6 Zn7 Mg12 4_555 . . 63.22(7) yes
Zn6 Zn7 Mg12 4_555 . 17_565 150.4(3) yes
Zn6 Zn7 Zn17 4_555 . . 101.9(7) yes
Zn6 Zn7 Zn17 4_555 . 4_555 108.0(9) yes
Zn6 Zn7 Zn17 4_555 . 9_555 108.8(7) yes
Zn6 Zn7 Zn17 4_555 . 17_565 163.0(6) yes
Zn6 Zn7 Zn17 4_555 . 20_565 159.7(9) yes
Zn6 Zn7 Zn17 4_555 . 24_565 157.8(8) yes
Zn6 Zn7 Zn18 4_555 . . 119.7(2) yes
Zn6 Zn7 Zn18 4_555 . 3_566 128.7(2) yes
Zn6 Zn7 Zn18 4_555 . 9_555 143.4(3) yes
Zn6 Zn7 Zn18 4_555 . 10_665 122.5(3) yes
Zn6 Zn7 Zn19 4_555 . 4_555 133.5(2) yes
Zn6 Zn7 Zn19 4_555 . 9_555 109.0(16) yes
Zn6 Zn7 Zn19 4_555 . 11_566 139.6(13) yes
Zn6 Zn7 Zn8 20_565 . . 109.31(17) yes
Zn6 Zn7 Zn8 20_565 . 4_555 119.0(3) yes
Zn6 Zn7 Zn8 20_565 . 7_566 62.90(12) yes
Zn6 Zn7 Mg8 20_565 . . 109.31(17) yes
Zn6 Zn7 Mg8 20_565 . 4_555 119.0(3) yes
Zn6 Zn7 Mg8 20_565 . 7_566 62.90(12) yes
Zn6 Zn7 Zn14 20_565 . 4_555 71.89(18) yes
Zn6 Zn7 Zn15 20_565 . 4_555 53.35(14) yes
Zn6 Zn7 Zn12 20_565 . . 150.4(3) yes
Zn6 Zn7 Zn12 20_565 . 17_565 63.22(7) yes
Zn6 Zn7 Mg12 20_565 . . 150.4(3) yes
Zn6 Zn7 Mg12 20_565 . 17_565 63.22(7) yes
Zn6 Zn7 Zn17 20_565 . . 163.0(6) yes
Zn6 Zn7 Zn17 20_565 . 4_555 159.7(9) yes
Zn6 Zn7 Zn17 20_565 . 9_555 157.8(8) yes
Zn6 Zn7 Zn17 20_565 . 17_565 101.9(7) yes
Zn6 Zn7 Zn17 20_565 . 20_565 108.0(9) yes
Zn6 Zn7 Zn17 20_565 . 24_565 108.8(7) yes
Zn6 Zn7 Zn18 20_565 . . 119.7(2) yes
Zn6 Zn7 Zn18 20_565 . 3_566 128.7(2) yes
Zn6 Zn7 Zn18 20_565 . 9_555 122.5(3) yes
Zn6 Zn7 Zn18 20_565 . 10_665 143.4(3) yes
Zn6 Zn7 Zn19 20_565 . 4_555 133.5(2) yes
Zn6 Zn7 Zn19 20_565 . 9_555 139.6(13) yes
Zn6 Zn7 Zn19 20_565 . 11_566 109.0(16) yes
Zn8 Zn7 Zn8 . . 4_555 131.0(2) yes
Zn8 Zn7 Zn8 . . 7_566 131.0(2) yes
Zn8 Zn7 Mg8 . . . 0 yes
Zn8 Zn7 Mg8 . . 4_555 131.0(2) yes
Zn8 Zn7 Mg8 . . 7_566 131.0(2) yes
Zn8 Zn7 Zn14 . . 4_555 178.1(3) yes
Zn8 Zn7 Zn15 . . 4_555 149.1(3) yes
Zn8 Zn7 Zn12 . . . 68.01(14) yes
Zn8 Zn7 Zn12 . . 17_565 68.01(14) yes
Zn8 Zn7 Mg12 . . . 68.01(14) yes
Zn8 Zn7 Mg12 . . 17_565 68.01(14) yes
Zn8 Zn7 Zn17 . . . 75.1(7) yes
Zn8 Zn7 Zn17 . . 4_555 62.6(7) yes
Zn8 Zn7 Zn17 . . 9_555 71.2(11) yes
Zn8 Zn7 Zn17 . . 17_565 75.1(7) yes
Zn8 Zn7 Zn17 . . 20_565 62.6(7) yes
Zn8 Zn7 Zn17 . . 24_565 71.2(11) yes
Zn8 Zn7 Zn18 . . . 106.0(4) yes
Zn8 Zn7 Zn18 . . 3_566 87.1(5) yes
Zn8 Zn7 Zn18 . . 9_555 51.8(3) yes
Zn8 Zn7 Zn18 . . 10_665 51.8(3) yes
Zn8 Zn7 Zn19 . . 4_555 54.8(19) yes
Zn8 Zn7 Zn19 . . 9_555 95.9(13) yes
Zn8 Zn7 Zn19 . . 11_566 95.9(13) yes
Zn8 Zn7 Zn8 4_555 . 7_566 81.44(19) yes
Zn8 Zn7 Mg8 4_555 . . 131.0(2) yes
Zn8 Zn7 Mg8 4_555 . 4_555 0 yes
Zn8 Zn7 Mg8 4_555 . 7_566 81.44(19) yes
Zn8 Zn7 Zn14 4_555 . 4_555 48.09(14) yes
Zn8 Zn7 Zn15 4_555 . 4_555 68.41(19) yes
Zn8 Zn7 Zn12 4_555 . . 66.07(11) yes
Zn8 Zn7 Zn12 4_555 . 17_565 142.2(2) yes
Zn8 Zn7 Mg12 4_555 . . 66.07(11) yes
Zn8 Zn7 Mg12 4_555 . 17_565 142.2(2) yes
Zn8 Zn7 Zn17 4_555 . . 61.3(7) yes
Zn8 Zn7 Zn17 4_555 . 4_555 74.0(7) yes
Zn8 Zn7 Zn17 4_555 . 9_555 67.4(10) yes
Zn8 Zn7 Zn17 4_555 . 17_565 101.5(6) yes
Zn8 Zn7 Zn17 4_555 . 20_565 107.0(8) yes
Zn8 Zn7 Zn17 4_555 . 24_565 99.4(10) yes
Zn8 Zn7 Zn18 4_555 . . 57.0(2) yes
Zn8 Zn7 Zn18 4_555 . 3_566 69.8(4) yes
Zn8 Zn7 Zn18 4_555 . 9_555 103.7(3) yes
Zn8 Zn7 Zn18 4_555 . 10_665 89.8(3) yes
Zn8 Zn7 Zn19 4_555 . 4_555 93.9(14) yes
Zn8 Zn7 Zn19 4_555 . 9_555 51.4(16) yes
Zn8 Zn7 Zn19 4_555 . 11_566 76.7(13) yes
Zn8 Zn7 Mg8 7_566 . . 131.0(2) yes
Zn8 Zn7 Mg8 7_566 . 4_555 81.44(19) yes
Zn8 Zn7 Mg8 7_566 . 7_566 0 yes
Zn8 Zn7 Zn14 7_566 . 4_555 48.09(14) yes
Zn8 Zn7 Zn15 7_566 . 4_555 68.41(19) yes
Zn8 Zn7 Zn12 7_566 . . 142.2(2) yes
Zn8 Zn7 Zn12 7_566 . 17_565 66.07(11) yes
Zn8 Zn7 Mg12 7_566 . . 142.2(2) yes
Zn8 Zn7 Mg12 7_566 . 17_565 66.07(11) yes
Zn8 Zn7 Zn17 7_566 . . 101.5(6) yes
Zn8 Zn7 Zn17 7_566 . 4_555 107.0(8) yes
Zn8 Zn7 Zn17 7_566 . 9_555 99.4(10) yes
Zn8 Zn7 Zn17 7_566 . 17_565 61.3(7) yes
Zn8 Zn7 Zn17 7_566 . 20_565 74.0(7) yes
Zn8 Zn7 Zn17 7_566 . 24_565 67.4(10) yes
Zn8 Zn7 Zn18 7_566 . . 57.0(2) yes
Zn8 Zn7 Zn18 7_566 . 3_566 69.8(4) yes
Zn8 Zn7 Zn18 7_566 . 9_555 89.8(3) yes
Zn8 Zn7 Zn18 7_566 . 10_665 103.7(3) yes
Zn8 Zn7 Zn19 7_566 . 4_555 93.9(14) yes
Zn8 Zn7 Zn19 7_566 . 9_555 76.7(13) yes
Zn8 Zn7 Zn19 7_566 . 11_566 51.4(16) yes
Mg8 Zn7 Mg8 . . 4_555 131.0(2) yes
Mg8 Zn7 Mg8 . . 7_566 131.0(2) yes
Mg8 Zn7 Zn14 . . 4_555 178.1(3) yes
Mg8 Zn7 Zn15 . . 4_555 149.1(3) yes
Mg8 Zn7 Zn12 . . . 68.01(14) yes
Mg8 Zn7 Zn12 . . 17_565 68.01(14) yes
Mg8 Zn7 Mg12 . . . 68.01(14) yes
Mg8 Zn7 Mg12 . . 17_565 68.01(14) yes
Mg8 Zn7 Zn17 . . . 75.1(7) yes
Mg8 Zn7 Zn17 . . 4_555 62.6(7) yes
Mg8 Zn7 Zn17 . . 9_555 71.2(11) yes
Mg8 Zn7 Zn17 . . 17_565 75.1(7) yes
Mg8 Zn7 Zn17 . . 20_565 62.6(7) yes
Mg8 Zn7 Zn17 . . 24_565 71.2(11) yes
Mg8 Zn7 Zn18 . . . 106.0(4) yes
Mg8 Zn7 Zn18 . . 3_566 87.1(5) yes
Mg8 Zn7 Zn18 . . 9_555 51.8(3) yes
Mg8 Zn7 Zn18 . . 10_665 51.8(3) yes
Mg8 Zn7 Zn19 . . 4_555 54.8(19) yes
Mg8 Zn7 Zn19 . . 9_555 95.9(13) yes
Mg8 Zn7 Zn19 . . 11_566 95.9(13) yes
Mg8 Zn7 Mg8 4_555 . 7_566 81.44(19) yes
Mg8 Zn7 Zn14 4_555 . 4_555 48.09(14) yes
Mg8 Zn7 Zn15 4_555 . 4_555 68.41(19) yes
Mg8 Zn7 Zn12 4_555 . . 66.07(11) yes
Mg8 Zn7 Zn12 4_555 . 17_565 142.2(2) yes
Mg8 Zn7 Mg12 4_555 . . 66.07(11) yes
Mg8 Zn7 Mg12 4_555 . 17_565 142.2(2) yes
Mg8 Zn7 Zn17 4_555 . . 61.3(7) yes
Mg8 Zn7 Zn17 4_555 . 4_555 74.0(7) yes
Mg8 Zn7 Zn17 4_555 . 9_555 67.4(10) yes
Mg8 Zn7 Zn17 4_555 . 17_565 101.5(6) yes
Mg8 Zn7 Zn17 4_555 . 20_565 107.0(8) yes
Mg8 Zn7 Zn17 4_555 . 24_565 99.4(10) yes
Mg8 Zn7 Zn18 4_555 . . 57.0(2) yes
Mg8 Zn7 Zn18 4_555 . 3_566 69.8(4) yes
Mg8 Zn7 Zn18 4_555 . 9_555 103.7(3) yes
Mg8 Zn7 Zn18 4_555 . 10_665 89.8(3) yes
Mg8 Zn7 Zn19 4_555 . 4_555 93.9(14) yes
Mg8 Zn7 Zn19 4_555 . 9_555 51.4(16) yes
Mg8 Zn7 Zn19 4_555 . 11_566 76.7(13) yes
Mg8 Zn7 Zn14 7_566 . 4_555 48.09(14) yes
Mg8 Zn7 Zn15 7_566 . 4_555 68.41(19) yes
Mg8 Zn7 Zn12 7_566 . . 142.2(2) yes
Mg8 Zn7 Zn12 7_566 . 17_565 66.07(11) yes
Mg8 Zn7 Mg12 7_566 . . 142.2(2) yes
Mg8 Zn7 Mg12 7_566 . 17_565 66.07(11) yes
Mg8 Zn7 Zn17 7_566 . . 101.5(6) yes
Mg8 Zn7 Zn17 7_566 . 4_555 107.0(8) yes
Mg8 Zn7 Zn17 7_566 . 9_555 99.4(10) yes
Mg8 Zn7 Zn17 7_566 . 17_565 61.3(7) yes
Mg8 Zn7 Zn17 7_566 . 20_565 74.0(7) yes
Mg8 Zn7 Zn17 7_566 . 24_565 67.4(10) yes
Mg8 Zn7 Zn18 7_566 . . 57.0(2) yes
Mg8 Zn7 Zn18 7_566 . 3_566 69.8(4) yes
Mg8 Zn7 Zn18 7_566 . 9_555 89.8(3) yes
Mg8 Zn7 Zn18 7_566 . 10_665 103.7(3) yes
Mg8 Zn7 Zn19 7_566 . 4_555 93.9(14) yes
Mg8 Zn7 Zn19 7_566 . 9_555 76.7(13) yes
Mg8 Zn7 Zn19 7_566 . 11_566 51.4(16) yes
Zn14 Zn7 Zn15 4_555 . 4_555 32.77(17) yes
Zn14 Zn7 Zn12 4_555 . . 111.70(13) yes
Zn14 Zn7 Zn12 4_555 . 17_565 111.70(13) yes
Zn14 Zn7 Mg12 4_555 . . 111.70(13) yes
Zn14 Zn7 Mg12 4_555 . 17_565 111.70(13) yes
Zn14 Zn7 Zn17 4_555 . . 103.3(7) yes
Zn14 Zn7 Zn17 4_555 . 4_555 115.8(7) yes
Zn14 Zn7 Zn17 4_555 . 9_555 107.1(11) yes
Zn14 Zn7 Zn17 4_555 . 17_565 103.3(7) yes
Zn14 Zn7 Zn17 4_555 . 20_565 115.8(7) yes
Zn14 Zn7 Zn17 4_555 . 24_565 107.1(11) yes
Zn14 Zn7 Zn18 4_555 . . 72.2(4) yes
Zn14 Zn7 Zn18 4_555 . 3_566 91.1(5) yes
Zn14 Zn7 Zn18 4_555 . 9_555 126.4(4) yes
Zn14 Zn7 Zn18 4_555 . 10_665 126.4(4) yes
Zn14 Zn7 Zn19 4_555 . 4_555 123.3(19) yes
Zn14 Zn7 Zn19 4_555 . 9_555 82.3(13) yes
Zn14 Zn7 Zn19 4_555 . 11_566 82.3(13) yes
Zn15 Zn7 Zn12 4_555 . . 113.17(15) yes
Zn15 Zn7 Zn12 4_555 . 17_565 113.17(15) yes
Zn15 Zn7 Mg12 4_555 . . 113.17(15) yes
Zn15 Zn7 Mg12 4_555 . 17_565 113.17(15) yes
Zn15 Zn7 Zn17 4_555 . . 129.7(8) yes
Zn15 Zn7 Zn17 4_555 . 4_555 142.4(8) yes
Zn15 Zn7 Zn17 4_555 . 9_555 135.4(10) yes
Zn15 Zn7 Zn17 4_555 . 17_565 129.7(8) yes
Zn15 Zn7 Zn17 4_555 . 20_565 142.4(8) yes
Zn15 Zn7 Zn17 4_555 . 24_565 135.4(10) yes
Zn15 Zn7 Zn18 4_555 . . 104.9(4) yes
Zn15 Zn7 Zn18 4_555 . 3_566 123.8(5) yes
Zn15 Zn7 Zn18 4_555 . 9_555 157.4(3) yes
Zn15 Zn7 Zn18 4_555 . 10_665 157.4(3) yes
Zn15 Zn7 Zn19 4_555 . 4_555 156.1(19) yes
Zn15 Zn7 Zn19 4_555 . 9_555 113.5(14) yes
Zn15 Zn7 Zn19 4_555 . 11_566 113.5(14) yes
Zn12 Zn7 Zn12 . . 17_565 132.8(3) yes
Zn12 Zn7 Mg12 . . . 0 yes
Zn12 Zn7 Mg12 . . 17_565 132.8(3) yes
Zn12 Zn7 Zn17 . . . 46.5(6) yes
Zn12 Zn7 Zn17 . . 4_555 47.1(9) yes
Zn12 Zn7 Zn17 . . 9_555 51.4(9) yes
Zn12 Zn7 Zn17 . . 17_565 105.5(8) yes
Zn12 Zn7 Zn17 . . 20_565 96.8(9) yes
Zn12 Zn7 Zn17 . . 24_565 98.3(8) yes
Zn12 Zn7 Zn18 . . . 88.2(2) yes
Zn12 Zn7 Zn18 . . 3_566 80.8(2) yes
Zn12 Zn7 Zn18 . . 9_555 80.2(3) yes
Zn12 Zn7 Zn18 . . 10_665 59.5(3) yes
Zn12 Zn7 Zn19 . . 4_555 70.7(5) yes
Zn12 Zn7 Zn19 . . 9_555 68.2(14) yes
Zn12 Zn7 Zn19 . . 11_566 100.5(16) yes
Zn12 Zn7 Mg12 17_565 . . 132.8(3) yes
Zn12 Zn7 Mg12 17_565 . 17_565 0 yes
Zn12 Zn7 Zn17 17_565 . . 105.5(8) yes
Zn12 Zn7 Zn17 17_565 . 4_555 96.8(9) yes
Zn12 Zn7 Zn17 17_565 . 9_555 98.3(8) yes
Zn12 Zn7 Zn17 17_565 . 17_565 46.5(6) yes
Zn12 Zn7 Zn17 17_565 . 20_565 47.1(9) yes
Zn12 Zn7 Zn17 17_565 . 24_565 51.4(9) yes
Zn12 Zn7 Zn18 17_565 . . 88.2(2) yes
Zn12 Zn7 Zn18 17_565 . 3_566 80.8(2) yes
Zn12 Zn7 Zn18 17_565 . 9_555 59.5(3) yes
Zn12 Zn7 Zn18 17_565 . 10_665 80.2(3) yes
Zn12 Zn7 Zn19 17_565 . 4_555 70.7(5) yes
Zn12 Zn7 Zn19 17_565 . 9_555 100.5(16) yes
Zn12 Zn7 Zn19 17_565 . 11_566 68.2(14) yes
Mg12 Zn7 Mg12 . . 17_565 132.8(3) yes
Mg12 Zn7 Zn17 . . . 46.5(6) yes
Mg12 Zn7 Zn17 . . 4_555 47.1(9) yes
Mg12 Zn7 Zn17 . . 9_555 51.4(9) yes
Mg12 Zn7 Zn17 . . 17_565 105.5(8) yes
Mg12 Zn7 Zn17 . . 20_565 96.8(9) yes
Mg12 Zn7 Zn17 . . 24_565 98.3(8) yes
Mg12 Zn7 Zn18 . . . 88.2(2) yes
Mg12 Zn7 Zn18 . . 3_566 80.8(2) yes
Mg12 Zn7 Zn18 . . 9_555 80.2(3) yes
Mg12 Zn7 Zn18 . . 10_665 59.5(3) yes
Mg12 Zn7 Zn19 . . 4_555 70.7(5) yes
Mg12 Zn7 Zn19 . . 9_555 68.2(14) yes
Mg12 Zn7 Zn19 . . 11_566 100.5(16) yes
Mg12 Zn7 Zn17 17_565 . . 105.5(8) yes
Mg12 Zn7 Zn17 17_565 . 4_555 96.8(9) yes
Mg12 Zn7 Zn17 17_565 . 9_555 98.3(8) yes
Mg12 Zn7 Zn17 17_565 . 17_565 46.5(6) yes
Mg12 Zn7 Zn17 17_565 . 20_565 47.1(9) yes
Mg12 Zn7 Zn17 17_565 . 24_565 51.4(9) yes
Mg12 Zn7 Zn18 17_565 . . 88.2(2) yes
Mg12 Zn7 Zn18 17_565 . 3_566 80.8(2) yes
Mg12 Zn7 Zn18 17_565 . 9_555 59.5(3) yes
Mg12 Zn7 Zn18 17_565 . 10_665 80.2(3) yes
Mg12 Zn7 Zn19 17_565 . 4_555 70.7(5) yes
Mg12 Zn7 Zn19 17_565 . 9_555 100.5(16) yes
Mg12 Zn7 Zn19 17_565 . 11_566 68.2(14) yes
Zn17 Zn7 Zn17 . . 4_555 12.9(10) yes
Zn17 Zn7 Zn17 . . 9_555 7.2(11) yes
Zn17 Zn7 Zn17 . . 17_565 62.8(10) yes
Zn17 Zn7 Zn17 . . 20_565 58.6(11) yes
Zn17 Zn7 Zn17 . . 24_565 56.3(10) yes
Zn17 Zn7 Zn18 . . . 44.6(6) yes
Zn17 Zn7 Zn18 . . 3_566 34.3(7) yes
Zn17 Zn7 Zn18 . . 9_555 46.8(8) yes
Zn17 Zn7 Zn18 . . 10_665 28.8(8) yes
Zn17 Zn7 Zn19 . . 4_555 35.6(11) yes
Zn17 Zn7 Zn19 . . 9_555 25.5(14) yes
Zn17 Zn7 Zn19 . . 11_566 54.0(17) yes
Zn17 Zn7 Zn17 4_555 . 9_555 9.1(13) yes
Zn17 Zn7 Zn17 4_555 . 17_565 58.6(11) yes
Zn17 Zn7 Zn17 4_555 . 20_565 51.7(13) yes
Zn17 Zn7 Zn17 4_555 . 24_565 51.6(12) yes
Zn17 Zn7 Zn18 4_555 . . 51.9(7) yes
Zn17 Zn7 Zn18 4_555 . 3_566 37.3(8) yes
Zn17 Zn7 Zn18 4_555 . 9_555 37.3(9) yes
Zn17 Zn7 Zn18 4_555 . 10_665 17.1(9) yes
Zn17 Zn7 Zn19 4_555 . 4_555 26.2(9) yes
Zn17 Zn7 Zn19 4_555 . 9_555 35.2(14) yes
Zn17 Zn7 Zn19 4_555 . 11_566 56.4(18) yes
Zn17 Zn7 Zn17 9_555 . 17_565 56.3(10) yes
Zn17 Zn7 Zn17 9_555 . 20_565 51.6(12) yes
Zn17 Zn7 Zn17 9_555 . 24_565 49.6(11) yes
Zn17 Zn7 Zn18 9_555 . . 43.3(11) yes
Zn17 Zn7 Zn18 9_555 . 3_566 30.2(10) yes
Zn17 Zn7 Zn18 9_555 . 9_555 39.7(9) yes
Zn17 Zn7 Zn18 9_555 . 10_665 22.4(10) yes
Zn17 Zn7 Zn19 9_555 . 4_555 28.5(12) yes
Zn17 Zn7 Zn19 9_555 . 9_555 26.1(16) yes
Zn17 Zn7 Zn19 9_555 . 11_566 49.8(19) yes
Zn17 Zn7 Zn17 17_565 . 20_565 12.9(10) yes
Zn17 Zn7 Zn17 17_565 . 24_565 7.2(11) yes
Zn17 Zn7 Zn18 17_565 . . 44.6(6) yes
Zn17 Zn7 Zn18 17_565 . 3_566 34.3(7) yes
Zn17 Zn7 Zn18 17_565 . 9_555 28.8(8) yes
Zn17 Zn7 Zn18 17_565 . 10_665 46.8(8) yes
Zn17 Zn7 Zn19 17_565 . 4_555 35.6(11) yes
Zn17 Zn7 Zn19 17_565 . 9_555 54.0(17) yes
Zn17 Zn7 Zn19 17_565 . 11_566 25.5(14) yes
Zn17 Zn7 Zn17 20_565 . 24_565 9.1(13) yes
Zn17 Zn7 Zn18 20_565 . . 51.9(7) yes
Zn17 Zn7 Zn18 20_565 . 3_566 37.3(8) yes
Zn17 Zn7 Zn18 20_565 . 9_555 17.1(9) yes
Zn17 Zn7 Zn18 20_565 . 10_665 37.3(9) yes
Zn17 Zn7 Zn19 20_565 . 4_555 26.2(9) yes
Zn17 Zn7 Zn19 20_565 . 9_555 56.4(18) yes
Zn17 Zn7 Zn19 20_565 . 11_566 35.2(14) yes
Zn17 Zn7 Zn18 24_565 . . 43.3(11) yes
Zn17 Zn7 Zn18 24_565 . 3_566 30.2(10) yes
Zn17 Zn7 Zn18 24_565 . 9_555 22.4(10) yes
Zn17 Zn7 Zn18 24_565 . 10_665 39.7(9) yes
Zn17 Zn7 Zn19 24_565 . 4_555 28.5(12) yes
Zn17 Zn7 Zn19 24_565 . 9_555 49.8(19) yes
Zn17 Zn7 Zn19 24_565 . 11_566 26.1(16) yes
Zn18 Zn7 Zn18 . . 3_566 18.9(6) yes
Zn18 Zn7 Zn18 . . 9_555 55.7(4) yes
Zn18 Zn7 Zn18 . . 10_665 55.7(4) yes
Zn18 Zn7 Zn19 . . 4_555 51.2(19) yes
Zn18 Zn7 Zn19 . . 9_555 20.1(14) yes
Zn18 Zn7 Zn19 . . 11_566 20.1(14) yes
Zn18 Zn7 Zn18 3_566 . 9_555 37.4(5) yes
Zn18 Zn7 Zn18 3_566 . 10_665 37.4(5) yes
Zn18 Zn7 Zn19 3_566 . 4_555 32.3(19) yes
Zn18 Zn7 Zn19 3_566 . 9_555 19.7(16) yes
Zn18 Zn7 Zn19 3_566 . 11_566 19.7(16) yes
Zn18 Zn7 Zn18 9_555 . 10_665 21.3(4) yes
Zn18 Zn7 Zn19 9_555 . 4_555 11.3(7) yes
Zn18 Zn7 Zn19 9_555 . 9_555 52.8(15) yes
Zn18 Zn7 Zn19 9_555 . 11_566 44.3(14) yes
Zn18 Zn7 Zn19 10_665 . 4_555 11.3(7) yes
Zn18 Zn7 Zn19 10_665 . 9_555 44.3(14) yes
Zn18 Zn7 Zn19 10_665 . 11_566 52.8(15) yes
Zn19 Zn7 Zn19 4_555 . 9_555 44(2) yes
Zn19 Zn7 Zn19 4_555 . 11_566 44(2) yes
Zn19 Zn7 Zn19 9_555 . 11_566 35(2) yes
Zr1 Zn8 Zn3 . . . 63.19(10) yes
Zr1 Zn8 Zn3 . . 17_565 63.19(10) yes
Zr1 Zn8 Zn6 . . . 60.57(8) yes
Zr1 Zn8 Zn6 . . 17_565 60.57(8) yes
Zr1 Zn8 Zn7 . . . 120.9(2) yes
Zr1 Zn8 Zn7 . . 9_555 109.97(19) yes
Zr1 Zn8 Zn7 . . 10_665 109.97(19) yes
Zr1 Zn8 Zn8 . . 2_665 107.00(15) yes
Zr1 Zn8 Mg8 . . . 0 yes
Zr1 Zn8 Mg8 . . 2_665 107.00(15) yes
Zr1 Zn8 Zn14 . . . 71.3(2) yes
Zr1 Zn8 Zn15 . . . 59.55(12) yes
Zr1 Zn8 Zn15 . . 2_665 59.55(12) yes
Zr1 Zn8 Zn12 . . . 112.19(11) yes
Zr1 Zn8 Zn12 . . 17_565 112.19(11) yes
Zr1 Zn8 Mg12 . . . 112.19(11) yes
Zr1 Zn8 Mg12 . . 17_565 112.19(11) yes
Zr1 Zn8 Zn17 . . . 152.4(6) yes
Zr1 Zn8 Zn17 . . 4_555 153.9(9) yes
Zr1 Zn8 Zn17 . . 9_555 157.0(6) yes
Zr1 Zn8 Zn17 . . 17_565 152.4(6) yes
Zr1 Zn8 Zn17 . . 20_565 153.9(9) yes
Zr1 Zn8 Zn17 . . 24_565 157.0(6) yes
Zr1 Zn8 Zn18 . . 3_566 162.0(3) yes
Zr1 Zn8 Zn18 . . 9_555 153.3(3) yes
Zr1 Zn8 Zn18 . . 10_665 153.3(3) yes
Zr1 Zn8 Zn19 . . 4_555 174.6(19) yes
Zr1 Zn8 Zn19 . . 6_665 147.3(14) yes
Zn3 Zn8 Zn3 . . 17_565 54.81(10) yes
Zn3 Zn8 Zn6 . . . 56.15(7) yes
Zn3 Zn8 Zn6 . . 17_565 103.96(14) yes
Zn3 Zn8 Zn7 . . . 64.92(16) yes
Zn3 Zn8 Zn7 . . 9_555 104.75(9) yes
Zn3 Zn8 Zn7 . . 10_665 159.56(14) yes
Zn3 Zn8 Zn8 . . 2_665 149.67(9) yes
Zn3 Zn8 Mg8 . . . 0 yes
Zn3 Zn8 Mg8 . . 2_665 149.67(9) yes
Zn3 Zn8 Zn14 . . . 125.4(2) yes
Zn3 Zn8 Zn15 . . . 99.80(12) yes
Zn3 Zn8 Zn15 . . 2_665 122.65(18) yes
Zn3 Zn8 Zn12 . . . 59.50(8) yes
Zn3 Zn8 Zn12 . . 17_565 105.71(14) yes
Zn3 Zn8 Mg12 . . . 59.50(8) yes
Zn3 Zn8 Mg12 . . 17_565 105.71(14) yes
Zn3 Zn8 Zn17 . . . 96.4(7) yes
Zn3 Zn8 Zn17 . . 4_555 102.5(8) yes
Zn3 Zn8 Zn17 . . 9_555 96.6(6) yes
Zn3 Zn8 Zn17 . . 17_565 121.8(8) yes
Zn3 Zn8 Zn17 . . 20_565 128.4(7) yes
Zn3 Zn8 Zn17 . . 24_565 115.5(6) yes
Zn3 Zn8 Zn18 . . 3_566 101.1(3) yes
Zn3 Zn8 Zn18 . . 9_555 143.5(3) yes
Zn3 Zn8 Zn18 . . 10_665 126.1(3) yes
Zn3 Zn8 Zn19 . . 4_555 121.4(16) yes
Zn3 Zn8 Zn19 . . 6_665 142.4(9) yes
Zn3 Zn8 Zn6 17_565 . . 103.96(14) yes
Zn3 Zn8 Zn6 17_565 . 17_565 56.15(7) yes
Zn3 Zn8 Zn7 17_565 . . 64.92(16) yes
Zn3 Zn8 Zn7 17_565 . 9_555 159.56(14) yes
Zn3 Zn8 Zn7 17_565 . 10_665 104.75(9) yes
Zn3 Zn8 Zn8 17_565 . 2_665 149.67(9) yes
Zn3 Zn8 Mg8 17_565 . . 0 yes
Zn3 Zn8 Mg8 17_565 . 2_665 149.67(9) yes
Zn3 Zn8 Zn14 17_565 . . 125.4(2) yes
Zn3 Zn8 Zn15 17_565 . . 122.65(18) yes
Zn3 Zn8 Zn15 17_565 . 2_665 99.80(12) yes
Zn3 Zn8 Zn12 17_565 . . 105.71(14) yes
Zn3 Zn8 Zn12 17_565 . 17_565 59.50(8) yes
Zn3 Zn8 Mg12 17_565 . . 105.71(14) yes
Zn3 Zn8 Mg12 17_565 . 17_565 59.50(8) yes
Zn3 Zn8 Zn17 17_565 . . 121.8(8) yes
Zn3 Zn8 Zn17 17_565 . 4_555 128.4(7) yes
Zn3 Zn8 Zn17 17_565 . 9_555 115.5(6) yes
Zn3 Zn8 Zn17 17_565 . 17_565 96.4(7) yes
Zn3 Zn8 Zn17 17_565 . 20_565 102.5(8) yes
Zn3 Zn8 Zn17 17_565 . 24_565 96.6(6) yes
Zn3 Zn8 Zn18 17_565 . 3_566 101.1(3) yes
Zn3 Zn8 Zn18 17_565 . 9_555 126.1(3) yes
Zn3 Zn8 Zn18 17_565 . 10_665 143.5(3) yes
Zn3 Zn8 Zn19 17_565 . 4_555 121.4(16) yes
Zn3 Zn8 Zn19 17_565 . 6_665 142.4(9) yes
Zn6 Zn8 Zn6 . . 17_565 120.22(16) yes
Zn6 Zn8 Zn7 . . . 108.91(12) yes
Zn6 Zn8 Zn7 . . 9_555 58.46(13) yes
Zn6 Zn8 Zn7 . . 10_665 139.7(2) yes
Zn6 Zn8 Zn8 . . 2_665 93.67(11) yes
Zn6 Zn8 Mg8 . . . 0 yes
Zn6 Zn8 Mg8 . . 2_665 93.67(11) yes
Zn6 Zn8 Zn14 . . . 76.32(12) yes
Zn6 Zn8 Zn15 . . . 48.68(9) yes
Zn6 Zn8 Zn15 . . 2_665 92.01(15) yes
Zn6 Zn8 Zn12 . . . 58.94(6) yes
Zn6 Zn8 Zn12 . . 17_565 161.81(18) yes
Zn6 Zn8 Mg12 . . . 58.94(6) yes
Zn6 Zn8 Mg12 . . 17_565 161.81(18) yes
Zn6 Zn8 Zn17 . . . 93.0(5) yes
Zn6 Zn8 Zn17 . . 4_555 93.4(9) yes
Zn6 Zn8 Zn17 . . 9_555 99.8(7) yes
Zn6 Zn8 Zn17 . . 17_565 146.7(5) yes
Zn6 Zn8 Zn17 . . 20_565 145.2(9) yes
Zn6 Zn8 Zn17 . . 24_565 139.9(7) yes
Zn6 Zn8 Zn18 . . 3_566 119.54(9) yes
Zn6 Zn8 Zn18 . . 9_555 127.5(4) yes
Zn6 Zn8 Zn18 . . 10_665 101.8(4) yes
Zn6 Zn8 Zn19 . . 4_555 118.8(3) yes
Zn6 Zn8 Zn19 . . 6_665 111.6(5) yes
Zn6 Zn8 Zn7 17_565 . . 108.91(12) yes
Zn6 Zn8 Zn7 17_565 . 9_555 139.7(2) yes
Zn6 Zn8 Zn7 17_565 . 10_665 58.46(13) yes
Zn6 Zn8 Zn8 17_565 . 2_665 93.67(11) yes
Zn6 Zn8 Mg8 17_565 . . 0 yes
Zn6 Zn8 Mg8 17_565 . 2_665 93.67(11) yes
Zn6 Zn8 Zn14 17_565 . . 76.32(12) yes
Zn6 Zn8 Zn15 17_565 . . 92.01(15) yes
Zn6 Zn8 Zn15 17_565 . 2_665 48.68(9) yes
Zn6 Zn8 Zn12 17_565 . . 161.81(18) yes
Zn6 Zn8 Zn12 17_565 . 17_565 58.94(6) yes
Zn6 Zn8 Mg12 17_565 . . 161.81(18) yes
Zn6 Zn8 Mg12 17_565 . 17_565 58.94(6) yes
Zn6 Zn8 Zn17 17_565 . . 146.7(5) yes
Zn6 Zn8 Zn17 17_565 . 4_555 145.2(9) yes
Zn6 Zn8 Zn17 17_565 . 9_555 139.9(7) yes
Zn6 Zn8 Zn17 17_565 . 17_565 93.0(5) yes
Zn6 Zn8 Zn17 17_565 . 20_565 93.4(9) yes
Zn6 Zn8 Zn17 17_565 . 24_565 99.8(7) yes
Zn6 Zn8 Zn18 17_565 . 3_566 119.54(9) yes
Zn6 Zn8 Zn18 17_565 . 9_555 101.8(4) yes
Zn6 Zn8 Zn18 17_565 . 10_665 127.5(4) yes
Zn6 Zn8 Zn19 17_565 . 4_555 118.8(3) yes
Zn6 Zn8 Zn19 17_565 . 6_665 111.6(5) yes
Zn7 Zn8 Zn7 . . 9_555 108.7(2) yes
Zn7 Zn8 Zn7 . . 10_665 108.7(2) yes
Zn7 Zn8 Zn8 . . 2_665 132.1(2) yes
Zn7 Zn8 Mg8 . . . 0 yes
Zn7 Zn8 Mg8 . . 2_665 132.1(2) yes
Zn7 Zn8 Zn14 . . . 167.8(3) yes
Zn7 Zn8 Zn15 . . . 156.22(9) yes
Zn7 Zn8 Zn15 . . 2_665 156.22(9) yes
Zn7 Zn8 Zn12 . . . 58.80(9) yes
Zn7 Zn8 Zn12 . . 17_565 58.80(9) yes
Zn7 Zn8 Mg12 . . . 58.80(9) yes
Zn7 Zn8 Mg12 . . 17_565 58.80(9) yes
Zn7 Zn8 Zn17 . . . 56.9(8) yes
Zn7 Zn8 Zn17 . . 4_555 63.5(7) yes
Zn7 Zn8 Zn17 . . 9_555 50.7(6) yes
Zn7 Zn8 Zn17 . . 17_565 56.9(8) yes
Zn7 Zn8 Zn17 . . 20_565 63.5(7) yes
Zn7 Zn8 Zn17 . . 24_565 50.7(6) yes
Zn7 Zn8 Zn18 . . 3_566 41.1(3) yes
Zn7 Zn8 Zn18 . . 9_555 82.5(3) yes
Zn7 Zn8 Zn18 . . 10_665 82.5(3) yes
Zn7 Zn8 Zn19 . . 4_555 64.4(19) yes
Zn7 Zn8 Zn19 . . 6_665 91.8(14) yes
Zn7 Zn8 Zn7 9_555 . 10_665 95.69(18) yes
Zn7 Zn8 Zn8 9_555 . 2_665 49.28(11) yes
Zn7 Zn8 Mg8 9_555 . . 0 yes
Zn7 Zn8 Mg8 9_555 . 2_665 49.28(11) yes
Zn7 Zn8 Zn14 9_555 . . 64.04(18) yes
Zn7 Zn8 Zn15 9_555 . . 55.59(19) yes
Zn7 Zn8 Zn15 9_555 . 2_665 91.69(18) yes
Zn7 Zn8 Zn12 9_555 . . 57.48(11) yes
Zn7 Zn8 Zn12 9_555 . 17_565 135.7(2) yes
Zn7 Zn8 Mg12 9_555 . . 57.48(11) yes
Zn7 Zn8 Mg12 9_555 . 17_565 135.7(2) yes
Zn7 Zn8 Zn17 9_555 . . 54.8(7) yes
Zn7 Zn8 Zn17 9_555 . 4_555 50.0(8) yes
Zn7 Zn8 Zn17 9_555 . 9_555 62.6(7) yes
Zn7 Zn8 Zn17 9_555 . 17_565 95.3(7) yes
Zn7 Zn8 Zn17 9_555 . 20_565 90.5(8) yes
Zn7 Zn8 Zn17 9_555 . 24_565 92.7(7) yes
Zn7 Zn8 Zn18 9_555 . 3_566 81.6(3) yes
Zn7 Zn8 Zn18 9_555 . 9_555 69.3(4) yes
Zn7 Zn8 Zn18 9_555 . 10_665 45.6(4) yes
Zn7 Zn8 Zn19 9_555 . 4_555 66.8(11) yes
Zn7 Zn8 Zn19 9_555 . 6_665 53.2(5) yes
Zn7 Zn8 Zn8 10_665 . 2_665 49.28(11) yes
Zn7 Zn8 Mg8 10_665 . . 0 yes
Zn7 Zn8 Mg8 10_665 . 2_665 49.28(11) yes
Zn7 Zn8 Zn14 10_665 . . 64.04(18) yes
Zn7 Zn8 Zn15 10_665 . . 91.69(18) yes
Zn7 Zn8 Zn15 10_665 . 2_665 55.59(19) yes
Zn7 Zn8 Zn12 10_665 . . 135.7(2) yes
Zn7 Zn8 Zn12 10_665 . 17_565 57.48(11) yes
Zn7 Zn8 Mg12 10_665 . . 135.7(2) yes
Zn7 Zn8 Mg12 10_665 . 17_565 57.48(11) yes
Zn7 Zn8 Zn17 10_665 . . 95.3(7) yes
Zn7 Zn8 Zn17 10_665 . 4_555 90.5(8) yes
Zn7 Zn8 Zn17 10_665 . 9_555 92.7(7) yes
Zn7 Zn8 Zn17 10_665 . 17_565 54.8(7) yes
Zn7 Zn8 Zn17 10_665 . 20_565 50.0(8) yes
Zn7 Zn8 Zn17 10_665 . 24_565 62.6(7) yes
Zn7 Zn8 Zn18 10_665 . 3_566 81.6(3) yes
Zn7 Zn8 Zn18 10_665 . 9_555 45.6(4) yes
Zn7 Zn8 Zn18 10_665 . 10_665 69.3(4) yes
Zn7 Zn8 Zn19 10_665 . 4_555 66.8(11) yes
Zn7 Zn8 Zn19 10_665 . 6_665 53.2(5) yes
Zn8 Zn8 Mg8 2_665 . . 0 yes
Zn8 Zn8 Mg8 2_665 . 2_665 0 yes
Zn8 Zn8 Zn14 2_665 . . 35.70(18) yes
Zn8 Zn8 Zn15 2_665 . . 54.44(11) yes
Zn8 Zn8 Zn15 2_665 . 2_665 54.44(11) yes
Zn8 Zn8 Zn12 2_665 . . 104.52(11) yes
Zn8 Zn8 Zn12 2_665 . 17_565 104.52(11) yes
Zn8 Zn8 Mg12 2_665 . . 104.52(11) yes
Zn8 Zn8 Mg12 2_665 . 17_565 104.52(11) yes
Zn8 Zn8 Zn17 2_665 . . 80.9(8) yes
Zn8 Zn8 Zn17 2_665 . 4_555 73.8(6) yes
Zn8 Zn8 Zn17 2_665 . 9_555 84.8(6) yes
Zn8 Zn8 Zn17 2_665 . 17_565 80.9(8) yes
Zn8 Zn8 Zn17 2_665 . 20_565 73.8(6) yes
Zn8 Zn8 Zn17 2_665 . 24_565 84.8(6) yes
Zn8 Zn8 Zn18 2_665 . 3_566 91.0(3) yes
Zn8 Zn8 Zn18 2_665 . 9_555 51.1(2) yes
Zn8 Zn8 Zn18 2_665 . 10_665 51.1(2) yes
Zn8 Zn8 Zn19 2_665 . 4_555 67.6(19) yes
Zn8 Zn8 Zn19 2_665 . 6_665 40.3(14) yes
Mg8 Zn8 Mg8 . . 2_665 0 yes
Mg8 Zn8 Zn14 . . . 0 yes
Mg8 Zn8 Zn15 . . . 0 yes
Mg8 Zn8 Zn15 . . 2_665 0 yes
Mg8 Zn8 Zn12 . . . 0 yes
Mg8 Zn8 Zn12 . . 17_565 0 yes
Mg8 Zn8 Mg12 . . . 0 yes
Mg8 Zn8 Mg12 . . 17_565 0 yes
Mg8 Zn8 Zn17 . . . 0 yes
Mg8 Zn8 Zn17 . . 4_555 0 yes
Mg8 Zn8 Zn17 . . 9_555 0 yes
Mg8 Zn8 Zn17 . . 17_565 0 yes
Mg8 Zn8 Zn17 . . 20_565 0 yes
Mg8 Zn8 Zn17 . . 24_565 0 yes
Mg8 Zn8 Zn18 . . 3_566 0 yes
Mg8 Zn8 Zn18 . . 9_555 0 yes
Mg8 Zn8 Zn18 . . 10_665 0 yes
Mg8 Zn8 Zn19 . . 4_555 0 yes
Mg8 Zn8 Zn19 . . 6_665 0 yes
Mg8 Zn8 Zn14 2_665 . . 35.70(18) yes
Mg8 Zn8 Zn15 2_665 . . 54.44(11) yes
Mg8 Zn8 Zn15 2_665 . 2_665 54.44(11) yes
Mg8 Zn8 Zn12 2_665 . . 104.52(11) yes
Mg8 Zn8 Zn12 2_665 . 17_565 104.52(11) yes
Mg8 Zn8 Mg12 2_665 . . 104.52(11) yes
Mg8 Zn8 Mg12 2_665 . 17_565 104.52(11) yes
Mg8 Zn8 Zn17 2_665 . . 80.9(8) yes
Mg8 Zn8 Zn17 2_665 . 4_555 73.8(6) yes
Mg8 Zn8 Zn17 2_665 . 9_555 84.8(6) yes
Mg8 Zn8 Zn17 2_665 . 17_565 80.9(8) yes
Mg8 Zn8 Zn17 2_665 . 20_565 73.8(6) yes
Mg8 Zn8 Zn17 2_665 . 24_565 84.8(6) yes
Mg8 Zn8 Zn18 2_665 . 3_566 91.0(3) yes
Mg8 Zn8 Zn18 2_665 . 9_555 51.1(2) yes
Mg8 Zn8 Zn18 2_665 . 10_665 51.1(2) yes
Mg8 Zn8 Zn19 2_665 . 4_555 67.6(19) yes
Mg8 Zn8 Zn19 2_665 . 6_665 40.3(14) yes
Zn14 Zn8 Zn15 . . . 27.71(11) yes
Zn14 Zn8 Zn15 . . 2_665 27.71(11) yes
Zn14 Zn8 Zn12 . . . 118.60(11) yes
Zn14 Zn8 Zn12 . . 17_565 118.60(11) yes
Zn14 Zn8 Mg12 . . . 118.60(11) yes
Zn14 Zn8 Mg12 . . 17_565 118.60(11) yes
Zn14 Zn8 Zn17 . . . 112.5(8) yes
Zn14 Zn8 Zn17 . . 4_555 105.8(7) yes
Zn14 Zn8 Zn17 . . 9_555 118.2(6) yes
Zn14 Zn8 Zn17 . . 17_565 112.5(8) yes
Zn14 Zn8 Zn17 . . 20_565 105.8(7) yes
Zn14 Zn8 Zn17 . . 24_565 118.2(6) yes
Zn14 Zn8 Zn18 . . 3_566 126.7(4) yes
Zn14 Zn8 Zn18 . . 9_555 85.6(3) yes
Zn14 Zn8 Zn18 . . 10_665 85.6(3) yes
Zn14 Zn8 Zn19 . . 4_555 103.3(19) yes
Zn14 Zn8 Zn19 . . 6_665 76.0(14) yes
Zn15 Zn8 Zn15 . . 2_665 47.29(14) yes
Zn15 Zn8 Zn12 . . . 98.07(11) yes
Zn15 Zn8 Zn12 . . 17_565 144.94(14) yes
Zn15 Zn8 Mg12 . . . 98.07(11) yes
Zn15 Zn8 Mg12 . . 17_565 144.94(14) yes
Zn15 Zn8 Zn17 . . . 110.4(7) yes
Zn15 Zn8 Zn17 . . 4_555 105.4(7) yes
Zn15 Zn8 Zn17 . . 9_555 118.2(7) yes
Zn15 Zn8 Zn17 . . 17_565 135.3(8) yes
Zn15 Zn8 Zn17 . . 20_565 128.2(7) yes
Zn15 Zn8 Zn17 . . 24_565 138.3(6) yes
Zn15 Zn8 Zn18 . . 3_566 135.9(3) yes
Zn15 Zn8 Zn18 . . 9_555 104.7(3) yes
Zn15 Zn8 Zn18 . . 10_665 93.8(3) yes
Zn15 Zn8 Zn19 . . 4_555 115.7(17) yes
Zn15 Zn8 Zn19 . . 6_665 90.8(13) yes
Zn15 Zn8 Zn12 2_665 . . 144.94(14) yes
Zn15 Zn8 Zn12 2_665 . 17_565 98.07(11) yes
Zn15 Zn8 Mg12 2_665 . . 144.94(14) yes
Zn15 Zn8 Mg12 2_665 . 17_565 98.07(11) yes
Zn15 Zn8 Zn17 2_665 . . 135.3(8) yes
Zn15 Zn8 Zn17 2_665 . 4_555 128.2(7) yes
Zn15 Zn8 Zn17 2_665 . 9_555 138.3(6) yes
Zn15 Zn8 Zn17 2_665 . 17_565 110.4(7) yes
Zn15 Zn8 Zn17 2_665 . 20_565 105.4(7) yes
Zn15 Zn8 Zn17 2_665 . 24_565 118.2(7) yes
Zn15 Zn8 Zn18 2_665 . 3_566 135.9(3) yes
Zn15 Zn8 Zn18 2_665 . 9_555 93.8(3) yes
Zn15 Zn8 Zn18 2_665 . 10_665 104.7(3) yes
Zn15 Zn8 Zn19 2_665 . 4_555 115.7(17) yes
Zn15 Zn8 Zn19 2_665 . 6_665 90.8(13) yes
Zn12 Zn8 Zn12 . . 17_565 115.44(16) yes
Zn12 Zn8 Mg12 . . . 0 yes
Zn12 Zn8 Mg12 . . 17_565 115.44(16) yes
Zn12 Zn8 Zn17 . . . 40.9(6) yes
Zn12 Zn8 Zn17 . . 4_555 45.2(8) yes
Zn12 Zn8 Zn17 . . 9_555 44.9(6) yes
Zn12 Zn8 Zn17 . . 17_565 90.4(6) yes
Zn12 Zn8 Zn17 . . 20_565 92.2(9) yes
Zn12 Zn8 Zn17 . . 24_565 82.6(7) yes
Zn12 Zn8 Zn18 . . 3_566 61.59(12) yes
Zn12 Zn8 Zn18 . . 9_555 90.2(4) yes
Zn12 Zn8 Zn18 . . 10_665 67.1(3) yes
Zn12 Zn8 Zn19 . . 4_555 70.1(8) yes
Zn12 Zn8 Zn19 . . 6_665 83.5(7) yes
Zn12 Zn8 Mg12 17_565 . . 115.44(16) yes
Zn12 Zn8 Mg12 17_565 . 17_565 0 yes
Zn12 Zn8 Zn17 17_565 . . 90.4(6) yes
Zn12 Zn8 Zn17 17_565 . 4_555 92.2(9) yes
Zn12 Zn8 Zn17 17_565 . 9_555 82.6(7) yes
Zn12 Zn8 Zn17 17_565 . 17_565 40.9(6) yes
Zn12 Zn8 Zn17 17_565 . 20_565 45.2(8) yes
Zn12 Zn8 Zn17 17_565 . 24_565 44.9(6) yes
Zn12 Zn8 Zn18 17_565 . 3_566 61.59(12) yes
Zn12 Zn8 Zn18 17_565 . 9_555 67.1(3) yes
Zn12 Zn8 Zn18 17_565 . 10_665 90.2(4) yes
Zn12 Zn8 Zn19 17_565 . 4_555 70.1(8) yes
Zn12 Zn8 Zn19 17_565 . 6_665 83.5(7) yes
Mg12 Zn8 Mg12 . . 17_565 115.44(16) yes
Mg12 Zn8 Zn17 . . . 40.9(6) yes
Mg12 Zn8 Zn17 . . 4_555 45.2(8) yes
Mg12 Zn8 Zn17 . . 9_555 44.9(6) yes
Mg12 Zn8 Zn17 . . 17_565 90.4(6) yes
Mg12 Zn8 Zn17 . . 20_565 92.2(9) yes
Mg12 Zn8 Zn17 . . 24_565 82.6(7) yes
Mg12 Zn8 Zn18 . . 3_566 61.59(12) yes
Mg12 Zn8 Zn18 . . 9_555 90.2(4) yes
Mg12 Zn8 Zn18 . . 10_665 67.1(3) yes
Mg12 Zn8 Zn19 . . 4_555 70.1(8) yes
Mg12 Zn8 Zn19 . . 6_665 83.5(7) yes
Mg12 Zn8 Zn17 17_565 . . 90.4(6) yes
Mg12 Zn8 Zn17 17_565 . 4_555 92.2(9) yes
Mg12 Zn8 Zn17 17_565 . 9_555 82.6(7) yes
Mg12 Zn8 Zn17 17_565 . 17_565 40.9(6) yes
Mg12 Zn8 Zn17 17_565 . 20_565 45.2(8) yes
Mg12 Zn8 Zn17 17_565 . 24_565 44.9(6) yes
Mg12 Zn8 Zn18 17_565 . 3_566 61.59(12) yes
Mg12 Zn8 Zn18 17_565 . 9_555 67.1(3) yes
Mg12 Zn8 Zn18 17_565 . 10_665 90.2(4) yes
Mg12 Zn8 Zn19 17_565 . 4_555 70.1(8) yes
Mg12 Zn8 Zn19 17_565 . 6_665 83.5(7) yes
Zn17 Zn8 Zn17 . . 4_555 7.1(10) yes
Zn17 Zn8 Zn17 . . 9_555 8.1(9) yes
Zn17 Zn8 Zn17 . . 17_565 53.7(7) yes
Zn17 Zn8 Zn17 . . 20_565 53.5(10) yes
Zn17 Zn8 Zn17 . . 24_565 47.1(8) yes
Zn17 Zn8 Zn18 . . 3_566 28.9(6) yes
Zn17 Zn8 Zn18 . . 9_555 49.7(8) yes
Zn17 Zn8 Zn18 . . 10_665 31.0(8) yes
Zn17 Zn8 Zn19 . . 4_555 29.3(9) yes
Zn17 Zn8 Zn19 . . 6_665 46.5(13) yes
Zn17 Zn8 Zn17 4_555 . 9_555 13.0(9) yes
Zn17 Zn8 Zn17 4_555 . 17_565 53.5(10) yes
Zn17 Zn8 Zn17 4_555 . 20_565 52.1(13) yes
Zn17 Zn8 Zn17 4_555 . 24_565 47.7(11) yes
Zn17 Zn8 Zn18 4_555 . 3_566 31.9(8) yes
Zn17 Zn8 Zn18 4_555 . 9_555 45.0(9) yes
Zn17 Zn8 Zn18 4_555 . 10_665 24.3(7) yes
Zn17 Zn8 Zn19 4_555 . 4_555 26.4(9) yes
Zn17 Zn8 Zn19 4_555 . 6_665 40.1(12) yes
Zn17 Zn8 Zn17 9_555 . 17_565 47.1(8) yes
Zn17 Zn8 Zn17 9_555 . 20_565 47.7(11) yes
Zn17 Zn8 Zn17 9_555 . 24_565 40.1(9) yes
Zn17 Zn8 Zn18 9_555 . 3_566 21.0(7) yes
Zn17 Zn8 Zn18 9_555 . 9_555 47.8(7) yes
Zn17 Zn8 Zn18 9_555 . 10_665 33.8(6) yes
Zn17 Zn8 Zn19 9_555 . 4_555 26.0(13) yes
Zn17 Zn8 Zn19 9_555 . 6_665 47.7(14) yes
Zn17 Zn8 Zn17 17_565 . 20_565 7.1(10) yes
Zn17 Zn8 Zn17 17_565 . 24_565 8.1(9) yes
Zn17 Zn8 Zn18 17_565 . 3_566 28.9(6) yes
Zn17 Zn8 Zn18 17_565 . 9_555 31.0(8) yes
Zn17 Zn8 Zn18 17_565 . 10_665 49.7(8) yes
Zn17 Zn8 Zn19 17_565 . 4_555 29.3(9) yes
Zn17 Zn8 Zn19 17_565 . 6_665 46.5(13) yes
Zn17 Zn8 Zn17 20_565 . 24_565 13.0(9) yes
Zn17 Zn8 Zn18 20_565 . 3_566 31.9(8) yes
Zn17 Zn8 Zn18 20_565 . 9_555 24.3(7) yes
Zn17 Zn8 Zn18 20_565 . 10_665 45.0(9) yes
Zn17 Zn8 Zn19 20_565 . 4_555 26.4(9) yes
Zn17 Zn8 Zn19 20_565 . 6_665 40.1(12) yes
Zn17 Zn8 Zn18 24_565 . 3_566 21.0(7) yes
Zn17 Zn8 Zn18 24_565 . 9_555 33.8(6) yes
Zn17 Zn8 Zn18 24_565 . 10_665 47.8(7) yes
Zn17 Zn8 Zn19 24_565 . 4_555 26.0(13) yes
Zn17 Zn8 Zn19 24_565 . 6_665 47.7(14) yes
Zn18 Zn8 Zn18 3_566 . 9_555 43.0(4) yes
Zn18 Zn8 Zn18 3_566 . 10_665 43.0(4) yes
Zn18 Zn8 Zn19 3_566 . 4_555 23.4(19) yes
Zn18 Zn8 Zn19 3_566 . 6_665 50.7(14) yes
Zn18 Zn8 Zn18 9_555 . 10_665 26.9(5) yes
Zn18 Zn8 Zn19 9_555 . 4_555 22.2(15) yes
Zn18 Zn8 Zn19 9_555 . 6_665 16.4(8) yes
Zn18 Zn8 Zn19 10_665 . 4_555 22.2(15) yes
Zn18 Zn8 Zn19 10_665 . 6_665 16.4(8) yes
Zn19 Zn8 Zn19 4_555 . 6_665 27(2) yes
Zr1 Mg8 Zn3 . . . 63.19(10) yes
Zr1 Mg8 Zn3 . . 17_565 63.19(10) yes
Zr1 Mg8 Zn6 . . . 60.57(8) yes
Zr1 Mg8 Zn6 . . 17_565 60.57(8) yes
Zr1 Mg8 Zn7 . . . 120.9(2) yes
Zr1 Mg8 Zn7 . . 9_555 109.97(19) yes
Zr1 Mg8 Zn7 . . 10_665 109.97(19) yes
Zr1 Mg8 Zn8 . . . 0 yes
Zr1 Mg8 Zn8 . . 2_665 107.00(15) yes
Zr1 Mg8 Mg8 . . 2_665 107.00(15) yes
Zr1 Mg8 Zn14 . . . 71.3(2) yes
Zr1 Mg8 Zn15 . . . 59.55(12) yes
Zr1 Mg8 Zn15 . . 2_665 59.55(12) yes
Zr1 Mg8 Zn12 . . . 112.19(11) yes
Zr1 Mg8 Zn12 . . 17_565 112.19(11) yes
Zr1 Mg8 Mg12 . . . 112.19(11) yes
Zr1 Mg8 Mg12 . . 17_565 112.19(11) yes
Zr1 Mg8 Zn17 . . . 152.4(6) yes
Zr1 Mg8 Zn17 . . 4_555 153.9(9) yes
Zr1 Mg8 Zn17 . . 9_555 157.0(6) yes
Zr1 Mg8 Zn17 . . 17_565 152.4(6) yes
Zr1 Mg8 Zn17 . . 20_565 153.9(9) yes
Zr1 Mg8 Zn17 . . 24_565 157.0(6) yes
Zr1 Mg8 Zn18 . . 3_566 162.0(3) yes
Zr1 Mg8 Zn18 . . 9_555 153.3(3) yes
Zr1 Mg8 Zn18 . . 10_665 153.3(3) yes
Zr1 Mg8 Zn19 . . 4_555 174.6(19) yes
Zr1 Mg8 Zn19 . . 6_665 147.3(14) yes
Zn3 Mg8 Zn3 . . 17_565 54.81(10) yes
Zn3 Mg8 Zn6 . . . 56.15(7) yes
Zn3 Mg8 Zn6 . . 17_565 103.96(14) yes
Zn3 Mg8 Zn7 . . . 64.92(16) yes
Zn3 Mg8 Zn7 . . 9_555 104.75(9) yes
Zn3 Mg8 Zn7 . . 10_665 159.56(14) yes
Zn3 Mg8 Zn8 . . . 0 yes
Zn3 Mg8 Zn8 . . 2_665 149.67(9) yes
Zn3 Mg8 Mg8 . . 2_665 149.67(9) yes
Zn3 Mg8 Zn14 . . . 125.4(2) yes
Zn3 Mg8 Zn15 . . . 99.80(12) yes
Zn3 Mg8 Zn15 . . 2_665 122.65(18) yes
Zn3 Mg8 Zn12 . . . 59.50(8) yes
Zn3 Mg8 Zn12 . . 17_565 105.71(14) yes
Zn3 Mg8 Mg12 . . . 59.50(8) yes
Zn3 Mg8 Mg12 . . 17_565 105.71(14) yes
Zn3 Mg8 Zn17 . . . 96.4(7) yes
Zn3 Mg8 Zn17 . . 4_555 102.5(8) yes
Zn3 Mg8 Zn17 . . 9_555 96.6(6) yes
Zn3 Mg8 Zn17 . . 17_565 121.8(8) yes
Zn3 Mg8 Zn17 . . 20_565 128.4(7) yes
Zn3 Mg8 Zn17 . . 24_565 115.5(6) yes
Zn3 Mg8 Zn18 . . 3_566 101.1(3) yes
Zn3 Mg8 Zn18 . . 9_555 143.5(3) yes
Zn3 Mg8 Zn18 . . 10_665 126.1(3) yes
Zn3 Mg8 Zn19 . . 4_555 121.4(16) yes
Zn3 Mg8 Zn19 . . 6_665 142.4(9) yes
Zn3 Mg8 Zn6 17_565 . . 103.96(14) yes
Zn3 Mg8 Zn6 17_565 . 17_565 56.15(7) yes
Zn3 Mg8 Zn7 17_565 . . 64.92(16) yes
Zn3 Mg8 Zn7 17_565 . 9_555 159.56(14) yes
Zn3 Mg8 Zn7 17_565 . 10_665 104.75(9) yes
Zn3 Mg8 Zn8 17_565 . . 0 yes
Zn3 Mg8 Zn8 17_565 . 2_665 149.67(9) yes
Zn3 Mg8 Mg8 17_565 . 2_665 149.67(9) yes
Zn3 Mg8 Zn14 17_565 . . 125.4(2) yes
Zn3 Mg8 Zn15 17_565 . . 122.65(18) yes
Zn3 Mg8 Zn15 17_565 . 2_665 99.80(12) yes
Zn3 Mg8 Zn12 17_565 . . 105.71(14) yes
Zn3 Mg8 Zn12 17_565 . 17_565 59.50(8) yes
Zn3 Mg8 Mg12 17_565 . . 105.71(14) yes
Zn3 Mg8 Mg12 17_565 . 17_565 59.50(8) yes
Zn3 Mg8 Zn17 17_565 . . 121.8(8) yes
Zn3 Mg8 Zn17 17_565 . 4_555 128.4(7) yes
Zn3 Mg8 Zn17 17_565 . 9_555 115.5(6) yes
Zn3 Mg8 Zn17 17_565 . 17_565 96.4(7) yes
Zn3 Mg8 Zn17 17_565 . 20_565 102.5(8) yes
Zn3 Mg8 Zn17 17_565 . 24_565 96.6(6) yes
Zn3 Mg8 Zn18 17_565 . 3_566 101.1(3) yes
Zn3 Mg8 Zn18 17_565 . 9_555 126.1(3) yes
Zn3 Mg8 Zn18 17_565 . 10_665 143.5(3) yes
Zn3 Mg8 Zn19 17_565 . 4_555 121.4(16) yes
Zn3 Mg8 Zn19 17_565 . 6_665 142.4(9) yes
Zn6 Mg8 Zn6 . . 17_565 120.22(16) yes
Zn6 Mg8 Zn7 . . . 108.91(12) yes
Zn6 Mg8 Zn7 . . 9_555 58.46(13) yes
Zn6 Mg8 Zn7 . . 10_665 139.7(2) yes
Zn6 Mg8 Zn8 . . . 0 yes
Zn6 Mg8 Zn8 . . 2_665 93.67(11) yes
Zn6 Mg8 Mg8 . . 2_665 93.67(11) yes
Zn6 Mg8 Zn14 . . . 76.32(12) yes
Zn6 Mg8 Zn15 . . . 48.68(9) yes
Zn6 Mg8 Zn15 . . 2_665 92.01(15) yes
Zn6 Mg8 Zn12 . . . 58.94(6) yes
Zn6 Mg8 Zn12 . . 17_565 161.81(18) yes
Zn6 Mg8 Mg12 . . . 58.94(6) yes
Zn6 Mg8 Mg12 . . 17_565 161.81(18) yes
Zn6 Mg8 Zn17 . . . 93.0(5) yes
Zn6 Mg8 Zn17 . . 4_555 93.4(9) yes
Zn6 Mg8 Zn17 . . 9_555 99.8(7) yes
Zn6 Mg8 Zn17 . . 17_565 146.7(5) yes
Zn6 Mg8 Zn17 . . 20_565 145.2(9) yes
Zn6 Mg8 Zn17 . . 24_565 139.9(7) yes
Zn6 Mg8 Zn18 . . 3_566 119.54(9) yes
Zn6 Mg8 Zn18 . . 9_555 127.5(4) yes
Zn6 Mg8 Zn18 . . 10_665 101.8(4) yes
Zn6 Mg8 Zn19 . . 4_555 118.8(3) yes
Zn6 Mg8 Zn19 . . 6_665 111.6(5) yes
Zn6 Mg8 Zn7 17_565 . . 108.91(12) yes
Zn6 Mg8 Zn7 17_565 . 9_555 139.7(2) yes
Zn6 Mg8 Zn7 17_565 . 10_665 58.46(13) yes
Zn6 Mg8 Zn8 17_565 . . 0 yes
Zn6 Mg8 Zn8 17_565 . 2_665 93.67(11) yes
Zn6 Mg8 Mg8 17_565 . 2_665 93.67(11) yes
Zn6 Mg8 Zn14 17_565 . . 76.32(12) yes
Zn6 Mg8 Zn15 17_565 . . 92.01(15) yes
Zn6 Mg8 Zn15 17_565 . 2_665 48.68(9) yes
Zn6 Mg8 Zn12 17_565 . . 161.81(18) yes
Zn6 Mg8 Zn12 17_565 . 17_565 58.94(6) yes
Zn6 Mg8 Mg12 17_565 . . 161.81(18) yes
Zn6 Mg8 Mg12 17_565 . 17_565 58.94(6) yes
Zn6 Mg8 Zn17 17_565 . . 146.7(5) yes
Zn6 Mg8 Zn17 17_565 . 4_555 145.2(9) yes
Zn6 Mg8 Zn17 17_565 . 9_555 139.9(7) yes
Zn6 Mg8 Zn17 17_565 . 17_565 93.0(5) yes
Zn6 Mg8 Zn17 17_565 . 20_565 93.4(9) yes
Zn6 Mg8 Zn17 17_565 . 24_565 99.8(7) yes
Zn6 Mg8 Zn18 17_565 . 3_566 119.54(9) yes
Zn6 Mg8 Zn18 17_565 . 9_555 101.8(4) yes
Zn6 Mg8 Zn18 17_565 . 10_665 127.5(4) yes
Zn6 Mg8 Zn19 17_565 . 4_555 118.8(3) yes
Zn6 Mg8 Zn19 17_565 . 6_665 111.6(5) yes
Zn7 Mg8 Zn7 . . 9_555 108.7(2) yes
Zn7 Mg8 Zn7 . . 10_665 108.7(2) yes
Zn7 Mg8 Zn8 . . . 0 yes
Zn7 Mg8 Zn8 . . 2_665 132.1(2) yes
Zn7 Mg8 Mg8 . . 2_665 132.1(2) yes
Zn7 Mg8 Zn14 . . . 167.8(3) yes
Zn7 Mg8 Zn15 . . . 156.22(9) yes
Zn7 Mg8 Zn15 . . 2_665 156.22(9) yes
Zn7 Mg8 Zn12 . . . 58.80(9) yes
Zn7 Mg8 Zn12 . . 17_565 58.80(9) yes
Zn7 Mg8 Mg12 . . . 58.80(9) yes
Zn7 Mg8 Mg12 . . 17_565 58.80(9) yes
Zn7 Mg8 Zn17 . . . 56.9(8) yes
Zn7 Mg8 Zn17 . . 4_555 63.5(7) yes
Zn7 Mg8 Zn17 . . 9_555 50.7(6) yes
Zn7 Mg8 Zn17 . . 17_565 56.9(8) yes
Zn7 Mg8 Zn17 . . 20_565 63.5(7) yes
Zn7 Mg8 Zn17 . . 24_565 50.7(6) yes
Zn7 Mg8 Zn18 . . 3_566 41.1(3) yes
Zn7 Mg8 Zn18 . . 9_555 82.5(3) yes
Zn7 Mg8 Zn18 . . 10_665 82.5(3) yes
Zn7 Mg8 Zn19 . . 4_555 64.4(19) yes
Zn7 Mg8 Zn19 . . 6_665 91.8(14) yes
Zn7 Mg8 Zn7 9_555 . 10_665 95.69(18) yes
Zn7 Mg8 Zn8 9_555 . . 0 yes
Zn7 Mg8 Zn8 9_555 . 2_665 49.28(11) yes
Zn7 Mg8 Mg8 9_555 . 2_665 49.28(11) yes
Zn7 Mg8 Zn14 9_555 . . 64.04(18) yes
Zn7 Mg8 Zn15 9_555 . . 55.59(19) yes
Zn7 Mg8 Zn15 9_555 . 2_665 91.69(18) yes
Zn7 Mg8 Zn12 9_555 . . 57.48(11) yes
Zn7 Mg8 Zn12 9_555 . 17_565 135.7(2) yes
Zn7 Mg8 Mg12 9_555 . . 57.48(11) yes
Zn7 Mg8 Mg12 9_555 . 17_565 135.7(2) yes
Zn7 Mg8 Zn17 9_555 . . 54.8(7) yes
Zn7 Mg8 Zn17 9_555 . 4_555 50.0(8) yes
Zn7 Mg8 Zn17 9_555 . 9_555 62.6(7) yes
Zn7 Mg8 Zn17 9_555 . 17_565 95.3(7) yes
Zn7 Mg8 Zn17 9_555 . 20_565 90.5(8) yes
Zn7 Mg8 Zn17 9_555 . 24_565 92.7(7) yes
Zn7 Mg8 Zn18 9_555 . 3_566 81.6(3) yes
Zn7 Mg8 Zn18 9_555 . 9_555 69.3(4) yes
Zn7 Mg8 Zn18 9_555 . 10_665 45.6(4) yes
Zn7 Mg8 Zn19 9_555 . 4_555 66.8(11) yes
Zn7 Mg8 Zn19 9_555 . 6_665 53.2(5) yes
Zn7 Mg8 Zn8 10_665 . . 0 yes
Zn7 Mg8 Zn8 10_665 . 2_665 49.28(11) yes
Zn7 Mg8 Mg8 10_665 . 2_665 49.28(11) yes
Zn7 Mg8 Zn14 10_665 . . 64.04(18) yes
Zn7 Mg8 Zn15 10_665 . . 91.69(18) yes
Zn7 Mg8 Zn15 10_665 . 2_665 55.59(19) yes
Zn7 Mg8 Zn12 10_665 . . 135.7(2) yes
Zn7 Mg8 Zn12 10_665 . 17_565 57.48(11) yes
Zn7 Mg8 Mg12 10_665 . . 135.7(2) yes
Zn7 Mg8 Mg12 10_665 . 17_565 57.48(11) yes
Zn7 Mg8 Zn17 10_665 . . 95.3(7) yes
Zn7 Mg8 Zn17 10_665 . 4_555 90.5(8) yes
Zn7 Mg8 Zn17 10_665 . 9_555 92.7(7) yes
Zn7 Mg8 Zn17 10_665 . 17_565 54.8(7) yes
Zn7 Mg8 Zn17 10_665 . 20_565 50.0(8) yes
Zn7 Mg8 Zn17 10_665 . 24_565 62.6(7) yes
Zn7 Mg8 Zn18 10_665 . 3_566 81.6(3) yes
Zn7 Mg8 Zn18 10_665 . 9_555 45.6(4) yes
Zn7 Mg8 Zn18 10_665 . 10_665 69.3(4) yes
Zn7 Mg8 Zn19 10_665 . 4_555 66.8(11) yes
Zn7 Mg8 Zn19 10_665 . 6_665 53.2(5) yes
Zn8 Mg8 Zn8 . . 2_665 0 yes
Zn8 Mg8 Mg8 . . 2_665 0 yes
Zn8 Mg8 Zn14 . . . 0 yes
Zn8 Mg8 Zn15 . . . 0 yes
Zn8 Mg8 Zn15 . . 2_665 0 yes
Zn8 Mg8 Zn12 . . . 0 yes
Zn8 Mg8 Zn12 . . 17_565 0 yes
Zn8 Mg8 Mg12 . . . 0 yes
Zn8 Mg8 Mg12 . . 17_565 0 yes
Zn8 Mg8 Zn17 . . . 0 yes
Zn8 Mg8 Zn17 . . 4_555 0 yes
Zn8 Mg8 Zn17 . . 9_555 0 yes
Zn8 Mg8 Zn17 . . 17_565 0 yes
Zn8 Mg8 Zn17 . . 20_565 0 yes
Zn8 Mg8 Zn17 . . 24_565 0 yes
Zn8 Mg8 Zn18 . . 3_566 0 yes
Zn8 Mg8 Zn18 . . 9_555 0 yes
Zn8 Mg8 Zn18 . . 10_665 0 yes
Zn8 Mg8 Zn19 . . 4_555 0 yes
Zn8 Mg8 Zn19 . . 6_665 0 yes
Zn8 Mg8 Mg8 2_665 . 2_665 0 yes
Zn8 Mg8 Zn14 2_665 . . 35.70(18) yes
Zn8 Mg8 Zn15 2_665 . . 54.44(11) yes
Zn8 Mg8 Zn15 2_665 . 2_665 54.44(11) yes
Zn8 Mg8 Zn12 2_665 . . 104.52(11) yes
Zn8 Mg8 Zn12 2_665 . 17_565 104.52(11) yes
Zn8 Mg8 Mg12 2_665 . . 104.52(11) yes
Zn8 Mg8 Mg12 2_665 . 17_565 104.52(11) yes
Zn8 Mg8 Zn17 2_665 . . 80.9(8) yes
Zn8 Mg8 Zn17 2_665 . 4_555 73.8(6) yes
Zn8 Mg8 Zn17 2_665 . 9_555 84.8(6) yes
Zn8 Mg8 Zn17 2_665 . 17_565 80.9(8) yes
Zn8 Mg8 Zn17 2_665 . 20_565 73.8(6) yes
Zn8 Mg8 Zn17 2_665 . 24_565 84.8(6) yes
Zn8 Mg8 Zn18 2_665 . 3_566 91.0(3) yes
Zn8 Mg8 Zn18 2_665 . 9_555 51.1(2) yes
Zn8 Mg8 Zn18 2_665 . 10_665 51.1(2) yes
Zn8 Mg8 Zn19 2_665 . 4_555 67.6(19) yes
Zn8 Mg8 Zn19 2_665 . 6_665 40.3(14) yes
Mg8 Mg8 Zn14 2_665 . . 35.70(18) yes
Mg8 Mg8 Zn15 2_665 . . 54.44(11) yes
Mg8 Mg8 Zn15 2_665 . 2_665 54.44(11) yes
Mg8 Mg8 Zn12 2_665 . . 104.52(11) yes
Mg8 Mg8 Zn12 2_665 . 17_565 104.52(11) yes
Mg8 Mg8 Mg12 2_665 . . 104.52(11) yes
Mg8 Mg8 Mg12 2_665 . 17_565 104.52(11) yes
Mg8 Mg8 Zn17 2_665 . . 80.9(8) yes
Mg8 Mg8 Zn17 2_665 . 4_555 73.8(6) yes
Mg8 Mg8 Zn17 2_665 . 9_555 84.8(6) yes
Mg8 Mg8 Zn17 2_665 . 17_565 80.9(8) yes
Mg8 Mg8 Zn17 2_665 . 20_565 73.8(6) yes
Mg8 Mg8 Zn17 2_665 . 24_565 84.8(6) yes
Mg8 Mg8 Zn18 2_665 . 3_566 91.0(3) yes
Mg8 Mg8 Zn18 2_665 . 9_555 51.1(2) yes
Mg8 Mg8 Zn18 2_665 . 10_665 51.1(2) yes
Mg8 Mg8 Zn19 2_665 . 4_555 67.6(19) yes
Mg8 Mg8 Zn19 2_665 . 6_665 40.3(14) yes
Zn14 Mg8 Zn15 . . . 27.71(11) yes
Zn14 Mg8 Zn15 . . 2_665 27.71(11) yes
Zn14 Mg8 Zn12 . . . 118.60(11) yes
Zn14 Mg8 Zn12 . . 17_565 118.60(11) yes
Zn14 Mg8 Mg12 . . . 118.60(11) yes
Zn14 Mg8 Mg12 . . 17_565 118.60(11) yes
Zn14 Mg8 Zn17 . . . 112.5(8) yes
Zn14 Mg8 Zn17 . . 4_555 105.8(7) yes
Zn14 Mg8 Zn17 . . 9_555 118.2(6) yes
Zn14 Mg8 Zn17 . . 17_565 112.5(8) yes
Zn14 Mg8 Zn17 . . 20_565 105.8(7) yes
Zn14 Mg8 Zn17 . . 24_565 118.2(6) yes
Zn14 Mg8 Zn18 . . 3_566 126.7(4) yes
Zn14 Mg8 Zn18 . . 9_555 85.6(3) yes
Zn14 Mg8 Zn18 . . 10_665 85.6(3) yes
Zn14 Mg8 Zn19 . . 4_555 103.3(19) yes
Zn14 Mg8 Zn19 . . 6_665 76.0(14) yes
Zn15 Mg8 Zn15 . . 2_665 47.29(14) yes
Zn15 Mg8 Zn12 . . . 98.07(11) yes
Zn15 Mg8 Zn12 . . 17_565 144.94(14) yes
Zn15 Mg8 Mg12 . . . 98.07(11) yes
Zn15 Mg8 Mg12 . . 17_565 144.94(14) yes
Zn15 Mg8 Zn17 . . . 110.4(7) yes
Zn15 Mg8 Zn17 . . 4_555 105.4(7) yes
Zn15 Mg8 Zn17 . . 9_555 118.2(7) yes
Zn15 Mg8 Zn17 . . 17_565 135.3(8) yes
Zn15 Mg8 Zn17 . . 20_565 128.2(7) yes
Zn15 Mg8 Zn17 . . 24_565 138.3(6) yes
Zn15 Mg8 Zn18 . . 3_566 135.9(3) yes
Zn15 Mg8 Zn18 . . 9_555 104.7(3) yes
Zn15 Mg8 Zn18 . . 10_665 93.8(3) yes
Zn15 Mg8 Zn19 . . 4_555 115.7(17) yes
Zn15 Mg8 Zn19 . . 6_665 90.8(13) yes
Zn15 Mg8 Zn12 2_665 . . 144.94(14) yes
Zn15 Mg8 Zn12 2_665 . 17_565 98.07(11) yes
Zn15 Mg8 Mg12 2_665 . . 144.94(14) yes
Zn15 Mg8 Mg12 2_665 . 17_565 98.07(11) yes
Zn15 Mg8 Zn17 2_665 . . 135.3(8) yes
Zn15 Mg8 Zn17 2_665 . 4_555 128.2(7) yes
Zn15 Mg8 Zn17 2_665 . 9_555 138.3(6) yes
Zn15 Mg8 Zn17 2_665 . 17_565 110.4(7) yes
Zn15 Mg8 Zn17 2_665 . 20_565 105.4(7) yes
Zn15 Mg8 Zn17 2_665 . 24_565 118.2(7) yes
Zn15 Mg8 Zn18 2_665 . 3_566 135.9(3) yes
Zn15 Mg8 Zn18 2_665 . 9_555 93.8(3) yes
Zn15 Mg8 Zn18 2_665 . 10_665 104.7(3) yes
Zn15 Mg8 Zn19 2_665 . 4_555 115.7(17) yes
Zn15 Mg8 Zn19 2_665 . 6_665 90.8(13) yes
Zn12 Mg8 Zn12 . . 17_565 115.44(16) yes
Zn12 Mg8 Mg12 . . . 0 yes
Zn12 Mg8 Mg12 . . 17_565 115.44(16) yes
Zn12 Mg8 Zn17 . . . 40.9(6) yes
Zn12 Mg8 Zn17 . . 4_555 45.2(8) yes
Zn12 Mg8 Zn17 . . 9_555 44.9(6) yes
Zn12 Mg8 Zn17 . . 17_565 90.4(6) yes
Zn12 Mg8 Zn17 . . 20_565 92.2(9) yes
Zn12 Mg8 Zn17 . . 24_565 82.6(7) yes
Zn12 Mg8 Zn18 . . 3_566 61.59(12) yes
Zn12 Mg8 Zn18 . . 9_555 90.2(4) yes
Zn12 Mg8 Zn18 . . 10_665 67.1(3) yes
Zn12 Mg8 Zn19 . . 4_555 70.1(8) yes
Zn12 Mg8 Zn19 . . 6_665 83.5(7) yes
Zn12 Mg8 Mg12 17_565 . . 115.44(16) yes
Zn12 Mg8 Mg12 17_565 . 17_565 0 yes
Zn12 Mg8 Zn17 17_565 . . 90.4(6) yes
Zn12 Mg8 Zn17 17_565 . 4_555 92.2(9) yes
Zn12 Mg8 Zn17 17_565 . 9_555 82.6(7) yes
Zn12 Mg8 Zn17 17_565 . 17_565 40.9(6) yes
Zn12 Mg8 Zn17 17_565 . 20_565 45.2(8) yes
Zn12 Mg8 Zn17 17_565 . 24_565 44.9(6) yes
Zn12 Mg8 Zn18 17_565 . 3_566 61.59(12) yes
Zn12 Mg8 Zn18 17_565 . 9_555 67.1(3) yes
Zn12 Mg8 Zn18 17_565 . 10_665 90.2(4) yes
Zn12 Mg8 Zn19 17_565 . 4_555 70.1(8) yes
Zn12 Mg8 Zn19 17_565 . 6_665 83.5(7) yes
Mg12 Mg8 Mg12 . . 17_565 115.44(16) yes
Mg12 Mg8 Zn17 . . . 40.9(6) yes
Mg12 Mg8 Zn17 . . 4_555 45.2(8) yes
Mg12 Mg8 Zn17 . . 9_555 44.9(6) yes
Mg12 Mg8 Zn17 . . 17_565 90.4(6) yes
Mg12 Mg8 Zn17 . . 20_565 92.2(9) yes
Mg12 Mg8 Zn17 . . 24_565 82.6(7) yes
Mg12 Mg8 Zn18 . . 3_566 61.59(12) yes
Mg12 Mg8 Zn18 . . 9_555 90.2(4) yes
Mg12 Mg8 Zn18 . . 10_665 67.1(3) yes
Mg12 Mg8 Zn19 . . 4_555 70.1(8) yes
Mg12 Mg8 Zn19 . . 6_665 83.5(7) yes
Mg12 Mg8 Zn17 17_565 . . 90.4(6) yes
Mg12 Mg8 Zn17 17_565 . 4_555 92.2(9) yes
Mg12 Mg8 Zn17 17_565 . 9_555 82.6(7) yes
Mg12 Mg8 Zn17 17_565 . 17_565 40.9(6) yes
Mg12 Mg8 Zn17 17_565 . 20_565 45.2(8) yes
Mg12 Mg8 Zn17 17_565 . 24_565 44.9(6) yes
Mg12 Mg8 Zn18 17_565 . 3_566 61.59(12) yes
Mg12 Mg8 Zn18 17_565 . 9_555 67.1(3) yes
Mg12 Mg8 Zn18 17_565 . 10_665 90.2(4) yes
Mg12 Mg8 Zn19 17_565 . 4_555 70.1(8) yes
Mg12 Mg8 Zn19 17_565 . 6_665 83.5(7) yes
Zn17 Mg8 Zn17 . . 4_555 7.1(10) yes
Zn17 Mg8 Zn17 . . 9_555 8.1(9) yes
Zn17 Mg8 Zn17 . . 17_565 53.7(7) yes
Zn17 Mg8 Zn17 . . 20_565 53.5(10) yes
Zn17 Mg8 Zn17 . . 24_565 47.1(8) yes
Zn17 Mg8 Zn18 . . 3_566 28.9(6) yes
Zn17 Mg8 Zn18 . . 9_555 49.7(8) yes
Zn17 Mg8 Zn18 . . 10_665 31.0(8) yes
Zn17 Mg8 Zn19 . . 4_555 29.3(9) yes
Zn17 Mg8 Zn19 . . 6_665 46.5(13) yes
Zn17 Mg8 Zn17 4_555 . 9_555 13.0(9) yes
Zn17 Mg8 Zn17 4_555 . 17_565 53.5(10) yes
Zn17 Mg8 Zn17 4_555 . 20_565 52.1(13) yes
Zn17 Mg8 Zn17 4_555 . 24_565 47.7(11) yes
Zn17 Mg8 Zn18 4_555 . 3_566 31.9(8) yes
Zn17 Mg8 Zn18 4_555 . 9_555 45.0(9) yes
Zn17 Mg8 Zn18 4_555 . 10_665 24.3(7) yes
Zn17 Mg8 Zn19 4_555 . 4_555 26.4(9) yes
Zn17 Mg8 Zn19 4_555 . 6_665 40.1(12) yes
Zn17 Mg8 Zn17 9_555 . 17_565 47.1(8) yes
Zn17 Mg8 Zn17 9_555 . 20_565 47.7(11) yes
Zn17 Mg8 Zn17 9_555 . 24_565 40.1(9) yes
Zn17 Mg8 Zn18 9_555 . 3_566 21.0(7) yes
Zn17 Mg8 Zn18 9_555 . 9_555 47.8(7) yes
Zn17 Mg8 Zn18 9_555 . 10_665 33.8(6) yes
Zn17 Mg8 Zn19 9_555 . 4_555 26.0(13) yes
Zn17 Mg8 Zn19 9_555 . 6_665 47.7(14) yes
Zn17 Mg8 Zn17 17_565 . 20_565 7.1(10) yes
Zn17 Mg8 Zn17 17_565 . 24_565 8.1(9) yes
Zn17 Mg8 Zn18 17_565 . 3_566 28.9(6) yes
Zn17 Mg8 Zn18 17_565 . 9_555 31.0(8) yes
Zn17 Mg8 Zn18 17_565 . 10_665 49.7(8) yes
Zn17 Mg8 Zn19 17_565 . 4_555 29.3(9) yes
Zn17 Mg8 Zn19 17_565 . 6_665 46.5(13) yes
Zn17 Mg8 Zn17 20_565 . 24_565 13.0(9) yes
Zn17 Mg8 Zn18 20_565 . 3_566 31.9(8) yes
Zn17 Mg8 Zn18 20_565 . 9_555 24.3(7) yes
Zn17 Mg8 Zn18 20_565 . 10_665 45.0(9) yes
Zn17 Mg8 Zn19 20_565 . 4_555 26.4(9) yes
Zn17 Mg8 Zn19 20_565 . 6_665 40.1(12) yes
Zn17 Mg8 Zn18 24_565 . 3_566 21.0(7) yes
Zn17 Mg8 Zn18 24_565 . 9_555 33.8(6) yes
Zn17 Mg8 Zn18 24_565 . 10_665 47.8(7) yes
Zn17 Mg8 Zn19 24_565 . 4_555 26.0(13) yes
Zn17 Mg8 Zn19 24_565 . 6_665 47.7(14) yes
Zn18 Mg8 Zn18 3_566 . 9_555 43.0(4) yes
Zn18 Mg8 Zn18 3_566 . 10_665 43.0(4) yes
Zn18 Mg8 Zn19 3_566 . 4_555 23.4(19) yes
Zn18 Mg8 Zn19 3_566 . 6_665 50.7(14) yes
Zn18 Mg8 Zn18 9_555 . 10_665 26.9(5) yes
Zn18 Mg8 Zn19 9_555 . 4_555 22.2(15) yes
Zn18 Mg8 Zn19 9_555 . 6_665 16.4(8) yes
Zn18 Mg8 Zn19 10_665 . 4_555 22.2(15) yes
Zn18 Mg8 Zn19 10_665 . 6_665 16.4(8) yes
Zn19 Mg8 Zn19 4_555 . 6_665 27(2) yes
Mg2 Zn10 Mg2 4_555 . 6_565 130.5(2) yes
Mg2 Zn10 Zn3 4_555 . . 61.68(4) yes
Mg2 Zn10 Zn3 4_555 . 2_565 108.14(7) yes
Mg2 Zn10 Zn3 4_555 . 15_555 61.68(4) yes
Mg2 Zn10 Zn3 4_555 . 17_565 108.14(7) yes
Mg2 Zn10 Zn5 4_555 . . 67.59(12) yes
Mg2 Zn10 Zn5 4_555 . 2_565 67.59(12) yes
Mg2 Zn10 Zn6 4_555 . 4_555 65.32(10) yes
Mg2 Zn10 Zn6 4_555 . 6_565 149.37(6) yes
Mg2 Zn10 Zn6 4_555 . 19_555 65.32(10) yes
Mg2 Zn10 Zn6 4_555 . 20_565 149.37(6) yes
Mg2 Zn10 Mg10 4_555 . . 0 yes
Mg2 Zn10 Zn15 4_555 . 4_555 114.19(12) yes
Mg2 Zn10 Zn15 4_555 . 6_565 114.19(12) yes
Mg2 Zn10 Zn3 6_565 . . 108.14(7) yes
Mg2 Zn10 Zn3 6_565 . 2_565 61.68(4) yes
Mg2 Zn10 Zn3 6_565 . 15_555 108.14(7) yes
Mg2 Zn10 Zn3 6_565 . 17_565 61.68(4) yes
Mg2 Zn10 Zn5 6_565 . . 67.59(12) yes
Mg2 Zn10 Zn5 6_565 . 2_565 67.59(12) yes
Mg2 Zn10 Zn6 6_565 . 4_555 149.37(6) yes
Mg2 Zn10 Zn6 6_565 . 6_565 65.32(10) yes
Mg2 Zn10 Zn6 6_565 . 19_555 149.37(6) yes
Mg2 Zn10 Zn6 6_565 . 20_565 65.32(10) yes
Mg2 Zn10 Mg10 6_565 . . 0 yes
Mg2 Zn10 Zn15 6_565 . 4_555 114.19(12) yes
Mg2 Zn10 Zn15 6_565 . 6_565 114.19(12) yes
Zn3 Zn10 Zn3 . . 2_565 157.52(13) yes
Zn3 Zn10 Zn3 . . 15_555 123.36(6) yes
Zn3 Zn10 Zn3 . . 17_565 51.25(4) yes
Zn3 Zn10 Zn5 . . . 57.30(6) yes
Zn3 Zn10 Zn5 . . 2_565 100.66(10) yes
Zn3 Zn10 Zn6 . . 4_555 51.80(4) yes
Zn3 Zn10 Zn6 . . 6_565 145.57(8) yes
Zn3 Zn10 Zn6 . . 19_555 102.49(5) yes
Zn3 Zn10 Zn6 . . 20_565 89.43(4) yes
Zn3 Zn10 Mg10 . . . 0 yes
Zn3 Zn10 Zn15 . . 4_555 90.72(12) yes
Zn3 Zn10 Zn15 . . 6_565 111.66(13) yes
Zn3 Zn10 Zn3 2_565 . 15_555 51.25(4) yes
Zn3 Zn10 Zn3 2_565 . 17_565 123.36(6) yes
Zn3 Zn10 Zn5 2_565 . . 100.66(10) yes
Zn3 Zn10 Zn5 2_565 . 2_565 57.30(6) yes
Zn3 Zn10 Zn6 2_565 . 4_555 145.57(8) yes
Zn3 Zn10 Zn6 2_565 . 6_565 51.80(4) yes
Zn3 Zn10 Zn6 2_565 . 19_555 89.43(4) yes
Zn3 Zn10 Zn6 2_565 . 20_565 102.49(5) yes
Zn3 Zn10 Mg10 2_565 . . 0 yes
Zn3 Zn10 Zn15 2_565 . 4_555 111.66(13) yes
Zn3 Zn10 Zn15 2_565 . 6_565 90.72(12) yes
Zn3 Zn10 Zn3 15_555 . 17_565 157.52(13) yes
Zn3 Zn10 Zn5 15_555 . . 100.66(10) yes
Zn3 Zn10 Zn5 15_555 . 2_565 57.30(6) yes
Zn3 Zn10 Zn6 15_555 . 4_555 102.49(5) yes
Zn3 Zn10 Zn6 15_555 . 6_565 89.43(4) yes
Zn3 Zn10 Zn6 15_555 . 19_555 51.80(4) yes
Zn3 Zn10 Zn6 15_555 . 20_565 145.57(8) yes
Zn3 Zn10 Mg10 15_555 . . 0 yes
Zn3 Zn10 Zn15 15_555 . 4_555 111.66(13) yes
Zn3 Zn10 Zn15 15_555 . 6_565 90.72(12) yes
Zn3 Zn10 Zn5 17_565 . . 57.30(6) yes
Zn3 Zn10 Zn5 17_565 . 2_565 100.66(10) yes
Zn3 Zn10 Zn6 17_565 . 4_555 89.43(4) yes
Zn3 Zn10 Zn6 17_565 . 6_565 102.49(5) yes
Zn3 Zn10 Zn6 17_565 . 19_555 145.57(8) yes
Zn3 Zn10 Zn6 17_565 . 20_565 51.80(4) yes
Zn3 Zn10 Mg10 17_565 . . 0 yes
Zn3 Zn10 Zn15 17_565 . 4_555 90.72(12) yes
Zn3 Zn10 Zn15 17_565 . 6_565 111.66(13) yes
Zn5 Zn10 Zn5 . . 2_565 48.64(8) yes
Zn5 Zn10 Zn6 . . 4_555 106.69(6) yes
Zn5 Zn10 Zn6 . . 6_565 132.66(7) yes
Zn5 Zn10 Zn6 . . 19_555 132.66(7) yes
Zn5 Zn10 Zn6 . . 20_565 106.69(6) yes
Zn5 Zn10 Mg10 . . . 0 yes
Zn5 Zn10 Zn15 . . 4_555 143.99(12) yes
Zn5 Zn10 Zn15 . . 6_565 167.36(13) yes
Zn5 Zn10 Zn6 2_565 . 4_555 132.66(7) yes
Zn5 Zn10 Zn6 2_565 . 6_565 106.69(6) yes
Zn5 Zn10 Zn6 2_565 . 19_555 106.69(6) yes
Zn5 Zn10 Zn6 2_565 . 20_565 132.66(7) yes
Zn5 Zn10 Mg10 2_565 . . 0 yes
Zn5 Zn10 Zn15 2_565 . 4_555 167.36(13) yes
Zn5 Zn10 Zn15 2_565 . 6_565 143.99(12) yes
Zn6 Zn10 Zn6 4_555 . 6_565 116.08(12) yes
Zn6 Zn10 Zn6 4_555 . 19_555 56.60(6) yes
Zn6 Zn10 Zn6 4_555 . 20_565 89.43(8) yes
Zn6 Zn10 Mg10 4_555 . . 0 yes
Zn6 Zn10 Zn15 4_555 . 4_555 52.09(8) yes
Zn6 Zn10 Zn15 4_555 . 6_565 65.02(10) yes
Zn6 Zn10 Zn6 6_565 . 19_555 89.43(8) yes
Zn6 Zn10 Zn6 6_565 . 20_565 56.60(6) yes
Zn6 Zn10 Mg10 6_565 . . 0 yes
Zn6 Zn10 Zn15 6_565 . 4_555 65.02(10) yes
Zn6 Zn10 Zn15 6_565 . 6_565 52.09(8) yes
Zn6 Zn10 Zn6 19_555 . 20_565 116.08(12) yes
Zn6 Zn10 Mg10 19_555 . . 0 yes
Zn6 Zn10 Zn15 19_555 . 4_555 65.02(10) yes
Zn6 Zn10 Zn15 19_555 . 6_565 52.09(8) yes
Zn6 Zn10 Mg10 20_565 . . 0 yes
Zn6 Zn10 Zn15 20_565 . 4_555 52.09(8) yes
Zn6 Zn10 Zn15 20_565 . 6_565 65.02(10) yes
Mg10 Zn10 Zn15 . . 4_555 0 yes
Mg10 Zn10 Zn15 . . 6_565 0 yes
Zn15 Zn10 Zn15 4_555 . 6_565 23.37(16) yes
Mg2 Mg10 Mg2 4_555 . 6_565 130.5(2) yes
Mg2 Mg10 Zn3 4_555 . . 61.68(4) yes
Mg2 Mg10 Zn3 4_555 . 2_565 108.14(7) yes
Mg2 Mg10 Zn3 4_555 . 15_555 61.68(4) yes
Mg2 Mg10 Zn3 4_555 . 17_565 108.14(7) yes
Mg2 Mg10 Zn5 4_555 . . 67.59(12) yes
Mg2 Mg10 Zn5 4_555 . 2_565 67.59(12) yes
Mg2 Mg10 Zn6 4_555 . 4_555 65.32(10) yes
Mg2 Mg10 Zn6 4_555 . 6_565 149.37(6) yes
Mg2 Mg10 Zn6 4_555 . 19_555 65.32(10) yes
Mg2 Mg10 Zn6 4_555 . 20_565 149.37(6) yes
Mg2 Mg10 Zn10 4_555 . . 0 yes
Mg2 Mg10 Zn15 4_555 . 4_555 114.19(12) yes
Mg2 Mg10 Zn15 4_555 . 6_565 114.19(12) yes
Mg2 Mg10 Zn3 6_565 . . 108.14(7) yes
Mg2 Mg10 Zn3 6_565 . 2_565 61.68(4) yes
Mg2 Mg10 Zn3 6_565 . 15_555 108.14(7) yes
Mg2 Mg10 Zn3 6_565 . 17_565 61.68(4) yes
Mg2 Mg10 Zn5 6_565 . . 67.59(12) yes
Mg2 Mg10 Zn5 6_565 . 2_565 67.59(12) yes
Mg2 Mg10 Zn6 6_565 . 4_555 149.37(6) yes
Mg2 Mg10 Zn6 6_565 . 6_565 65.32(10) yes
Mg2 Mg10 Zn6 6_565 . 19_555 149.37(6) yes
Mg2 Mg10 Zn6 6_565 . 20_565 65.32(10) yes
Mg2 Mg10 Zn10 6_565 . . 0 yes
Mg2 Mg10 Zn15 6_565 . 4_555 114.19(12) yes
Mg2 Mg10 Zn15 6_565 . 6_565 114.19(12) yes
Zn3 Mg10 Zn3 . . 2_565 157.52(13) yes
Zn3 Mg10 Zn3 . . 15_555 123.36(6) yes
Zn3 Mg10 Zn3 . . 17_565 51.25(4) yes
Zn3 Mg10 Zn5 . . . 57.30(6) yes
Zn3 Mg10 Zn5 . . 2_565 100.66(10) yes
Zn3 Mg10 Zn6 . . 4_555 51.80(4) yes
Zn3 Mg10 Zn6 . . 6_565 145.57(8) yes
Zn3 Mg10 Zn6 . . 19_555 102.49(5) yes
Zn3 Mg10 Zn6 . . 20_565 89.43(4) yes
Zn3 Mg10 Zn10 . . . 0 yes
Zn3 Mg10 Zn15 . . 4_555 90.72(12) yes
Zn3 Mg10 Zn15 . . 6_565 111.66(13) yes
Zn3 Mg10 Zn3 2_565 . 15_555 51.25(4) yes
Zn3 Mg10 Zn3 2_565 . 17_565 123.36(6) yes
Zn3 Mg10 Zn5 2_565 . . 100.66(10) yes
Zn3 Mg10 Zn5 2_565 . 2_565 57.30(6) yes
Zn3 Mg10 Zn6 2_565 . 4_555 145.57(8) yes
Zn3 Mg10 Zn6 2_565 . 6_565 51.80(4) yes
Zn3 Mg10 Zn6 2_565 . 19_555 89.43(4) yes
Zn3 Mg10 Zn6 2_565 . 20_565 102.49(5) yes
Zn3 Mg10 Zn10 2_565 . . 0 yes
Zn3 Mg10 Zn15 2_565 . 4_555 111.66(13) yes
Zn3 Mg10 Zn15 2_565 . 6_565 90.72(12) yes
Zn3 Mg10 Zn3 15_555 . 17_565 157.52(13) yes
Zn3 Mg10 Zn5 15_555 . . 100.66(10) yes
Zn3 Mg10 Zn5 15_555 . 2_565 57.30(6) yes
Zn3 Mg10 Zn6 15_555 . 4_555 102.49(5) yes
Zn3 Mg10 Zn6 15_555 . 6_565 89.43(4) yes
Zn3 Mg10 Zn6 15_555 . 19_555 51.80(4) yes
Zn3 Mg10 Zn6 15_555 . 20_565 145.57(8) yes
Zn3 Mg10 Zn10 15_555 . . 0 yes
Zn3 Mg10 Zn15 15_555 . 4_555 111.66(13) yes
Zn3 Mg10 Zn15 15_555 . 6_565 90.72(12) yes
Zn3 Mg10 Zn5 17_565 . . 57.30(6) yes
Zn3 Mg10 Zn5 17_565 . 2_565 100.66(10) yes
Zn3 Mg10 Zn6 17_565 . 4_555 89.43(4) yes
Zn3 Mg10 Zn6 17_565 . 6_565 102.49(5) yes
Zn3 Mg10 Zn6 17_565 . 19_555 145.57(8) yes
Zn3 Mg10 Zn6 17_565 . 20_565 51.80(4) yes
Zn3 Mg10 Zn10 17_565 . . 0 yes
Zn3 Mg10 Zn15 17_565 . 4_555 90.72(12) yes
Zn3 Mg10 Zn15 17_565 . 6_565 111.66(13) yes
Zn5 Mg10 Zn5 . . 2_565 48.64(8) yes
Zn5 Mg10 Zn6 . . 4_555 106.69(6) yes
Zn5 Mg10 Zn6 . . 6_565 132.66(7) yes
Zn5 Mg10 Zn6 . . 19_555 132.66(7) yes
Zn5 Mg10 Zn6 . . 20_565 106.69(6) yes
Zn5 Mg10 Zn10 . . . 0 yes
Zn5 Mg10 Zn15 . . 4_555 143.99(12) yes
Zn5 Mg10 Zn15 . . 6_565 167.36(13) yes
Zn5 Mg10 Zn6 2_565 . 4_555 132.66(7) yes
Zn5 Mg10 Zn6 2_565 . 6_565 106.69(6) yes
Zn5 Mg10 Zn6 2_565 . 19_555 106.69(6) yes
Zn5 Mg10 Zn6 2_565 . 20_565 132.66(7) yes
Zn5 Mg10 Zn10 2_565 . . 0 yes
Zn5 Mg10 Zn15 2_565 . 4_555 167.36(13) yes
Zn5 Mg10 Zn15 2_565 . 6_565 143.99(12) yes
Zn6 Mg10 Zn6 4_555 . 6_565 116.08(12) yes
Zn6 Mg10 Zn6 4_555 . 19_555 56.60(6) yes
Zn6 Mg10 Zn6 4_555 . 20_565 89.43(8) yes
Zn6 Mg10 Zn10 4_555 . . 0 yes
Zn6 Mg10 Zn15 4_555 . 4_555 52.09(8) yes
Zn6 Mg10 Zn15 4_555 . 6_565 65.02(10) yes
Zn6 Mg10 Zn6 6_565 . 19_555 89.43(8) yes
Zn6 Mg10 Zn6 6_565 . 20_565 56.60(6) yes
Zn6 Mg10 Zn10 6_565 . . 0 yes
Zn6 Mg10 Zn15 6_565 . 4_555 65.02(10) yes
Zn6 Mg10 Zn15 6_565 . 6_565 52.09(8) yes
Zn6 Mg10 Zn6 19_555 . 20_565 116.08(12) yes
Zn6 Mg10 Zn10 19_555 . . 0 yes
Zn6 Mg10 Zn15 19_555 . 4_555 65.02(10) yes
Zn6 Mg10 Zn15 19_555 . 6_565 52.09(8) yes
Zn6 Mg10 Zn10 20_565 . . 0 yes
Zn6 Mg10 Zn15 20_565 . 4_555 52.09(8) yes
Zn6 Mg10 Zn15 20_565 . 6_565 65.02(10) yes
Zn10 Mg10 Zn15 . . 4_555 0 yes
Zn10 Mg10 Zn15 . . 6_565 0 yes
Zn15 Mg10 Zn15 4_555 . 6_565 23.37(16) yes
Zr1 Zn13 Mg2 . . . 115.39(12) yes
Zr1 Zn13 Mg2 . . 4_555 118.74(12) yes
Zr1 Zn13 Mg2 . . 8_555 118.74(12) yes
Zr1 Zn13 Zr4 . . . 117.50(7) yes
Zr1 Zn13 Zr4 . . 14_555 117.50(7) yes
Zr1 Zn13 Mg4 . . . 117.50(7) yes
Zr1 Zn13 Mg4 . . 14_555 117.50(7) yes
Zr1 Zn13 Zn1 . . . 176.57(10) yes
Zr1 Zn13 Zn3 . . . 64.80(5) yes
Zr1 Zn13 Zn3 . . 14_555 64.80(5) yes
Zr1 Zn13 Zn5 . . . 59.51(7) yes
Zr1 Zn13 Zn6 . . . 62.42(6) yes
Zr1 Zn13 Zn6 . . 14_555 62.42(6) yes
Mg2 Zn13 Mg2 . . 4_555 115.05(14) yes
Mg2 Zn13 Mg2 . . 8_555 115.05(14) yes
Mg2 Zn13 Zr4 . . . 61.26(7) yes
Mg2 Zn13 Zr4 . . 14_555 61.26(7) yes
Mg2 Zn13 Mg4 . . . 61.26(7) yes
Mg2 Zn13 Mg4 . . 14_555 61.26(7) yes
Mg2 Zn13 Zn1 . . . 61.18(12) yes
Mg2 Zn13 Zn3 . . . 113.54(6) yes
Mg2 Zn13 Zn3 . . 14_555 113.54(6) yes
Mg2 Zn13 Zn5 . . . 174.90(13) yes
Mg2 Zn13 Zn6 . . . 62.83(10) yes
Mg2 Zn13 Zn6 . . 14_555 62.83(10) yes
Mg2 Zn13 Mg2 4_555 . 8_555 64.27(13) yes
Mg2 Zn13 Zr4 4_555 . . 63.55(11) yes
Mg2 Zn13 Zr4 4_555 . 14_555 115.95(13) yes
Mg2 Zn13 Mg4 4_555 . . 63.55(11) yes
Mg2 Zn13 Mg4 4_555 . 14_555 115.95(13) yes
Mg2 Zn13 Zn1 4_555 . . 64.00(12) yes
Mg2 Zn13 Zn3 4_555 . . 64.74(10) yes
Mg2 Zn13 Zn3 4_555 . 14_555 120.10(12) yes
Mg2 Zn13 Zn5 4_555 . . 69.11(12) yes
Mg2 Zn13 Zn6 4_555 . . 117.19(9) yes
Mg2 Zn13 Zn6 4_555 . 14_555 177.70(12) yes
Mg2 Zn13 Zr4 8_555 . . 115.95(13) yes
Mg2 Zn13 Zr4 8_555 . 14_555 63.55(11) yes
Mg2 Zn13 Mg4 8_555 . . 115.95(13) yes
Mg2 Zn13 Mg4 8_555 . 14_555 63.55(11) yes
Mg2 Zn13 Zn1 8_555 . . 64.00(12) yes
Mg2 Zn13 Zn3 8_555 . . 120.10(12) yes
Mg2 Zn13 Zn3 8_555 . 14_555 64.74(10) yes
Mg2 Zn13 Zn5 8_555 . . 69.11(12) yes
Mg2 Zn13 Zn6 8_555 . . 177.70(12) yes
Mg2 Zn13 Zn6 8_555 . 14_555 117.19(9) yes
Zr4 Zn13 Zr4 . . 14_555 112.18(10) yes
Zr4 Zn13 Mg4 . . . 0 yes
Zr4 Zn13 Mg4 . . 14_555 112.18(10) yes
Zr4 Zn13 Zn1 . . . 61.33(7) yes
Zr4 Zn13 Zn3 . . . 63.11(6) yes
Zr4 Zn13 Zn3 . . 14_555 174.74(10) yes
Zr4 Zn13 Zn5 . . . 120.27(7) yes
Zr4 Zn13 Zn6 . . . 64.14(7) yes
Zr4 Zn13 Zn6 . . 14_555 114.19(9) yes
Zr4 Zn13 Mg4 14_555 . . 112.18(10) yes
Zr4 Zn13 Mg4 14_555 . 14_555 0 yes
Zr4 Zn13 Zn1 14_555 . . 61.33(7) yes
Zr4 Zn13 Zn3 14_555 . . 174.74(10) yes
Zr4 Zn13 Zn3 14_555 . 14_555 63.11(6) yes
Zr4 Zn13 Zn5 14_555 . . 120.27(7) yes
Zr4 Zn13 Zn6 14_555 . . 114.19(9) yes
Zr4 Zn13 Zn6 14_555 . 14_555 64.14(7) yes
Mg4 Zn13 Mg4 . . 14_555 112.18(10) yes
Mg4 Zn13 Zn1 . . . 61.33(7) yes
Mg4 Zn13 Zn3 . . . 63.11(6) yes
Mg4 Zn13 Zn3 . . 14_555 174.74(10) yes
Mg4 Zn13 Zn5 . . . 120.27(7) yes
Mg4 Zn13 Zn6 . . . 64.14(7) yes
Mg4 Zn13 Zn6 . . 14_555 114.19(9) yes
Mg4 Zn13 Zn1 14_555 . . 61.33(7) yes
Mg4 Zn13 Zn3 14_555 . . 174.74(10) yes
Mg4 Zn13 Zn3 14_555 . 14_555 63.11(6) yes
Mg4 Zn13 Zn5 14_555 . . 120.27(7) yes
Mg4 Zn13 Zn6 14_555 . . 114.19(9) yes
Mg4 Zn13 Zn6 14_555 . 14_555 64.14(7) yes
Zn1 Zn13 Zn3 . . . 116.06(5) yes
Zn1 Zn13 Zn3 . . 14_555 116.06(5) yes
Zn1 Zn13 Zn5 . . . 123.92(10) yes
Zn1 Zn13 Zn6 . . . 114.76(8) yes
Zn1 Zn13 Zn6 . . 14_555 114.76(8) yes
Zn3 Zn13 Zn3 . . 14_555 121.48(9) yes
Zn3 Zn13 Zn5 . . . 64.98(5) yes
Zn3 Zn13 Zn6 . . . 62.12(5) yes
Zn3 Zn13 Zn6 . . 14_555 114.94(8) yes
Zn3 Zn13 Zn5 14_555 . . 64.98(5) yes
Zn3 Zn13 Zn6 14_555 . . 114.94(8) yes
Zn3 Zn13 Zn6 14_555 . 14_555 62.12(5) yes
Zn5 Zn13 Zn6 . . . 112.96(8) yes
Zn5 Zn13 Zn6 . . 14_555 112.96(8) yes
Zn6 Zn13 Zn6 . . 14_555 61.28(6) yes
Zr1 Zn14 Zr1 . . 2_665 122.0(2) yes
Zr1 Zn14 Zn6 . . . 55.70(4) yes
Zr1 Zn14 Zn6 . . 2_665 121.64(13) yes
Zr1 Zn14 Zn6 . . 15_655 121.64(13) yes
Zr1 Zn14 Zn6 . . 17_565 55.70(4) yes
Zr1 Zn14 Zn7 . . 9_555 108.23(6) yes
Zr1 Zn14 Zn7 . . 10_665 108.23(6) yes
Zr1 Zn14 Zn8 . . . 64.70(12) yes
Zr1 Zn14 Zn8 . . 2_665 173.3(3) yes
Zr1 Zn14 Mg8 . . . 64.70(12) yes
Zr1 Zn14 Mg8 . . 2_665 173.3(3) yes
Zr1 Zn14 Zn14 . . 3_565 61.00(12) yes
Zr1 Zn14 Zn15 . . . 73.50(17) yes
Zr1 Zn14 Zn15 . . 2_665 73.50(17) yes
Zr1 Zn14 Zn15 . . 3_565 65.56(13) yes
Zr1 Zn14 Zn15 . . 5_655 65.56(13) yes
Zr1 Zn14 Zn18 . . 9_555 118.41(12) yes
Zr1 Zn14 Zn18 . . 10_665 118.41(12) yes
Zr1 Zn14 Zn19 . . 4_555 105.3(13) yes
Zr1 Zn14 Zn19 . . 6_665 132.7(13) yes
Zr1 Zn14 Zn6 2_665 . . 121.64(13) yes
Zr1 Zn14 Zn6 2_665 . 2_665 55.70(4) yes
Zr1 Zn14 Zn6 2_665 . 15_655 55.70(4) yes
Zr1 Zn14 Zn6 2_665 . 17_565 121.64(13) yes
Zr1 Zn14 Zn7 2_665 . 9_555 108.23(6) yes
Zr1 Zn14 Zn7 2_665 . 10_665 108.23(6) yes
Zr1 Zn14 Zn8 2_665 . . 173.3(3) yes
Zr1 Zn14 Zn8 2_665 . 2_665 64.70(12) yes
Zr1 Zn14 Mg8 2_665 . . 173.3(3) yes
Zr1 Zn14 Mg8 2_665 . 2_665 64.70(12) yes
Zr1 Zn14 Zn14 2_665 . 3_565 61.00(12) yes
Zr1 Zn14 Zn15 2_665 . . 73.50(17) yes
Zr1 Zn14 Zn15 2_665 . 2_665 73.50(17) yes
Zr1 Zn14 Zn15 2_665 . 3_565 65.56(13) yes
Zr1 Zn14 Zn15 2_665 . 5_655 65.56(13) yes
Zr1 Zn14 Zn18 2_665 . 9_555 118.41(12) yes
Zr1 Zn14 Zn18 2_665 . 10_665 118.41(12) yes
Zr1 Zn14 Zn19 2_665 . 4_555 132.7(13) yes
Zr1 Zn14 Zn19 2_665 . 6_665 105.3(13) yes
Zn6 Zn14 Zn6 . . 2_665 175.4(3) yes
Zn6 Zn14 Zn6 . . 15_655 76.93(4) yes
Zn6 Zn14 Zn6 . . 17_565 102.88(4) yes
Zn6 Zn14 Zn7 . . 9_555 55.16(10) yes
Zn6 Zn14 Zn7 . . 10_665 128.5(2) yes
Zn6 Zn14 Zn8 . . . 61.20(6) yes
Zn6 Zn14 Zn8 . . 2_665 121.91(15) yes
Zn6 Zn14 Mg8 . . . 61.20(6) yes
Zn6 Zn14 Mg8 . . 2_665 121.91(15) yes
Zn6 Zn14 Zn14 . . 3_565 87.70(13) yes
Zn6 Zn14 Zn15 . . . 48.91(12) yes
Zn6 Zn14 Zn15 . . 2_665 127.6(3) yes
Zn6 Zn14 Zn15 . . 3_565 111.9(2) yes
Zn6 Zn14 Zn15 . . 5_655 63.78(10) yes
Zn6 Zn14 Zn18 . . 9_555 100.9(3) yes
Zn6 Zn14 Zn18 . . 10_665 83.7(3) yes
Zn6 Zn14 Zn19 . . 4_555 83.8(8) yes
Zn6 Zn14 Zn19 . . 6_665 100.8(8) yes
Zn6 Zn14 Zn6 2_665 . 15_655 102.88(4) yes
Zn6 Zn14 Zn6 2_665 . 17_565 76.93(4) yes
Zn6 Zn14 Zn7 2_665 . 9_555 128.5(2) yes
Zn6 Zn14 Zn7 2_665 . 10_665 55.16(10) yes
Zn6 Zn14 Zn8 2_665 . . 121.91(15) yes
Zn6 Zn14 Zn8 2_665 . 2_665 61.20(6) yes
Zn6 Zn14 Mg8 2_665 . . 121.91(15) yes
Zn6 Zn14 Mg8 2_665 . 2_665 61.20(6) yes
Zn6 Zn14 Zn14 2_665 . 3_565 87.70(13) yes
Zn6 Zn14 Zn15 2_665 . . 127.6(3) yes
Zn6 Zn14 Zn15 2_665 . 2_665 48.91(12) yes
Zn6 Zn14 Zn15 2_665 . 3_565 63.78(10) yes
Zn6 Zn14 Zn15 2_665 . 5_655 111.9(2) yes
Zn6 Zn14 Zn18 2_665 . 9_555 83.7(3) yes
Zn6 Zn14 Zn18 2_665 . 10_665 100.9(3) yes
Zn6 Zn14 Zn19 2_665 . 4_555 100.8(8) yes
Zn6 Zn14 Zn19 2_665 . 6_665 83.8(8) yes
Zn6 Zn14 Zn6 15_655 . 17_565 175.4(3) yes
Zn6 Zn14 Zn7 15_655 . 9_555 55.16(10) yes
Zn6 Zn14 Zn7 15_655 . 10_665 128.5(2) yes
Zn6 Zn14 Zn8 15_655 . . 121.91(15) yes
Zn6 Zn14 Zn8 15_655 . 2_665 61.20(6) yes
Zn6 Zn14 Mg8 15_655 . . 121.91(15) yes
Zn6 Zn14 Mg8 15_655 . 2_665 61.20(6) yes
Zn6 Zn14 Zn14 15_655 . 3_565 87.70(13) yes
Zn6 Zn14 Zn15 15_655 . . 48.91(12) yes
Zn6 Zn14 Zn15 15_655 . 2_665 127.6(3) yes
Zn6 Zn14 Zn15 15_655 . 3_565 111.9(2) yes
Zn6 Zn14 Zn15 15_655 . 5_655 63.78(10) yes
Zn6 Zn14 Zn18 15_655 . 9_555 100.9(3) yes
Zn6 Zn14 Zn18 15_655 . 10_665 83.7(3) yes
Zn6 Zn14 Zn19 15_655 . 4_555 100.8(8) yes
Zn6 Zn14 Zn19 15_655 . 6_665 83.8(8) yes
Zn6 Zn14 Zn7 17_565 . 9_555 128.5(2) yes
Zn6 Zn14 Zn7 17_565 . 10_665 55.16(10) yes
Zn6 Zn14 Zn8 17_565 . . 61.20(6) yes
Zn6 Zn14 Zn8 17_565 . 2_665 121.91(15) yes
Zn6 Zn14 Mg8 17_565 . . 61.20(6) yes
Zn6 Zn14 Mg8 17_565 . 2_665 121.91(15) yes
Zn6 Zn14 Zn14 17_565 . 3_565 87.70(13) yes
Zn6 Zn14 Zn15 17_565 . . 127.6(3) yes
Zn6 Zn14 Zn15 17_565 . 2_665 48.91(12) yes
Zn6 Zn14 Zn15 17_565 . 3_565 63.78(10) yes
Zn6 Zn14 Zn15 17_565 . 5_655 111.9(2) yes
Zn6 Zn14 Zn18 17_565 . 9_555 83.7(3) yes
Zn6 Zn14 Zn18 17_565 . 10_665 100.9(3) yes
Zn6 Zn14 Zn19 17_565 . 4_555 83.8(8) yes
Zn6 Zn14 Zn19 17_565 . 6_665 100.8(8) yes
Zn7 Zn14 Zn7 9_555 . 10_665 99.6(3) yes
Zn7 Zn14 Zn8 9_555 . . 67.87(17) yes
Zn7 Zn14 Zn8 9_555 . 2_665 67.87(17) yes
Zn7 Zn14 Mg8 9_555 . . 67.87(17) yes
Zn7 Zn14 Mg8 9_555 . 2_665 67.87(17) yes
Zn7 Zn14 Zn14 9_555 . 3_565 130.20(19) yes
Zn7 Zn14 Zn15 9_555 . . 76.1(3) yes
Zn7 Zn14 Zn15 9_555 . 2_665 175.7(4) yes
Zn7 Zn14 Zn15 9_555 . 3_565 161.6(3) yes
Zn7 Zn14 Zn15 9_555 . 5_655 98.79(19) yes
Zn7 Zn14 Zn18 9_555 . 9_555 60.8(4) yes
Zn7 Zn14 Zn18 9_555 . 10_665 38.8(4) yes
Zn7 Zn14 Zn19 9_555 . 4_555 51.2(3) yes
Zn7 Zn14 Zn19 9_555 . 6_665 51.2(3) yes
Zn7 Zn14 Zn8 10_665 . . 67.87(17) yes
Zn7 Zn14 Zn8 10_665 . 2_665 67.87(17) yes
Zn7 Zn14 Mg8 10_665 . . 67.87(17) yes
Zn7 Zn14 Mg8 10_665 . 2_665 67.87(17) yes
Zn7 Zn14 Zn14 10_665 . 3_565 130.20(19) yes
Zn7 Zn14 Zn15 10_665 . . 175.7(4) yes
Zn7 Zn14 Zn15 10_665 . 2_665 76.1(3) yes
Zn7 Zn14 Zn15 10_665 . 3_565 98.79(19) yes
Zn7 Zn14 Zn15 10_665 . 5_655 161.6(3) yes
Zn7 Zn14 Zn18 10_665 . 9_555 38.8(4) yes
Zn7 Zn14 Zn18 10_665 . 10_665 60.8(4) yes
Zn7 Zn14 Zn19 10_665 . 4_555 51.2(3) yes
Zn7 Zn14 Zn19 10_665 . 6_665 51.2(3) yes
Zn8 Zn14 Zn8 . . 2_665 108.6(3) yes
Zn8 Zn14 Mg8 . . . 0 yes
Zn8 Zn14 Mg8 . . 2_665 108.6(3) yes
Zn8 Zn14 Zn14 . . 3_565 125.70(19) yes
Zn8 Zn14 Zn15 . . . 109.99(12) yes
Zn8 Zn14 Zn15 . . 2_665 109.99(12) yes
Zn8 Zn14 Zn15 . . 3_565 119.87(13) yes
Zn8 Zn14 Zn15 . . 5_655 119.87(13) yes
Zn8 Zn14 Zn18 . . 9_555 55.06(19) yes
Zn8 Zn14 Zn18 . . 10_665 55.06(19) yes
Zn8 Zn14 Zn19 . . 4_555 40.6(13) yes
Zn8 Zn14 Zn19 . . 6_665 68.0(13) yes
Zn8 Zn14 Mg8 2_665 . . 108.6(3) yes
Zn8 Zn14 Mg8 2_665 . 2_665 0 yes
Zn8 Zn14 Zn14 2_665 . 3_565 125.70(19) yes
Zn8 Zn14 Zn15 2_665 . . 109.99(12) yes
Zn8 Zn14 Zn15 2_665 . 2_665 109.99(12) yes
Zn8 Zn14 Zn15 2_665 . 3_565 119.87(13) yes
Zn8 Zn14 Zn15 2_665 . 5_655 119.87(13) yes
Zn8 Zn14 Zn18 2_665 . 9_555 55.06(19) yes
Zn8 Zn14 Zn18 2_665 . 10_665 55.06(19) yes
Zn8 Zn14 Zn19 2_665 . 4_555 68.0(13) yes
Zn8 Zn14 Zn19 2_665 . 6_665 40.6(13) yes
Mg8 Zn14 Mg8 . . 2_665 108.6(3) yes
Mg8 Zn14 Zn14 . . 3_565 125.70(19) yes
Mg8 Zn14 Zn15 . . . 109.99(12) yes
Mg8 Zn14 Zn15 . . 2_665 109.99(12) yes
Mg8 Zn14 Zn15 . . 3_565 119.87(13) yes
Mg8 Zn14 Zn15 . . 5_655 119.87(13) yes
Mg8 Zn14 Zn18 . . 9_555 55.06(19) yes
Mg8 Zn14 Zn18 . . 10_665 55.06(19) yes
Mg8 Zn14 Zn19 . . 4_555 40.6(13) yes
Mg8 Zn14 Zn19 . . 6_665 68.0(13) yes
Mg8 Zn14 Zn14 2_665 . 3_565 125.70(19) yes
Mg8 Zn14 Zn15 2_665 . . 109.99(12) yes
Mg8 Zn14 Zn15 2_665 . 2_665 109.99(12) yes
Mg8 Zn14 Zn15 2_665 . 3_565 119.87(13) yes
Mg8 Zn14 Zn15 2_665 . 5_655 119.87(13) yes
Mg8 Zn14 Zn18 2_665 . 9_555 55.06(19) yes
Mg8 Zn14 Zn18 2_665 . 10_665 55.06(19) yes
Mg8 Zn14 Zn19 2_665 . 4_555 68.0(13) yes
Mg8 Zn14 Zn19 2_665 . 6_665 40.6(13) yes
Zn14 Zn14 Zn15 3_565 . . 54.1(3) yes
Zn14 Zn14 Zn15 3_565 . 2_665 54.1(3) yes
Zn14 Zn14 Zn15 3_565 . 3_565 31.41(15) yes
Zn14 Zn14 Zn15 3_565 . 5_655 31.41(15) yes
Zn14 Zn14 Zn18 3_565 . 9_555 169.0(3) yes
Zn14 Zn14 Zn18 3_565 . 10_665 169.0(3) yes
Zn14 Zn14 Zn19 3_565 . 4_555 166.3(13) yes
Zn14 Zn14 Zn19 3_565 . 6_665 166.3(13) yes
Zn15 Zn14 Zn15 . . 2_665 108.3(5) yes
Zn15 Zn14 Zn15 . . 3_565 85.5(4) yes
Zn15 Zn14 Zn15 . . 5_655 22.7(3) yes
Zn15 Zn14 Zn18 . . 9_555 136.9(4) yes
Zn15 Zn14 Zn18 . . 10_665 114.8(4) yes
Zn15 Zn14 Zn19 . . 4_555 124.7(4) yes
Zn15 Zn14 Zn19 . . 6_665 124.7(4) yes
Zn15 Zn14 Zn15 2_665 . 3_565 22.7(3) yes
Zn15 Zn14 Zn15 2_665 . 5_655 85.5(4) yes
Zn15 Zn14 Zn18 2_665 . 9_555 114.8(4) yes
Zn15 Zn14 Zn18 2_665 . 10_665 136.9(4) yes
Zn15 Zn14 Zn19 2_665 . 4_555 124.7(4) yes
Zn15 Zn14 Zn19 2_665 . 6_665 124.7(4) yes
Zn15 Zn14 Zn15 3_565 . 5_655 62.8(2) yes
Zn15 Zn14 Zn18 3_565 . 9_555 137.6(3) yes
Zn15 Zn14 Zn18 3_565 . 10_665 159.6(4) yes
Zn15 Zn14 Zn19 3_565 . 4_555 146.0(5) yes
Zn15 Zn14 Zn19 3_565 . 6_665 146.0(5) yes
Zn15 Zn14 Zn18 5_655 . 9_555 159.6(4) yes
Zn15 Zn14 Zn18 5_655 . 10_665 137.6(3) yes
Zn15 Zn14 Zn19 5_655 . 4_555 146.0(5) yes
Zn15 Zn14 Zn19 5_655 . 6_665 146.0(5) yes
Zn18 Zn14 Zn18 9_555 . 10_665 22.1(4) yes
Zn18 Zn14 Zn19 9_555 . 4_555 17.6(10) yes
Zn18 Zn14 Zn19 9_555 . 6_665 17.6(10) yes
Zn18 Zn14 Zn19 10_665 . 4_555 17.6(10) yes
Zn18 Zn14 Zn19 10_665 . 6_665 17.6(10) yes
Zn19 Zn14 Zn19 4_555 . 6_665 27.5(18) yes
Zr1 Zn15 Zr1 . . 2_665 125.38(17) yes
Zr1 Zn15 Zn6 . . . 63.72(4) yes
Zr1 Zn15 Zn6 . . 5_655 129.49(19) yes
Zr1 Zn15 Zn6 . . 14_555 57.95(6) yes
Zr1 Zn15 Zn6 . . 15_655 170.1(2) yes
Zr1 Zn15 Zn7 . . 9_555 107.74(13) yes
Zr1 Zn15 Zn8 . . . 56.70(10) yes
Zr1 Zn15 Zn8 . . 2_665 118.98(16) yes
Zr1 Zn15 Mg8 . . . 56.70(10) yes
Zr1 Zn15 Mg8 . . 2_665 118.98(16) yes
Zr1 Zn15 Zn10 . . 9_555 111.71(10) yes
Zr1 Zn15 Mg10 . . 9_555 111.71(10) yes
Zr1 Zn15 Zn14 . . . 76.92(14) yes
Zr1 Zn15 Zn14 . . 3_565 67.65(10) yes
Zr1 Zn15 Zn15 . . 2_665 65.34(9) yes
Zr1 Zn15 Zn15 . . 3_565 62.69(8) yes
Zr1 Zn15 Zn15 . . 5_655 79.00(17) yes
Zr1 Zn15 Zn6 2_665 . . 170.1(2) yes
Zr1 Zn15 Zn6 2_665 . 5_655 57.95(6) yes
Zr1 Zn15 Zn6 2_665 . 14_555 129.49(19) yes
Zr1 Zn15 Zn6 2_665 . 15_655 63.72(4) yes
Zr1 Zn15 Zn7 2_665 . 9_555 107.74(13) yes
Zr1 Zn15 Zn8 2_665 . . 118.98(16) yes
Zr1 Zn15 Zn8 2_665 . 2_665 56.70(10) yes
Zr1 Zn15 Mg8 2_665 . . 118.98(16) yes
Zr1 Zn15 Mg8 2_665 . 2_665 56.70(10) yes
Zr1 Zn15 Zn10 2_665 . 9_555 111.71(10) yes
Zr1 Zn15 Mg10 2_665 . 9_555 111.71(10) yes
Zr1 Zn15 Zn14 2_665 . . 76.92(14) yes
Zr1 Zn15 Zn14 2_665 . 3_565 67.65(10) yes
Zr1 Zn15 Zn15 2_665 . 2_665 65.34(9) yes
Zr1 Zn15 Zn15 2_665 . 3_565 62.69(8) yes
Zr1 Zn15 Zn15 2_665 . 5_655 79.00(17) yes
Zn6 Zn15 Zn6 . . 5_655 120.90(18) yes
Zn6 Zn15 Zn6 . . 14_555 57.22(8) yes
Zn6 Zn15 Zn6 . . 15_655 106.93(19) yes
Zn6 Zn15 Zn7 . . 9_555 63.49(13) yes
Zn6 Zn15 Zn8 . . . 61.03(10) yes
Zn6 Zn15 Zn8 . . 2_665 116.8(2) yes
Zn6 Zn15 Mg8 . . . 61.03(10) yes
Zn6 Zn15 Mg8 . . 2_665 116.8(2) yes
Zn6 Zn15 Zn10 . . 9_555 64.30(10) yes
Zn6 Zn15 Mg10 . . 9_555 64.30(10) yes
Zn6 Zn15 Zn14 . . . 103.2(2) yes
Zn6 Zn15 Zn14 . . 3_565 122.02(14) yes
Zn6 Zn15 Zn15 . . 2_665 120.49(13) yes
Zn6 Zn15 Zn15 . . 3_565 126.22(9) yes
Zn6 Zn15 Zn15 . . 5_655 108.1(2) yes
Zn6 Zn15 Zn6 5_655 . 14_555 82.07(14) yes
Zn6 Zn15 Zn6 5_655 . 15_655 57.22(8) yes
Zn6 Zn15 Zn7 5_655 . 9_555 118.77(15) yes
Zn6 Zn15 Zn8 5_655 . . 173.77(18) yes
Zn6 Zn15 Zn8 5_655 . 2_665 103.33(8) yes
Zn6 Zn15 Mg8 5_655 . . 173.77(18) yes
Zn6 Zn15 Mg8 5_655 . 2_665 103.33(8) yes
Zn6 Zn15 Zn10 5_655 . 9_555 57.75(9) yes
Zn6 Zn15 Mg10 5_655 . 9_555 57.75(9) yes
Zn6 Zn15 Zn14 5_655 . . 134.84(14) yes
Zn6 Zn15 Zn14 5_655 . 3_565 71.22(14) yes
Zn6 Zn15 Zn15 5_655 . 2_665 114.49(17) yes
Zn6 Zn15 Zn15 5_655 . 3_565 96.59(17) yes
Zn6 Zn15 Zn15 5_655 . 5_655 50.93(18) yes
Zn6 Zn15 Zn6 14_555 . 15_655 120.90(18) yes
Zn6 Zn15 Zn7 14_555 . 9_555 118.77(15) yes
Zn6 Zn15 Zn8 14_555 . . 103.33(8) yes
Zn6 Zn15 Zn8 14_555 . 2_665 173.77(18) yes
Zn6 Zn15 Mg8 14_555 . . 103.33(8) yes
Zn6 Zn15 Mg8 14_555 . 2_665 173.77(18) yes
Zn6 Zn15 Zn10 14_555 . 9_555 57.75(9) yes
Zn6 Zn15 Mg10 14_555 . 9_555 57.75(9) yes
Zn6 Zn15 Zn14 14_555 . . 134.84(14) yes
Zn6 Zn15 Zn14 14_555 . 3_565 71.22(14) yes
Zn6 Zn15 Zn15 14_555 . 2_665 114.49(17) yes
Zn6 Zn15 Zn15 14_555 . 3_565 96.59(17) yes
Zn6 Zn15 Zn15 14_555 . 5_655 50.93(18) yes
Zn6 Zn15 Zn7 15_655 . 9_555 63.49(13) yes
Zn6 Zn15 Zn8 15_655 . . 116.8(2) yes
Zn6 Zn15 Zn8 15_655 . 2_665 61.03(10) yes
Zn6 Zn15 Mg8 15_655 . . 116.8(2) yes
Zn6 Zn15 Mg8 15_655 . 2_665 61.03(10) yes
Zn6 Zn15 Zn10 15_655 . 9_555 64.30(10) yes
Zn6 Zn15 Mg10 15_655 . 9_555 64.30(10) yes
Zn6 Zn15 Zn14 15_655 . . 103.2(2) yes
Zn6 Zn15 Zn14 15_655 . 3_565 122.02(14) yes
Zn6 Zn15 Zn15 15_655 . 2_665 120.49(13) yes
Zn6 Zn15 Zn15 15_655 . 3_565 126.22(9) yes
Zn6 Zn15 Zn15 15_655 . 5_655 108.1(2) yes
Zn7 Zn15 Zn8 9_555 . . 55.99(15) yes
Zn7 Zn15 Zn8 9_555 . 2_665 55.99(15) yes
Zn7 Zn15 Mg8 9_555 . . 55.99(15) yes
Zn7 Zn15 Mg8 9_555 . 2_665 55.99(15) yes
Zn7 Zn15 Zn10 9_555 . 9_555 84.66(18) yes
Zn7 Zn15 Mg10 9_555 . 9_555 84.66(18) yes
Zn7 Zn15 Zn14 9_555 . . 71.2(3) yes
Zn7 Zn15 Zn14 9_555 . 3_565 165.6(3) yes
Zn7 Zn15 Zn15 9_555 . 2_665 107.0(3) yes
Zn7 Zn15 Zn15 9_555 . 3_565 131.6(3) yes
Zn7 Zn15 Zn15 9_555 . 5_655 163.0(4) yes
Zn8 Zn15 Zn8 . . 2_665 71.12(16) yes
Zn8 Zn15 Mg8 . . . 0 yes
Zn8 Zn15 Mg8 . . 2_665 71.12(16) yes
Zn8 Zn15 Zn10 . . 9_555 122.42(14) yes
Zn8 Zn15 Mg10 . . 9_555 122.42(14) yes
Zn8 Zn15 Zn14 . . . 42.30(16) yes
Zn8 Zn15 Zn14 . . 3_565 113.27(16) yes
Zn8 Zn15 Zn15 . . 2_665 66.36(15) yes
Zn8 Zn15 Zn15 . . 3_565 85.97(15) yes
Zn8 Zn15 Zn15 . . 5_655 135.1(2) yes
Zn8 Zn15 Mg8 2_665 . . 71.12(16) yes
Zn8 Zn15 Mg8 2_665 . 2_665 0 yes
Zn8 Zn15 Zn10 2_665 . 9_555 122.42(14) yes
Zn8 Zn15 Mg10 2_665 . 9_555 122.42(14) yes
Zn8 Zn15 Zn14 2_665 . . 42.30(16) yes
Zn8 Zn15 Zn14 2_665 . 3_565 113.27(16) yes
Zn8 Zn15 Zn15 2_665 . 2_665 66.36(15) yes
Zn8 Zn15 Zn15 2_665 . 3_565 85.97(15) yes
Zn8 Zn15 Zn15 2_665 . 5_655 135.1(2) yes
Mg8 Zn15 Mg8 . . 2_665 71.12(16) yes
Mg8 Zn15 Zn10 . . 9_555 122.42(14) yes
Mg8 Zn15 Mg10 . . 9_555 122.42(14) yes
Mg8 Zn15 Zn14 . . . 42.30(16) yes
Mg8 Zn15 Zn14 . . 3_565 113.27(16) yes
Mg8 Zn15 Zn15 . . 2_665 66.36(15) yes
Mg8 Zn15 Zn15 . . 3_565 85.97(15) yes
Mg8 Zn15 Zn15 . . 5_655 135.1(2) yes
Mg8 Zn15 Zn10 2_665 . 9_555 122.42(14) yes
Mg8 Zn15 Mg10 2_665 . 9_555 122.42(14) yes
Mg8 Zn15 Zn14 2_665 . . 42.30(16) yes
Mg8 Zn15 Zn14 2_665 . 3_565 113.27(16) yes
Mg8 Zn15 Zn15 2_665 . 2_665 66.36(15) yes
Mg8 Zn15 Zn15 2_665 . 3_565 85.97(15) yes
Mg8 Zn15 Zn15 2_665 . 5_655 135.1(2) yes
Zn10 Zn15 Mg10 9_555 . 9_555 0 yes
Zn10 Zn15 Zn14 9_555 . . 155.8(4) yes
Zn10 Zn15 Zn14 9_555 . 3_565 109.7(2) yes
Zn10 Zn15 Zn15 9_555 . 2_665 168.3(3) yes
Zn10 Zn15 Zn15 9_555 . 3_565 143.7(3) yes
Zn10 Zn15 Zn15 9_555 . 5_655 78.3(3) yes
Mg10 Zn15 Zn14 9_555 . . 155.8(4) yes
Mg10 Zn15 Zn14 9_555 . 3_565 109.7(2) yes
Mg10 Zn15 Zn15 9_555 . 2_665 168.3(3) yes
Mg10 Zn15 Zn15 9_555 . 3_565 143.7(3) yes
Mg10 Zn15 Zn15 9_555 . 5_655 78.3(3) yes
Zn14 Zn15 Zn14 . . 3_565 94.5(3) yes
Zn14 Zn15 Zn15 . . 2_665 35.9(3) yes
Zn14 Zn15 Zn15 . . 3_565 60.4(3) yes
Zn14 Zn15 Zn15 . . 5_655 125.9(5) yes
Zn14 Zn15 Zn15 3_565 . 2_665 58.59(19) yes
Zn14 Zn15 Zn15 3_565 . 3_565 34.01(16) yes
Zn14 Zn15 Zn15 3_565 . 5_655 31.4(3) yes
Zn15 Zn15 Zn15 2_665 . 3_565 24.58(18) yes
Zn15 Zn15 Zn15 2_665 . 5_655 90 yes
Zn15 Zn15 Zn15 3_565 . 5_655 65.4(3) yes
Zr4 Zn12 Mg4 . . . 0 yes
Zr4 Zn12 Zn3 . . . 62.29(8) yes
Zr4 Zn12 Zn3 . . 4_555 62.29(8) yes
Zr4 Zn12 Zn3 . . 9_555 62.29(8) yes
Zr4 Zn12 Zn6 . . . 63.97(9) yes
Zr4 Zn12 Zn6 . . 4_555 63.97(9) yes
Zr4 Zn12 Zn6 . . 9_555 63.97(9) yes
Zr4 Zn12 Zn7 . . . 115.48(18) yes
Zr4 Zn12 Zn7 . . 4_555 115.48(18) yes
Zr4 Zn12 Zn7 . . 9_555 115.48(18) yes
Zr4 Zn12 Zn8 . . . 111.14(13) yes
Zr4 Zn12 Zn8 . . 4_555 111.14(13) yes
Zr4 Zn12 Zn8 . . 9_555 111.14(13) yes
Zr4 Zn12 Mg8 . . . 111.14(13) yes
Zr4 Zn12 Mg8 . . 4_555 111.14(13) yes
Zr4 Zn12 Mg8 . . 9_555 111.14(13) yes
Zr4 Zn12 Mg12 . . . 0 yes
Zr4 Zn12 Zn17 . . . 170.4(8) yes
Zr4 Zn12 Zn17 . . 4_555 170.4(8) yes
Zr4 Zn12 Zn17 . . 9_555 170.4(8) yes
Zr4 Zn12 Zn18 . . 3_566 155.9(3) yes
Zr4 Zn12 Zn18 . . 8_656 155.9(3) yes
Zr4 Zn12 Zn18 . . 10_665 155.9(3) yes
Zr4 Zn12 Zn19 . . . 157.5(14) yes
Zr4 Zn12 Zn19 . . 4_555 157.5(14) yes
Zr4 Zn12 Zn19 . . 9_555 157.5(14) yes
Mg4 Zn12 Zn3 . . . 62.29(8) yes
Mg4 Zn12 Zn3 . . 4_555 62.29(8) yes
Mg4 Zn12 Zn3 . . 9_555 62.29(8) yes
Mg4 Zn12 Zn6 . . . 63.97(9) yes
Mg4 Zn12 Zn6 . . 4_555 63.97(9) yes
Mg4 Zn12 Zn6 . . 9_555 63.97(9) yes
Mg4 Zn12 Zn7 . . . 115.48(18) yes
Mg4 Zn12 Zn7 . . 4_555 115.48(18) yes
Mg4 Zn12 Zn7 . . 9_555 115.48(18) yes
Mg4 Zn12 Zn8 . . . 111.14(13) yes
Mg4 Zn12 Zn8 . . 4_555 111.14(13) yes
Mg4 Zn12 Zn8 . . 9_555 111.14(13) yes
Mg4 Zn12 Mg8 . . . 111.14(13) yes
Mg4 Zn12 Mg8 . . 4_555 111.14(13) yes
Mg4 Zn12 Mg8 . . 9_555 111.14(13) yes
Mg4 Zn12 Mg12 . . . 0 yes
Mg4 Zn12 Zn17 . . . 170.4(8) yes
Mg4 Zn12 Zn17 . . 4_555 170.4(8) yes
Mg4 Zn12 Zn17 . . 9_555 170.4(8) yes
Mg4 Zn12 Zn18 . . 3_566 155.9(3) yes
Mg4 Zn12 Zn18 . . 8_656 155.9(3) yes
Mg4 Zn12 Zn18 . . 10_665 155.9(3) yes
Mg4 Zn12 Zn19 . . . 157.5(14) yes
Mg4 Zn12 Zn19 . . 4_555 157.5(14) yes
Mg4 Zn12 Zn19 . . 9_555 157.5(14) yes
Zn3 Zn12 Zn3 . . 4_555 100.12(9) yes
Zn3 Zn12 Zn3 . . 9_555 100.12(9) yes
Zn3 Zn12 Zn6 . . . 54.54(6) yes
Zn3 Zn12 Zn6 . . 4_555 51.46(6) yes
Zn3 Zn12 Zn6 . . 9_555 126.23(10) yes
Zn3 Zn12 Zn7 . . . 61.05(14) yes
Zn3 Zn12 Zn7 . . 4_555 154.14(16) yes
Zn3 Zn12 Zn7 . . 9_555 100.62(16) yes
Zn3 Zn12 Zn8 . . . 55.41(10) yes
Zn3 Zn12 Zn8 . . 4_555 102.14(11) yes
Zn3 Zn12 Zn8 . . 9_555 149.38(13) yes
Zn3 Zn12 Mg8 . . . 55.41(10) yes
Zn3 Zn12 Mg8 . . 4_555 102.14(11) yes
Zn3 Zn12 Mg8 . . 9_555 149.38(13) yes
Zn3 Zn12 Mg12 . . . 0 yes
Zn3 Zn12 Zn17 . . . 126.5(8) yes
Zn3 Zn12 Zn17 . . 4_555 116.1(11) yes
Zn3 Zn12 Zn17 . . 9_555 109.9(9) yes
Zn3 Zn12 Zn18 . . 3_566 99.8(3) yes
Zn3 Zn12 Zn18 . . 8_656 140.7(3) yes
Zn3 Zn12 Zn18 . . 10_665 109.2(3) yes
Zn3 Zn12 Zn19 . . . 134.6(16) yes
Zn3 Zn12 Zn19 . . 4_555 96.8(13) yes
Zn3 Zn12 Zn19 . . 9_555 117.9(14) yes
Zn3 Zn12 Zn3 4_555 . 9_555 100.12(9) yes
Zn3 Zn12 Zn6 4_555 . . 126.23(10) yes
Zn3 Zn12 Zn6 4_555 . 4_555 54.54(6) yes
Zn3 Zn12 Zn6 4_555 . 9_555 51.46(6) yes
Zn3 Zn12 Zn7 4_555 . . 100.62(16) yes
Zn3 Zn12 Zn7 4_555 . 4_555 61.05(14) yes
Zn3 Zn12 Zn7 4_555 . 9_555 154.14(16) yes
Zn3 Zn12 Zn8 4_555 . . 149.38(13) yes
Zn3 Zn12 Zn8 4_555 . 4_555 55.41(10) yes
Zn3 Zn12 Zn8 4_555 . 9_555 102.14(11) yes
Zn3 Zn12 Mg8 4_555 . . 149.38(13) yes
Zn3 Zn12 Mg8 4_555 . 4_555 55.41(10) yes
Zn3 Zn12 Mg8 4_555 . 9_555 102.14(11) yes
Zn3 Zn12 Mg12 4_555 . . 0 yes
Zn3 Zn12 Zn17 4_555 . . 109.9(9) yes
Zn3 Zn12 Zn17 4_555 . 4_555 126.5(8) yes
Zn3 Zn12 Zn17 4_555 . 9_555 116.1(11) yes
Zn3 Zn12 Zn18 4_555 . 3_566 109.2(3) yes
Zn3 Zn12 Zn18 4_555 . 8_656 99.8(3) yes
Zn3 Zn12 Zn18 4_555 . 10_665 140.7(3) yes
Zn3 Zn12 Zn19 4_555 . . 117.9(14) yes
Zn3 Zn12 Zn19 4_555 . 4_555 134.6(16) yes
Zn3 Zn12 Zn19 4_555 . 9_555 96.8(13) yes
Zn3 Zn12 Zn6 9_555 . . 51.46(6) yes
Zn3 Zn12 Zn6 9_555 . 4_555 126.23(10) yes
Zn3 Zn12 Zn6 9_555 . 9_555 54.54(6) yes
Zn3 Zn12 Zn7 9_555 . . 154.14(16) yes
Zn3 Zn12 Zn7 9_555 . 4_555 100.62(16) yes
Zn3 Zn12 Zn7 9_555 . 9_555 61.05(14) yes
Zn3 Zn12 Zn8 9_555 . . 102.14(11) yes
Zn3 Zn12 Zn8 9_555 . 4_555 149.38(13) yes
Zn3 Zn12 Zn8 9_555 . 9_555 55.41(10) yes
Zn3 Zn12 Mg8 9_555 . . 102.14(11) yes
Zn3 Zn12 Mg8 9_555 . 4_555 149.38(13) yes
Zn3 Zn12 Mg8 9_555 . 9_555 55.41(10) yes
Zn3 Zn12 Mg12 9_555 . . 0 yes
Zn3 Zn12 Zn17 9_555 . . 116.1(11) yes
Zn3 Zn12 Zn17 9_555 . 4_555 109.9(9) yes
Zn3 Zn12 Zn17 9_555 . 9_555 126.5(8) yes
Zn3 Zn12 Zn18 9_555 . 3_566 140.7(3) yes
Zn3 Zn12 Zn18 9_555 . 8_656 109.2(3) yes
Zn3 Zn12 Zn18 9_555 . 10_665 99.8(3) yes
Zn3 Zn12 Zn19 9_555 . . 96.8(13) yes
Zn3 Zn12 Zn19 9_555 . 4_555 117.9(14) yes
Zn3 Zn12 Zn19 9_555 . 9_555 134.6(16) yes
Zn6 Zn12 Zn6 . . 4_555 102.19(9) yes
Zn6 Zn12 Zn6 . . 9_555 102.19(9) yes
Zn6 Zn12 Zn7 . . . 103.30(14) yes
Zn6 Zn12 Zn7 . . 4_555 150.43(16) yes
Zn6 Zn12 Zn7 . . 9_555 57.76(16) yes
Zn6 Zn12 Zn8 . . . 57.96(9) yes
Zn6 Zn12 Zn8 . . 4_555 156.38(12) yes
Zn6 Zn12 Zn8 . . 9_555 95.11(11) yes
Zn6 Zn12 Mg8 . . . 57.96(9) yes
Zn6 Zn12 Mg8 . . 4_555 156.38(12) yes
Zn6 Zn12 Mg8 . . 9_555 95.11(11) yes
Zn6 Zn12 Mg12 . . . 0 yes
Zn6 Zn12 Zn17 . . . 123.3(10) yes
Zn6 Zn12 Zn17 . . 4_555 107.0(8) yes
Zn6 Zn12 Zn17 . . 9_555 117.1(11) yes
Zn6 Zn12 Zn18 . . 3_566 120.6(3) yes
Zn6 Zn12 Zn18 . . 8_656 130.5(3) yes
Zn6 Zn12 Zn18 . . 10_665 92.5(3) yes
Zn6 Zn12 Zn19 . . . 110.9(12) yes
Zn6 Zn12 Zn19 . . 4_555 97.7(16) yes
Zn6 Zn12 Zn19 . . 9_555 136.5(12) yes
Zn6 Zn12 Zn6 4_555 . 9_555 102.19(9) yes
Zn6 Zn12 Zn7 4_555 . . 57.76(16) yes
Zn6 Zn12 Zn7 4_555 . 4_555 103.30(14) yes
Zn6 Zn12 Zn7 4_555 . 9_555 150.43(16) yes
Zn6 Zn12 Zn8 4_555 . . 95.11(11) yes
Zn6 Zn12 Zn8 4_555 . 4_555 57.96(9) yes
Zn6 Zn12 Zn8 4_555 . 9_555 156.38(12) yes
Zn6 Zn12 Mg8 4_555 . . 95.11(11) yes
Zn6 Zn12 Mg8 4_555 . 4_555 57.96(9) yes
Zn6 Zn12 Mg8 4_555 . 9_555 156.38(12) yes
Zn6 Zn12 Mg12 4_555 . . 0 yes
Zn6 Zn12 Zn17 4_555 . . 117.1(11) yes
Zn6 Zn12 Zn17 4_555 . 4_555 123.3(10) yes
Zn6 Zn12 Zn17 4_555 . 9_555 107.0(8) yes
Zn6 Zn12 Zn18 4_555 . 3_566 92.5(3) yes
Zn6 Zn12 Zn18 4_555 . 8_656 120.6(3) yes
Zn6 Zn12 Zn18 4_555 . 10_665 130.5(3) yes
Zn6 Zn12 Zn19 4_555 . . 136.5(12) yes
Zn6 Zn12 Zn19 4_555 . 4_555 110.9(12) yes
Zn6 Zn12 Zn19 4_555 . 9_555 97.7(16) yes
Zn6 Zn12 Zn7 9_555 . . 150.43(16) yes
Zn6 Zn12 Zn7 9_555 . 4_555 57.76(16) yes
Zn6 Zn12 Zn7 9_555 . 9_555 103.30(14) yes
Zn6 Zn12 Zn8 9_555 . . 156.38(12) yes
Zn6 Zn12 Zn8 9_555 . 4_555 95.11(11) yes
Zn6 Zn12 Zn8 9_555 . 9_555 57.96(9) yes
Zn6 Zn12 Mg8 9_555 . . 156.38(12) yes
Zn6 Zn12 Mg8 9_555 . 4_555 95.11(11) yes
Zn6 Zn12 Mg8 9_555 . 9_555 57.96(9) yes
Zn6 Zn12 Mg12 9_555 . . 0 yes
Zn6 Zn12 Zn17 9_555 . . 107.0(8) yes
Zn6 Zn12 Zn17 9_555 . 4_555 117.1(11) yes
Zn6 Zn12 Zn17 9_555 . 9_555 123.3(10) yes
Zn6 Zn12 Zn18 9_555 . 3_566 130.5(3) yes
Zn6 Zn12 Zn18 9_555 . 8_656 92.5(3) yes
Zn6 Zn12 Zn18 9_555 . 10_665 120.6(3) yes
Zn6 Zn12 Zn19 9_555 . . 97.7(16) yes
Zn6 Zn12 Zn19 9_555 . 4_555 136.5(12) yes
Zn6 Zn12 Zn19 9_555 . 9_555 110.9(12) yes
Zn7 Zn12 Zn7 . . 4_555 102.9(2) yes
Zn7 Zn12 Zn7 . . 9_555 102.9(2) yes
Zn7 Zn12 Zn8 . . . 53.19(15) yes
Zn7 Zn12 Zn8 . . 4_555 56.45(15) yes
Zn7 Zn12 Zn8 . . 9_555 133.35(19) yes
Zn7 Zn12 Mg8 . . . 53.19(15) yes
Zn7 Zn12 Mg8 . . 4_555 56.45(15) yes
Zn7 Zn12 Mg8 . . 9_555 133.35(19) yes
Zn7 Zn12 Mg12 . . . 0 yes
Zn7 Zn12 Zn17 . . . 70.4(10) yes
Zn7 Zn12 Zn17 . . 4_555 68.7(11) yes
Zn7 Zn12 Zn17 . . 9_555 55.0(8) yes
Zn7 Zn12 Zn18 . . 3_566 41.4(3) yes
Zn7 Zn12 Zn18 . . 8_656 82.2(3) yes
Zn7 Zn12 Zn18 . . 10_665 73.0(3) yes
Zn7 Zn12 Zn19 . . . 87.0(15) yes
Zn7 Zn12 Zn19 . . 4_555 53.3(12) yes
Zn7 Zn12 Zn19 . . 9_555 57.2(14) yes
Zn7 Zn12 Zn7 4_555 . 9_555 102.9(2) yes
Zn7 Zn12 Zn8 4_555 . . 133.35(19) yes
Zn7 Zn12 Zn8 4_555 . 4_555 53.19(15) yes
Zn7 Zn12 Zn8 4_555 . 9_555 56.45(15) yes
Zn7 Zn12 Mg8 4_555 . . 133.35(19) yes
Zn7 Zn12 Mg8 4_555 . 4_555 53.19(15) yes
Zn7 Zn12 Mg8 4_555 . 9_555 56.45(15) yes
Zn7 Zn12 Mg12 4_555 . . 0 yes
Zn7 Zn12 Zn17 4_555 . . 55.0(8) yes
Zn7 Zn12 Zn17 4_555 . 4_555 70.4(10) yes
Zn7 Zn12 Zn17 4_555 . 9_555 68.7(11) yes
Zn7 Zn12 Zn18 4_555 . 3_566 73.0(3) yes
Zn7 Zn12 Zn18 4_555 . 8_656 41.4(3) yes
Zn7 Zn12 Zn18 4_555 . 10_665 82.2(3) yes
Zn7 Zn12 Zn19 4_555 . . 57.2(14) yes
Zn7 Zn12 Zn19 4_555 . 4_555 87.0(15) yes
Zn7 Zn12 Zn19 4_555 . 9_555 53.3(12) yes
Zn7 Zn12 Zn8 9_555 . . 56.45(15) yes
Zn7 Zn12 Zn8 9_555 . 4_555 133.35(19) yes
Zn7 Zn12 Zn8 9_555 . 9_555 53.19(15) yes
Zn7 Zn12 Mg8 9_555 . . 56.45(15) yes
Zn7 Zn12 Mg8 9_555 . 4_555 133.35(19) yes
Zn7 Zn12 Mg8 9_555 . 9_555 53.19(15) yes
Zn7 Zn12 Mg12 9_555 . . 0 yes
Zn7 Zn12 Zn17 9_555 . . 68.7(11) yes
Zn7 Zn12 Zn17 9_555 . 4_555 55.0(8) yes
Zn7 Zn12 Zn17 9_555 . 9_555 70.4(10) yes
Zn7 Zn12 Zn18 9_555 . 3_566 82.2(3) yes
Zn7 Zn12 Zn18 9_555 . 8_656 73.0(3) yes
Zn7 Zn12 Zn18 9_555 . 10_665 41.4(3) yes
Zn7 Zn12 Zn19 9_555 . . 53.3(12) yes
Zn7 Zn12 Zn19 9_555 . 4_555 57.2(14) yes
Zn7 Zn12 Zn19 9_555 . 9_555 87.0(15) yes
Zn8 Zn12 Zn8 . . 4_555 107.75(13) yes
Zn8 Zn12 Zn8 . . 9_555 107.75(13) yes
Zn8 Zn12 Mg8 . . . 0 yes
Zn8 Zn12 Mg8 . . 4_555 107.75(13) yes
Zn8 Zn12 Mg8 . . 9_555 107.75(13) yes
Zn8 Zn12 Mg12 . . . 0 yes
Zn8 Zn12 Zn17 . . . 78.5(8) yes
Zn8 Zn12 Zn17 . . 4_555 63.7(10) yes
Zn8 Zn12 Zn17 . . 9_555 64.9(11) yes
Zn8 Zn12 Zn18 . . 3_566 63.6(3) yes
Zn8 Zn12 Zn18 . . 8_656 92.5(3) yes
Zn8 Zn12 Zn18 . . 10_665 54.1(3) yes
Zn8 Zn12 Zn19 . . . 80.0(15) yes
Zn8 Zn12 Zn19 . . 4_555 46.4(14) yes
Zn8 Zn12 Zn19 . . 9_555 82.2(12) yes
Zn8 Zn12 Zn8 4_555 . 9_555 107.75(13) yes
Zn8 Zn12 Mg8 4_555 . . 107.75(13) yes
Zn8 Zn12 Mg8 4_555 . 4_555 0 yes
Zn8 Zn12 Mg8 4_555 . 9_555 107.75(13) yes
Zn8 Zn12 Mg12 4_555 . . 0 yes
Zn8 Zn12 Zn17 4_555 . . 64.9(11) yes
Zn8 Zn12 Zn17 4_555 . 4_555 78.5(8) yes
Zn8 Zn12 Zn17 4_555 . 9_555 63.7(10) yes
Zn8 Zn12 Zn18 4_555 . 3_566 54.1(3) yes
Zn8 Zn12 Zn18 4_555 . 8_656 63.6(3) yes
Zn8 Zn12 Zn18 4_555 . 10_665 92.5(3) yes
Zn8 Zn12 Zn19 4_555 . . 82.2(12) yes
Zn8 Zn12 Zn19 4_555 . 4_555 80.0(15) yes
Zn8 Zn12 Zn19 4_555 . 9_555 46.4(14) yes
Zn8 Zn12 Mg8 9_555 . . 107.75(13) yes
Zn8 Zn12 Mg8 9_555 . 4_555 107.75(13) yes
Zn8 Zn12 Mg8 9_555 . 9_555 0 yes
Zn8 Zn12 Mg12 9_555 . . 0 yes
Zn8 Zn12 Zn17 9_555 . . 63.7(10) yes
Zn8 Zn12 Zn17 9_555 . 4_555 64.9(11) yes
Zn8 Zn12 Zn17 9_555 . 9_555 78.5(8) yes
Zn8 Zn12 Zn18 9_555 . 3_566 92.5(3) yes
Zn8 Zn12 Zn18 9_555 . 8_656 54.1(3) yes
Zn8 Zn12 Zn18 9_555 . 10_665 63.6(3) yes
Zn8 Zn12 Zn19 9_555 . . 46.4(14) yes
Zn8 Zn12 Zn19 9_555 . 4_555 82.2(12) yes
Zn8 Zn12 Zn19 9_555 . 9_555 80.0(15) yes
Mg8 Zn12 Mg8 . . 4_555 107.75(13) yes
Mg8 Zn12 Mg8 . . 9_555 107.75(13) yes
Mg8 Zn12 Mg12 . . . 0 yes
Mg8 Zn12 Zn17 . . . 78.5(8) yes
Mg8 Zn12 Zn17 . . 4_555 63.7(10) yes
Mg8 Zn12 Zn17 . . 9_555 64.9(11) yes
Mg8 Zn12 Zn18 . . 3_566 63.6(3) yes
Mg8 Zn12 Zn18 . . 8_656 92.5(3) yes
Mg8 Zn12 Zn18 . . 10_665 54.1(3) yes
Mg8 Zn12 Zn19 . . . 80.0(15) yes
Mg8 Zn12 Zn19 . . 4_555 46.4(14) yes
Mg8 Zn12 Zn19 . . 9_555 82.2(12) yes
Mg8 Zn12 Mg8 4_555 . 9_555 107.75(13) yes
Mg8 Zn12 Mg12 4_555 . . 0 yes
Mg8 Zn12 Zn17 4_555 . . 64.9(11) yes
Mg8 Zn12 Zn17 4_555 . 4_555 78.5(8) yes
Mg8 Zn12 Zn17 4_555 . 9_555 63.7(10) yes
Mg8 Zn12 Zn18 4_555 . 3_566 54.1(3) yes
Mg8 Zn12 Zn18 4_555 . 8_656 63.6(3) yes
Mg8 Zn12 Zn18 4_555 . 10_665 92.5(3) yes
Mg8 Zn12 Zn19 4_555 . . 82.2(12) yes
Mg8 Zn12 Zn19 4_555 . 4_555 80.0(15) yes
Mg8 Zn12 Zn19 4_555 . 9_555 46.4(14) yes
Mg8 Zn12 Mg12 9_555 . . 0 yes
Mg8 Zn12 Zn17 9_555 . . 63.7(10) yes
Mg8 Zn12 Zn17 9_555 . 4_555 64.9(11) yes
Mg8 Zn12 Zn17 9_555 . 9_555 78.5(8) yes
Mg8 Zn12 Zn18 9_555 . 3_566 92.5(3) yes
Mg8 Zn12 Zn18 9_555 . 8_656 54.1(3) yes
Mg8 Zn12 Zn18 9_555 . 10_665 63.6(3) yes
Mg8 Zn12 Zn19 9_555 . . 46.4(14) yes
Mg8 Zn12 Zn19 9_555 . 4_555 82.2(12) yes
Mg8 Zn12 Zn19 9_555 . 9_555 80.0(15) yes
Mg12 Zn12 Zn17 . . . 0 yes
Mg12 Zn12 Zn17 . . 4_555 0 yes
Mg12 Zn12 Zn17 . . 9_555 0 yes
Mg12 Zn12 Zn18 . . 3_566 0 yes
Mg12 Zn12 Zn18 . . 8_656 0 yes
Mg12 Zn12 Zn18 . . 10_665 0 yes
Mg12 Zn12 Zn19 . . . 0 yes
Mg12 Zn12 Zn19 . . 4_555 0 yes
Mg12 Zn12 Zn19 . . 9_555 0 yes
Zn17 Zn12 Zn17 . . 4_555 16.7(12) yes
Zn17 Zn12 Zn17 . . 9_555 16.7(12) yes
Zn17 Zn12 Zn18 . . 3_566 29.0(10) yes
Zn17 Zn12 Zn18 . . 8_656 14.6(8) yes
Zn17 Zn12 Zn18 . . 10_665 30.9(10) yes
Zn17 Zn12 Zn19 . . . 19.4(16) yes
Zn17 Zn12 Zn19 . . 4_555 32.2(16) yes
Zn17 Zn12 Zn19 . . 9_555 19.6(19) yes
Zn17 Zn12 Zn17 4_555 . 9_555 16.7(12) yes
Zn17 Zn12 Zn18 4_555 . 3_566 30.9(10) yes
Zn17 Zn12 Zn18 4_555 . 8_656 29.0(10) yes
Zn17 Zn12 Zn18 4_555 . 10_665 14.6(8) yes
Zn17 Zn12 Zn19 4_555 . . 19.6(19) yes
Zn17 Zn12 Zn19 4_555 . 4_555 19.4(16) yes
Zn17 Zn12 Zn19 4_555 . 9_555 32.2(16) yes
Zn17 Zn12 Zn18 9_555 . 3_566 14.6(8) yes
Zn17 Zn12 Zn18 9_555 . 8_656 30.9(10) yes
Zn17 Zn12 Zn18 9_555 . 10_665 29.0(10) yes
Zn17 Zn12 Zn19 9_555 . . 32.2(16) yes
Zn17 Zn12 Zn19 9_555 . 4_555 19.6(19) yes
Zn17 Zn12 Zn19 9_555 . 9_555 19.4(16) yes
Zn18 Zn12 Zn18 3_566 . 8_656 41.4(4) yes
Zn18 Zn12 Zn18 3_566 . 10_665 41.4(4) yes
Zn18 Zn12 Zn19 3_566 . . 46.5(14) yes
Zn18 Zn12 Zn19 3_566 . 4_555 25.9(15) yes
Zn18 Zn12 Zn19 3_566 . 9_555 19.7(13) yes
Zn18 Zn12 Zn18 8_656 . 10_665 41.4(4) yes
Zn18 Zn12 Zn19 8_656 . . 19.7(13) yes
Zn18 Zn12 Zn19 8_656 . 4_555 46.5(14) yes
Zn18 Zn12 Zn19 8_656 . 9_555 25.9(15) yes
Zn18 Zn12 Zn19 10_665 . . 25.9(15) yes
Zn18 Zn12 Zn19 10_665 . 4_555 19.7(13) yes
Zn18 Zn12 Zn19 10_665 . 9_555 46.5(14) yes
Zn19 Zn12 Zn19 . . 4_555 39(2) yes
Zn19 Zn12 Zn19 . . 9_555 39(2) yes
Zn19 Zn12 Zn19 4_555 . 9_555 39(2) yes
Zr4 Mg12 Mg4 . . . 0 yes
Zr4 Mg12 Zn3 . . . 62.29(8) yes
Zr4 Mg12 Zn3 . . 4_555 62.29(8) yes
Zr4 Mg12 Zn3 . . 9_555 62.29(8) yes
Zr4 Mg12 Zn6 . . . 63.97(9) yes
Zr4 Mg12 Zn6 . . 4_555 63.97(9) yes
Zr4 Mg12 Zn6 . . 9_555 63.97(9) yes
Zr4 Mg12 Zn7 . . . 115.48(18) yes
Zr4 Mg12 Zn7 . . 4_555 115.48(18) yes
Zr4 Mg12 Zn7 . . 9_555 115.48(18) yes
Zr4 Mg12 Zn8 . . . 111.14(13) yes
Zr4 Mg12 Zn8 . . 4_555 111.14(13) yes
Zr4 Mg12 Zn8 . . 9_555 111.14(13) yes
Zr4 Mg12 Mg8 . . . 111.14(13) yes
Zr4 Mg12 Mg8 . . 4_555 111.14(13) yes
Zr4 Mg12 Mg8 . . 9_555 111.14(13) yes
Zr4 Mg12 Zn12 . . . 0 yes
Zr4 Mg12 Zn17 . . . 170.4(8) yes
Zr4 Mg12 Zn17 . . 4_555 170.4(8) yes
Zr4 Mg12 Zn17 . . 9_555 170.4(8) yes
Zr4 Mg12 Zn18 . . 3_566 155.9(3) yes
Zr4 Mg12 Zn18 . . 8_656 155.9(3) yes
Zr4 Mg12 Zn18 . . 10_665 155.9(3) yes
Zr4 Mg12 Zn19 . . . 157.5(14) yes
Zr4 Mg12 Zn19 . . 4_555 157.5(14) yes
Zr4 Mg12 Zn19 . . 9_555 157.5(14) yes
Mg4 Mg12 Zn3 . . . 62.29(8) yes
Mg4 Mg12 Zn3 . . 4_555 62.29(8) yes
Mg4 Mg12 Zn3 . . 9_555 62.29(8) yes
Mg4 Mg12 Zn6 . . . 63.97(9) yes
Mg4 Mg12 Zn6 . . 4_555 63.97(9) yes
Mg4 Mg12 Zn6 . . 9_555 63.97(9) yes
Mg4 Mg12 Zn7 . . . 115.48(18) yes
Mg4 Mg12 Zn7 . . 4_555 115.48(18) yes
Mg4 Mg12 Zn7 . . 9_555 115.48(18) yes
Mg4 Mg12 Zn8 . . . 111.14(13) yes
Mg4 Mg12 Zn8 . . 4_555 111.14(13) yes
Mg4 Mg12 Zn8 . . 9_555 111.14(13) yes
Mg4 Mg12 Mg8 . . . 111.14(13) yes
Mg4 Mg12 Mg8 . . 4_555 111.14(13) yes
Mg4 Mg12 Mg8 . . 9_555 111.14(13) yes
Mg4 Mg12 Zn12 . . . 0 yes
Mg4 Mg12 Zn17 . . . 170.4(8) yes
Mg4 Mg12 Zn17 . . 4_555 170.4(8) yes
Mg4 Mg12 Zn17 . . 9_555 170.4(8) yes
Mg4 Mg12 Zn18 . . 3_566 155.9(3) yes
Mg4 Mg12 Zn18 . . 8_656 155.9(3) yes
Mg4 Mg12 Zn18 . . 10_665 155.9(3) yes
Mg4 Mg12 Zn19 . . . 157.5(14) yes
Mg4 Mg12 Zn19 . . 4_555 157.5(14) yes
Mg4 Mg12 Zn19 . . 9_555 157.5(14) yes
Zn3 Mg12 Zn3 . . 4_555 100.12(9) yes
Zn3 Mg12 Zn3 . . 9_555 100.12(9) yes
Zn3 Mg12 Zn6 . . . 54.54(6) yes
Zn3 Mg12 Zn6 . . 4_555 51.46(6) yes
Zn3 Mg12 Zn6 . . 9_555 126.23(10) yes
Zn3 Mg12 Zn7 . . . 61.05(14) yes
Zn3 Mg12 Zn7 . . 4_555 154.14(16) yes
Zn3 Mg12 Zn7 . . 9_555 100.62(16) yes
Zn3 Mg12 Zn8 . . . 55.41(10) yes
Zn3 Mg12 Zn8 . . 4_555 102.14(11) yes
Zn3 Mg12 Zn8 . . 9_555 149.38(13) yes
Zn3 Mg12 Mg8 . . . 55.41(10) yes
Zn3 Mg12 Mg8 . . 4_555 102.14(11) yes
Zn3 Mg12 Mg8 . . 9_555 149.38(13) yes
Zn3 Mg12 Zn12 . . . 0 yes
Zn3 Mg12 Zn17 . . . 126.5(8) yes
Zn3 Mg12 Zn17 . . 4_555 116.1(11) yes
Zn3 Mg12 Zn17 . . 9_555 109.9(9) yes
Zn3 Mg12 Zn18 . . 3_566 99.8(3) yes
Zn3 Mg12 Zn18 . . 8_656 140.7(3) yes
Zn3 Mg12 Zn18 . . 10_665 109.2(3) yes
Zn3 Mg12 Zn19 . . . 134.6(16) yes
Zn3 Mg12 Zn19 . . 4_555 96.8(13) yes
Zn3 Mg12 Zn19 . . 9_555 117.9(14) yes
Zn3 Mg12 Zn3 4_555 . 9_555 100.12(9) yes
Zn3 Mg12 Zn6 4_555 . . 126.23(10) yes
Zn3 Mg12 Zn6 4_555 . 4_555 54.54(6) yes
Zn3 Mg12 Zn6 4_555 . 9_555 51.46(6) yes
Zn3 Mg12 Zn7 4_555 . . 100.62(16) yes
Zn3 Mg12 Zn7 4_555 . 4_555 61.05(14) yes
Zn3 Mg12 Zn7 4_555 . 9_555 154.14(16) yes
Zn3 Mg12 Zn8 4_555 . . 149.38(13) yes
Zn3 Mg12 Zn8 4_555 . 4_555 55.41(10) yes
Zn3 Mg12 Zn8 4_555 . 9_555 102.14(11) yes
Zn3 Mg12 Mg8 4_555 . . 149.38(13) yes
Zn3 Mg12 Mg8 4_555 . 4_555 55.41(10) yes
Zn3 Mg12 Mg8 4_555 . 9_555 102.14(11) yes
Zn3 Mg12 Zn12 4_555 . . 0 yes
Zn3 Mg12 Zn17 4_555 . . 109.9(9) yes
Zn3 Mg12 Zn17 4_555 . 4_555 126.5(8) yes
Zn3 Mg12 Zn17 4_555 . 9_555 116.1(11) yes
Zn3 Mg12 Zn18 4_555 . 3_566 109.2(3) yes
Zn3 Mg12 Zn18 4_555 . 8_656 99.8(3) yes
Zn3 Mg12 Zn18 4_555 . 10_665 140.7(3) yes
Zn3 Mg12 Zn19 4_555 . . 117.9(14) yes
Zn3 Mg12 Zn19 4_555 . 4_555 134.6(16) yes
Zn3 Mg12 Zn19 4_555 . 9_555 96.8(13) yes
Zn3 Mg12 Zn6 9_555 . . 51.46(6) yes
Zn3 Mg12 Zn6 9_555 . 4_555 126.23(10) yes
Zn3 Mg12 Zn6 9_555 . 9_555 54.54(6) yes
Zn3 Mg12 Zn7 9_555 . . 154.14(16) yes
Zn3 Mg12 Zn7 9_555 . 4_555 100.62(16) yes
Zn3 Mg12 Zn7 9_555 . 9_555 61.05(14) yes
Zn3 Mg12 Zn8 9_555 . . 102.14(11) yes
Zn3 Mg12 Zn8 9_555 . 4_555 149.38(13) yes
Zn3 Mg12 Zn8 9_555 . 9_555 55.41(10) yes
Zn3 Mg12 Mg8 9_555 . . 102.14(11) yes
Zn3 Mg12 Mg8 9_555 . 4_555 149.38(13) yes
Zn3 Mg12 Mg8 9_555 . 9_555 55.41(10) yes
Zn3 Mg12 Zn12 9_555 . . 0 yes
Zn3 Mg12 Zn17 9_555 . . 116.1(11) yes
Zn3 Mg12 Zn17 9_555 . 4_555 109.9(9) yes
Zn3 Mg12 Zn17 9_555 . 9_555 126.5(8) yes
Zn3 Mg12 Zn18 9_555 . 3_566 140.7(3) yes
Zn3 Mg12 Zn18 9_555 . 8_656 109.2(3) yes
Zn3 Mg12 Zn18 9_555 . 10_665 99.8(3) yes
Zn3 Mg12 Zn19 9_555 . . 96.8(13) yes
Zn3 Mg12 Zn19 9_555 . 4_555 117.9(14) yes
Zn3 Mg12 Zn19 9_555 . 9_555 134.6(16) yes
Zn6 Mg12 Zn6 . . 4_555 102.19(9) yes
Zn6 Mg12 Zn6 . . 9_555 102.19(9) yes
Zn6 Mg12 Zn7 . . . 103.30(14) yes
Zn6 Mg12 Zn7 . . 4_555 150.43(16) yes
Zn6 Mg12 Zn7 . . 9_555 57.76(16) yes
Zn6 Mg12 Zn8 . . . 57.96(9) yes
Zn6 Mg12 Zn8 . . 4_555 156.38(12) yes
Zn6 Mg12 Zn8 . . 9_555 95.11(11) yes
Zn6 Mg12 Mg8 . . . 57.96(9) yes
Zn6 Mg12 Mg8 . . 4_555 156.38(12) yes
Zn6 Mg12 Mg8 . . 9_555 95.11(11) yes
Zn6 Mg12 Zn12 . . . 0 yes
Zn6 Mg12 Zn17 . . . 123.3(10) yes
Zn6 Mg12 Zn17 . . 4_555 107.0(8) yes
Zn6 Mg12 Zn17 . . 9_555 117.1(11) yes
Zn6 Mg12 Zn18 . . 3_566 120.6(3) yes
Zn6 Mg12 Zn18 . . 8_656 130.5(3) yes
Zn6 Mg12 Zn18 . . 10_665 92.5(3) yes
Zn6 Mg12 Zn19 . . . 110.9(12) yes
Zn6 Mg12 Zn19 . . 4_555 97.7(16) yes
Zn6 Mg12 Zn19 . . 9_555 136.5(12) yes
Zn6 Mg12 Zn6 4_555 . 9_555 102.19(9) yes
Zn6 Mg12 Zn7 4_555 . . 57.76(16) yes
Zn6 Mg12 Zn7 4_555 . 4_555 103.30(14) yes
Zn6 Mg12 Zn7 4_555 . 9_555 150.43(16) yes
Zn6 Mg12 Zn8 4_555 . . 95.11(11) yes
Zn6 Mg12 Zn8 4_555 . 4_555 57.96(9) yes
Zn6 Mg12 Zn8 4_555 . 9_555 156.38(12) yes
Zn6 Mg12 Mg8 4_555 . . 95.11(11) yes
Zn6 Mg12 Mg8 4_555 . 4_555 57.96(9) yes
Zn6 Mg12 Mg8 4_555 . 9_555 156.38(12) yes
Zn6 Mg12 Zn12 4_555 . . 0 yes
Zn6 Mg12 Zn17 4_555 . . 117.1(11) yes
Zn6 Mg12 Zn17 4_555 . 4_555 123.3(10) yes
Zn6 Mg12 Zn17 4_555 . 9_555 107.0(8) yes
Zn6 Mg12 Zn18 4_555 . 3_566 92.5(3) yes
Zn6 Mg12 Zn18 4_555 . 8_656 120.6(3) yes
Zn6 Mg12 Zn18 4_555 . 10_665 130.5(3) yes
Zn6 Mg12 Zn19 4_555 . . 136.5(12) yes
Zn6 Mg12 Zn19 4_555 . 4_555 110.9(12) yes
Zn6 Mg12 Zn19 4_555 . 9_555 97.7(16) yes
Zn6 Mg12 Zn7 9_555 . . 150.43(16) yes
Zn6 Mg12 Zn7 9_555 . 4_555 57.76(16) yes
Zn6 Mg12 Zn7 9_555 . 9_555 103.30(14) yes
Zn6 Mg12 Zn8 9_555 . . 156.38(12) yes
Zn6 Mg12 Zn8 9_555 . 4_555 95.11(11) yes
Zn6 Mg12 Zn8 9_555 . 9_555 57.96(9) yes
Zn6 Mg12 Mg8 9_555 . . 156.38(12) yes
Zn6 Mg12 Mg8 9_555 . 4_555 95.11(11) yes
Zn6 Mg12 Mg8 9_555 . 9_555 57.96(9) yes
Zn6 Mg12 Zn12 9_555 . . 0 yes
Zn6 Mg12 Zn17 9_555 . . 107.0(8) yes
Zn6 Mg12 Zn17 9_555 . 4_555 117.1(11) yes
Zn6 Mg12 Zn17 9_555 . 9_555 123.3(10) yes
Zn6 Mg12 Zn18 9_555 . 3_566 130.5(3) yes
Zn6 Mg12 Zn18 9_555 . 8_656 92.5(3) yes
Zn6 Mg12 Zn18 9_555 . 10_665 120.6(3) yes
Zn6 Mg12 Zn19 9_555 . . 97.7(16) yes
Zn6 Mg12 Zn19 9_555 . 4_555 136.5(12) yes
Zn6 Mg12 Zn19 9_555 . 9_555 110.9(12) yes
Zn7 Mg12 Zn7 . . 4_555 102.9(2) yes
Zn7 Mg12 Zn7 . . 9_555 102.9(2) yes
Zn7 Mg12 Zn8 . . . 53.19(15) yes
Zn7 Mg12 Zn8 . . 4_555 56.45(15) yes
Zn7 Mg12 Zn8 . . 9_555 133.35(19) yes
Zn7 Mg12 Mg8 . . . 53.19(15) yes
Zn7 Mg12 Mg8 . . 4_555 56.45(15) yes
Zn7 Mg12 Mg8 . . 9_555 133.35(19) yes
Zn7 Mg12 Zn12 . . . 0 yes
Zn7 Mg12 Zn17 . . . 70.4(10) yes
Zn7 Mg12 Zn17 . . 4_555 68.7(11) yes
Zn7 Mg12 Zn17 . . 9_555 55.0(8) yes
Zn7 Mg12 Zn18 . . 3_566 41.4(3) yes
Zn7 Mg12 Zn18 . . 8_656 82.2(3) yes
Zn7 Mg12 Zn18 . . 10_665 73.0(3) yes
Zn7 Mg12 Zn19 . . . 87.0(15) yes
Zn7 Mg12 Zn19 . . 4_555 53.3(12) yes
Zn7 Mg12 Zn19 . . 9_555 57.2(14) yes
Zn7 Mg12 Zn7 4_555 . 9_555 102.9(2) yes
Zn7 Mg12 Zn8 4_555 . . 133.35(19) yes
Zn7 Mg12 Zn8 4_555 . 4_555 53.19(15) yes
Zn7 Mg12 Zn8 4_555 . 9_555 56.45(15) yes
Zn7 Mg12 Mg8 4_555 . . 133.35(19) yes
Zn7 Mg12 Mg8 4_555 . 4_555 53.19(15) yes
Zn7 Mg12 Mg8 4_555 . 9_555 56.45(15) yes
Zn7 Mg12 Zn12 4_555 . . 0 yes
Zn7 Mg12 Zn17 4_555 . . 55.0(8) yes
Zn7 Mg12 Zn17 4_555 . 4_555 70.4(10) yes
Zn7 Mg12 Zn17 4_555 . 9_555 68.7(11) yes
Zn7 Mg12 Zn18 4_555 . 3_566 73.0(3) yes
Zn7 Mg12 Zn18 4_555 . 8_656 41.4(3) yes
Zn7 Mg12 Zn18 4_555 . 10_665 82.2(3) yes
Zn7 Mg12 Zn19 4_555 . . 57.2(14) yes
Zn7 Mg12 Zn19 4_555 . 4_555 87.0(15) yes
Zn7 Mg12 Zn19 4_555 . 9_555 53.3(12) yes
Zn7 Mg12 Zn8 9_555 . . 56.45(15) yes
Zn7 Mg12 Zn8 9_555 . 4_555 133.35(19) yes
Zn7 Mg12 Zn8 9_555 . 9_555 53.19(15) yes
Zn7 Mg12 Mg8 9_555 . . 56.45(15) yes
Zn7 Mg12 Mg8 9_555 . 4_555 133.35(19) yes
Zn7 Mg12 Mg8 9_555 . 9_555 53.19(15) yes
Zn7 Mg12 Zn12 9_555 . . 0 yes
Zn7 Mg12 Zn17 9_555 . . 68.7(11) yes
Zn7 Mg12 Zn17 9_555 . 4_555 55.0(8) yes
Zn7 Mg12 Zn17 9_555 . 9_555 70.4(10) yes
Zn7 Mg12 Zn18 9_555 . 3_566 82.2(3) yes
Zn7 Mg12 Zn18 9_555 . 8_656 73.0(3) yes
Zn7 Mg12 Zn18 9_555 . 10_665 41.4(3) yes
Zn7 Mg12 Zn19 9_555 . . 53.3(12) yes
Zn7 Mg12 Zn19 9_555 . 4_555 57.2(14) yes
Zn7 Mg12 Zn19 9_555 . 9_555 87.0(15) yes
Zn8 Mg12 Zn8 . . 4_555 107.75(13) yes
Zn8 Mg12 Zn8 . . 9_555 107.75(13) yes
Zn8 Mg12 Mg8 . . . 0 yes
Zn8 Mg12 Mg8 . . 4_555 107.75(13) yes
Zn8 Mg12 Mg8 . . 9_555 107.75(13) yes
Zn8 Mg12 Zn12 . . . 0 yes
Zn8 Mg12 Zn17 . . . 78.5(8) yes
Zn8 Mg12 Zn17 . . 4_555 63.7(10) yes
Zn8 Mg12 Zn17 . . 9_555 64.9(11) yes
Zn8 Mg12 Zn18 . . 3_566 63.6(3) yes
Zn8 Mg12 Zn18 . . 8_656 92.5(3) yes
Zn8 Mg12 Zn18 . . 10_665 54.1(3) yes
Zn8 Mg12 Zn19 . . . 80.0(15) yes
Zn8 Mg12 Zn19 . . 4_555 46.4(14) yes
Zn8 Mg12 Zn19 . . 9_555 82.2(12) yes
Zn8 Mg12 Zn8 4_555 . 9_555 107.75(13) yes
Zn8 Mg12 Mg8 4_555 . . 107.75(13) yes
Zn8 Mg12 Mg8 4_555 . 4_555 0 yes
Zn8 Mg12 Mg8 4_555 . 9_555 107.75(13) yes
Zn8 Mg12 Zn12 4_555 . . 0 yes
Zn8 Mg12 Zn17 4_555 . . 64.9(11) yes
Zn8 Mg12 Zn17 4_555 . 4_555 78.5(8) yes
Zn8 Mg12 Zn17 4_555 . 9_555 63.7(10) yes
Zn8 Mg12 Zn18 4_555 . 3_566 54.1(3) yes
Zn8 Mg12 Zn18 4_555 . 8_656 63.6(3) yes
Zn8 Mg12 Zn18 4_555 . 10_665 92.5(3) yes
Zn8 Mg12 Zn19 4_555 . . 82.2(12) yes
Zn8 Mg12 Zn19 4_555 . 4_555 80.0(15) yes
Zn8 Mg12 Zn19 4_555 . 9_555 46.4(14) yes
Zn8 Mg12 Mg8 9_555 . . 107.75(13) yes
Zn8 Mg12 Mg8 9_555 . 4_555 107.75(13) yes
Zn8 Mg12 Mg8 9_555 . 9_555 0 yes
Zn8 Mg12 Zn12 9_555 . . 0 yes
Zn8 Mg12 Zn17 9_555 . . 63.7(10) yes
Zn8 Mg12 Zn17 9_555 . 4_555 64.9(11) yes
Zn8 Mg12 Zn17 9_555 . 9_555 78.5(8) yes
Zn8 Mg12 Zn18 9_555 . 3_566 92.5(3) yes
Zn8 Mg12 Zn18 9_555 . 8_656 54.1(3) yes
Zn8 Mg12 Zn18 9_555 . 10_665 63.6(3) yes
Zn8 Mg12 Zn19 9_555 . . 46.4(14) yes
Zn8 Mg12 Zn19 9_555 . 4_555 82.2(12) yes
Zn8 Mg12 Zn19 9_555 . 9_555 80.0(15) yes
Mg8 Mg12 Mg8 . . 4_555 107.75(13) yes
Mg8 Mg12 Mg8 . . 9_555 107.75(13) yes
Mg8 Mg12 Zn12 . . . 0 yes
Mg8 Mg12 Zn17 . . . 78.5(8) yes
Mg8 Mg12 Zn17 . . 4_555 63.7(10) yes
Mg8 Mg12 Zn17 . . 9_555 64.9(11) yes
Mg8 Mg12 Zn18 . . 3_566 63.6(3) yes
Mg8 Mg12 Zn18 . . 8_656 92.5(3) yes
Mg8 Mg12 Zn18 . . 10_665 54.1(3) yes
Mg8 Mg12 Zn19 . . . 80.0(15) yes
Mg8 Mg12 Zn19 . . 4_555 46.4(14) yes
Mg8 Mg12 Zn19 . . 9_555 82.2(12) yes
Mg8 Mg12 Mg8 4_555 . 9_555 107.75(13) yes
Mg8 Mg12 Zn12 4_555 . . 0 yes
Mg8 Mg12 Zn17 4_555 . . 64.9(11) yes
Mg8 Mg12 Zn17 4_555 . 4_555 78.5(8) yes
Mg8 Mg12 Zn17 4_555 . 9_555 63.7(10) yes
Mg8 Mg12 Zn18 4_555 . 3_566 54.1(3) yes
Mg8 Mg12 Zn18 4_555 . 8_656 63.6(3) yes
Mg8 Mg12 Zn18 4_555 . 10_665 92.5(3) yes
Mg8 Mg12 Zn19 4_555 . . 82.2(12) yes
Mg8 Mg12 Zn19 4_555 . 4_555 80.0(15) yes
Mg8 Mg12 Zn19 4_555 . 9_555 46.4(14) yes
Mg8 Mg12 Zn12 9_555 . . 0 yes
Mg8 Mg12 Zn17 9_555 . . 63.7(10) yes
Mg8 Mg12 Zn17 9_555 . 4_555 64.9(11) yes
Mg8 Mg12 Zn17 9_555 . 9_555 78.5(8) yes
Mg8 Mg12 Zn18 9_555 . 3_566 92.5(3) yes
Mg8 Mg12 Zn18 9_555 . 8_656 54.1(3) yes
Mg8 Mg12 Zn18 9_555 . 10_665 63.6(3) yes
Mg8 Mg12 Zn19 9_555 . . 46.4(14) yes
Mg8 Mg12 Zn19 9_555 . 4_555 82.2(12) yes
Mg8 Mg12 Zn19 9_555 . 9_555 80.0(15) yes
Zn12 Mg12 Zn17 . . . 0 yes
Zn12 Mg12 Zn17 . . 4_555 0 yes
Zn12 Mg12 Zn17 . . 9_555 0 yes
Zn12 Mg12 Zn18 . . 3_566 0 yes
Zn12 Mg12 Zn18 . . 8_656 0 yes
Zn12 Mg12 Zn18 . . 10_665 0 yes
Zn12 Mg12 Zn19 . . . 0 yes
Zn12 Mg12 Zn19 . . 4_555 0 yes
Zn12 Mg12 Zn19 . . 9_555 0 yes
Zn17 Mg12 Zn17 . . 4_555 16.7(12) yes
Zn17 Mg12 Zn17 . . 9_555 16.7(12) yes
Zn17 Mg12 Zn18 . . 3_566 29.0(10) yes
Zn17 Mg12 Zn18 . . 8_656 14.6(8) yes
Zn17 Mg12 Zn18 . . 10_665 30.9(10) yes
Zn17 Mg12 Zn19 . . . 19.4(16) yes
Zn17 Mg12 Zn19 . . 4_555 32.2(16) yes
Zn17 Mg12 Zn19 . . 9_555 19.6(19) yes
Zn17 Mg12 Zn17 4_555 . 9_555 16.7(12) yes
Zn17 Mg12 Zn18 4_555 . 3_566 30.9(10) yes
Zn17 Mg12 Zn18 4_555 . 8_656 29.0(10) yes
Zn17 Mg12 Zn18 4_555 . 10_665 14.6(8) yes
Zn17 Mg12 Zn19 4_555 . . 19.6(19) yes
Zn17 Mg12 Zn19 4_555 . 4_555 19.4(16) yes
Zn17 Mg12 Zn19 4_555 . 9_555 32.2(16) yes
Zn17 Mg12 Zn18 9_555 . 3_566 14.6(8) yes
Zn17 Mg12 Zn18 9_555 . 8_656 30.9(10) yes
Zn17 Mg12 Zn18 9_555 . 10_665 29.0(10) yes
Zn17 Mg12 Zn19 9_555 . . 32.2(16) yes
Zn17 Mg12 Zn19 9_555 . 4_555 19.6(19) yes
Zn17 Mg12 Zn19 9_555 . 9_555 19.4(16) yes
Zn18 Mg12 Zn18 3_566 . 8_656 41.4(4) yes
Zn18 Mg12 Zn18 3_566 . 10_665 41.4(4) yes
Zn18 Mg12 Zn19 3_566 . . 46.5(14) yes
Zn18 Mg12 Zn19 3_566 . 4_555 25.9(15) yes
Zn18 Mg12 Zn19 3_566 . 9_555 19.7(13) yes
Zn18 Mg12 Zn18 8_656 . 10_665 41.4(4) yes
Zn18 Mg12 Zn19 8_656 . . 19.7(13) yes
Zn18 Mg12 Zn19 8_656 . 4_555 46.5(14) yes
Zn18 Mg12 Zn19 8_656 . 9_555 25.9(15) yes
Zn18 Mg12 Zn19 10_665 . . 25.9(15) yes
Zn18 Mg12 Zn19 10_665 . 4_555 19.7(13) yes
Zn18 Mg12 Zn19 10_665 . 9_555 46.5(14) yes
Zn19 Mg12 Zn19 . . 4_555 39(2) yes
Zn19 Mg12 Zn19 . . 9_555 39(2) yes
Zn19 Mg12 Zn19 4_555 . 9_555 39(2) yes
Zn7 Zn17 Zn7 . . 4_555 109.5(17) yes
Zn7 Zn17 Zn7 . . 9_555 96.7(10) yes
Zn7 Zn17 Zn8 . . . 47.9(5) yes
Zn7 Zn17 Zn8 . . 4_555 56.1(9) yes
Zn7 Zn17 Zn8 . . 9_555 133.4(13) yes
Zn7 Zn17 Mg8 . . . 47.9(5) yes
Zn7 Zn17 Mg8 . . 4_555 56.1(9) yes
Zn7 Zn17 Mg8 . . 9_555 133.4(13) yes
Zn7 Zn17 Zn12 . . . 63.1(10) yes
Zn7 Zn17 Mg12 . . . 63.1(10) yes
Zn7 Zn17 Zn17 . . 3_566 75.9(10) yes
Zn7 Zn17 Zn17 . . 4_555 78(5) yes
Zn7 Zn17 Zn17 . . 5_656 146.0(12) yes
Zn7 Zn17 Zn17 . . 6_665 91.7(10) yes
Zn7 Zn17 Zn17 . . 8_656 137.4(13) yes
Zn7 Zn17 Zn17 . . 9_555 27(4) yes
Zn7 Zn17 Zn17 . . 11_566 77.6(10) yes
Zn7 Zn17 Zn17 . . 12_656 137.8(11) yes
Zn7 Zn17 Zn17 . . 14_556 111(2) yes
Zn7 Zn17 Zn17 . . 15_655 140.9(15) yes
Zn7 Zn17 Zn17 . . 17_565 58.6(11) yes
Zn7 Zn17 Zn17 . . 18_556 111.9(16) yes
Zn7 Zn17 Zn17 . . 19_655 127.4(16) yes
Zn7 Zn17 Zn17 . . 20_565 59.7(9) yes
Zn7 Zn17 Zn17 . . 22_556 97.5(16) yes
Zn7 Zn17 Zn17 . . 23_655 129.0(14) yes
Zn7 Zn17 Zn17 . . 24_565 50.6(10) yes
Zn7 Zn17 Zn18 . . . 73.3(11) yes
Zn7 Zn17 Zn18 . . 3_566 47.0(12) yes
Zn7 Zn17 Zn18 . . 4_555 156.9(15) yes
Zn7 Zn17 Zn18 . . 5_656 119.8(10) yes
Zn7 Zn17 Zn18 . . 6_665 74.6(8) yes
Zn7 Zn17 Zn18 . . 8_656 145(2) yes
Zn7 Zn17 Zn18 . . 9_555 79.8(9) yes
Zn7 Zn17 Zn18 . . 10_665 97.2(14) yes
Zn7 Zn17 Zn18 . . 11_566 118.4(11) yes
Zn7 Zn17 Zn19 . . . 151(4) yes
Zn7 Zn17 Zn19 . . 2_665 78.9(10) yes
Zn7 Zn17 Zn19 . . 4_555 64(3) yes
Zn7 Zn17 Zn19 . . 5_656 140(2) yes
Zn7 Zn17 Zn19 . . 6_665 102.6(16) yes
Zn7 Zn17 Zn19 . . 7_566 98.6(16) yes
Zn7 Zn17 Zn19 . . 9_555 74(4) yes
Zn7 Zn17 Zn19 . . 11_566 61.6(17) yes
Zn7 Zn17 Zn19 . . 12_656 136.2(18) yes
Zn7 Zn17 Zn7 4_555 . 9_555 111.4(11) yes
Zn7 Zn17 Zn8 4_555 . . 134.3(14) yes
Zn7 Zn17 Zn8 4_555 . 4_555 58.1(9) yes
Zn7 Zn17 Zn8 4_555 . 9_555 62.6(7) yes
Zn7 Zn17 Mg8 4_555 . . 134.3(14) yes
Zn7 Zn17 Mg8 4_555 . 4_555 58.1(9) yes
Zn7 Zn17 Mg8 4_555 . 9_555 62.6(7) yes
Zn7 Zn17 Zn12 4_555 . . 73.7(11) yes
Zn7 Zn17 Mg12 4_555 . . 73.7(11) yes
Zn7 Zn17 Zn17 4_555 . 3_566 118.7(13) yes
Zn7 Zn17 Zn17 4_555 . 4_555 146(5) yes
Zn7 Zn17 Zn17 4_555 . 5_656 89.9(12) yes
Zn7 Zn17 Zn17 4_555 . 6_665 156.6(17) yes
Zn7 Zn17 Zn17 4_555 . 8_656 88.6(12) yes
Zn7 Zn17 Zn17 4_555 . 9_555 136(6) yes
Zn7 Zn17 Zn17 4_555 . 11_566 108.9(13) yes
Zn7 Zn17 Zn17 4_555 . 12_656 96.8(12) yes
Zn7 Zn17 Zn17 4_555 . 14_556 65.2(13) yes
Zn7 Zn17 Zn17 4_555 . 15_655 109.3(16) yes
Zn7 Zn17 Zn17 4_555 . 17_565 147.7(17) yes
Zn7 Zn17 Zn17 4_555 . 18_556 73.1(13) yes
Zn7 Zn17 Zn17 4_555 . 19_655 121(2) yes
Zn7 Zn17 Zn17 4_555 . 20_565 159.4(18) yes
Zn7 Zn17 Zn17 4_555 . 22_556 75.5(12) yes
Zn7 Zn17 Zn17 4_555 . 23_655 121.3(17) yes
Zn7 Zn17 Zn17 4_555 . 24_565 148(2) yes
Zn7 Zn17 Zn18 4_555 . . 99.9(13) yes
Zn7 Zn17 Zn18 4_555 . 3_566 125(2) yes
Zn7 Zn17 Zn18 4_555 . 4_555 88.6(12) yes
Zn7 Zn17 Zn18 4_555 . 5_656 128.8(15) yes
Zn7 Zn17 Zn18 4_555 . 6_665 137.5(12) yes
Zn7 Zn17 Zn18 4_555 . 8_656 65.8(16) yes
Zn7 Zn17 Zn18 4_555 . 9_555 170(2) yes
Zn7 Zn17 Zn18 4_555 . 10_665 149(2) yes
Zn7 Zn17 Zn18 4_555 . 11_566 89.2(10) yes
Zn7 Zn17 Zn19 4_555 . . 99(4) yes
Zn7 Zn17 Zn19 4_555 . 2_665 153.1(18) yes
Zn7 Zn17 Zn19 4_555 . 4_555 174(4) yes
Zn7 Zn17 Zn19 4_555 . 5_656 77(2) yes
Zn7 Zn17 Zn19 4_555 . 6_665 148(2) yes
Zn7 Zn17 Zn19 4_555 . 7_566 95.2(14) yes
Zn7 Zn17 Zn19 4_555 . 9_555 90(4) yes
Zn7 Zn17 Zn19 4_555 . 11_566 123.6(19) yes
Zn7 Zn17 Zn19 4_555 . 12_656 110.6(18) yes
Zn7 Zn17 Zn8 9_555 . . 51.2(5) yes
Zn7 Zn17 Zn8 9_555 . 4_555 134.0(14) yes
Zn7 Zn17 Zn8 9_555 . 9_555 54.0(7) yes
Zn7 Zn17 Mg8 9_555 . . 51.2(5) yes
Zn7 Zn17 Mg8 9_555 . 4_555 134.0(14) yes
Zn7 Zn17 Mg8 9_555 . 9_555 54.0(7) yes
Zn7 Zn17 Zn12 9_555 . . 64.2(8) yes
Zn7 Zn17 Mg12 9_555 . . 64.2(8) yes
Zn7 Zn17 Zn17 9_555 . 3_566 129.0(13) yes
Zn7 Zn17 Zn17 9_555 . 4_555 35(5) yes
Zn7 Zn17 Zn17 9_555 . 5_656 101.9(15) yes
Zn7 Zn17 Zn17 9_555 . 6_665 74.6(10) yes
Zn7 Zn17 Zn17 9_555 . 8_656 112.5(15) yes
Zn7 Zn17 Zn17 9_555 . 9_555 89(5) yes
Zn7 Zn17 Zn17 9_555 . 11_566 138.7(14) yes
Zn7 Zn17 Zn17 9_555 . 12_656 103.8(15) yes
Zn7 Zn17 Zn17 9_555 . 14_556 152(2) yes
Zn7 Zn17 Zn17 9_555 . 15_655 64.2(12) yes
Zn7 Zn17 Zn17 9_555 . 17_565 100.1(12) yes
Zn7 Zn17 Zn17 9_555 . 18_556 148(2) yes
Zn7 Zn17 Zn17 9_555 . 19_655 52.9(11) yes
Zn7 Zn17 Zn17 9_555 . 20_565 88.1(11) yes
Zn7 Zn17 Zn17 9_555 . 22_556 161(2) yes
Zn7 Zn17 Zn17 9_555 . 23_655 61.7(13) yes
Zn7 Zn17 Zn17 9_555 . 24_565 97.5(14) yes
Zn7 Zn17 Zn18 9_555 . . 148.6(14) yes
Zn7 Zn17 Zn18 9_555 . 3_566 119.3(16) yes
Zn7 Zn17 Zn18 9_555 . 4_555 89.6(15) yes
Zn7 Zn17 Zn18 9_555 . 5_656 76.8(11) yes
Zn7 Zn17 Zn18 9_555 . 6_665 109.9(11) yes
Zn7 Zn17 Zn18 9_555 . 8_656 118(3) yes
Zn7 Zn17 Zn18 9_555 . 9_555 70.0(9) yes
Zn7 Zn17 Zn18 9_555 . 10_665 48.9(10) yes
Zn7 Zn17 Zn18 9_555 . 11_566 131.0(16) yes
Zn7 Zn17 Zn19 9_555 . . 69(4) yes
Zn7 Zn17 Zn19 9_555 . 2_665 92.3(15) yes
Zn7 Zn17 Zn19 9_555 . 4_555 72(3) yes
Zn7 Zn17 Zn19 9_555 . 5_656 118(2) yes
Zn7 Zn17 Zn19 9_555 . 6_665 61.6(18) yes
Zn7 Zn17 Zn19 9_555 . 7_566 143(2) yes
Zn7 Zn17 Zn19 9_555 . 9_555 159(4) yes
Zn7 Zn17 Zn19 9_555 . 11_566 124.7(16) yes
Zn7 Zn17 Zn19 9_555 . 12_656 84.6(13) yes
Zn8 Zn17 Zn8 . . 4_555 101.2(12) yes
Zn8 Zn17 Zn8 . . 9_555 102.1(9) yes
Zn8 Zn17 Mg8 . . . 0 yes
Zn8 Zn17 Mg8 . . 4_555 101.2(12) yes
Zn8 Zn17 Mg8 . . 9_555 102.1(9) yes
Zn8 Zn17 Zn12 . . . 60.7(7) yes
Zn8 Zn17 Mg12 . . . 60.7(7) yes
Zn8 Zn17 Zn17 . . 3_566 95.7(9) yes
Zn8 Zn17 Zn17 . . 4_555 32(4) yes
Zn8 Zn17 Zn17 . . 5_656 132.0(15) yes
Zn8 Zn17 Zn17 . . 6_665 67.7(8) yes
Zn8 Zn17 Zn17 . . 8_656 136.2(14) yes
Zn8 Zn17 Zn17 . . 9_555 38(5) yes
Zn8 Zn17 Zn17 . . 11_566 103.5(11) yes
Zn8 Zn17 Zn17 . . 12_656 126.9(13) yes
Zn8 Zn17 Zn17 . . 14_556 151.4(17) yes
Zn8 Zn17 Zn17 . . 15_655 99.1(13) yes
Zn8 Zn17 Zn17 . . 17_565 63.1(8) yes
Zn8 Zn17 Zn17 . . 18_556 146.7(16) yes
Zn8 Zn17 Zn17 . . 19_655 84.2(13) yes
Zn8 Zn17 Zn17 . . 20_565 53.7(8) yes
Zn8 Zn17 Zn17 . . 22_556 136.5(15) yes
Zn8 Zn17 Zn17 . . 23_655 89.4(13) yes
Zn8 Zn17 Zn17 . . 24_565 56.4(12) yes
Zn8 Zn17 Zn18 . . . 106.7(12) yes
Zn8 Zn17 Zn18 . . 3_566 72.8(12) yes
Zn8 Zn17 Zn18 . . 4_555 127.2(16) yes
Zn8 Zn17 Zn18 . . 5_656 91.5(9) yes
Zn8 Zn17 Zn18 . . 6_665 81.0(7) yes
Zn8 Zn17 Zn18 . . 8_656 158(3) yes
Zn8 Zn17 Zn18 . . 9_555 54.7(6) yes
Zn8 Zn17 Zn18 . . 10_665 57.4(10) yes
Zn8 Zn17 Zn18 . . 11_566 135.6(11) yes
Zn8 Zn17 Zn19 . . . 108(4) yes
Zn8 Zn17 Zn19 . . 2_665 70.7(14) yes
Zn8 Zn17 Zn19 . . 4_555 43(3) yes
Zn8 Zn17 Zn19 . . 5_656 148(2) yes
Zn8 Zn17 Zn19 . . 6_665 68.6(19) yes
Zn8 Zn17 Zn19 . . 7_566 123.9(12) yes
Zn8 Zn17 Zn19 . . 9_555 113(3) yes
Zn8 Zn17 Zn19 . . 11_566 83.9(11) yes
Zn8 Zn17 Zn19 . . 12_656 109.0(14) yes
Zn8 Zn17 Zn8 4_555 . 9_555 115.4(12) yes
Zn8 Zn17 Mg8 4_555 . . 101.2(12) yes
Zn8 Zn17 Mg8 4_555 . 4_555 0 yes
Zn8 Zn17 Mg8 4_555 . 9_555 115.4(12) yes
Zn8 Zn17 Zn12 4_555 . . 70.1(12) yes
Zn8 Zn17 Mg12 4_555 . . 70.1(12) yes
Zn8 Zn17 Zn17 4_555 . 3_566 83.6(11) yes
Zn8 Zn17 Zn17 4_555 . 4_555 134(5) yes
Zn8 Zn17 Zn17 4_555 . 5_656 121.3(12) yes
Zn8 Zn17 Zn17 4_555 . 6_665 134.5(13) yes
Zn8 Zn17 Zn17 4_555 . 8_656 111.9(11) yes
Zn8 Zn17 Zn17 4_555 . 9_555 79(5) yes
Zn8 Zn17 Zn17 4_555 . 11_566 76.4(10) yes
Zn8 Zn17 Zn17 4_555 . 12_656 121.3(12) yes
Zn8 Zn17 Zn17 4_555 . 14_556 70.0(18) yes
Zn8 Zn17 Zn17 4_555 . 15_655 159.2(15) yes
Zn8 Zn17 Zn17 4_555 . 17_565 95.2(14) yes
Zn8 Zn17 Zn17 4_555 . 18_556 76.5(12) yes
Zn8 Zn17 Zn17 4_555 . 19_655 173.1(16) yes
Zn8 Zn17 Zn17 4_555 . 20_565 103.8(14) yes
Zn8 Zn17 Zn17 4_555 . 22_556 65.1(12) yes
Zn8 Zn17 Zn17 4_555 . 23_655 164.3(15) yes
Zn8 Zn17 Zn17 4_555 . 24_565 91.3(15) yes
Zn8 Zn17 Zn18 4_555 . . 65.0(11) yes
Zn8 Zn17 Zn18 4_555 . 3_566 71.5(16) yes
Zn8 Zn17 Zn18 4_555 . 4_555 130.7(13) yes
Zn8 Zn17 Zn18 4_555 . 5_656 147.4(11) yes
Zn8 Zn17 Zn18 4_555 . 6_665 98.3(10) yes
Zn8 Zn17 Zn18 4_555 . 8_656 99(2) yes
Zn8 Zn17 Zn18 4_555 . 9_555 128.6(14) yes
Zn8 Zn17 Zn18 4_555 . 10_665 152.1(19) yes
Zn8 Zn17 Zn18 4_555 . 11_566 94.9(9) yes
Zn8 Zn17 Zn19 4_555 . . 151(4) yes
Zn8 Zn17 Zn19 4_555 . 2_665 114.1(13) yes
Zn8 Zn17 Zn19 4_555 . 4_555 116(3) yes
Zn8 Zn17 Zn19 4_555 . 5_656 103.3(17) yes
Zn8 Zn17 Zn19 4_555 . 6_665 150.8(16) yes
Zn8 Zn17 Zn19 4_555 . 7_566 82.2(17) yes
Zn8 Zn17 Zn19 4_555 . 9_555 56(4) yes
Zn8 Zn17 Zn19 4_555 . 11_566 78(2) yes
Zn8 Zn17 Zn19 4_555 . 12_656 141.2(12) yes
Zn8 Zn17 Mg8 9_555 . . 102.1(9) yes
Zn8 Zn17 Mg8 9_555 . 4_555 115.4(12) yes
Zn8 Zn17 Mg8 9_555 . 9_555 0 yes
Zn8 Zn17 Zn12 9_555 . . 71.1(8) yes
Zn8 Zn17 Mg12 9_555 . . 71.1(8) yes
Zn8 Zn17 Zn17 9_555 . 3_566 150.2(17) yes
Zn8 Zn17 Zn17 9_555 . 4_555 87(5) yes
Zn8 Zn17 Zn17 9_555 . 5_656 80.2(12) yes
Zn8 Zn17 Zn17 9_555 . 6_665 110.0(15) yes
Zn8 Zn17 Zn17 9_555 . 8_656 89.2(13) yes
Zn8 Zn17 Zn17 9_555 . 9_555 140(5) yes
Zn8 Zn17 Zn17 9_555 . 11_566 148.9(15) yes
Zn8 Zn17 Zn17 9_555 . 12_656 87.8(12) yes
Zn8 Zn17 Zn17 9_555 . 14_556 106.2(17) yes
Zn8 Zn17 Zn17 9_555 . 15_655 63.9(12) yes
Zn8 Zn17 Zn17 9_555 . 17_565 148.6(18) yes
Zn8 Zn17 Zn17 9_555 . 18_556 108.9(16) yes
Zn8 Zn17 Zn17 9_555 . 19_655 67.2(15) yes
Zn8 Zn17 Zn17 9_555 . 20_565 137.9(17) yes
Zn8 Zn17 Zn17 9_555 . 22_556 121.2(15) yes
Zn8 Zn17 Zn17 9_555 . 23_655 72.9(12) yes
Zn8 Zn17 Zn17 9_555 . 24_565 149.7(18) yes
Zn8 Zn17 Zn18 9_555 . . 150.5(15) yes
Zn8 Zn17 Zn18 9_555 . 3_566 172(2) yes
Zn8 Zn17 Zn18 9_555 . 4_555 67.4(11) yes
Zn8 Zn17 Zn18 9_555 . 5_656 90.6(12) yes
Zn8 Zn17 Zn18 9_555 . 6_665 144.4(16) yes
Zn8 Zn17 Zn18 9_555 . 8_656 77.8(19) yes
Zn8 Zn17 Zn18 9_555 . 9_555 114.0(15) yes
Zn8 Zn17 Zn18 9_555 . 10_665 88.3(16) yes
Zn8 Zn17 Zn18 9_555 . 11_566 107.7(12) yes
Zn8 Zn17 Zn19 9_555 . . 58(4) yes
Zn8 Zn17 Zn19 9_555 . 2_665 130.4(17) yes
Zn8 Zn17 Zn19 9_555 . 4_555 123(3) yes
Zn8 Zn17 Zn19 9_555 . 5_656 85(2) yes
Zn8 Zn17 Zn19 9_555 . 6_665 93.7(17) yes
Zn8 Zn17 Zn19 9_555 . 7_566 127.1(17) yes
Zn8 Zn17 Zn19 9_555 . 9_555 145(3) yes
Zn8 Zn17 Zn19 9_555 . 11_566 163(3) yes
Zn8 Zn17 Zn19 9_555 . 12_656 81.7(18) yes
Mg8 Zn17 Mg8 . . 4_555 101.2(12) yes
Mg8 Zn17 Mg8 . . 9_555 102.1(9) yes
Mg8 Zn17 Zn12 . . . 60.7(7) yes
Mg8 Zn17 Mg12 . . . 60.7(7) yes
Mg8 Zn17 Zn17 . . 3_566 95.7(9) yes
Mg8 Zn17 Zn17 . . 4_555 32(4) yes
Mg8 Zn17 Zn17 . . 5_656 132.0(15) yes
Mg8 Zn17 Zn17 . . 6_665 67.7(8) yes
Mg8 Zn17 Zn17 . . 8_656 136.2(14) yes
Mg8 Zn17 Zn17 . . 9_555 38(5) yes
Mg8 Zn17 Zn17 . . 11_566 103.5(11) yes
Mg8 Zn17 Zn17 . . 12_656 126.9(13) yes
Mg8 Zn17 Zn17 . . 14_556 151.4(17) yes
Mg8 Zn17 Zn17 . . 15_655 99.1(13) yes
Mg8 Zn17 Zn17 . . 17_565 63.1(8) yes
Mg8 Zn17 Zn17 . . 18_556 146.7(16) yes
Mg8 Zn17 Zn17 . . 19_655 84.2(13) yes
Mg8 Zn17 Zn17 . . 20_565 53.7(8) yes
Mg8 Zn17 Zn17 . . 22_556 136.5(15) yes
Mg8 Zn17 Zn17 . . 23_655 89.4(13) yes
Mg8 Zn17 Zn17 . . 24_565 56.4(12) yes
Mg8 Zn17 Zn18 . . . 106.7(12) yes
Mg8 Zn17 Zn18 . . 3_566 72.8(12) yes
Mg8 Zn17 Zn18 . . 4_555 127.2(16) yes
Mg8 Zn17 Zn18 . . 5_656 91.5(9) yes
Mg8 Zn17 Zn18 . . 6_665 81.0(7) yes
Mg8 Zn17 Zn18 . . 8_656 158(3) yes
Mg8 Zn17 Zn18 . . 9_555 54.7(6) yes
Mg8 Zn17 Zn18 . . 10_665 57.4(10) yes
Mg8 Zn17 Zn18 . . 11_566 135.6(11) yes
Mg8 Zn17 Zn19 . . . 108(4) yes
Mg8 Zn17 Zn19 . . 2_665 70.7(14) yes
Mg8 Zn17 Zn19 . . 4_555 43(3) yes
Mg8 Zn17 Zn19 . . 5_656 148(2) yes
Mg8 Zn17 Zn19 . . 6_665 68.6(19) yes
Mg8 Zn17 Zn19 . . 7_566 123.9(12) yes
Mg8 Zn17 Zn19 . . 9_555 113(3) yes
Mg8 Zn17 Zn19 . . 11_566 83.9(11) yes
Mg8 Zn17 Zn19 . . 12_656 109.0(14) yes
Mg8 Zn17 Mg8 4_555 . 9_555 115.4(12) yes
Mg8 Zn17 Zn12 4_555 . . 70.1(12) yes
Mg8 Zn17 Mg12 4_555 . . 70.1(12) yes
Mg8 Zn17 Zn17 4_555 . 3_566 83.6(11) yes
Mg8 Zn17 Zn17 4_555 . 4_555 134(5) yes
Mg8 Zn17 Zn17 4_555 . 5_656 121.3(12) yes
Mg8 Zn17 Zn17 4_555 . 6_665 134.5(13) yes
Mg8 Zn17 Zn17 4_555 . 8_656 111.9(11) yes
Mg8 Zn17 Zn17 4_555 . 9_555 79(5) yes
Mg8 Zn17 Zn17 4_555 . 11_566 76.4(10) yes
Mg8 Zn17 Zn17 4_555 . 12_656 121.3(12) yes
Mg8 Zn17 Zn17 4_555 . 14_556 70.0(18) yes
Mg8 Zn17 Zn17 4_555 . 15_655 159.2(15) yes
Mg8 Zn17 Zn17 4_555 . 17_565 95.2(14) yes
Mg8 Zn17 Zn17 4_555 . 18_556 76.5(12) yes
Mg8 Zn17 Zn17 4_555 . 19_655 173.1(16) yes
Mg8 Zn17 Zn17 4_555 . 20_565 103.8(14) yes
Mg8 Zn17 Zn17 4_555 . 22_556 65.1(12) yes
Mg8 Zn17 Zn17 4_555 . 23_655 164.3(15) yes
Mg8 Zn17 Zn17 4_555 . 24_565 91.3(15) yes
Mg8 Zn17 Zn18 4_555 . . 65.0(11) yes
Mg8 Zn17 Zn18 4_555 . 3_566 71.5(16) yes
Mg8 Zn17 Zn18 4_555 . 4_555 130.7(13) yes
Mg8 Zn17 Zn18 4_555 . 5_656 147.4(11) yes
Mg8 Zn17 Zn18 4_555 . 6_665 98.3(10) yes
Mg8 Zn17 Zn18 4_555 . 8_656 99(2) yes
Mg8 Zn17 Zn18 4_555 . 9_555 128.6(14) yes
Mg8 Zn17 Zn18 4_555 . 10_665 152.1(19) yes
Mg8 Zn17 Zn18 4_555 . 11_566 94.9(9) yes
Mg8 Zn17 Zn19 4_555 . . 151(4) yes
Mg8 Zn17 Zn19 4_555 . 2_665 114.1(13) yes
Mg8 Zn17 Zn19 4_555 . 4_555 116(3) yes
Mg8 Zn17 Zn19 4_555 . 5_656 103.3(17) yes
Mg8 Zn17 Zn19 4_555 . 6_665 150.8(16) yes
Mg8 Zn17 Zn19 4_555 . 7_566 82.2(17) yes
Mg8 Zn17 Zn19 4_555 . 9_555 56(4) yes
Mg8 Zn17 Zn19 4_555 . 11_566 78(2) yes
Mg8 Zn17 Zn19 4_555 . 12_656 141.2(12) yes
Mg8 Zn17 Zn12 9_555 . . 71.1(8) yes
Mg8 Zn17 Mg12 9_555 . . 71.1(8) yes
Mg8 Zn17 Zn17 9_555 . 3_566 150.2(17) yes
Mg8 Zn17 Zn17 9_555 . 4_555 87(5) yes
Mg8 Zn17 Zn17 9_555 . 5_656 80.2(12) yes
Mg8 Zn17 Zn17 9_555 . 6_665 110.0(15) yes
Mg8 Zn17 Zn17 9_555 . 8_656 89.2(13) yes
Mg8 Zn17 Zn17 9_555 . 9_555 140(5) yes
Mg8 Zn17 Zn17 9_555 . 11_566 148.9(15) yes
Mg8 Zn17 Zn17 9_555 . 12_656 87.8(12) yes
Mg8 Zn17 Zn17 9_555 . 14_556 106.2(17) yes
Mg8 Zn17 Zn17 9_555 . 15_655 63.9(12) yes
Mg8 Zn17 Zn17 9_555 . 17_565 148.6(18) yes
Mg8 Zn17 Zn17 9_555 . 18_556 108.9(16) yes
Mg8 Zn17 Zn17 9_555 . 19_655 67.2(15) yes
Mg8 Zn17 Zn17 9_555 . 20_565 137.9(17) yes
Mg8 Zn17 Zn17 9_555 . 22_556 121.2(15) yes
Mg8 Zn17 Zn17 9_555 . 23_655 72.9(12) yes
Mg8 Zn17 Zn17 9_555 . 24_565 149.7(18) yes
Mg8 Zn17 Zn18 9_555 . . 150.5(15) yes
Mg8 Zn17 Zn18 9_555 . 3_566 172(2) yes
Mg8 Zn17 Zn18 9_555 . 4_555 67.4(11) yes
Mg8 Zn17 Zn18 9_555 . 5_656 90.6(12) yes
Mg8 Zn17 Zn18 9_555 . 6_665 144.4(16) yes
Mg8 Zn17 Zn18 9_555 . 8_656 77.8(19) yes
Mg8 Zn17 Zn18 9_555 . 9_555 114.0(15) yes
Mg8 Zn17 Zn18 9_555 . 10_665 88.3(16) yes
Mg8 Zn17 Zn18 9_555 . 11_566 107.7(12) yes
Mg8 Zn17 Zn19 9_555 . . 58(4) yes
Mg8 Zn17 Zn19 9_555 . 2_665 130.4(17) yes
Mg8 Zn17 Zn19 9_555 . 4_555 123(3) yes
Mg8 Zn17 Zn19 9_555 . 5_656 85(2) yes
Mg8 Zn17 Zn19 9_555 . 6_665 93.7(17) yes
Mg8 Zn17 Zn19 9_555 . 7_566 127.1(17) yes
Mg8 Zn17 Zn19 9_555 . 9_555 145(3) yes
Mg8 Zn17 Zn19 9_555 . 11_566 163(3) yes
Mg8 Zn17 Zn19 9_555 . 12_656 81.7(18) yes
Zn12 Zn17 Mg12 . . . 0 yes
Zn12 Zn17 Zn17 . . 3_566 138.7(17) yes
Zn12 Zn17 Zn17 . . 4_555 82(4) yes
Zn12 Zn17 Zn17 . . 5_656 151.0(16) yes
Zn12 Zn17 Zn17 . . 6_665 126.9(13) yes
Zn12 Zn17 Zn17 . . 8_656 157.8(15) yes
Zn12 Zn17 Zn17 . . 9_555 82(5) yes
Zn12 Zn17 Zn17 . . 11_566 138.0(18) yes
Zn12 Zn17 Zn17 . . 12_656 158.9(16) yes
Zn12 Zn17 Zn17 . . 14_556 133(2) yes
Zn12 Zn17 Zn17 . . 15_655 124.9(17) yes
Zn12 Zn17 Zn17 . . 17_565 116.7(15) yes
Zn12 Zn17 Zn17 . . 18_556 142(2) yes
Zn12 Zn17 Zn17 . . 19_655 116.6(17) yes
Zn12 Zn17 Zn17 . . 20_565 111.3(14) yes
Zn12 Zn17 Zn17 . . 22_556 134(2) yes
Zn12 Zn17 Zn17 . . 23_655 125.5(17) yes
Zn12 Zn17 Zn17 . . 24_565 108.3(17) yes
Zn12 Zn17 Zn18 . . . 130(2) yes
Zn12 Zn17 Zn18 . . 3_566 110(2) yes
Zn12 Zn17 Zn18 . . 4_555 138.5(17) yes
Zn12 Zn17 Zn18 . . 5_656 140.7(15) yes
Zn12 Zn17 Zn18 . . 6_665 135.3(14) yes
Zn12 Zn17 Zn18 . . 8_656 137(2) yes
Zn12 Zn17 Zn18 . . 9_555 114.8(13) yes
Zn12 Zn17 Zn18 . . 10_665 107.3(15) yes
Zn12 Zn17 Zn18 . . 11_566 161.4(16) yes
Zn12 Zn17 Zn19 . . . 125(4) yes
Zn12 Zn17 Zn19 . . 2_665 130.6(17) yes
Zn12 Zn17 Zn19 . . 4_555 104(3) yes
Zn12 Zn17 Zn19 . . 5_656 148(3) yes
Zn12 Zn17 Zn19 . . 6_665 121(2) yes
Zn12 Zn17 Zn19 . . 7_566 152(2) yes
Zn12 Zn17 Zn19 . . 9_555 124(5) yes
Zn12 Zn17 Zn19 . . 11_566 125(2) yes
Zn12 Zn17 Zn19 . . 12_656 146.8(19) yes
Mg12 Zn17 Zn17 . . 3_566 138.7(17) yes
Mg12 Zn17 Zn17 . . 4_555 82(4) yes
Mg12 Zn17 Zn17 . . 5_656 151.0(16) yes
Mg12 Zn17 Zn17 . . 6_665 126.9(13) yes
Mg12 Zn17 Zn17 . . 8_656 157.8(15) yes
Mg12 Zn17 Zn17 . . 9_555 82(5) yes
Mg12 Zn17 Zn17 . . 11_566 138.0(18) yes
Mg12 Zn17 Zn17 . . 12_656 158.9(16) yes
Mg12 Zn17 Zn17 . . 14_556 133(2) yes
Mg12 Zn17 Zn17 . . 15_655 124.9(17) yes
Mg12 Zn17 Zn17 . . 17_565 116.7(15) yes
Mg12 Zn17 Zn17 . . 18_556 142(2) yes
Mg12 Zn17 Zn17 . . 19_655 116.6(17) yes
Mg12 Zn17 Zn17 . . 20_565 111.3(14) yes
Mg12 Zn17 Zn17 . . 22_556 134(2) yes
Mg12 Zn17 Zn17 . . 23_655 125.5(17) yes
Mg12 Zn17 Zn17 . . 24_565 108.3(17) yes
Mg12 Zn17 Zn18 . . . 130(2) yes
Mg12 Zn17 Zn18 . . 3_566 110(2) yes
Mg12 Zn17 Zn18 . . 4_555 138.5(17) yes
Mg12 Zn17 Zn18 . . 5_656 140.7(15) yes
Mg12 Zn17 Zn18 . . 6_665 135.3(14) yes
Mg12 Zn17 Zn18 . . 8_656 137(2) yes
Mg12 Zn17 Zn18 . . 9_555 114.8(13) yes
Mg12 Zn17 Zn18 . . 10_665 107.3(15) yes
Mg12 Zn17 Zn18 . . 11_566 161.4(16) yes
Mg12 Zn17 Zn19 . . . 125(4) yes
Mg12 Zn17 Zn19 . . 2_665 130.6(17) yes
Mg12 Zn17 Zn19 . . 4_555 104(3) yes
Mg12 Zn17 Zn19 . . 5_656 148(3) yes
Mg12 Zn17 Zn19 . . 6_665 121(2) yes
Mg12 Zn17 Zn19 . . 7_566 152(2) yes
Mg12 Zn17 Zn19 . . 9_555 124(5) yes
Mg12 Zn17 Zn19 . . 11_566 125(2) yes
Mg12 Zn17 Zn19 . . 12_656 146.8(19) yes
Zn17 Zn17 Zn17 3_566 . 4_555 95(5) yes
Zn17 Zn17 Zn17 3_566 . 5_656 70.2(11) yes
Zn17 Zn17 Zn17 3_566 . 6_665 55.6(10) yes
Zn17 Zn17 Zn17 3_566 . 8_656 61.7(11) yes
Zn17 Zn17 Zn17 3_566 . 9_555 62(5) yes
Zn17 Zn17 Zn17 3_566 . 11_566 9.8(9) yes
Zn17 Zn17 Zn17 3_566 . 12_656 62.4(10) yes
Zn17 Zn17 Zn17 3_566 . 14_556 57.0(12) yes
Zn17 Zn17 Zn17 3_566 . 15_655 90 yes
Zn17 Zn17 Zn17 3_566 . 17_565 33.0(8) yes
Zn17 Zn17 Zn17 3_566 . 18_556 51.0(13) yes
Zn17 Zn17 Zn17 3_566 . 19_655 91.5(17) yes
Zn17 Zn17 Zn17 3_566 . 20_565 44.2(9) yes
Zn17 Zn17 Zn17 3_566 . 22_556 44.0(11) yes
Zn17 Zn17 Zn17 3_566 . 23_655 83.8(14) yes
Zn17 Zn17 Zn17 3_566 . 24_565 39.3(12) yes
Zn17 Zn17 Zn18 3_566 . . 20.4(8) yes
Zn17 Zn17 Zn18 3_566 . 3_566 29.1(12) yes
Zn17 Zn17 Zn18 3_566 . 4_555 82.8(13) yes
Zn17 Zn17 Zn18 3_566 . 5_656 65.1(10) yes
Zn17 Zn17 Zn18 3_566 . 6_665 19.1(6) yes
Zn17 Zn17 Zn18 3_566 . 8_656 76.8(17) yes
Zn17 Zn17 Zn18 3_566 . 9_555 59.0(9) yes
Zn17 Zn17 Zn18 3_566 . 10_665 81.4(14) yes
Zn17 Zn17 Zn18 3_566 . 11_566 45.1(8) yes
Zn17 Zn17 Zn19 3_566 . . 94(4) yes
Zn17 Zn17 Zn19 3_566 . 2_665 36.7(13) yes
Zn17 Zn17 Zn19 3_566 . 4_555 59(3) yes
Zn17 Zn17 Zn19 3_566 . 5_656 68(2) yes
Zn17 Zn17 Zn19 3_566 . 6_665 70.9(16) yes
Zn17 Zn17 Zn19 3_566 . 7_566 28.4(10) yes
Zn17 Zn17 Zn19 3_566 . 9_555 31(4) yes
Zn17 Zn17 Zn19 3_566 . 11_566 14.5(15) yes
Zn17 Zn17 Zn19 3_566 . 12_656 69.9(16) yes
Zn17 Zn17 Zn17 4_555 . 5_656 101(5) yes
Zn17 Zn17 Zn17 4_555 . 6_665 46(4) yes
Zn17 Zn17 Zn17 4_555 . 8_656 108(5) yes
Zn17 Zn17 Zn17 4_555 . 9_555 60(6) yes
Zn17 Zn17 Zn17 4_555 . 11_566 105(5) yes
Zn17 Zn17 Zn17 4_555 . 12_656 98(5) yes
Zn17 Zn17 Zn17 4_555 . 14_556 145(5) yes
Zn17 Zn17 Zn17 4_555 . 15_655 67(5) yes
Zn17 Zn17 Zn17 4_555 . 17_565 65(5) yes
Zn17 Zn17 Zn17 4_555 . 18_556 136(5) yes
Zn17 Zn17 Zn17 4_555 . 19_655 52(5) yes
Zn17 Zn17 Zn17 4_555 . 20_565 53(5) yes
Zn17 Zn17 Zn17 4_555 . 22_556 138(5) yes
Zn17 Zn17 Zn17 4_555 . 23_655 57(5) yes
Zn17 Zn17 Zn17 4_555 . 24_565 63(5) yes
Zn17 Zn17 Zn18 4_555 . . 114(5) yes
Zn17 Zn17 Zn18 4_555 . 3_566 85(5) yes
Zn17 Zn17 Zn18 4_555 . 4_555 95(5) yes
Zn17 Zn17 Zn18 4_555 . 5_656 63(5) yes
Zn17 Zn17 Zn18 4_555 . 6_665 76(5) yes
Zn17 Zn17 Zn18 4_555 . 8_656 126(6) yes
Zn17 Zn17 Zn18 4_555 . 9_555 38(4) yes
Zn17 Zn17 Zn18 4_555 . 10_665 27(4) yes
Zn17 Zn17 Zn18 4_555 . 11_566 117(5) yes
Zn17 Zn17 Zn19 4_555 . . 76(6) yes
Zn17 Zn17 Zn19 4_555 . 2_665 60(5) yes
Zn17 Zn17 Zn19 4_555 . 4_555 37(5) yes
Zn17 Zn17 Zn19 4_555 . 5_656 119(6) yes
Zn17 Zn17 Zn19 4_555 . 6_665 40(5) yes
Zn17 Zn17 Zn19 4_555 . 7_566 117(5) yes
Zn17 Zn17 Zn19 4_555 . 9_555 124(6) yes
Zn17 Zn17 Zn19 4_555 . 11_566 90(5) yes
Zn17 Zn17 Zn19 4_555 . 12_656 78(5) yes
Zn17 Zn17 Zn17 5_656 . 6_665 66.7(11) yes
Zn17 Zn17 Zn17 5_656 . 8_656 10.9(9) yes
Zn17 Zn17 Zn17 5_656 . 9_555 125(5) yes
Zn17 Zn17 Zn17 5_656 . 11_566 69.6(11) yes
Zn17 Zn17 Zn17 5_656 . 12_656 8.5(7) yes
Zn17 Zn17 Zn17 5_656 . 14_556 51.6(18) yes
Zn17 Zn17 Zn17 5_656 . 15_655 38.4(11) yes
Zn17 Zn17 Zn17 5_656 . 17_565 90 yes
Zn17 Zn17 Zn17 5_656 . 18_556 46.0(12) yes
Zn17 Zn17 Zn17 5_656 . 19_655 52.1(13) yes
Zn17 Zn17 Zn17 5_656 . 20_565 92.6(14) yes
Zn17 Zn17 Zn17 5_656 . 22_556 59.5(13) yes
Zn17 Zn17 Zn17 5_656 . 23_655 44.8(13) yes
Zn17 Zn17 Zn17 5_656 . 24_565 98.5(15) yes
Zn17 Zn17 Zn18 5_656 . . 76.0(12) yes
Zn17 Zn17 Zn18 5_656 . 3_566 99.0(17) yes
Zn17 Zn17 Zn18 5_656 . 4_555 13.8(8) yes
Zn17 Zn17 Zn18 5_656 . 5_656 40.6(9) yes
Zn17 Zn17 Zn18 5_656 . 6_665 72.4(9) yes
Zn17 Zn17 Zn18 5_656 . 8_656 25.8(18) yes
Zn17 Zn17 Zn18 5_656 . 9_555 80.2(13) yes
Zn17 Zn17 Zn18 5_656 . 10_665 75.0(17) yes
Zn17 Zn17 Zn18 5_656 . 11_566 31.5(8) yes
Zn17 Zn17 Zn19 5_656 . . 33(4) yes
Zn17 Zn17 Zn19 5_656 . 2_665 72.2(14) yes
Zn17 Zn17 Zn19 5_656 . 4_555 95(3) yes
Zn17 Zn17 Zn19 5_656 . 5_656 18.2(15) yes
Zn17 Zn17 Zn19 5_656 . 6_665 63(2) yes
Zn17 Zn17 Zn19 5_656 . 7_566 50.6(16) yes
Zn17 Zn17 Zn19 5_656 . 9_555 78(4) yes
Zn17 Zn17 Zn19 5_656 . 11_566 84.4(19) yes
Zn17 Zn17 Zn19 5_656 . 12_656 23.1(10) yes
Zn17 Zn17 Zn17 6_665 . 8_656 68.6(12) yes
Zn17 Zn17 Zn17 6_665 . 9_555 65(4) yes
Zn17 Zn17 Zn17 6_665 . 11_566 64.9(10) yes
Zn17 Zn17 Zn17 6_665 . 12_656 60.0(10) yes
Zn17 Zn17 Zn17 6_665 . 14_556 98.5(18) yes
Zn17 Zn17 Zn17 6_665 . 15_655 51.6(12) yes
Zn17 Zn17 Zn17 6_665 . 17_565 39.7(12) yes
Zn17 Zn17 Zn17 6_665 . 18_556 90 yes
Zn17 Zn17 Zn17 6_665 . 19_655 43.5(14) yes
Zn17 Zn17 Zn17 6_665 . 20_565 33.2(10) yes
Zn17 Zn17 Zn17 6_665 . 22_556 92.3(14) yes
Zn17 Zn17 Zn17 6_665 . 23_655 40.0(10) yes
Zn17 Zn17 Zn17 6_665 . 24_565 44.9(11) yes
Zn17 Zn17 Zn18 6_665 . . 76.1(11) yes
Zn17 Zn17 Zn18 6_665 . 3_566 63.0(14) yes
Zn17 Zn17 Zn18 6_665 . 4_555 68.5(13) yes
Zn17 Zn17 Zn18 6_665 . 5_656 28.4(7) yes
Zn17 Zn17 Zn18 6_665 . 6_665 37.9(7) yes
Zn17 Zn17 Zn18 6_665 . 8_656 91(2) yes
Zn17 Zn17 Zn18 6_665 . 9_555 13.5(7) yes
Zn17 Zn17 Zn18 6_665 . 10_665 25.9(10) yes
Zn17 Zn17 Zn18 6_665 . 11_566 71.5(9) yes
Zn17 Zn17 Zn19 6_665 . . 61(4) yes
Zn17 Zn17 Zn19 6_665 . 2_665 20.7(10) yes
Zn17 Zn17 Zn19 6_665 . 4_555 28(3) yes
Zn17 Zn17 Zn19 6_665 . 5_656 81(2) yes
Zn17 Zn17 Zn19 6_665 . 6_665 16.4(12) yes
Zn17 Zn17 Zn19 6_665 . 7_566 71.1(14) yes
Zn17 Zn17 Zn19 6_665 . 9_555 87(4) yes
Zn17 Zn17 Zn19 6_665 . 11_566 57.7(19) yes
Zn17 Zn17 Zn19 6_665 . 12_656 46.3(15) yes
Zn17 Zn17 Zn17 8_656 . 9_555 120(5) yes
Zn17 Zn17 Zn17 8_656 . 11_566 60.0(11) yes
Zn17 Zn17 Zn17 8_656 . 12_656 10.1(9) yes
Zn17 Zn17 Zn17 8_656 . 14_556 41.9(17) yes
Zn17 Zn17 Zn17 8_656 . 15_655 48.5(11) yes
Zn17 Zn17 Zn17 8_656 . 17_565 85.3(14) yes
Zn17 Zn17 Zn17 8_656 . 18_556 35.7(10) yes
Zn17 Zn17 Zn17 8_656 . 19_655 61.4(13) yes
Zn17 Zn17 Zn17 8_656 . 20_565 90 yes
Zn17 Zn17 Zn17 8_656 . 22_556 48.8(12) yes
Zn17 Zn17 Zn17 8_656 . 23_655 53.4(13) yes
Zn17 Zn17 Zn17 8_656 . 24_565 93.8(16) yes
Zn17 Zn17 Zn18 8_656 . . 65.6(11) yes
Zn17 Zn17 Zn18 8_656 . 3_566 90.8(16) yes
Zn17 Zn17 Zn18 8_656 . 4_555 24.6(8) yes
Zn17 Zn17 Zn18 8_656 . 5_656 45.7(9) yes
Zn17 Zn17 Zn18 8_656 . 6_665 66.8(10) yes
Zn17 Zn17 Zn18 8_656 . 8_656 22.9(17) yes
Zn17 Zn17 Zn18 8_656 . 9_555 81.9(13) yes
Zn17 Zn17 Zn18 8_656 . 10_665 81.2(17) yes
Zn17 Zn17 Zn18 8_656 . 11_566 20.7(7) yes
Zn17 Zn17 Zn19 8_656 . . 44(4) yes
Zn17 Zn17 Zn19 8_656 . 2_665 70.0(15) yes
Zn17 Zn17 Zn19 8_656 . 4_555 95(3) yes
Zn17 Zn17 Zn19 8_656 . 5_656 12(2) yes
Zn17 Zn17 Zn19 8_656 . 6_665 69(2) yes
Zn17 Zn17 Zn19 8_656 . 7_566 40.1(15) yes
Zn17 Zn17 Zn19 8_656 . 9_555 68(4) yes
Zn17 Zn17 Zn19 8_656 . 11_566 76.2(18) yes
Zn17 Zn17 Zn19 8_656 . 12_656 30.3(8) yes
Zn17 Zn17 Zn17 9_555 . 11_566 68(5) yes
Zn17 Zn17 Zn17 9_555 . 12_656 117(5) yes
Zn17 Zn17 Zn17 9_555 . 14_556 113(5) yes
Zn17 Zn17 Zn17 9_555 . 15_655 115(5) yes
Zn17 Zn17 Zn17 9_555 . 17_565 35(4) yes
Zn17 Zn17 Zn17 9_555 . 18_556 110(5) yes
Zn17 Zn17 Zn17 9_555 . 19_655 103(5) yes
Zn17 Zn17 Zn17 9_555 . 20_565 33(4) yes
Zn17 Zn17 Zn17 9_555 . 22_556 98(5) yes
Zn17 Zn17 Zn17 9_555 . 23_655 103(5) yes
Zn17 Zn17 Zn17 9_555 . 24_565 27(4) yes
Zn17 Zn17 Zn18 9_555 . . 69(5) yes
Zn17 Zn17 Zn18 9_555 . 3_566 35(4) yes
Zn17 Zn17 Zn18 9_555 . 4_555 132(5) yes
Zn17 Zn17 Zn18 9_555 . 5_656 93(5) yes
Zn17 Zn17 Zn18 9_555 . 6_665 54(4) yes
Zn17 Zn17 Zn18 9_555 . 8_656 139(5) yes
Zn17 Zn17 Zn18 9_555 . 9_555 53(4) yes
Zn17 Zn17 Zn18 9_555 . 10_665 73(4) yes
Zn17 Zn17 Zn18 9_555 . 11_566 107(5) yes
Zn17 Zn17 Zn19 9_555 . . 125(7) yes
Zn17 Zn17 Zn19 9_555 . 2_665 53(4) yes
Zn17 Zn17 Zn19 9_555 . 4_555 38(5) yes
Zn17 Zn17 Zn19 9_555 . 5_656 129(5) yes
Zn17 Zn17 Zn19 9_555 . 6_665 76(5) yes
Zn17 Zn17 Zn19 9_555 . 7_566 90(5) yes
Zn17 Zn17 Zn19 9_555 . 9_555 75(6) yes
Zn17 Zn17 Zn19 9_555 . 11_566 48(5) yes
Zn17 Zn17 Zn19 9_555 . 12_656 110(5) yes
Zn17 Zn17 Zn17 11_566 . 12_656 62.6(10) yes
Zn17 Zn17 Zn17 11_566 . 14_556 48.5(13) yes
Zn17 Zn17 Zn17 11_566 . 15_655 94.7(14) yes
Zn17 Zn17 Zn17 11_566 . 17_565 41.9(10) yes
Zn17 Zn17 Zn17 11_566 . 18_556 43.3(13) yes
Zn17 Zn17 Zn17 11_566 . 19_655 98.2(16) yes
Zn17 Zn17 Zn17 11_566 . 20_565 53.4(11) yes
Zn17 Zn17 Zn17 11_566 . 22_556 34.8(11) yes
Zn17 Zn17 Zn17 11_566 . 23_655 90 yes
Zn17 Zn17 Zn17 11_566 . 24_565 47.4(14) yes
Zn17 Zn17 Zn18 11_566 . . 11.5(7) yes
Zn17 Zn17 Zn18 11_566 . 3_566 32.9(12) yes
Zn17 Zn17 Zn18 11_566 . 4_555 83.0(12) yes
Zn17 Zn17 Zn18 11_566 . 5_656 71.5(9) yes
Zn17 Zn17 Zn18 11_566 . 6_665 28.9(7) yes
Zn17 Zn17 Zn18 11_566 . 8_656 71.8(17) yes
Zn17 Zn17 Zn18 11_566 . 9_555 68.8(10) yes
Zn17 Zn17 Zn18 11_566 . 10_665 90.8(15) yes
Zn17 Zn17 Zn18 11_566 . 11_566 41.2(8) yes
Zn17 Zn17 Zn19 11_566 . . 97(4) yes
Zn17 Zn17 Zn19 11_566 . 2_665 46.4(14) yes
Zn17 Zn17 Zn19 11_566 . 4_555 69(3) yes
Zn17 Zn17 Zn19 11_566 . 5_656 64(2) yes
Zn17 Zn17 Zn19 11_566 . 6_665 79.6(17) yes
Zn17 Zn17 Zn19 11_566 . 7_566 22.2(12) yes
Zn17 Zn17 Zn19 11_566 . 9_555 22(4) yes
Zn17 Zn17 Zn19 11_566 . 11_566 19.7(10) yes
Zn17 Zn17 Zn19 11_566 . 12_656 73.4(15) yes
Zn17 Zn17 Zn17 12_656 . 14_556 51.6(18) yes
Zn17 Zn17 Zn17 12_656 . 15_655 39.7(11) yes
Zn17 Zn17 Zn17 12_656 . 17_565 81.5(12) yes
Zn17 Zn17 Zn17 12_656 . 18_556 44.9(12) yes
Zn17 Zn17 Zn17 12_656 . 19_655 51.8(13) yes
Zn17 Zn17 Zn17 12_656 . 20_565 84.4(12) yes
Zn17 Zn17 Zn17 12_656 . 22_556 57.1(13) yes
Zn17 Zn17 Zn17 12_656 . 23_655 43.7(13) yes
Zn17 Zn17 Zn17 12_656 . 24_565 90 yes
Zn17 Zn17 Zn18 12_656 . . 70.0(11) yes
Zn17 Zn17 Zn18 12_656 . 3_566 90.9(16) yes
Zn17 Zn17 Zn18 12_656 . 4_555 20.4(8) yes
Zn17 Zn17 Zn18 12_656 . 5_656 35.8(8) yes
Zn17 Zn17 Zn18 12_656 . 6_665 63.9(8) yes
Zn17 Zn17 Zn18 12_656 . 8_656 31.3(18) yes
Zn17 Zn17 Zn18 12_656 . 9_555 73.5(12) yes
Zn17 Zn17 Zn18 12_656 . 10_665 71.2(16) yes
Zn17 Zn17 Zn18 12_656 . 11_566 27.6(7) yes
Zn17 Zn17 Zn19 12_656 . . 37(4) yes
Zn17 Zn17 Zn19 12_656 . 2_665 64.0(13) yes
Zn17 Zn17 Zn19 12_656 . 4_555 87(3) yes
Zn17 Zn17 Zn19 12_656 . 5_656 21.6(18) yes
Zn17 Zn17 Zn19 12_656 . 6_665 59(2) yes
Zn17 Zn17 Zn19 12_656 . 7_566 45.2(16) yes
Zn17 Zn17 Zn19 12_656 . 9_555 74(4) yes
Zn17 Zn17 Zn19 12_656 . 11_566 76.4(19) yes
Zn17 Zn17 Zn19 12_656 . 12_656 20.4(9) yes
Zn17 Zn17 Zn17 14_556 . 15_655 90 yes
Zn17 Zn17 Zn17 14_556 . 17_565 90 yes
Zn17 Zn17 Zn17 14_556 . 18_556 8.5(15) yes
Zn17 Zn17 Zn17 14_556 . 19_655 103(2) yes
Zn17 Zn17 Zn17 14_556 . 20_565 100.8(16) yes
Zn17 Zn17 Zn17 14_556 . 22_556 15.0(13) yes
Zn17 Zn17 Zn17 14_556 . 23_655 95(2) yes
Zn17 Zn17 Zn17 14_556 . 24_565 95.8(18) yes
Zn17 Zn17 Zn18 14_556 . . 44.7(12) yes
Zn17 Zn17 Zn18 14_556 . 3_566 78.6(17) yes
Zn17 Zn17 Zn18 14_556 . 4_555 62.9(17) yes
Zn17 Zn17 Zn18 14_556 . 5_656 84.5(19) yes
Zn17 Zn17 Zn18 14_556 . 6_665 73.8(13) yes
Zn17 Zn17 Zn18 14_556 . 8_656 34.0(18) yes
Zn17 Zn17 Zn18 14_556 . 9_555 108.7(18) yes
Zn17 Zn17 Zn18 14_556 . 10_665 119(2) yes
Zn17 Zn17 Zn18 14_556 . 11_566 28.2(14) yes
Zn17 Zn17 Zn19 14_556 . . 84(4) yes
Zn17 Zn17 Zn19 14_556 . 2_665 87.9(19) yes
Zn17 Zn17 Zn19 14_556 . 4_555 115(3) yes
Zn17 Zn17 Zn19 14_556 . 5_656 34.3(19) yes
Zn17 Zn17 Zn19 14_556 . 6_665 105(3) yes
Zn17 Zn17 Zn19 14_556 . 7_566 30.2(14) yes
Zn17 Zn17 Zn19 14_556 . 9_555 39(3) yes
Zn17 Zn17 Zn19 14_556 . 11_566 67.8(14) yes
Zn17 Zn17 Zn19 14_556 . 12_656 71.9(19) yes
Zn17 Zn17 Zn17 15_655 . 17_565 90 yes
Zn17 Zn17 Zn17 15_655 . 18_556 84.2(16) yes
Zn17 Zn17 Zn17 15_655 . 19_655 15.0(11) yes
Zn17 Zn17 Zn17 15_655 . 20_565 84.8(15) yes
Zn17 Zn17 Zn17 15_655 . 22_556 96.8(17) yes
Zn17 Zn17 Zn17 15_655 . 23_655 12.1(10) yes
Zn17 Zn17 Zn17 15_655 . 24_565 96.2(16) yes
Zn17 Zn17 Zn18 15_655 . . 104.8(16) yes
Zn17 Zn17 Zn18 15_655 . 3_566 111(2) yes
Zn17 Zn17 Zn18 15_655 . 4_555 28.6(10) yes
Zn17 Zn17 Zn18 15_655 . 5_656 26.8(8) yes
Zn17 Zn17 Zn18 15_655 . 6_665 80.5(12) yes
Zn17 Zn17 Zn18 15_655 . 8_656 61(2) yes
Zn17 Zn17 Zn18 15_655 . 9_555 62.0(12) yes
Zn17 Zn17 Zn18 15_655 . 10_665 44.1(14) yes
Zn17 Zn17 Zn18 15_655 . 11_566 67.1(12) yes
Zn17 Zn17 Zn19 15_655 . . 10(4) yes
Zn17 Zn17 Zn19 15_655 . 2_665 68.9(12) yes
Zn17 Zn17 Zn19 15_655 . 4_555 77(3) yes
Zn17 Zn17 Zn19 15_655 . 5_656 56.1(17) yes
Zn17 Zn17 Zn19 15_655 . 6_665 38.6(15) yes
Zn17 Zn17 Zn19 15_655 . 7_566 82.9(19) yes
Zn17 Zn17 Zn19 15_655 . 9_555 111(4) yes
Zn17 Zn17 Zn19 15_655 . 11_566 100(2) yes
Zn17 Zn17 Zn19 15_655 . 12_656 21.9(12) yes
Zn17 Zn17 Zn17 17_565 . 18_556 83.8(15) yes
Zn17 Zn17 Zn17 17_565 . 19_655 83.2(18) yes
Zn17 Zn17 Zn17 17_565 . 20_565 12.1(9) yes
Zn17 Zn17 Zn17 17_565 . 22_556 76.7(13) yes
Zn17 Zn17 Zn17 17_565 . 23_655 79.2(14) yes
Zn17 Zn17 Zn17 17_565 . 24_565 8.5(12) yes
Zn17 Zn17 Zn18 17_565 . . 49.0(9) yes
Zn17 Zn17 Zn18 17_565 . 3_566 24.0(12) yes
Zn17 Zn17 Zn18 17_565 . 4_555 98.4(16) yes
Zn17 Zn17 Zn18 17_565 . 5_656 63.9(11) yes
Zn17 Zn17 Zn18 17_565 . 6_665 18.9(7) yes
Zn17 Zn17 Zn18 17_565 . 8_656 105(2) yes
Zn17 Zn17 Zn18 17_565 . 9_555 34.7(9) yes
Zn17 Zn17 Zn18 17_565 . 10_665 60.3(13) yes
Zn17 Zn17 Zn18 17_565 . 11_566 74.4(10) yes
Zn17 Zn17 Zn19 17_565 . . 98(4) yes
Zn17 Zn17 Zn19 17_565 . 2_665 21.2(11) yes
Zn17 Zn17 Zn19 17_565 . 4_555 28(3) yes
Zn17 Zn17 Zn19 17_565 . 5_656 95(3) yes
Zn17 Zn17 Zn19 17_565 . 6_665 55.7(14) yes
Zn17 Zn17 Zn19 17_565 . 7_566 60.8(11) yes
Zn17 Zn17 Zn19 17_565 . 9_555 59(3) yes
Zn17 Zn17 Zn19 17_565 . 11_566 24.6(12) yes
Zn17 Zn17 Zn19 17_565 . 12_656 78.0(19) yes
Zn17 Zn17 Zn17 18_556 . 19_655 96.7(18) yes
Zn17 Zn17 Zn17 18_556 . 20_565 94.1(16) yes
Zn17 Zn17 Zn17 18_556 . 22_556 14.5(11) yes
Zn17 Zn17 Zn17 18_556 . 23_655 88.3(17) yes
Zn17 Zn17 Zn17 18_556 . 24_565 90.3(18) yes
Zn17 Zn17 Zn18 18_556 . . 41.6(12) yes
Zn17 Zn17 Zn18 18_556 . 3_566 75.1(16) yes
Zn17 Zn17 Zn18 18_556 . 4_555 58.4(11) yes
Zn17 Zn17 Zn18 18_556 . 5_656 76.6(13) yes
Zn17 Zn17 Zn18 18_556 . 6_665 66.8(13) yes
Zn17 Zn17 Zn18 18_556 . 8_656 32.7(15) yes
Zn17 Zn17 Zn18 18_556 . 9_555 100.4(16) yes
Zn17 Zn17 Zn18 18_556 . 10_665 111(2) yes
Zn17 Zn17 Zn18 18_556 . 11_566 19.9(9) yes
Zn17 Zn17 Zn19 18_556 . . 79(4) yes
Zn17 Zn17 Zn19 18_556 . 2_665 80.0(19) yes
Zn17 Zn17 Zn19 18_556 . 4_555 107(3) yes
Zn17 Zn17 Zn19 18_556 . 5_656 30.1(16) yes
Zn17 Zn17 Zn19 18_556 . 6_665 97(2) yes
Zn17 Zn17 Zn19 18_556 . 7_566 23.1(14) yes
Zn17 Zn17 Zn19 18_556 . 9_555 38(3) yes
Zn17 Zn17 Zn19 18_556 . 11_566 63.0(14) yes
Zn17 Zn17 Zn19 18_556 . 12_656 64.9(12) yes
Zn17 Zn17 Zn17 19_655 . 20_565 75.7(17) yes
Zn17 Zn17 Zn17 19_655 . 22_556 108.0(19) yes
Zn17 Zn17 Zn17 19_655 . 23_655 8.9(13) yes
Zn17 Zn17 Zn17 19_655 . 24_565 87.9(18) yes
Zn17 Zn17 Zn18 19_655 . . 109.4(19) yes
Zn17 Zn17 Zn18 19_655 . 3_566 106(2) yes
Zn17 Zn17 Zn18 19_655 . 4_555 43.4(12) yes
Zn17 Zn17 Zn18 19_655 . 5_656 26.8(11) yes
Zn17 Zn17 Zn18 19_655 . 6_665 78.0(15) yes
Zn17 Zn17 Zn18 19_655 . 8_656 75(3) yes
Zn17 Zn17 Zn18 19_655 . 9_555 51.3(14) yes
Zn17 Zn17 Zn18 19_655 . 10_665 30.2(14) yes
Zn17 Zn17 Zn18 19_655 . 11_566 78.2(14) yes
Zn17 Zn17 Zn19 19_655 . . 24(4) yes
Zn17 Zn17 Zn19 19_655 . 2_665 63.3(15) yes
Zn17 Zn17 Zn19 19_655 . 4_555 65(3) yes
Zn17 Zn17 Zn19 19_655 . 5_656 70.2(19) yes
Zn17 Zn17 Zn19 19_655 . 6_665 28.0(16) yes
Zn17 Zn17 Zn19 19_655 . 7_566 91(2) yes
Zn17 Zn17 Zn19 19_655 . 9_555 118(5) yes
Zn17 Zn17 Zn19 19_655 . 11_566 99(3) yes
Zn17 Zn17 Zn19 19_655 . 12_656 31.9(11) yes
Zn17 Zn17 Zn17 20_565 . 22_556 88.1(14) yes
Zn17 Zn17 Zn17 20_565 . 23_655 73.1(13) yes
Zn17 Zn17 Zn17 20_565 . 24_565 12.5(10) yes
Zn17 Zn17 Zn18 20_565 . . 61.0(10) yes
Zn17 Zn17 Zn18 20_565 . 3_566 34.5(11) yes
Zn17 Zn17 Zn18 20_565 . 4_555 98.5(16) yes
Zn17 Zn17 Zn18 20_565 . 5_656 60.4(10) yes
Zn17 Zn17 Zn18 20_565 . 6_665 27.4(7) yes
Zn17 Zn17 Zn18 20_565 . 8_656 112(2) yes
Zn17 Zn17 Zn18 20_565 . 9_555 24.9(7) yes
Zn17 Zn17 Zn18 20_565 . 10_665 50.1(11) yes
Zn17 Zn17 Zn18 20_565 . 11_566 82.4(11) yes
Zn17 Zn17 Zn19 20_565 . . 94(4) yes
Zn17 Zn17 Zn19 20_565 . 2_665 20.4(12) yes
Zn17 Zn17 Zn19 20_565 . 4_555 16(3) yes
Zn17 Zn17 Zn19 20_565 . 5_656 101(3) yes
Zn17 Zn17 Zn19 20_565 . 6_665 47.7(13) yes
Zn17 Zn17 Zn19 20_565 . 7_566 71.0(12) yes
Zn17 Zn17 Zn19 20_565 . 9_555 71(3) yes
Zn17 Zn17 Zn19 20_565 . 11_566 36.7(13) yes
Zn17 Zn17 Zn19 20_565 . 12_656 76.7(18) yes
Zn17 Zn17 Zn17 22_556 . 23_655 99.2(18) yes
Zn17 Zn17 Zn17 22_556 . 24_565 81.9(16) yes
Zn17 Zn17 Zn18 22_556 . . 29.8(10) yes
Zn17 Zn17 Zn18 22_556 . 3_566 63.7(14) yes
Zn17 Zn17 Zn18 22_556 . 4_555 72.4(13) yes
Zn17 Zn17 Zn18 22_556 . 5_656 85.0(14) yes
Zn17 Zn17 Zn18 22_556 . 6_665 62.2(10) yes
Zn17 Zn17 Zn18 22_556 . 8_656 47.0(16) yes
Zn17 Zn17 Zn18 22_556 . 9_555 100.1(14) yes
Zn17 Zn17 Zn18 22_556 . 10_665 116(2) yes
Zn17 Zn17 Zn18 22_556 . 11_566 29.9(9) yes
Zn17 Zn17 Zn19 22_556 . . 93(4) yes
Zn17 Zn17 Zn19 22_556 . 2_665 78.0(17) yes
Zn17 Zn17 Zn19 22_556 . 4_555 103(3) yes
Zn17 Zn17 Zn19 22_556 . 5_656 44.5(17) yes
Zn17 Zn17 Zn19 22_556 . 6_665 103(2) yes
Zn17 Zn17 Zn19 22_556 . 7_566 21.2(14) yes
Zn17 Zn17 Zn19 22_556 . 9_555 24(3) yes
Zn17 Zn17 Zn19 22_556 . 11_566 53.5(12) yes
Zn17 Zn17 Zn19 22_556 . 12_656 76.2(14) yes
Zn17 Zn17 Zn17 23_655 . 24_565 84.9(14) yes
Zn17 Zn17 Zn18 23_655 . . 101.0(16) yes
Zn17 Zn17 Zn18 23_655 . 3_566 101.2(19) yes
Zn17 Zn17 Zn18 23_655 . 4_555 37.8(12) yes
Zn17 Zn17 Zn18 23_655 . 5_656 18.7(8) yes
Zn17 Zn17 Zn18 23_655 . 6_665 71.7(11) yes
Zn17 Zn17 Zn18 23_655 . 8_656 69(2) yes
Zn17 Zn17 Zn18 23_655 . 9_555 49.9(10) yes
Zn17 Zn17 Zn18 23_655 . 10_665 32.9(13) yes
Zn17 Zn17 Zn18 23_655 . 11_566 69.5(13) yes
Zn17 Zn17 Zn19 23_655 . . 22(4) yes
Zn17 Zn17 Zn19 23_655 . 2_665 58.4(11) yes
Zn17 Zn17 Zn19 23_655 . 4_555 65(3) yes
Zn17 Zn17 Zn19 23_655 . 5_656 63.0(19) yes
Zn17 Zn17 Zn19 23_655 . 6_665 26.5(15) yes
Zn17 Zn17 Zn19 23_655 . 7_566 82(2) yes
Zn17 Zn17 Zn19 23_655 . 9_555 109(4) yes
Zn17 Zn17 Zn19 23_655 . 11_566 92(2) yes
Zn17 Zn17 Zn19 23_655 . 12_656 23.4(11) yes
Zn17 Zn17 Zn18 24_565 . . 52.9(13) yes
Zn17 Zn17 Zn18 24_565 . 3_566 22.8(12) yes
Zn17 Zn17 Zn18 24_565 . 4_555 106.6(17) yes
Zn17 Zn17 Zn18 24_565 . 5_656 70.8(11) yes
Zn17 Zn17 Zn18 24_565 . 6_665 27.2(10) yes
Zn17 Zn17 Zn18 24_565 . 8_656 114(2) yes
Zn17 Zn17 Zn18 24_565 . 9_555 37.3(9) yes
Zn17 Zn17 Zn18 24_565 . 10_665 62.5(13) yes
Zn17 Zn17 Zn18 24_565 . 11_566 82.3(14) yes
Zn17 Zn17 Zn19 24_565 . . 105(4) yes
Zn17 Zn17 Zn19 24_565 . 2_665 28.5(10) yes
Zn17 Zn17 Zn19 24_565 . 4_555 27(3) yes
Zn17 Zn17 Zn19 24_565 . 5_656 103(3) yes
Zn17 Zn17 Zn19 24_565 . 6_665 60.0(14) yes
Zn17 Zn17 Zn19 24_565 . 7_566 67.6(15) yes
Zn17 Zn17 Zn19 24_565 . 9_555 62(3) yes
Zn17 Zn17 Zn19 24_565 . 11_566 28.4(13) yes
Zn17 Zn17 Zn19 24_565 . 12_656 85.8(19) yes
Zn18 Zn17 Zn18 . . 3_566 33.9(10) yes
Zn18 Zn17 Zn18 . . 4_555 89.8(13) yes
Zn18 Zn17 Zn18 . . 5_656 82.6(11) yes
Zn18 Zn17 Zn18 . . 6_665 39.1(6) yes
Zn18 Zn17 Zn18 . . 8_656 73.2(17) yes
Zn18 Zn17 Zn18 . . 9_555 78.9(10) yes
Zn18 Zn17 Zn18 . . 10_665 101.9(16) yes
Zn18 Zn17 Zn18 . . 11_566 45.3(8) yes
Zn18 Zn17 Zn19 . . . 106(4) yes
Zn18 Zn17 Zn19 . . 2_665 56.9(13) yes
Zn18 Zn17 Zn19 . . 4_555 77(3) yes
Zn18 Zn17 Zn19 . . 5_656 67(2) yes
Zn18 Zn17 Zn19 . . 6_665 91.0(18) yes
Zn18 Zn17 Zn19 . . 7_566 25.5(14) yes
Zn18 Zn17 Zn19 . . 9_555 11(4) yes
Zn18 Zn17 Zn19 . . 11_566 24.6(9) yes
Zn18 Zn17 Zn19 . . 12_656 83.1(16) yes
Zn18 Zn17 Zn18 3_566 . 4_555 110.8(19) yes
Zn18 Zn17 Zn18 3_566 . 5_656 84.0(15) yes
Zn18 Zn17 Zn18 3_566 . 6_665 30.6(11) yes
Zn18 Zn17 Zn18 3_566 . 8_656 105(2) yes
Zn18 Zn17 Zn18 3_566 . 9_555 58.6(12) yes
Zn18 Zn17 Zn18 3_566 . 10_665 84.2(16) yes
Zn18 Zn17 Zn18 3_566 . 11_566 73.7(13) yes
Zn18 Zn17 Zn19 3_566 . . 118(5) yes
Zn18 Zn17 Zn19 3_566 . 2_665 43.0(12) yes
Zn18 Zn17 Zn19 3_566 . 4_555 50(3) yes
Zn18 Zn17 Zn19 3_566 . 5_656 96(3) yes
Zn18 Zn17 Zn19 3_566 . 6_665 79.3(17) yes
Zn18 Zn17 Zn19 3_566 . 7_566 55.1(14) yes
Zn18 Zn17 Zn19 3_566 . 9_555 41(3) yes
Zn18 Zn17 Zn19 3_566 . 11_566 14.6(16) yes
Zn18 Zn17 Zn19 3_566 . 12_656 94(2) yes
Zn18 Zn17 Zn18 4_555 . 5_656 40.3(9) yes
Zn18 Zn17 Zn18 4_555 . 6_665 82.3(12) yes
Zn18 Zn17 Zn18 4_555 . 8_656 32.0(16) yes
Zn18 Zn17 Zn18 4_555 . 9_555 81.5(14) yes
Zn18 Zn17 Zn18 4_555 . 10_665 70.4(17) yes
Zn18 Zn17 Zn18 4_555 . 11_566 45.3(7) yes
Zn18 Zn17 Zn19 4_555 . . 21(4) yes
Zn18 Zn17 Zn19 4_555 . 2_665 78.6(14) yes
Zn18 Zn17 Zn19 4_555 . 4_555 97(3) yes
Zn18 Zn17 Zn19 4_555 . 5_656 28.6(13) yes
Zn18 Zn17 Zn19 4_555 . 6_665 61(2) yes
Zn18 Zn17 Zn19 4_555 . 7_566 64.5(16) yes
Zn18 Zn17 Zn19 4_555 . 9_555 92(4) yes
Zn18 Zn17 Zn19 4_555 . 11_566 97(2) yes
Zn18 Zn17 Zn19 4_555 . 12_656 22.2(14) yes
Zn18 Zn17 Zn18 5_656 . 6_665 53.8(6) yes
Zn18 Zn17 Zn18 5_656 . 8_656 66(2) yes
Zn18 Zn17 Zn18 5_656 . 9_555 41.3(7) yes
Zn18 Zn17 Zn18 5_656 . 10_665 35.6(11) yes
Zn18 Zn17 Zn18 5_656 . 11_566 56.7(8) yes
Zn18 Zn17 Zn19 5_656 . . 34(4) yes
Zn18 Zn17 Zn19 5_656 . 2_665 42.7(7) yes
Zn18 Zn17 Zn19 5_656 . 4_555 57(3) yes
Zn18 Zn17 Zn19 5_656 . 5_656 57.3(18) yes
Zn18 Zn17 Zn19 5_656 . 6_665 22.9(18) yes
Zn18 Zn17 Zn19 5_656 . 7_566 65.9(16) yes
Zn18 Zn17 Zn19 5_656 . 9_555 91(4) yes
Zn18 Zn17 Zn19 5_656 . 11_566 74(2) yes
Zn18 Zn17 Zn19 5_656 . 12_656 18.4(12) yes
Zn18 Zn17 Zn18 6_665 . 8_656 86.5(18) yes
Zn18 Zn17 Zn18 6_665 . 9_555 39.9(6) yes
Zn18 Zn17 Zn18 6_665 . 10_665 63.2(11) yes
Zn18 Zn17 Zn18 6_665 . 11_566 55.7(6) yes
Zn18 Zn17 Zn19 6_665 . . 87(4) yes
Zn18 Zn17 Zn19 6_665 . 2_665 17.9(11) yes
Zn18 Zn17 Zn19 6_665 . 4_555 41(3) yes
Zn18 Zn17 Zn19 6_665 . 5_656 76(2) yes
Zn18 Zn17 Zn19 6_665 . 6_665 53.9(13) yes
Zn18 Zn17 Zn19 6_665 . 7_566 43.7(9) yes
Zn18 Zn17 Zn19 6_665 . 9_555 50(4) yes
Zn18 Zn17 Zn19 6_665 . 11_566 20.5(19) yes
Zn18 Zn17 Zn19 6_665 . 12_656 64.1(16) yes
Zn18 Zn17 Zn18 8_656 . 9_555 105(2) yes
Zn18 Zn17 Zn18 8_656 . 10_665 101(3) yes
Zn18 Zn17 Zn18 8_656 . 11_566 31.7(13) yes
Zn18 Zn17 Zn19 8_656 . . 53(4) yes
Zn18 Zn17 Zn19 8_656 . 2_665 92(2) yes
Zn18 Zn17 Zn19 8_656 . 4_555 118(4) yes
Zn18 Zn17 Zn19 8_656 . 5_656 11(2) yes
Zn18 Zn17 Zn19 8_656 . 6_665 89(3) yes
Zn18 Zn17 Zn19 8_656 . 7_566 49.6(17) yes
Zn18 Zn17 Zn19 8_656 . 9_555 71(4) yes
Zn18 Zn17 Zn19 8_656 . 11_566 91(2) yes
Zn18 Zn17 Zn19 8_656 . 12_656 49(2) yes
Zn18 Zn17 Zn18 9_555 . 10_665 25.6(8) yes
Zn18 Zn17 Zn18 9_555 . 11_566 83.0(11) yes
Zn18 Zn17 Zn19 9_555 . . 72(4) yes
Zn18 Zn17 Zn19 9_555 . 2_665 22.5(13) yes
Zn18 Zn17 Zn19 9_555 . 4_555 16(3) yes
Zn18 Zn17 Zn19 9_555 . 5_656 94(2) yes
Zn18 Zn17 Zn19 9_555 . 6_665 23.6(12) yes
Zn18 Zn17 Zn19 9_555 . 7_566 79.5(14) yes
Zn18 Zn17 Zn19 9_555 . 9_555 89(4) yes
Zn18 Zn17 Zn19 9_555 . 11_566 57.0(16) yes
Zn18 Zn17 Zn19 9_555 . 12_656 59.5(15) yes
Zn18 Zn17 Zn18 10_665 . 11_566 91.1(16) yes
Zn18 Zn17 Zn19 10_665 . . 54(4) yes
Zn18 Zn17 Zn19 10_665 . 2_665 45.4(14) yes
Zn18 Zn17 Zn19 10_665 . 4_555 37(3) yes
Zn18 Zn17 Zn19 10_665 . 5_656 93(2) yes
Zn18 Zn17 Zn19 10_665 . 6_665 13.9(19) yes
Zn18 Zn17 Zn19 10_665 . 7_566 95(2) yes
Zn18 Zn17 Zn19 10_665 . 9_555 112(4) yes
Zn18 Zn17 Zn19 10_665 . 11_566 82(2) yes
Zn18 Zn17 Zn19 10_665 . 12_656 51.9(14) yes
Zn18 Zn17 Zn19 11_566 . . 64(4) yes
Zn18 Zn17 Zn19 11_566 . 2_665 65.0(15) yes
Zn18 Zn17 Zn19 11_566 . 4_555 92(3) yes
Zn18 Zn17 Zn19 11_566 . 5_656 23(2) yes
Zn18 Zn17 Zn19 11_566 . 6_665 77(2) yes
Zn18 Zn17 Zn19 11_566 . 7_566 19.8(13) yes
Zn18 Zn17 Zn19 11_566 . 9_555 47(4) yes
Zn18 Zn17 Zn19 11_566 . 11_566 59.4(13) yes
Zn18 Zn17 Zn19 11_566 . 12_656 46.4(8) yes
Zn19 Zn17 Zn19 . . 2_665 77(4) yes
Zn19 Zn17 Zn19 . . 4_555 87(5) yes
Zn19 Zn17 Zn19 . . 5_656 50(4) yes
Zn19 Zn17 Zn19 . . 6_665 49(4) yes
Zn19 Zn17 Zn19 . . 7_566 82(4) yes
Zn19 Zn17 Zn19 . . 9_555 111(6) yes
Zn19 Zn17 Zn19 . . 11_566 105(5) yes
Zn19 Zn17 Zn19 . . 12_656 24(4) yes
Zn19 Zn17 Zn19 2_665 . 4_555 27(3) yes
Zn19 Zn17 Zn19 2_665 . 5_656 81(3) yes
Zn19 Zn17 Zn19 2_665 . 6_665 37.1(14) yes
Zn19 Zn17 Zn19 2_665 . 7_566 57.9(17) yes
Zn19 Zn17 Zn19 2_665 . 9_555 68(4) yes
Zn19 Zn17 Zn19 2_665 . 11_566 37.0(19) yes
Zn19 Zn17 Zn19 2_665 . 12_656 57.4(17) yes
Zn19 Zn17 Zn19 4_555 . 5_656 107(4) yes
Zn19 Zn17 Zn19 4_555 . 6_665 38(3) yes
Zn19 Zn17 Zn19 4_555 . 7_566 84(3) yes
Zn19 Zn17 Zn19 4_555 . 9_555 87(4) yes
Zn19 Zn17 Zn19 4_555 . 11_566 53(3) yes
Zn19 Zn17 Zn19 4_555 . 12_656 75(3) yes
Zn19 Zn17 Zn19 5_656 . 6_665 80(3) yes
Zn19 Zn17 Zn19 5_656 . 7_566 42(2) yes
Zn19 Zn17 Zn19 5_656 . 9_555 67(4) yes
Zn19 Zn17 Zn19 5_656 . 11_566 82(3) yes
Zn19 Zn17 Zn19 5_656 . 12_656 40.8(17) yes
Zn19 Zn17 Zn19 6_665 . 7_566 82(2) yes
Zn19 Zn17 Zn19 6_665 . 9_555 101(4) yes
Zn19 Zn17 Zn19 6_665 . 11_566 74(2) yes
Zn19 Zn17 Zn19 6_665 . 12_656 41(2) yes
Zn19 Zn17 Zn19 7_566 . 9_555 29(4) yes
Zn19 Zn17 Zn19 7_566 . 11_566 41.6(13) yes
Zn19 Zn17 Zn19 7_566 . 12_656 61.0(18) yes
Zn19 Zn17 Zn19 9_555 . 11_566 34(3) yes
Zn19 Zn17 Zn19 9_555 . 12_656 89(4) yes
Zn19 Zn17 Zn19 11_566 . 12_656 82(2) yes
Zn7 Zn18 Zn7 . . 3_566 97.2(6) yes
Zn7 Zn18 Zn7 . . 4_555 79.4(3) yes
Zn7 Zn18 Zn7 . . 7_566 79.4(3) yes
Zn7 Zn18 Zn8 . . 3_566 149.0(6) yes
Zn7 Zn18 Zn8 . . 4_555 53.8(3) yes
Zn7 Zn18 Zn8 . . 7_566 53.8(3) yes
Zn7 Zn18 Mg8 . . 3_566 149.0(6) yes
Zn7 Zn18 Mg8 . . 4_555 53.8(3) yes
Zn7 Zn18 Mg8 . . 7_566 53.8(3) yes
Zn7 Zn18 Zn14 . . 4_555 47.0(3) yes
Zn7 Zn18 Zn12 . . 3_566 112.2(4) yes
Zn7 Zn18 Zn12 . . 14_556 112.2(4) yes
Zn7 Zn18 Mg12 . . 3_566 112.2(4) yes
Zn7 Zn18 Mg12 . . 14_556 112.2(4) yes
Zn7 Zn18 Zn17 . . . 62.1(11) yes
Zn7 Zn18 Zn17 . . 3_566 110.8(13) yes
Zn7 Zn18 Zn17 . . 4_555 58.1(8) yes
Zn7 Zn18 Zn17 . . 5_656 123.6(7) yes
Zn7 Zn18 Zn17 . . 7_566 132.8(14) yes
Zn7 Zn18 Zn17 . . 8_656 134.0(8) yes
Zn7 Zn18 Zn17 . . 9_555 48.1(9) yes
Zn7 Zn18 Zn17 . . 11_566 124(2) yes
Zn7 Zn18 Zn17 . . 12_656 129.9(9) yes
Zn7 Zn18 Zn17 . . 13_666 123.6(7) yes
Zn7 Zn18 Zn17 . . 14_556 110.8(13) yes
Zn7 Zn18 Zn17 . . 16_666 134.0(8) yes
Zn7 Zn18 Zn17 . . 17_565 62.1(11) yes
Zn7 Zn18 Zn17 . . 18_556 132.8(14) yes
Zn7 Zn18 Zn17 . . 20_565 58.1(8) yes
Zn7 Zn18 Zn17 . . 21_666 129.9(9) yes
Zn7 Zn18 Zn17 . . 22_556 124(2) yes
Zn7 Zn18 Zn17 . . 24_565 48.1(9) yes
Zn7 Zn18 Zn18 . . 3_566 32.0(9) yes
Zn7 Zn18 Zn18 . . 4_555 103.9(5) yes
Zn7 Zn18 Zn18 . . 6_665 91.6(6) yes
Zn7 Zn18 Zn18 . . 7_566 103.9(5) yes
Zn7 Zn18 Zn18 . . 8_656 91.6(6) yes
Zn7 Zn18 Zn18 . . 9_555 68.8(4) yes
Zn7 Zn18 Zn18 . . 10_665 68.8(4) yes
Zn7 Zn18 Zn18 . . 11_566 149.9(8) yes
Zn7 Zn18 Zn18 . . 12_656 149.9(8) yes
Zn7 Zn18 Zn19 . . . 83.8(13) yes
Zn7 Zn18 Zn19 . . 2_665 83.8(13) yes
Zn7 Zn18 Zn19 . . 3_566 117.0(19) yes
Zn7 Zn18 Zn19 . . 4_555 54.4(18) yes
Zn7 Zn18 Zn19 . . 5_656 117.0(19) yes
Zn7 Zn18 Zn19 . . 6_665 80.7(14) yes
Zn7 Zn18 Zn19 . . 7_566 169(3) yes
Zn7 Zn18 Zn19 . . 8_656 143.1(18) yes
Zn7 Zn18 Zn19 . . 9_555 63(4) yes
Zn7 Zn18 Zn19 . . 11_566 63(4) yes
Zn7 Zn18 Zn7 3_566 . 4_555 94.4(3) yes
Zn7 Zn18 Zn7 3_566 . 7_566 94.4(3) yes
Zn7 Zn18 Zn8 3_566 . 3_566 51.8(4) yes
Zn7 Zn18 Zn8 3_566 . 4_555 64.6(4) yes
Zn7 Zn18 Zn8 3_566 . 7_566 64.6(4) yes
Zn7 Zn18 Mg8 3_566 . 3_566 51.8(4) yes
Zn7 Zn18 Mg8 3_566 . 4_555 64.6(4) yes
Zn7 Zn18 Mg8 3_566 . 7_566 64.6(4) yes
Zn7 Zn18 Zn14 3_566 . 4_555 50.2(4) yes
Zn7 Zn18 Zn12 3_566 . 3_566 57.8(3) yes
Zn7 Zn18 Zn12 3_566 . 14_556 57.8(3) yes
Zn7 Zn18 Mg12 3_566 . 3_566 57.8(3) yes
Zn7 Zn18 Mg12 3_566 . 14_556 57.8(3) yes
Zn7 Zn18 Zn17 3_566 . . 130.3(11) yes
Zn7 Zn18 Zn17 3_566 . 3_566 98.7(15) yes
Zn7 Zn18 Zn17 3_566 . 4_555 140.1(10) yes
Zn7 Zn18 Zn17 3_566 . 5_656 129.2(8) yes
Zn7 Zn18 Zn17 3_566 . 7_566 93.8(12) yes
Zn7 Zn18 Zn17 3_566 . 8_656 121.0(9) yes
Zn7 Zn18 Zn17 3_566 . 9_555 131.9(11) yes
Zn7 Zn18 Zn17 3_566 . 11_566 84(2) yes
Zn7 Zn18 Zn17 3_566 . 12_656 129.0(10) yes
Zn7 Zn18 Zn17 3_566 . 13_666 129.2(8) yes
Zn7 Zn18 Zn17 3_566 . 14_556 98.7(15) yes
Zn7 Zn18 Zn17 3_566 . 16_666 121.0(9) yes
Zn7 Zn18 Zn17 3_566 . 17_565 130.3(11) yes
Zn7 Zn18 Zn17 3_566 . 18_556 93.8(12) yes
Zn7 Zn18 Zn17 3_566 . 20_565 140.1(10) yes
Zn7 Zn18 Zn17 3_566 . 21_666 129.0(10) yes
Zn7 Zn18 Zn17 3_566 . 22_556 84(2) yes
Zn7 Zn18 Zn17 3_566 . 24_565 131.9(11) yes
Zn7 Zn18 Zn18 3_566 . 3_566 129.1(13) yes
Zn7 Zn18 Zn18 3_566 . 4_555 137.9(5) yes
Zn7 Zn18 Zn18 3_566 . 6_665 125.7(5) yes
Zn7 Zn18 Zn18 3_566 . 7_566 137.9(5) yes
Zn7 Zn18 Zn18 3_566 . 8_656 125.7(5) yes
Zn7 Zn18 Zn18 3_566 . 9_555 161.2(7) yes
Zn7 Zn18 Zn18 3_566 . 10_665 161.2(7) yes
Zn7 Zn18 Zn18 3_566 . 11_566 107.4(9) yes
Zn7 Zn18 Zn18 3_566 . 12_656 107.4(9) yes
Zn7 Zn18 Zn19 3_566 . . 144.4(15) yes
Zn7 Zn18 Zn19 3_566 . 2_665 144.4(15) yes
Zn7 Zn18 Zn19 3_566 . 3_566 121.1(17) yes
Zn7 Zn18 Zn19 3_566 . 4_555 152(2) yes
Zn7 Zn18 Zn19 3_566 . 5_656 121.1(17) yes
Zn7 Zn18 Zn19 3_566 . 6_665 177.9(15) yes
Zn7 Zn18 Zn19 3_566 . 7_566 94(3) yes
Zn7 Zn18 Zn19 3_566 . 8_656 119.7(19) yes
Zn7 Zn18 Zn19 3_566 . 9_555 118(4) yes
Zn7 Zn18 Zn19 3_566 . 11_566 118(4) yes
Zn7 Zn18 Zn7 4_555 . 7_566 157.9(6) yes
Zn7 Zn18 Zn8 4_555 . 3_566 100.7(3) yes
Zn7 Zn18 Zn8 4_555 . 4_555 45.74(15) yes
Zn7 Zn18 Zn8 4_555 . 7_566 122.3(5) yes
Zn7 Zn18 Mg8 4_555 . 3_566 100.7(3) yes
Zn7 Zn18 Mg8 4_555 . 4_555 45.74(15) yes
Zn7 Zn18 Mg8 4_555 . 7_566 122.3(5) yes
Zn7 Zn18 Zn14 4_555 . 4_555 85.0(3) yes
Zn7 Zn18 Zn12 4_555 . 3_566 150.1(5) yes
Zn7 Zn18 Zn12 4_555 . 14_556 47.56(7) yes
Zn7 Zn18 Mg12 4_555 . 3_566 150.1(5) yes
Zn7 Zn18 Mg12 4_555 . 14_556 47.56(7) yes
Zn7 Zn18 Zn17 4_555 . . 40.4(8) yes
Zn7 Zn18 Zn17 4_555 . 3_566 162.1(18) yes
Zn7 Zn18 Zn17 4_555 . 4_555 53.4(10) yes
Zn7 Zn18 Zn17 4_555 . 5_656 68.4(6) yes
Zn7 Zn18 Zn17 4_555 . 7_566 145.2(15) yes
Zn7 Zn18 Zn17 4_555 . 8_656 73.4(8) yes
Zn7 Zn18 Zn17 4_555 . 9_555 53.0(9) yes
Zn7 Zn18 Zn17 4_555 . 11_566 157(2) yes
Zn7 Zn18 Zn17 4_555 . 12_656 78.8(6) yes
Zn7 Zn18 Zn17 4_555 . 13_666 119.7(7) yes
Zn7 Zn18 Zn17 4_555 . 14_556 32.6(14) yes
Zn7 Zn18 Zn17 4_555 . 16_666 118.5(9) yes
Zn7 Zn18 Zn17 4_555 . 17_565 121.7(10) yes
Zn7 Zn18 Zn17 4_555 . 18_556 54.0(13) yes
Zn7 Zn18 Zn17 4_555 . 20_565 109.1(11) yes
Zn7 Zn18 Zn17 4_555 . 21_666 110.7(6) yes
Zn7 Zn18 Zn17 4_555 . 22_556 45(2) yes
Zn7 Zn18 Zn17 4_555 . 24_565 107.0(11) yes
Zn7 Zn18 Zn18 4_555 . 3_566 79.4(3) yes
Zn7 Zn18 Zn18 4_555 . 4_555 55.5(3) yes
Zn7 Zn18 Zn18 4_555 . 6_665 139.9(7) yes
Zn7 Zn18 Zn18 4_555 . 7_566 124.8(5) yes
Zn7 Zn18 Zn18 4_555 . 8_656 35.2(5) yes
Zn7 Zn18 Zn18 4_555 . 9_555 95.1(5) yes
Zn7 Zn18 Zn18 4_555 . 10_665 71.4(4) yes
Zn7 Zn18 Zn18 4_555 . 11_566 81.5(5) yes
Zn7 Zn18 Zn18 4_555 . 12_656 114.9(6) yes
Zn7 Zn18 Zn19 4_555 . . 50.7(14) yes
Zn7 Zn18 Zn19 4_555 . 2_665 120.5(17) yes
Zn7 Zn18 Zn19 4_555 . 3_566 135.9(15) yes
Zn7 Zn18 Zn19 4_555 . 4_555 81.3(4) yes
Zn7 Zn18 Zn19 4_555 . 5_656 52.2(15) yes
Zn7 Zn18 Zn19 4_555 . 6_665 85.3(4) yes
Zn7 Zn18 Zn19 4_555 . 7_566 99.8(4) yes
Zn7 Zn18 Zn19 4_555 . 8_656 96.6(4) yes
Zn7 Zn18 Zn19 4_555 . 9_555 29(3) yes
Zn7 Zn18 Zn19 4_555 . 11_566 132(3) yes
Zn7 Zn18 Zn8 7_566 . 3_566 100.7(3) yes
Zn7 Zn18 Zn8 7_566 . 4_555 122.3(5) yes
Zn7 Zn18 Zn8 7_566 . 7_566 45.74(15) yes
Zn7 Zn18 Mg8 7_566 . 3_566 100.7(3) yes
Zn7 Zn18 Mg8 7_566 . 4_555 122.3(5) yes
Zn7 Zn18 Mg8 7_566 . 7_566 45.74(15) yes
Zn7 Zn18 Zn14 7_566 . 4_555 85.0(3) yes
Zn7 Zn18 Zn12 7_566 . 3_566 47.56(7) yes
Zn7 Zn18 Zn12 7_566 . 14_556 150.1(5) yes
Zn7 Zn18 Mg12 7_566 . 3_566 47.56(7) yes
Zn7 Zn18 Mg12 7_566 . 14_556 150.1(5) yes
Zn7 Zn18 Zn17 7_566 . . 121.7(10) yes
Zn7 Zn18 Zn17 7_566 . 3_566 32.6(14) yes
Zn7 Zn18 Zn17 7_566 . 4_555 109.1(11) yes
Zn7 Zn18 Zn17 7_566 . 5_656 119.7(7) yes
Zn7 Zn18 Zn17 7_566 . 7_566 54.0(13) yes
Zn7 Zn18 Zn17 7_566 . 8_656 118.5(9) yes
Zn7 Zn18 Zn17 7_566 . 9_555 107.0(11) yes
Zn7 Zn18 Zn17 7_566 . 11_566 45(2) yes
Zn7 Zn18 Zn17 7_566 . 12_656 110.7(6) yes
Zn7 Zn18 Zn17 7_566 . 13_666 68.4(6) yes
Zn7 Zn18 Zn17 7_566 . 14_556 162.1(18) yes
Zn7 Zn18 Zn17 7_566 . 16_666 73.4(8) yes
Zn7 Zn18 Zn17 7_566 . 17_565 40.4(8) yes
Zn7 Zn18 Zn17 7_566 . 18_556 145.2(15) yes
Zn7 Zn18 Zn17 7_566 . 20_565 53.4(10) yes
Zn7 Zn18 Zn17 7_566 . 21_666 78.8(6) yes
Zn7 Zn18 Zn17 7_566 . 22_556 157(2) yes
Zn7 Zn18 Zn17 7_566 . 24_565 53.0(9) yes
Zn7 Zn18 Zn18 7_566 . 3_566 79.4(3) yes
Zn7 Zn18 Zn18 7_566 . 4_555 124.8(5) yes
Zn7 Zn18 Zn18 7_566 . 6_665 35.2(5) yes
Zn7 Zn18 Zn18 7_566 . 7_566 55.5(3) yes
Zn7 Zn18 Zn18 7_566 . 8_656 139.9(7) yes
Zn7 Zn18 Zn18 7_566 . 9_555 71.4(4) yes
Zn7 Zn18 Zn18 7_566 . 10_665 95.1(5) yes
Zn7 Zn18 Zn18 7_566 . 11_566 114.9(6) yes
Zn7 Zn18 Zn18 7_566 . 12_656 81.5(5) yes
Zn7 Zn18 Zn19 7_566 . . 120.5(17) yes
Zn7 Zn18 Zn19 7_566 . 2_665 50.7(14) yes
Zn7 Zn18 Zn19 7_566 . 3_566 52.2(15) yes
Zn7 Zn18 Zn19 7_566 . 4_555 81.3(4) yes
Zn7 Zn18 Zn19 7_566 . 5_656 135.9(15) yes
Zn7 Zn18 Zn19 7_566 . 6_665 85.3(4) yes
Zn7 Zn18 Zn19 7_566 . 7_566 99.8(4) yes
Zn7 Zn18 Zn19 7_566 . 8_656 96.6(4) yes
Zn7 Zn18 Zn19 7_566 . 9_555 132(3) yes
Zn7 Zn18 Zn19 7_566 . 11_566 29(3) yes
Zn8 Zn18 Zn8 3_566 . 4_555 104.2(5) yes
Zn8 Zn18 Zn8 3_566 . 7_566 104.2(5) yes
Zn8 Zn18 Mg8 3_566 . 3_566 0 yes
Zn8 Zn18 Mg8 3_566 . 4_555 104.2(5) yes
Zn8 Zn18 Mg8 3_566 . 7_566 104.2(5) yes
Zn8 Zn18 Zn14 3_566 . 4_555 102.0(5) yes
Zn8 Zn18 Zn12 3_566 . 3_566 54.8(3) yes
Zn8 Zn18 Zn12 3_566 . 14_556 54.8(3) yes
Zn8 Zn18 Mg12 3_566 . 3_566 54.8(3) yes
Zn8 Zn18 Mg12 3_566 . 14_556 54.8(3) yes
Zn8 Zn18 Zn17 3_566 . . 134.9(9) yes
Zn8 Zn18 Zn17 3_566 . 3_566 78.3(12) yes
Zn8 Zn18 Zn17 3_566 . 4_555 144.8(9) yes
Zn8 Zn18 Zn17 3_566 . 5_656 83.7(6) yes
Zn8 Zn18 Zn17 3_566 . 7_566 59.8(12) yes
Zn8 Zn18 Zn17 3_566 . 8_656 73.5(7) yes
Zn8 Zn18 Zn17 3_566 . 9_555 151.1(10) yes
Zn8 Zn18 Zn17 3_566 . 11_566 60(2) yes
Zn8 Zn18 Zn17 3_566 . 12_656 79.5(8) yes
Zn8 Zn18 Zn17 3_566 . 13_666 83.7(6) yes
Zn8 Zn18 Zn17 3_566 . 14_556 78.3(12) yes
Zn8 Zn18 Zn17 3_566 . 16_666 73.5(7) yes
Zn8 Zn18 Zn17 3_566 . 17_565 134.9(9) yes
Zn8 Zn18 Zn17 3_566 . 18_556 59.8(12) yes
Zn8 Zn18 Zn17 3_566 . 20_565 144.8(9) yes
Zn8 Zn18 Zn17 3_566 . 21_666 79.5(8) yes
Zn8 Zn18 Zn17 3_566 . 22_556 60(2) yes
Zn8 Zn18 Zn17 3_566 . 24_565 151.1(10) yes
Zn8 Zn18 Zn18 3_566 . 3_566 179.0(12) yes
Zn8 Zn18 Zn18 3_566 . 4_555 101.2(4) yes
Zn8 Zn18 Zn18 3_566 . 6_665 106.3(5) yes
Zn8 Zn18 Zn18 3_566 . 7_566 101.2(4) yes
Zn8 Zn18 Zn18 3_566 . 8_656 106.3(5) yes
Zn8 Zn18 Zn18 3_566 . 9_555 141.1(6) yes
Zn8 Zn18 Zn18 3_566 . 10_665 141.1(6) yes
Zn8 Zn18 Zn18 3_566 . 11_566 58.0(6) yes
Zn8 Zn18 Zn18 3_566 . 12_656 58.0(6) yes
Zn8 Zn18 Zn19 3_566 . . 120.5(15) yes
Zn8 Zn18 Zn19 3_566 . 2_665 120.5(15) yes
Zn8 Zn18 Zn19 3_566 . 3_566 84.7(19) yes
Zn8 Zn18 Zn19 3_566 . 4_555 156.6(19) yes
Zn8 Zn18 Zn19 3_566 . 5_656 84.7(19) yes
Zn8 Zn18 Zn19 3_566 . 6_665 130.3(14) yes
Zn8 Zn18 Zn19 3_566 . 7_566 42(3) yes
Zn8 Zn18 Zn19 3_566 . 8_656 67.8(17) yes
Zn8 Zn18 Zn19 3_566 . 9_555 127(3) yes
Zn8 Zn18 Zn19 3_566 . 11_566 127(3) yes
Zn8 Zn18 Zn8 4_555 . 7_566 77.8(4) yes
Zn8 Zn18 Mg8 4_555 . 3_566 104.2(5) yes
Zn8 Zn18 Mg8 4_555 . 4_555 0 yes
Zn8 Zn18 Mg8 4_555 . 7_566 77.8(4) yes
Zn8 Zn18 Zn14 4_555 . 4_555 39.3(2) yes
Zn8 Zn18 Zn12 4_555 . 3_566 117.9(5) yes
Zn8 Zn18 Zn12 4_555 . 14_556 58.81(19) yes
Zn8 Zn18 Mg12 4_555 . 3_566 117.9(5) yes
Zn8 Zn18 Mg12 4_555 . 14_556 58.81(19) yes
Zn8 Zn18 Zn17 4_555 . . 67.2(11) yes
Zn8 Zn18 Zn17 4_555 . 3_566 152.1(17) yes
Zn8 Zn18 Zn17 4_555 . 4_555 75.6(9) yes
Zn8 Zn18 Zn17 4_555 . 5_656 114.1(6) yes
Zn8 Zn18 Zn17 4_555 . 7_566 158.3(14) yes
Zn8 Zn18 Zn17 4_555 . 8_656 118.2(8) yes
Zn8 Zn18 Zn17 4_555 . 9_555 67.5(9) yes
Zn8 Zn18 Zn17 4_555 . 11_566 146.4(19) yes
Zn8 Zn18 Zn17 4_555 . 12_656 124.5(5) yes
Zn8 Zn18 Zn17 4_555 . 13_666 164.1(7) yes
Zn8 Zn18 Zn17 4_555 . 14_556 74.7(15) yes
Zn8 Zn18 Zn17 4_555 . 16_666 164.0(9) yes
Zn8 Zn18 Zn17 4_555 . 17_565 115.8(12) yes
Zn8 Zn18 Zn17 4_555 . 18_556 91.6(13) yes
Zn8 Zn18 Zn17 4_555 . 20_565 110.0(10) yes
Zn8 Zn18 Zn17 4_555 . 21_666 156.3(6) yes
Zn8 Zn18 Zn17 4_555 . 22_556 78.0(17) yes
Zn8 Zn18 Zn17 4_555 . 24_565 100.9(11) yes
Zn8 Zn18 Zn18 4_555 . 3_566 76.5(8) yes
Zn8 Zn18 Zn18 4_555 . 4_555 99.9(4) yes
Zn8 Zn18 Zn18 4_555 . 6_665 145.3(8) yes
Zn8 Zn18 Zn18 4_555 . 7_566 154.2(7) yes
Zn8 Zn18 Zn18 4_555 . 8_656 79.0(5) yes
Zn8 Zn18 Zn18 4_555 . 9_555 112.2(6) yes
Zn8 Zn18 Zn18 4_555 . 10_665 96.7(5) yes
Zn8 Zn18 Zn18 4_555 . 11_566 122.5(5) yes
Zn8 Zn18 Zn18 4_555 . 12_656 154.2(7) yes
Zn8 Zn18 Zn19 4_555 . . 88.8(11) yes
Zn8 Zn18 Zn19 4_555 . 2_665 135.2(16) yes
Zn8 Zn18 Zn19 4_555 . 3_566 171(2) yes
Zn8 Zn18 Zn19 4_555 . 4_555 93.9(15) yes
Zn8 Zn18 Zn19 4_555 . 5_656 97.8(15) yes
Zn8 Zn18 Zn19 4_555 . 6_665 113.9(11) yes
Zn8 Zn18 Zn19 4_555 . 7_566 132.6(18) yes
Zn8 Zn18 Zn19 4_555 . 8_656 140.9(3) yes
Zn8 Zn18 Zn19 4_555 . 9_555 57(5) yes
Zn8 Zn18 Zn19 4_555 . 11_566 116(4) yes
Zn8 Zn18 Mg8 7_566 . 3_566 104.2(5) yes
Zn8 Zn18 Mg8 7_566 . 4_555 77.8(4) yes
Zn8 Zn18 Mg8 7_566 . 7_566 0 yes
Zn8 Zn18 Zn14 7_566 . 4_555 39.3(2) yes
Zn8 Zn18 Zn12 7_566 . 3_566 58.81(19) yes
Zn8 Zn18 Zn12 7_566 . 14_556 117.9(5) yes
Zn8 Zn18 Mg12 7_566 . 3_566 58.81(19) yes
Zn8 Zn18 Mg12 7_566 . 14_556 117.9(5) yes
Zn8 Zn18 Zn17 7_566 . . 115.8(12) yes
Zn8 Zn18 Zn17 7_566 . 3_566 74.7(15) yes
Zn8 Zn18 Zn17 7_566 . 4_555 110.0(10) yes
Zn8 Zn18 Zn17 7_566 . 5_656 164.1(7) yes
Zn8 Zn18 Zn17 7_566 . 7_566 91.6(13) yes
Zn8 Zn18 Zn17 7_566 . 8_656 164.0(9) yes
Zn8 Zn18 Zn17 7_566 . 9_555 100.9(11) yes
Zn8 Zn18 Zn17 7_566 . 11_566 78.0(17) yes
Zn8 Zn18 Zn17 7_566 . 12_656 156.3(6) yes
Zn8 Zn18 Zn17 7_566 . 13_666 114.1(6) yes
Zn8 Zn18 Zn17 7_566 . 14_556 152.1(17) yes
Zn8 Zn18 Zn17 7_566 . 16_666 118.2(8) yes
Zn8 Zn18 Zn17 7_566 . 17_565 67.2(11) yes
Zn8 Zn18 Zn17 7_566 . 18_556 158.3(14) yes
Zn8 Zn18 Zn17 7_566 . 20_565 75.6(9) yes
Zn8 Zn18 Zn17 7_566 . 21_666 124.5(5) yes
Zn8 Zn18 Zn17 7_566 . 22_556 146.4(19) yes
Zn8 Zn18 Zn17 7_566 . 24_565 67.5(9) yes
Zn8 Zn18 Zn18 7_566 . 3_566 76.5(8) yes
Zn8 Zn18 Zn18 7_566 . 4_555 154.2(7) yes
Zn8 Zn18 Zn18 7_566 . 6_665 79.0(5) yes
Zn8 Zn18 Zn18 7_566 . 7_566 99.9(4) yes
Zn8 Zn18 Zn18 7_566 . 8_656 145.3(8) yes
Zn8 Zn18 Zn18 7_566 . 9_555 96.7(5) yes
Zn8 Zn18 Zn18 7_566 . 10_665 112.2(6) yes
Zn8 Zn18 Zn18 7_566 . 11_566 154.2(7) yes
Zn8 Zn18 Zn18 7_566 . 12_656 122.5(5) yes
Zn8 Zn18 Zn19 7_566 . . 135.2(16) yes
Zn8 Zn18 Zn19 7_566 . 2_665 88.8(11) yes
Zn8 Zn18 Zn19 7_566 . 3_566 97.8(15) yes
Zn8 Zn18 Zn19 7_566 . 4_555 93.9(15) yes
Zn8 Zn18 Zn19 7_566 . 5_656 171(2) yes
Zn8 Zn18 Zn19 7_566 . 6_665 113.9(11) yes
Zn8 Zn18 Zn19 7_566 . 7_566 132.6(18) yes
Zn8 Zn18 Zn19 7_566 . 8_656 140.9(3) yes
Zn8 Zn18 Zn19 7_566 . 9_555 116(4) yes
Zn8 Zn18 Zn19 7_566 . 11_566 57(5) yes
Mg8 Zn18 Mg8 3_566 . 4_555 104.2(5) yes
Mg8 Zn18 Mg8 3_566 . 7_566 104.2(5) yes
Mg8 Zn18 Zn14 3_566 . 4_555 102.0(5) yes
Mg8 Zn18 Zn12 3_566 . 3_566 54.8(3) yes
Mg8 Zn18 Zn12 3_566 . 14_556 54.8(3) yes
Mg8 Zn18 Mg12 3_566 . 3_566 54.8(3) yes
Mg8 Zn18 Mg12 3_566 . 14_556 54.8(3) yes
Mg8 Zn18 Zn17 3_566 . . 134.9(9) yes
Mg8 Zn18 Zn17 3_566 . 3_566 78.3(12) yes
Mg8 Zn18 Zn17 3_566 . 4_555 144.8(9) yes
Mg8 Zn18 Zn17 3_566 . 5_656 83.7(6) yes
Mg8 Zn18 Zn17 3_566 . 7_566 59.8(12) yes
Mg8 Zn18 Zn17 3_566 . 8_656 73.5(7) yes
Mg8 Zn18 Zn17 3_566 . 9_555 151.1(10) yes
Mg8 Zn18 Zn17 3_566 . 11_566 60(2) yes
Mg8 Zn18 Zn17 3_566 . 12_656 79.5(8) yes
Mg8 Zn18 Zn17 3_566 . 13_666 83.7(6) yes
Mg8 Zn18 Zn17 3_566 . 14_556 78.3(12) yes
Mg8 Zn18 Zn17 3_566 . 16_666 73.5(7) yes
Mg8 Zn18 Zn17 3_566 . 17_565 134.9(9) yes
Mg8 Zn18 Zn17 3_566 . 18_556 59.8(12) yes
Mg8 Zn18 Zn17 3_566 . 20_565 144.8(9) yes
Mg8 Zn18 Zn17 3_566 . 21_666 79.5(8) yes
Mg8 Zn18 Zn17 3_566 . 22_556 60(2) yes
Mg8 Zn18 Zn17 3_566 . 24_565 151.1(10) yes
Mg8 Zn18 Zn18 3_566 . 3_566 179.0(12) yes
Mg8 Zn18 Zn18 3_566 . 4_555 101.2(4) yes
Mg8 Zn18 Zn18 3_566 . 6_665 106.3(5) yes
Mg8 Zn18 Zn18 3_566 . 7_566 101.2(4) yes
Mg8 Zn18 Zn18 3_566 . 8_656 106.3(5) yes
Mg8 Zn18 Zn18 3_566 . 9_555 141.1(6) yes
Mg8 Zn18 Zn18 3_566 . 10_665 141.1(6) yes
Mg8 Zn18 Zn18 3_566 . 11_566 58.0(6) yes
Mg8 Zn18 Zn18 3_566 . 12_656 58.0(6) yes
Mg8 Zn18 Zn19 3_566 . . 120.5(15) yes
Mg8 Zn18 Zn19 3_566 . 2_665 120.5(15) yes
Mg8 Zn18 Zn19 3_566 . 3_566 84.7(19) yes
Mg8 Zn18 Zn19 3_566 . 4_555 156.6(19) yes
Mg8 Zn18 Zn19 3_566 . 5_656 84.7(19) yes
Mg8 Zn18 Zn19 3_566 . 6_665 130.3(14) yes
Mg8 Zn18 Zn19 3_566 . 7_566 42(3) yes
Mg8 Zn18 Zn19 3_566 . 8_656 67.8(17) yes
Mg8 Zn18 Zn19 3_566 . 9_555 127(3) yes
Mg8 Zn18 Zn19 3_566 . 11_566 127(3) yes
Mg8 Zn18 Mg8 4_555 . 7_566 77.8(4) yes
Mg8 Zn18 Zn14 4_555 . 4_555 39.3(2) yes
Mg8 Zn18 Zn12 4_555 . 3_566 117.9(5) yes
Mg8 Zn18 Zn12 4_555 . 14_556 58.81(19) yes
Mg8 Zn18 Mg12 4_555 . 3_566 117.9(5) yes
Mg8 Zn18 Mg12 4_555 . 14_556 58.81(19) yes
Mg8 Zn18 Zn17 4_555 . . 67.2(11) yes
Mg8 Zn18 Zn17 4_555 . 3_566 152.1(17) yes
Mg8 Zn18 Zn17 4_555 . 4_555 75.6(9) yes
Mg8 Zn18 Zn17 4_555 . 5_656 114.1(6) yes
Mg8 Zn18 Zn17 4_555 . 7_566 158.3(14) yes
Mg8 Zn18 Zn17 4_555 . 8_656 118.2(8) yes
Mg8 Zn18 Zn17 4_555 . 9_555 67.5(9) yes
Mg8 Zn18 Zn17 4_555 . 11_566 146.4(19) yes
Mg8 Zn18 Zn17 4_555 . 12_656 124.5(5) yes
Mg8 Zn18 Zn17 4_555 . 13_666 164.1(7) yes
Mg8 Zn18 Zn17 4_555 . 14_556 74.7(15) yes
Mg8 Zn18 Zn17 4_555 . 16_666 164.0(9) yes
Mg8 Zn18 Zn17 4_555 . 17_565 115.8(12) yes
Mg8 Zn18 Zn17 4_555 . 18_556 91.6(13) yes
Mg8 Zn18 Zn17 4_555 . 20_565 110.0(10) yes
Mg8 Zn18 Zn17 4_555 . 21_666 156.3(6) yes
Mg8 Zn18 Zn17 4_555 . 22_556 78.0(17) yes
Mg8 Zn18 Zn17 4_555 . 24_565 100.9(11) yes
Mg8 Zn18 Zn18 4_555 . 3_566 76.5(8) yes
Mg8 Zn18 Zn18 4_555 . 4_555 99.9(4) yes
Mg8 Zn18 Zn18 4_555 . 6_665 145.3(8) yes
Mg8 Zn18 Zn18 4_555 . 7_566 154.2(7) yes
Mg8 Zn18 Zn18 4_555 . 8_656 79.0(5) yes
Mg8 Zn18 Zn18 4_555 . 9_555 112.2(6) yes
Mg8 Zn18 Zn18 4_555 . 10_665 96.7(5) yes
Mg8 Zn18 Zn18 4_555 . 11_566 122.5(5) yes
Mg8 Zn18 Zn18 4_555 . 12_656 154.2(7) yes
Mg8 Zn18 Zn19 4_555 . . 88.8(11) yes
Mg8 Zn18 Zn19 4_555 . 2_665 135.2(16) yes
Mg8 Zn18 Zn19 4_555 . 3_566 171(2) yes
Mg8 Zn18 Zn19 4_555 . 4_555 93.9(15) yes
Mg8 Zn18 Zn19 4_555 . 5_656 97.8(15) yes
Mg8 Zn18 Zn19 4_555 . 6_665 113.9(11) yes
Mg8 Zn18 Zn19 4_555 . 7_566 132.6(18) yes
Mg8 Zn18 Zn19 4_555 . 8_656 140.9(3) yes
Mg8 Zn18 Zn19 4_555 . 9_555 57(5) yes
Mg8 Zn18 Zn19 4_555 . 11_566 116(4) yes
Mg8 Zn18 Zn14 7_566 . 4_555 39.3(2) yes
Mg8 Zn18 Zn12 7_566 . 3_566 58.81(19) yes
Mg8 Zn18 Zn12 7_566 . 14_556 117.9(5) yes
Mg8 Zn18 Mg12 7_566 . 3_566 58.81(19) yes
Mg8 Zn18 Mg12 7_566 . 14_556 117.9(5) yes
Mg8 Zn18 Zn17 7_566 . . 115.8(12) yes
Mg8 Zn18 Zn17 7_566 . 3_566 74.7(15) yes
Mg8 Zn18 Zn17 7_566 . 4_555 110.0(10) yes
Mg8 Zn18 Zn17 7_566 . 5_656 164.1(7) yes
Mg8 Zn18 Zn17 7_566 . 7_566 91.6(13) yes
Mg8 Zn18 Zn17 7_566 . 8_656 164.0(9) yes
Mg8 Zn18 Zn17 7_566 . 9_555 100.9(11) yes
Mg8 Zn18 Zn17 7_566 . 11_566 78.0(17) yes
Mg8 Zn18 Zn17 7_566 . 12_656 156.3(6) yes
Mg8 Zn18 Zn17 7_566 . 13_666 114.1(6) yes
Mg8 Zn18 Zn17 7_566 . 14_556 152.1(17) yes
Mg8 Zn18 Zn17 7_566 . 16_666 118.2(8) yes
Mg8 Zn18 Zn17 7_566 . 17_565 67.2(11) yes
Mg8 Zn18 Zn17 7_566 . 18_556 158.3(14) yes
Mg8 Zn18 Zn17 7_566 . 20_565 75.6(9) yes
Mg8 Zn18 Zn17 7_566 . 21_666 124.5(5) yes
Mg8 Zn18 Zn17 7_566 . 22_556 146.4(19) yes
Mg8 Zn18 Zn17 7_566 . 24_565 67.5(9) yes
Mg8 Zn18 Zn18 7_566 . 3_566 76.5(8) yes
Mg8 Zn18 Zn18 7_566 . 4_555 154.2(7) yes
Mg8 Zn18 Zn18 7_566 . 6_665 79.0(5) yes
Mg8 Zn18 Zn18 7_566 . 7_566 99.9(4) yes
Mg8 Zn18 Zn18 7_566 . 8_656 145.3(8) yes
Mg8 Zn18 Zn18 7_566 . 9_555 96.7(5) yes
Mg8 Zn18 Zn18 7_566 . 10_665 112.2(6) yes
Mg8 Zn18 Zn18 7_566 . 11_566 154.2(7) yes
Mg8 Zn18 Zn18 7_566 . 12_656 122.5(5) yes
Mg8 Zn18 Zn19 7_566 . . 135.2(16) yes
Mg8 Zn18 Zn19 7_566 . 2_665 88.8(11) yes
Mg8 Zn18 Zn19 7_566 . 3_566 97.8(15) yes
Mg8 Zn18 Zn19 7_566 . 4_555 93.9(15) yes
Mg8 Zn18 Zn19 7_566 . 5_656 171(2) yes
Mg8 Zn18 Zn19 7_566 . 6_665 113.9(11) yes
Mg8 Zn18 Zn19 7_566 . 7_566 132.6(18) yes
Mg8 Zn18 Zn19 7_566 . 8_656 140.9(3) yes
Mg8 Zn18 Zn19 7_566 . 9_555 116(4) yes
Mg8 Zn18 Zn19 7_566 . 11_566 57(5) yes
Zn14 Zn18 Zn12 4_555 . 3_566 84.2(3) yes
Zn14 Zn18 Zn12 4_555 . 14_556 84.2(3) yes
Zn14 Zn18 Mg12 4_555 . 3_566 84.2(3) yes
Zn14 Zn18 Mg12 4_555 . 14_556 84.2(3) yes
Zn14 Zn18 Zn17 4_555 . . 96.5(12) yes
Zn14 Zn18 Zn17 4_555 . 3_566 112.7(16) yes
Zn14 Zn18 Zn17 4_555 . 4_555 99.0(8) yes
Zn14 Zn18 Zn17 4_555 . 5_656 153.5(6) yes
Zn14 Zn18 Zn17 4_555 . 7_566 125.1(13) yes
Zn14 Zn18 Zn17 4_555 . 8_656 156.4(8) yes
Zn14 Zn18 Zn17 4_555 . 9_555 88.6(10) yes
Zn14 Zn18 Zn17 4_555 . 11_566 110.8(17) yes
Zn14 Zn18 Zn17 4_555 . 12_656 163.8(5) yes
Zn14 Zn18 Zn17 4_555 . 13_666 153.5(6) yes
Zn14 Zn18 Zn17 4_555 . 14_556 112.7(16) yes
Zn14 Zn18 Zn17 4_555 . 16_666 156.4(8) yes
Zn14 Zn18 Zn17 4_555 . 17_565 96.5(12) yes
Zn14 Zn18 Zn17 4_555 . 18_556 125.1(13) yes
Zn14 Zn18 Zn17 4_555 . 20_565 99.0(8) yes
Zn14 Zn18 Zn17 4_555 . 21_666 163.8(5) yes
Zn14 Zn18 Zn17 4_555 . 22_556 110.8(17) yes
Zn14 Zn18 Zn17 4_555 . 24_565 88.6(10) yes
Zn14 Zn18 Zn18 4_555 . 3_566 79.0(10) yes
Zn14 Zn18 Zn18 4_555 . 4_555 137.2(5) yes
Zn14 Zn18 Zn18 4_555 . 6_665 116.8(6) yes
Zn14 Zn18 Zn18 4_555 . 7_566 137.2(5) yes
Zn14 Zn18 Zn18 4_555 . 8_656 116.8(6) yes
Zn14 Zn18 Zn18 4_555 . 9_555 114.7(6) yes
Zn14 Zn18 Zn18 4_555 . 10_665 114.7(6) yes
Zn14 Zn18 Zn18 4_555 . 11_566 152.9(7) yes
Zn14 Zn18 Zn18 4_555 . 12_656 152.9(7) yes
Zn14 Zn18 Zn19 4_555 . . 121.1(11) yes
Zn14 Zn18 Zn19 4_555 . 2_665 121.1(11) yes
Zn14 Zn18 Zn19 4_555 . 3_566 137.1(15) yes
Zn14 Zn18 Zn19 4_555 . 4_555 101.4(19) yes
Zn14 Zn18 Zn19 4_555 . 5_656 137.1(15) yes
Zn14 Zn18 Zn19 4_555 . 6_665 127.7(14) yes
Zn14 Zn18 Zn19 4_555 . 7_566 144(3) yes
Zn14 Zn18 Zn19 4_555 . 8_656 169.9(18) yes
Zn14 Zn18 Zn19 4_555 . 9_555 90(5) yes
Zn14 Zn18 Zn19 4_555 . 11_566 90(5) yes
Zn12 Zn18 Zn12 3_566 . 14_556 103.5(5) yes
Zn12 Zn18 Mg12 3_566 . 3_566 0 yes
Zn12 Zn18 Mg12 3_566 . 14_556 103.5(5) yes
Zn12 Zn18 Zn17 3_566 . . 169.2(10) yes
Zn12 Zn18 Zn17 3_566 . 3_566 40.9(14) yes
Zn12 Zn18 Zn17 3_566 . 4_555 156.3(11) yes
Zn12 Zn18 Zn17 3_566 . 5_656 118.9(7) yes
Zn12 Zn18 Zn17 3_566 . 7_566 41.7(11) yes
Zn12 Zn18 Zn17 3_566 . 8_656 109.8(9) yes
Zn12 Zn18 Zn17 3_566 . 9_555 154.0(11) yes
Zn12 Zn18 Zn17 3_566 . 11_566 28.4(16) yes
Zn12 Zn18 Zn17 3_566 . 12_656 109.1(8) yes
Zn12 Zn18 Zn17 3_566 . 13_666 78.0(6) yes
Zn12 Zn18 Zn17 3_566 . 14_556 132.8(14) yes
Zn12 Zn18 Zn17 3_566 . 16_666 74.3(8) yes
Zn12 Zn18 Zn17 3_566 . 17_565 87.3(8) yes
Zn12 Zn18 Zn17 3_566 . 18_556 112.4(14) yes
Zn12 Zn18 Zn17 3_566 . 20_565 100.2(10) yes
Zn12 Zn18 Zn17 3_566 . 21_666 83.6(7) yes
Zn12 Zn18 Zn17 3_566 . 22_556 115(2) yes
Zn12 Zn18 Zn17 3_566 . 24_565 100.6(9) yes
Zn12 Zn18 Zn18 3_566 . 3_566 125.5(4) yes
Zn12 Zn18 Zn18 3_566 . 4_555 138.2(6) yes
Zn12 Zn18 Zn18 3_566 . 6_665 69.3(3) yes
Zn12 Zn18 Zn18 3_566 . 7_566 80.5(3) yes
Zn12 Zn18 Zn18 3_566 . 8_656 155.8(8) yes
Zn12 Zn18 Zn18 3_566 . 9_555 114.7(4) yes
Zn12 Zn18 Zn18 3_566 . 10_665 138.2(5) yes
Zn12 Zn18 Zn18 3_566 . 11_566 95.8(7) yes
Zn12 Zn18 Zn18 3_566 . 12_656 69.3(5) yes
Zn12 Zn18 Zn19 3_566 . . 153.2(12) yes
Zn12 Zn18 Zn19 3_566 . 2_665 88.8(16) yes
Zn12 Zn18 Zn19 3_566 . 3_566 65.1(16) yes
Zn12 Zn18 Zn19 3_566 . 4_555 128.2(3) yes
Zn12 Zn18 Zn19 3_566 . 5_656 130.1(19) yes
Zn12 Zn18 Zn19 3_566 . 6_665 123.0(6) yes
Zn12 Zn18 Zn19 3_566 . 7_566 74(2) yes
Zn12 Zn18 Zn19 3_566 . 8_656 89.5(11) yes
Zn12 Zn18 Zn19 3_566 . 9_555 174(5) yes
Zn12 Zn18 Zn19 3_566 . 11_566 76(3) yes
Zn12 Zn18 Mg12 14_556 . 3_566 103.5(5) yes
Zn12 Zn18 Mg12 14_556 . 14_556 0 yes
Zn12 Zn18 Zn17 14_556 . . 87.3(8) yes
Zn12 Zn18 Zn17 14_556 . 3_566 132.8(14) yes
Zn12 Zn18 Zn17 14_556 . 4_555 100.2(10) yes
Zn12 Zn18 Zn17 14_556 . 5_656 78.0(6) yes
Zn12 Zn18 Zn17 14_556 . 7_566 112.4(14) yes
Zn12 Zn18 Zn17 14_556 . 8_656 74.3(8) yes
Zn12 Zn18 Zn17 14_556 . 9_555 100.6(9) yes
Zn12 Zn18 Zn17 14_556 . 11_566 115(2) yes
Zn12 Zn18 Zn17 14_556 . 12_656 83.6(7) yes
Zn12 Zn18 Zn17 14_556 . 13_666 118.9(7) yes
Zn12 Zn18 Zn17 14_556 . 14_556 40.9(14) yes
Zn12 Zn18 Zn17 14_556 . 16_666 109.8(9) yes
Zn12 Zn18 Zn17 14_556 . 17_565 169.2(10) yes
Zn12 Zn18 Zn17 14_556 . 18_556 41.7(11) yes
Zn12 Zn18 Zn17 14_556 . 20_565 156.3(11) yes
Zn12 Zn18 Zn17 14_556 . 21_666 109.1(8) yes
Zn12 Zn18 Zn17 14_556 . 22_556 28.4(16) yes
Zn12 Zn18 Zn17 14_556 . 24_565 154.0(11) yes
Zn12 Zn18 Zn18 14_556 . 3_566 125.5(4) yes
Zn12 Zn18 Zn18 14_556 . 4_555 80.5(3) yes
Zn12 Zn18 Zn18 14_556 . 6_665 155.8(8) yes
Zn12 Zn18 Zn18 14_556 . 7_566 138.2(6) yes
Zn12 Zn18 Zn18 14_556 . 8_656 69.3(3) yes
Zn12 Zn18 Zn18 14_556 . 9_555 138.2(5) yes
Zn12 Zn18 Zn18 14_556 . 10_665 114.7(4) yes
Zn12 Zn18 Zn18 14_556 . 11_566 69.3(5) yes
Zn12 Zn18 Zn18 14_556 . 12_656 95.8(7) yes
Zn12 Zn18 Zn19 14_556 . . 88.8(16) yes
Zn12 Zn18 Zn19 14_556 . 2_665 153.2(12) yes
Zn12 Zn18 Zn19 14_556 . 3_566 130.1(19) yes
Zn12 Zn18 Zn19 14_556 . 4_555 128.2(3) yes
Zn12 Zn18 Zn19 14_556 . 5_656 65.1(16) yes
Zn12 Zn18 Zn19 14_556 . 6_665 123.0(6) yes
Zn12 Zn18 Zn19 14_556 . 7_566 74(2) yes
Zn12 Zn18 Zn19 14_556 . 8_656 89.5(11) yes
Zn12 Zn18 Zn19 14_556 . 9_555 76(3) yes
Zn12 Zn18 Zn19 14_556 . 11_566 174(5) yes
Mg12 Zn18 Mg12 3_566 . 14_556 103.5(5) yes
Mg12 Zn18 Zn17 3_566 . . 169.2(10) yes
Mg12 Zn18 Zn17 3_566 . 3_566 40.9(14) yes
Mg12 Zn18 Zn17 3_566 . 4_555 156.3(11) yes
Mg12 Zn18 Zn17 3_566 . 5_656 118.9(7) yes
Mg12 Zn18 Zn17 3_566 . 7_566 41.7(11) yes
Mg12 Zn18 Zn17 3_566 . 8_656 109.8(9) yes
Mg12 Zn18 Zn17 3_566 . 9_555 154.0(11) yes
Mg12 Zn18 Zn17 3_566 . 11_566 28.4(16) yes
Mg12 Zn18 Zn17 3_566 . 12_656 109.1(8) yes
Mg12 Zn18 Zn17 3_566 . 13_666 78.0(6) yes
Mg12 Zn18 Zn17 3_566 . 14_556 132.8(14) yes
Mg12 Zn18 Zn17 3_566 . 16_666 74.3(8) yes
Mg12 Zn18 Zn17 3_566 . 17_565 87.3(8) yes
Mg12 Zn18 Zn17 3_566 . 18_556 112.4(14) yes
Mg12 Zn18 Zn17 3_566 . 20_565 100.2(10) yes
Mg12 Zn18 Zn17 3_566 . 21_666 83.6(7) yes
Mg12 Zn18 Zn17 3_566 . 22_556 115(2) yes
Mg12 Zn18 Zn17 3_566 . 24_565 100.6(9) yes
Mg12 Zn18 Zn18 3_566 . 3_566 125.5(4) yes
Mg12 Zn18 Zn18 3_566 . 4_555 138.2(6) yes
Mg12 Zn18 Zn18 3_566 . 6_665 69.3(3) yes
Mg12 Zn18 Zn18 3_566 . 7_566 80.5(3) yes
Mg12 Zn18 Zn18 3_566 . 8_656 155.8(8) yes
Mg12 Zn18 Zn18 3_566 . 9_555 114.7(4) yes
Mg12 Zn18 Zn18 3_566 . 10_665 138.2(5) yes
Mg12 Zn18 Zn18 3_566 . 11_566 95.8(7) yes
Mg12 Zn18 Zn18 3_566 . 12_656 69.3(5) yes
Mg12 Zn18 Zn19 3_566 . . 153.2(12) yes
Mg12 Zn18 Zn19 3_566 . 2_665 88.8(16) yes
Mg12 Zn18 Zn19 3_566 . 3_566 65.1(16) yes
Mg12 Zn18 Zn19 3_566 . 4_555 128.2(3) yes
Mg12 Zn18 Zn19 3_566 . 5_656 130.1(19) yes
Mg12 Zn18 Zn19 3_566 . 6_665 123.0(6) yes
Mg12 Zn18 Zn19 3_566 . 7_566 74(2) yes
Mg12 Zn18 Zn19 3_566 . 8_656 89.5(11) yes
Mg12 Zn18 Zn19 3_566 . 9_555 174(5) yes
Mg12 Zn18 Zn19 3_566 . 11_566 76(3) yes
Mg12 Zn18 Zn17 14_556 . . 87.3(8) yes
Mg12 Zn18 Zn17 14_556 . 3_566 132.8(14) yes
Mg12 Zn18 Zn17 14_556 . 4_555 100.2(10) yes
Mg12 Zn18 Zn17 14_556 . 5_656 78.0(6) yes
Mg12 Zn18 Zn17 14_556 . 7_566 112.4(14) yes
Mg12 Zn18 Zn17 14_556 . 8_656 74.3(8) yes
Mg12 Zn18 Zn17 14_556 . 9_555 100.6(9) yes
Mg12 Zn18 Zn17 14_556 . 11_566 115(2) yes
Mg12 Zn18 Zn17 14_556 . 12_656 83.6(7) yes
Mg12 Zn18 Zn17 14_556 . 13_666 118.9(7) yes
Mg12 Zn18 Zn17 14_556 . 14_556 40.9(14) yes
Mg12 Zn18 Zn17 14_556 . 16_666 109.8(9) yes
Mg12 Zn18 Zn17 14_556 . 17_565 169.2(10) yes
Mg12 Zn18 Zn17 14_556 . 18_556 41.7(11) yes
Mg12 Zn18 Zn17 14_556 . 20_565 156.3(11) yes
Mg12 Zn18 Zn17 14_556 . 21_666 109.1(8) yes
Mg12 Zn18 Zn17 14_556 . 22_556 28.4(16) yes
Mg12 Zn18 Zn17 14_556 . 24_565 154.0(11) yes
Mg12 Zn18 Zn18 14_556 . 3_566 125.5(4) yes
Mg12 Zn18 Zn18 14_556 . 4_555 80.5(3) yes
Mg12 Zn18 Zn18 14_556 . 6_665 155.8(8) yes
Mg12 Zn18 Zn18 14_556 . 7_566 138.2(6) yes
Mg12 Zn18 Zn18 14_556 . 8_656 69.3(3) yes
Mg12 Zn18 Zn18 14_556 . 9_555 138.2(5) yes
Mg12 Zn18 Zn18 14_556 . 10_665 114.7(4) yes
Mg12 Zn18 Zn18 14_556 . 11_566 69.3(5) yes
Mg12 Zn18 Zn18 14_556 . 12_656 95.8(7) yes
Mg12 Zn18 Zn19 14_556 . . 88.8(16) yes
Mg12 Zn18 Zn19 14_556 . 2_665 153.2(12) yes
Mg12 Zn18 Zn19 14_556 . 3_566 130.1(19) yes
Mg12 Zn18 Zn19 14_556 . 4_555 128.2(3) yes
Mg12 Zn18 Zn19 14_556 . 5_656 65.1(16) yes
Mg12 Zn18 Zn19 14_556 . 6_665 123.0(6) yes
Mg12 Zn18 Zn19 14_556 . 7_566 74(2) yes
Mg12 Zn18 Zn19 14_556 . 8_656 89.5(11) yes
Mg12 Zn18 Zn19 14_556 . 9_555 76(3) yes
Mg12 Zn18 Zn19 14_556 . 11_566 174(5) yes
Zn17 Zn18 Zn17 . . 3_566 130.5(19) yes
Zn17 Zn18 Zn17 . . 4_555 13.0(12) yes
Zn17 Zn18 Zn17 . . 5_656 63.4(12) yes
Zn17 Zn18 Zn17 . . 7_566 134.3(18) yes
Zn17 Zn18 Zn17 . . 8_656 73.2(13) yes
Zn17 Zn18 Zn17 . . 9_555 16.3(12) yes
Zn17 Zn18 Zn17 . . 11_566 146(2) yes
Zn17 Zn18 Zn17 . . 12_656 72.2(13) yes
Zn17 Zn18 Zn17 . . 13_666 97.4(14) yes
Zn17 Zn18 Zn17 . . 14_556 56.7(14) yes
Zn17 Zn18 Zn17 . . 16_666 102.8(14) yes
Zn17 Zn18 Zn17 . . 17_565 81.9(13) yes
Zn17 Zn18 Zn17 . . 18_556 75.9(15) yes
Zn17 Zn18 Zn17 . . 20_565 69.0(13) yes
Zn17 Zn18 Zn17 . . 21_666 93.4(14) yes
Zn17 Zn18 Zn17 . . 22_556 75(2) yes
Zn17 Zn18 Zn17 . . 24_565 68.7(13) yes
Zn17 Zn18 Zn18 . . 3_566 44.7(9) yes
Zn17 Zn18 Zn18 . . 4_555 43.2(11) yes
Zn17 Zn18 Zn18 . . 6_665 101.0(12) yes
Zn17 Zn18 Zn18 . . 7_566 91.8(12) yes
Zn17 Zn18 Zn18 . . 8_656 30.0(10) yes
Zn17 Zn18 Zn18 . . 9_555 55.2(10) yes
Zn17 Zn18 Zn18 . . 10_665 32.4(10) yes
Zn17 Zn18 Zn18 . . 11_566 88.4(12) yes
Zn17 Zn18 Zn18 . . 12_656 110.6(14) yes
Zn17 Zn18 Zn19 . . . 24.6(15) yes
Zn17 Zn18 Zn19 . . 2_665 81.5(19) yes
Zn17 Zn18 Zn19 . . 3_566 108(2) yes
Zn17 Zn18 Zn19 . . 4_555 41.0(9) yes
Zn17 Zn18 Zn19 . . 5_656 55(2) yes
Zn17 Zn18 Zn19 . . 6_665 48.7(13) yes
Zn17 Zn18 Zn19 . . 7_566 110(3) yes
Zn17 Zn18 Zn19 . . 8_656 91.1(18) yes
Zn17 Zn18 Zn19 . . 9_555 12(4) yes
Zn17 Zn18 Zn19 . . 11_566 93(3) yes
Zn17 Zn18 Zn17 3_566 . 4_555 118.6(18) yes
Zn17 Zn18 Zn17 3_566 . 5_656 93.8(18) yes
Zn17 Zn18 Zn17 3_566 . 7_566 22.0(17) yes
Zn17 Zn18 Zn17 3_566 . 8_656 89.4(18) yes
Zn17 Zn18 Zn17 3_566 . 9_555 122.5(17) yes
Zn17 Zn18 Zn17 3_566 . 11_566 18(2) yes
Zn17 Zn18 Zn17 3_566 . 12_656 83.5(17) yes
Zn17 Zn18 Zn17 3_566 . 13_666 42.4(17) yes
Zn17 Zn18 Zn17 3_566 . 14_556 132(2) yes
Zn17 Zn18 Zn17 3_566 . 16_666 43.8(18) yes
Zn17 Zn18 Zn17 3_566 . 17_565 56.7(14) yes
Zn17 Zn18 Zn17 3_566 . 18_556 113(2) yes
Zn17 Zn18 Zn17 3_566 . 20_565 67.6(15) yes
Zn17 Zn18 Zn17 3_566 . 21_666 51.5(17) yes
Zn17 Zn18 Zn17 3_566 . 22_556 124(3) yes
Zn17 Zn18 Zn17 3_566 . 24_565 72.9(15) yes
Zn17 Zn18 Zn18 3_566 . 3_566 101.4(13) yes
Zn17 Zn18 Zn18 3_566 . 4_555 106.9(17) yes
Zn17 Zn18 Zn18 3_566 . 6_665 30.4(12) yes
Zn17 Zn18 Zn18 3_566 . 7_566 39.8(15) yes
Zn17 Zn18 Zn18 3_566 . 8_656 127.6(18) yes
Zn17 Zn18 Zn18 3_566 . 9_555 76.1(14) yes
Zn17 Zn18 Zn18 3_566 . 10_665 98.0(15) yes
Zn17 Zn18 Zn18 3_566 . 11_566 82.9(16) yes
Zn17 Zn18 Zn18 3_566 . 12_656 49.3(15) yes
Zn17 Zn18 Zn19 3_566 . . 114(2) yes
Zn17 Zn18 Zn19 3_566 . 2_665 49(2) yes
Zn17 Zn18 Zn19 3_566 . 3_566 27(2) yes
Zn17 Zn18 Zn19 3_566 . 4_555 92.7(15) yes
Zn17 Zn18 Zn19 3_566 . 5_656 110(2) yes
Zn17 Zn18 Zn19 3_566 . 6_665 82.1(16) yes
Zn17 Zn18 Zn19 3_566 . 7_566 67.3(15) yes
Zn17 Zn18 Zn19 3_566 . 8_656 66.3(16) yes
Zn17 Zn18 Zn19 3_566 . 9_555 143(4) yes
Zn17 Zn18 Zn19 3_566 . 11_566 50(3) yes
Zn17 Zn18 Zn17 4_555 . 5_656 65.5(9) yes
Zn17 Zn18 Zn17 4_555 . 7_566 126.0(15) yes
Zn17 Zn18 Zn17 4_555 . 8_656 75.8(10) yes
Zn17 Zn18 Zn17 4_555 . 9_555 10.5(11) yes
Zn17 Zn18 Zn17 4_555 . 11_566 135(2) yes
Zn17 Zn18 Zn17 4_555 . 12_656 72.7(10) yes
Zn17 Zn18 Zn17 4_555 . 13_666 90.0(10) yes
Zn17 Zn18 Zn17 4_555 . 14_556 67.6(15) yes
Zn17 Zn18 Zn17 4_555 . 16_666 97.0(11) yes
Zn17 Zn18 Zn17 4_555 . 17_565 69.0(13) yes
Zn17 Zn18 Zn17 4_555 . 18_556 85.0(15) yes
Zn17 Zn18 Zn17 4_555 . 20_565 56.1(14) yes
Zn17 Zn18 Zn17 4_555 . 21_666 87.9(11) yes
Zn17 Zn18 Zn17 4_555 . 22_556 86(2) yes
Zn17 Zn18 Zn17 4_555 . 24_565 56.3(14) yes
Zn17 Zn18 Zn18 4_555 . 3_566 34.7(10) yes
Zn17 Zn18 Zn18 4_555 . 4_555 45.9(8) yes
Zn17 Zn18 Zn18 4_555 . 6_665 88.6(11) yes
Zn17 Zn18 Zn18 4_555 . 7_566 81.3(10) yes
Zn17 Zn18 Zn18 4_555 . 8_656 38.5(9) yes
Zn17 Zn18 Zn18 4_555 . 9_555 42.6(10) yes
Zn17 Zn18 Zn18 4_555 . 10_665 21.3(9) yes
Zn17 Zn18 Zn18 4_555 . 11_566 91.7(9) yes
Zn17 Zn18 Zn18 4_555 . 12_656 107.6(10) yes
Zn17 Zn18 Zn19 4_555 . . 25.8(15) yes
Zn17 Zn18 Zn19 4_555 . 2_665 69.3(19) yes
Zn17 Zn18 Zn19 4_555 . 3_566 98.6(19) yes
Zn17 Zn18 Zn19 4_555 . 4_555 28.1(10) yes
Zn17 Zn18 Zn19 4_555 . 5_656 61(2) yes
Zn17 Zn18 Zn19 4_555 . 6_665 38.5(12) yes
Zn17 Zn18 Zn19 4_555 . 7_566 112(3) yes
Zn17 Zn18 Zn19 4_555 . 8_656 89.9(17) yes
Zn17 Zn18 Zn19 4_555 . 9_555 25(3) yes
Zn17 Zn18 Zn19 4_555 . 11_566 80(3) yes
Zn17 Zn18 Zn17 5_656 . 7_566 80.4(14) yes
Zn17 Zn18 Zn17 5_656 . 8_656 10.4(8) yes
Zn17 Zn18 Zn17 5_656 . 9_555 75.7(11) yes
Zn17 Zn18 Zn17 5_656 . 11_566 94.6(18) yes
Zn17 Zn18 Zn17 5_656 . 12_656 10.6(8) yes
Zn17 Zn18 Zn17 5_656 . 13_666 52.2(8) yes
Zn17 Zn18 Zn17 5_656 . 14_556 42.4(17) yes
Zn17 Zn18 Zn17 5_656 . 16_666 50.1(10) yes
Zn17 Zn18 Zn17 5_656 . 17_565 97.4(14) yes
Zn17 Zn18 Zn17 5_656 . 18_556 36.9(12) yes
Zn17 Zn18 Zn17 5_656 . 20_565 90.0(10) yes
Zn17 Zn18 Zn17 5_656 . 21_666 42.4(8) yes
Zn17 Zn18 Zn17 5_656 . 22_556 49.5(18) yes
Zn17 Zn18 Zn17 5_656 . 24_565 98.8(11) yes
Zn17 Zn18 Zn18 5_656 . 3_566 95.5(11) yes
Zn17 Zn18 Zn18 5_656 . 4_555 20.2(6) yes
Zn17 Zn18 Zn18 5_656 . 6_665 85.5(9) yes
Zn17 Zn18 Zn18 5_656 . 7_566 64.6(7) yes
Zn17 Zn18 Zn18 5_656 . 8_656 38.0(7) yes
Zn17 Zn18 Zn18 5_656 . 9_555 69.5(7) yes
Zn17 Zn18 Zn18 5_656 . 10_665 57.7(6) yes
Zn17 Zn18 Zn18 5_656 . 11_566 26.3(7) yes
Zn17 Zn18 Zn18 5_656 . 12_656 50.1(7) yes
Zn17 Zn18 Zn19 5_656 . . 40.0(13) yes
Zn17 Zn18 Zn19 5_656 . 2_665 75.3(13) yes
Zn17 Zn18 Zn19 5_656 . 3_566 68.8(16) yes
Zn17 Zn18 Zn19 5_656 . 4_555 75.3(17) yes
Zn17 Zn18 Zn19 5_656 . 5_656 16.6(16) yes
Zn17 Zn18 Zn19 5_656 . 6_665 52.5(13) yes
Zn17 Zn18 Zn19 5_656 . 7_566 47(3) yes
Zn17 Zn18 Zn19 5_656 . 8_656 29.9(10) yes
Zn17 Zn18 Zn19 5_656 . 9_555 67(4) yes
Zn17 Zn18 Zn19 5_656 . 11_566 107(5) yes
Zn17 Zn18 Zn17 7_566 . 8_656 73.5(16) yes
Zn17 Zn18 Zn17 7_566 . 9_555 133.7(16) yes
Zn17 Zn18 Zn17 7_566 . 11_566 14.3(19) yes
Zn17 Zn18 Zn17 7_566 . 12_656 69.9(14) yes
Zn17 Zn18 Zn17 7_566 . 13_666 36.9(12) yes
Zn17 Zn18 Zn17 7_566 . 14_556 113(2) yes
Zn17 Zn18 Zn17 7_566 . 16_666 32.5(14) yes
Zn17 Zn18 Zn17 7_566 . 17_565 75.9(15) yes
Zn17 Zn18 Zn17 7_566 . 18_556 92(2) yes
Zn17 Zn18 Zn17 7_566 . 20_565 85.0(15) yes
Zn17 Zn18 Zn17 7_566 . 21_666 41.9(13) yes
Zn17 Zn18 Zn17 7_566 . 22_556 103(3) yes
Zn17 Zn18 Zn17 7_566 . 24_565 92.1(15) yes
Zn17 Zn18 Zn18 7_566 . 3_566 119.7(14) yes
Zn17 Zn18 Zn18 7_566 . 4_555 97.7(14) yes
Zn17 Zn18 Zn18 7_566 . 6_665 46.5(12) yes
Zn17 Zn18 Zn18 7_566 . 7_566 45.7(11) yes
Zn17 Zn18 Zn18 7_566 . 8_656 118.0(15) yes
Zn17 Zn18 Zn18 7_566 . 9_555 87.6(12) yes
Zn17 Zn18 Zn18 7_566 . 10_665 104.9(12) yes
Zn17 Zn18 Zn18 7_566 . 11_566 63.8(15) yes
Zn17 Zn18 Zn18 7_566 . 12_656 30.9(14) yes
Zn17 Zn18 Zn19 7_566 . . 111.6(17) yes
Zn17 Zn18 Zn19 7_566 . 2_665 62.1(19) yes
Zn17 Zn18 Zn19 7_566 . 3_566 28(2) yes
Zn17 Zn18 Zn19 7_566 . 4_555 105.7(17) yes
Zn17 Zn18 Zn19 7_566 . 5_656 95(2) yes
Zn17 Zn18 Zn19 7_566 . 6_665 87.6(15) yes
Zn17 Zn18 Zn19 7_566 . 7_566 45.9(14) yes
Zn17 Zn18 Zn19 7_566 . 8_656 50.6(14) yes
Zn17 Zn18 Zn19 7_566 . 9_555 144(5) yes
Zn17 Zn18 Zn19 7_566 . 11_566 71(3) yes
Zn17 Zn18 Zn17 8_656 . 9_555 86.0(11) yes
Zn17 Zn18 Zn17 8_656 . 11_566 87.5(19) yes
Zn17 Zn18 Zn17 8_656 . 12_656 9.4(9) yes
Zn17 Zn18 Zn17 8_656 . 13_666 50.1(10) yes
Zn17 Zn18 Zn17 8_656 . 14_556 43.8(18) yes
Zn17 Zn18 Zn17 8_656 . 16_666 45.8(12) yes
Zn17 Zn18 Zn17 8_656 . 17_565 102.8(14) yes
Zn17 Zn18 Zn17 8_656 . 18_556 32.5(14) yes
Zn17 Zn18 Zn17 8_656 . 20_565 97.0(11) yes
Zn17 Zn18 Zn17 8_656 . 21_666 39.7(10) yes
Zn17 Zn18 Zn17 8_656 . 22_556 46.5(18) yes
Zn17 Zn18 Zn17 8_656 . 24_565 106.5(12) yes
Zn17 Zn18 Zn18 8_656 . 3_566 105.6(12) yes
Zn17 Zn18 Zn18 8_656 . 4_555 30.2(7) yes
Zn17 Zn18 Zn18 8_656 . 6_665 86.3(10) yes
Zn17 Zn18 Zn18 8_656 . 7_566 65.6(9) yes
Zn17 Zn18 Zn18 8_656 . 8_656 46.3(9) yes
Zn17 Zn18 Zn18 8_656 . 9_555 77.4(7) yes
Zn17 Zn18 Zn18 8_656 . 10_665 67.6(7) yes
Zn17 Zn18 Zn18 8_656 . 11_566 16.0(7) yes
Zn17 Zn18 Zn18 8_656 . 12_656 42.6(9) yes
Zn17 Zn18 Zn19 8_656 . . 50.2(14) yes
Zn17 Zn18 Zn19 8_656 . 2_665 79.2(13) yes
Zn17 Zn18 Zn19 8_656 . 3_566 66.3(17) yes
Zn17 Zn18 Zn19 8_656 . 4_555 84.9(18) yes
Zn17 Zn18 Zn19 8_656 . 5_656 21.7(18) yes
Zn17 Zn18 Zn19 8_656 . 6_665 60.9(14) yes
Zn17 Zn18 Zn19 8_656 . 7_566 37(3) yes
Zn17 Zn18 Zn19 8_656 . 8_656 23.3(9) yes
Zn17 Zn18 Zn19 8_656 . 9_555 75(4) yes
Zn17 Zn18 Zn19 8_656 . 11_566 111(5) yes
Zn17 Zn18 Zn17 9_555 . 11_566 140(2) yes
Zn17 Zn18 Zn17 9_555 . 12_656 83.1(12) yes
Zn17 Zn18 Zn17 9_555 . 13_666 98.8(11) yes
Zn17 Zn18 Zn17 9_555 . 14_556 72.9(15) yes
Zn17 Zn18 Zn17 9_555 . 16_666 106.5(12) yes
Zn17 Zn18 Zn17 9_555 . 17_565 68.7(13) yes
Zn17 Zn18 Zn17 9_555 . 18_556 92.1(15) yes
Zn17 Zn18 Zn17 9_555 . 20_565 56.3(14) yes
Zn17 Zn18 Zn17 9_555 . 21_666 97.7(12) yes
Zn17 Zn18 Zn17 9_555 . 22_556 91(2) yes
Zn17 Zn18 Zn17 9_555 . 24_565 54.2(14) yes
Zn17 Zn18 Zn18 9_555 . 3_566 28.6(10) yes
Zn17 Zn18 Zn18 9_555 . 4_555 55.8(9) yes
Zn17 Zn18 Zn18 9_555 . 6_665 92.1(11) yes
Zn17 Zn18 Zn18 9_555 . 7_566 88.0(10) yes
Zn17 Zn18 Zn18 9_555 . 8_656 45.8(10) yes
Zn17 Zn18 Zn18 9_555 . 9_555 47.0(10) yes
Zn17 Zn18 Zn18 9_555 . 10_665 29.4(9) yes
Zn17 Zn18 Zn18 9_555 . 11_566 101.8(11) yes
Zn17 Zn18 Zn18 9_555 . 12_656 117.9(11) yes
Zn17 Zn18 Zn19 9_555 . . 35.7(15) yes
Zn17 Zn18 Zn19 9_555 . 2_665 73.6(19) yes
Zn17 Zn18 Zn19 9_555 . 3_566 106(2) yes
Zn17 Zn18 Zn19 9_555 . 4_555 29.8(12) yes
Zn17 Zn18 Zn19 9_555 . 5_656 70(2) yes
Zn17 Zn18 Zn19 9_555 . 6_665 46.5(14) yes
Zn17 Zn18 Zn19 9_555 . 7_566 123(3) yes
Zn17 Zn18 Zn19 9_555 . 8_656 100.4(18) yes
Zn17 Zn18 Zn19 9_555 . 9_555 25(3) yes
Zn17 Zn18 Zn19 9_555 . 11_566 79(3) yes
Zn17 Zn18 Zn17 11_566 . 12_656 84.1(18) yes
Zn17 Zn18 Zn17 11_566 . 13_666 49.5(18) yes
Zn17 Zn18 Zn17 11_566 . 14_556 124(3) yes
Zn17 Zn18 Zn17 11_566 . 16_666 46.5(18) yes
Zn17 Zn18 Zn17 11_566 . 17_565 75(2) yes
Zn17 Zn18 Zn17 11_566 . 18_556 103(3) yes
Zn17 Zn18 Zn17 11_566 . 20_565 86(2) yes
Zn17 Zn18 Zn17 11_566 . 21_666 55.7(17) yes
Zn17 Zn18 Zn17 11_566 . 22_556 112(3) yes
Zn17 Zn18 Zn17 11_566 . 24_565 91(2) yes
Zn17 Zn18 Zn18 11_566 . 3_566 119(2) yes
Zn17 Zn18 Zn18 11_566 . 4_555 111.9(18) yes
Zn17 Zn18 Zn18 11_566 . 6_665 48(2) yes
Zn17 Zn18 Zn18 11_566 . 7_566 54.0(19) yes
Zn17 Zn18 Zn18 11_566 . 8_656 132.3(19) yes
Zn17 Zn18 Zn18 11_566 . 9_555 93(2) yes
Zn17 Zn18 Zn18 11_566 . 10_665 114(2) yes
Zn17 Zn18 Zn18 11_566 . 11_566 76.8(19) yes
Zn17 Zn18 Zn18 11_566 . 12_656 44.9(17) yes
Zn17 Zn18 Zn19 11_566 . . 125(2) yes
Zn17 Zn18 Zn19 11_566 . 2_665 67(3) yes
Zn17 Zn18 Zn19 11_566 . 3_566 37(2) yes
Zn17 Zn18 Zn19 11_566 . 4_555 111(2) yes
Zn17 Zn18 Zn19 11_566 . 5_656 109(2) yes
Zn17 Zn18 Zn19 11_566 . 6_665 97(2) yes
Zn17 Zn18 Zn19 11_566 . 7_566 57(2) yes
Zn17 Zn18 Zn19 11_566 . 8_656 64.8(18) yes
Zn17 Zn18 Zn19 11_566 . 9_555 157(5) yes
Zn17 Zn18 Zn19 11_566 . 11_566 67(3) yes
Zn17 Zn18 Zn17 12_656 . 13_666 42.4(8) yes
Zn17 Zn18 Zn17 12_656 . 14_556 51.5(17) yes
Zn17 Zn18 Zn17 12_656 . 16_666 39.7(10) yes
Zn17 Zn18 Zn17 12_656 . 17_565 93.4(14) yes
Zn17 Zn18 Zn17 12_656 . 18_556 41.9(13) yes
Zn17 Zn18 Zn17 12_656 . 20_565 87.9(11) yes
Zn17 Zn18 Zn17 12_656 . 21_666 32.3(7) yes
Zn17 Zn18 Zn17 12_656 . 22_556 55.7(17) yes
Zn17 Zn18 Zn17 12_656 . 24_565 97.7(12) yes
Zn17 Zn18 Zn18 12_656 . 3_566 99.5(13) yes
Zn17 Zn18 Zn18 12_656 . 4_555 29.3(7) yes
Zn17 Zn18 Zn18 12_656 . 6_665 77.5(8) yes
Zn17 Zn18 Zn18 12_656 . 7_566 56.7(7) yes
Zn17 Zn18 Zn18 12_656 . 8_656 48.3(8) yes
Zn17 Zn18 Zn18 12_656 . 9_555 68.9(8) yes
Zn17 Zn18 Zn18 12_656 . 10_665 61.6(8) yes
Zn17 Zn18 Zn18 12_656 . 11_566 21.8(9) yes
Zn17 Zn18 Zn18 12_656 . 12_656 39.9(8) yes
Zn17 Zn18 Zn19 12_656 . . 48.0(13) yes
Zn17 Zn18 Zn19 12_656 . 2_665 69.8(12) yes
Zn17 Zn18 Zn19 12_656 . 3_566 59.0(16) yes
Zn17 Zn18 Zn19 12_656 . 4_555 78.0(19) yes
Zn17 Zn18 Zn19 12_656 . 5_656 26.7(16) yes
Zn17 Zn18 Zn19 12_656 . 6_665 53.0(15) yes
Zn17 Zn18 Zn19 12_656 . 7_566 40(3) yes
Zn17 Zn18 Zn19 12_656 . 8_656 19.6(11) yes
Zn17 Zn18 Zn19 12_656 . 9_555 76(4) yes
Zn17 Zn18 Zn19 12_656 . 11_566 102(5) yes
Zn17 Zn18 Zn17 13_666 . 14_556 93.8(18) yes
Zn17 Zn18 Zn17 13_666 . 16_666 10.4(8) yes
Zn17 Zn18 Zn17 13_666 . 17_565 63.4(12) yes
Zn17 Zn18 Zn17 13_666 . 18_556 80.4(14) yes
Zn17 Zn18 Zn17 13_666 . 20_565 65.5(9) yes
Zn17 Zn18 Zn17 13_666 . 21_666 10.6(8) yes
Zn17 Zn18 Zn17 13_666 . 22_556 94.6(18) yes
Zn17 Zn18 Zn17 13_666 . 24_565 75.7(11) yes
Zn17 Zn18 Zn18 13_666 . 3_566 95.5(11) yes
Zn17 Zn18 Zn18 13_666 . 4_555 64.6(7) yes
Zn17 Zn18 Zn18 13_666 . 6_665 38.0(7) yes
Zn17 Zn18 Zn18 13_666 . 7_566 20.2(6) yes
Zn17 Zn18 Zn18 13_666 . 8_656 85.5(9) yes
Zn17 Zn18 Zn18 13_666 . 9_555 57.7(6) yes
Zn17 Zn18 Zn18 13_666 . 10_665 69.5(7) yes
Zn17 Zn18 Zn18 13_666 . 11_566 50.1(7) yes
Zn17 Zn18 Zn18 13_666 . 12_656 26.3(7) yes
Zn17 Zn18 Zn19 13_666 . . 75.3(13) yes
Zn17 Zn18 Zn19 13_666 . 2_665 40.0(13) yes
Zn17 Zn18 Zn19 13_666 . 3_566 16.6(16) yes
Zn17 Zn18 Zn19 13_666 . 4_555 75.3(17) yes
Zn17 Zn18 Zn19 13_666 . 5_656 68.8(16) yes
Zn17 Zn18 Zn19 13_666 . 6_665 52.5(13) yes
Zn17 Zn18 Zn19 13_666 . 7_566 47(3) yes
Zn17 Zn18 Zn19 13_666 . 8_656 29.9(10) yes
Zn17 Zn18 Zn19 13_666 . 9_555 107(5) yes
Zn17 Zn18 Zn19 13_666 . 11_566 67(4) yes
Zn17 Zn18 Zn17 14_556 . 16_666 89.4(18) yes
Zn17 Zn18 Zn17 14_556 . 17_565 130.5(19) yes
Zn17 Zn18 Zn17 14_556 . 18_556 22.0(17) yes
Zn17 Zn18 Zn17 14_556 . 20_565 118.6(18) yes
Zn17 Zn18 Zn17 14_556 . 21_666 83.5(17) yes
Zn17 Zn18 Zn17 14_556 . 22_556 18(2) yes
Zn17 Zn18 Zn17 14_556 . 24_565 122.5(17) yes
Zn17 Zn18 Zn18 14_556 . 3_566 101.4(13) yes
Zn17 Zn18 Zn18 14_556 . 4_555 39.8(15) yes
Zn17 Zn18 Zn18 14_556 . 6_665 127.6(18) yes
Zn17 Zn18 Zn18 14_556 . 7_566 106.9(17) yes
Zn17 Zn18 Zn18 14_556 . 8_656 30.4(12) yes
Zn17 Zn18 Zn18 14_556 . 9_555 98.0(15) yes
Zn17 Zn18 Zn18 14_556 . 10_665 76.1(14) yes
Zn17 Zn18 Zn18 14_556 . 11_566 49.3(15) yes
Zn17 Zn18 Zn18 14_556 . 12_656 82.9(16) yes
Zn17 Zn18 Zn19 14_556 . . 49(2) yes
Zn17 Zn18 Zn19 14_556 . 2_665 114(2) yes
Zn17 Zn18 Zn19 14_556 . 3_566 110(2) yes
Zn17 Zn18 Zn19 14_556 . 4_555 92.7(15) yes
Zn17 Zn18 Zn19 14_556 . 5_656 27(2) yes
Zn17 Zn18 Zn19 14_556 . 6_665 82.1(16) yes
Zn17 Zn18 Zn19 14_556 . 7_566 67.3(15) yes
Zn17 Zn18 Zn19 14_556 . 8_656 66.3(16) yes
Zn17 Zn18 Zn19 14_556 . 9_555 50(3) yes
Zn17 Zn18 Zn19 14_556 . 11_566 143(4) yes
Zn17 Zn18 Zn17 16_666 . 17_565 73.2(13) yes
Zn17 Zn18 Zn17 16_666 . 18_556 73.5(16) yes
Zn17 Zn18 Zn17 16_666 . 20_565 75.8(10) yes
Zn17 Zn18 Zn17 16_666 . 21_666 9.4(9) yes
Zn17 Zn18 Zn17 16_666 . 22_556 87.5(19) yes
Zn17 Zn18 Zn17 16_666 . 24_565 86.0(11) yes
Zn17 Zn18 Zn18 16_666 . 3_566 105.6(12) yes
Zn17 Zn18 Zn18 16_666 . 4_555 65.6(9) yes
Zn17 Zn18 Zn18 16_666 . 6_665 46.3(9) yes
Zn17 Zn18 Zn18 16_666 . 7_566 30.2(7) yes
Zn17 Zn18 Zn18 16_666 . 8_656 86.3(10) yes
Zn17 Zn18 Zn18 16_666 . 9_555 67.6(7) yes
Zn17 Zn18 Zn18 16_666 . 10_665 77.4(7) yes
Zn17 Zn18 Zn18 16_666 . 11_566 42.6(9) yes
Zn17 Zn18 Zn18 16_666 . 12_656 16.0(7) yes
Zn17 Zn18 Zn19 16_666 . . 79.2(13) yes
Zn17 Zn18 Zn19 16_666 . 2_665 50.2(14) yes
Zn17 Zn18 Zn19 16_666 . 3_566 21.7(18) yes
Zn17 Zn18 Zn19 16_666 . 4_555 84.9(18) yes
Zn17 Zn18 Zn19 16_666 . 5_656 66.3(17) yes
Zn17 Zn18 Zn19 16_666 . 6_665 60.9(14) yes
Zn17 Zn18 Zn19 16_666 . 7_566 37(3) yes
Zn17 Zn18 Zn19 16_666 . 8_656 23.3(9) yes
Zn17 Zn18 Zn19 16_666 . 9_555 111(5) yes
Zn17 Zn18 Zn19 16_666 . 11_566 75(4) yes
Zn17 Zn18 Zn17 17_565 . 18_556 134.3(18) yes
Zn17 Zn18 Zn17 17_565 . 20_565 13.0(12) yes
Zn17 Zn18 Zn17 17_565 . 21_666 72.2(13) yes
Zn17 Zn18 Zn17 17_565 . 22_556 146(2) yes
Zn17 Zn18 Zn17 17_565 . 24_565 16.3(12) yes
Zn17 Zn18 Zn18 17_565 . 3_566 44.7(9) yes
Zn17 Zn18 Zn18 17_565 . 4_555 91.8(12) yes
Zn17 Zn18 Zn18 17_565 . 6_665 30.0(10) yes
Zn17 Zn18 Zn18 17_565 . 7_566 43.2(11) yes
Zn17 Zn18 Zn18 17_565 . 8_656 101.0(12) yes
Zn17 Zn18 Zn18 17_565 . 9_555 32.4(10) yes
Zn17 Zn18 Zn18 17_565 . 10_665 55.2(10) yes
Zn17 Zn18 Zn18 17_565 . 11_566 110.6(14) yes
Zn17 Zn18 Zn18 17_565 . 12_656 88.4(12) yes
Zn17 Zn18 Zn19 17_565 . . 81.5(19) yes
Zn17 Zn18 Zn19 17_565 . 2_665 24.6(15) yes
Zn17 Zn18 Zn19 17_565 . 3_566 55(2) yes
Zn17 Zn18 Zn19 17_565 . 4_555 41.0(9) yes
Zn17 Zn18 Zn19 17_565 . 5_656 108(2) yes
Zn17 Zn18 Zn19 17_565 . 6_665 48.7(13) yes
Zn17 Zn18 Zn19 17_565 . 7_566 110(3) yes
Zn17 Zn18 Zn19 17_565 . 8_656 91.1(18) yes
Zn17 Zn18 Zn19 17_565 . 9_555 93(3) yes
Zn17 Zn18 Zn19 17_565 . 11_566 12(4) yes
Zn17 Zn18 Zn17 18_556 . 20_565 126.0(15) yes
Zn17 Zn18 Zn17 18_556 . 21_666 69.9(14) yes
Zn17 Zn18 Zn17 18_556 . 22_556 14.3(19) yes
Zn17 Zn18 Zn17 18_556 . 24_565 133.7(16) yes
Zn17 Zn18 Zn18 18_556 . 3_566 119.7(14) yes
Zn17 Zn18 Zn18 18_556 . 4_555 45.7(11) yes
Zn17 Zn18 Zn18 18_556 . 6_665 118.0(15) yes
Zn17 Zn18 Zn18 18_556 . 7_566 97.7(14) yes
Zn17 Zn18 Zn18 18_556 . 8_656 46.5(12) yes
Zn17 Zn18 Zn18 18_556 . 9_555 104.9(12) yes
Zn17 Zn18 Zn18 18_556 . 10_665 87.6(12) yes
Zn17 Zn18 Zn18 18_556 . 11_566 30.9(14) yes
Zn17 Zn18 Zn18 18_556 . 12_656 63.8(15) yes
Zn17 Zn18 Zn19 18_556 . . 62.1(19) yes
Zn17 Zn18 Zn19 18_556 . 2_665 111.6(17) yes
Zn17 Zn18 Zn19 18_556 . 3_566 95(2) yes
Zn17 Zn18 Zn19 18_556 . 4_555 105.7(17) yes
Zn17 Zn18 Zn19 18_556 . 5_656 28(2) yes
Zn17 Zn18 Zn19 18_556 . 6_665 87.6(15) yes
Zn17 Zn18 Zn19 18_556 . 7_566 45.9(14) yes
Zn17 Zn18 Zn19 18_556 . 8_656 50.6(14) yes
Zn17 Zn18 Zn19 18_556 . 9_555 71(3) yes
Zn17 Zn18 Zn19 18_556 . 11_566 144(5) yes
Zn17 Zn18 Zn17 20_565 . 21_666 72.7(10) yes
Zn17 Zn18 Zn17 20_565 . 22_556 135(2) yes
Zn17 Zn18 Zn17 20_565 . 24_565 10.5(11) yes
Zn17 Zn18 Zn18 20_565 . 3_566 34.7(10) yes
Zn17 Zn18 Zn18 20_565 . 4_555 81.3(10) yes
Zn17 Zn18 Zn18 20_565 . 6_665 38.5(9) yes
Zn17 Zn18 Zn18 20_565 . 7_566 45.9(8) yes
Zn17 Zn18 Zn18 20_565 . 8_656 88.6(11) yes
Zn17 Zn18 Zn18 20_565 . 9_555 21.3(9) yes
Zn17 Zn18 Zn18 20_565 . 10_665 42.6(10) yes
Zn17 Zn18 Zn18 20_565 . 11_566 107.6(10) yes
Zn17 Zn18 Zn18 20_565 . 12_656 91.7(9) yes
Zn17 Zn18 Zn19 20_565 . . 69.3(19) yes
Zn17 Zn18 Zn19 20_565 . 2_665 25.8(15) yes
Zn17 Zn18 Zn19 20_565 . 3_566 61(2) yes
Zn17 Zn18 Zn19 20_565 . 4_555 28.1(10) yes
Zn17 Zn18 Zn19 20_565 . 5_656 98.6(19) yes
Zn17 Zn18 Zn19 20_565 . 6_665 38.5(12) yes
Zn17 Zn18 Zn19 20_565 . 7_566 112(3) yes
Zn17 Zn18 Zn19 20_565 . 8_656 89.9(17) yes
Zn17 Zn18 Zn19 20_565 . 9_555 80(3) yes
Zn17 Zn18 Zn19 20_565 . 11_566 25(3) yes
Zn17 Zn18 Zn17 21_666 . 22_556 84.1(18) yes
Zn17 Zn18 Zn17 21_666 . 24_565 83.1(12) yes
Zn17 Zn18 Zn18 21_666 . 3_566 99.5(13) yes
Zn17 Zn18 Zn18 21_666 . 4_555 56.7(7) yes
Zn17 Zn18 Zn18 21_666 . 6_665 48.3(8) yes
Zn17 Zn18 Zn18 21_666 . 7_566 29.3(7) yes
Zn17 Zn18 Zn18 21_666 . 8_656 77.5(8) yes
Zn17 Zn18 Zn18 21_666 . 9_555 61.6(8) yes
Zn17 Zn18 Zn18 21_666 . 10_665 68.9(8) yes
Zn17 Zn18 Zn18 21_666 . 11_566 39.9(8) yes
Zn17 Zn18 Zn18 21_666 . 12_656 21.8(9) yes
Zn17 Zn18 Zn19 21_666 . . 69.8(12) yes
Zn17 Zn18 Zn19 21_666 . 2_665 48.0(13) yes
Zn17 Zn18 Zn19 21_666 . 3_566 26.7(16) yes
Zn17 Zn18 Zn19 21_666 . 4_555 78.0(19) yes
Zn17 Zn18 Zn19 21_666 . 5_656 59.0(16) yes
Zn17 Zn18 Zn19 21_666 . 6_665 53.0(15) yes
Zn17 Zn18 Zn19 21_666 . 7_566 40(3) yes
Zn17 Zn18 Zn19 21_666 . 8_656 19.6(11) yes
Zn17 Zn18 Zn19 21_666 . 9_555 102(5) yes
Zn17 Zn18 Zn19 21_666 . 11_566 76(4) yes
Zn17 Zn18 Zn17 22_556 . 24_565 140(2) yes
Zn17 Zn18 Zn18 22_556 . 3_566 119(2) yes
Zn17 Zn18 Zn18 22_556 . 4_555 54.0(19) yes
Zn17 Zn18 Zn18 22_556 . 6_665 132.3(19) yes
Zn17 Zn18 Zn18 22_556 . 7_566 111.9(18) yes
Zn17 Zn18 Zn18 22_556 . 8_656 48(2) yes
Zn17 Zn18 Zn18 22_556 . 9_555 114(2) yes
Zn17 Zn18 Zn18 22_556 . 10_665 93(2) yes
Zn17 Zn18 Zn18 22_556 . 11_566 44.9(17) yes
Zn17 Zn18 Zn18 22_556 . 12_656 76.8(19) yes
Zn17 Zn18 Zn19 22_556 . . 67(3) yes
Zn17 Zn18 Zn19 22_556 . 2_665 125(2) yes
Zn17 Zn18 Zn19 22_556 . 3_566 109(2) yes
Zn17 Zn18 Zn19 22_556 . 4_555 111(2) yes
Zn17 Zn18 Zn19 22_556 . 5_656 37(2) yes
Zn17 Zn18 Zn19 22_556 . 6_665 97(2) yes
Zn17 Zn18 Zn19 22_556 . 7_566 57(2) yes
Zn17 Zn18 Zn19 22_556 . 8_656 64.8(18) yes
Zn17 Zn18 Zn19 22_556 . 9_555 67(3) yes
Zn17 Zn18 Zn19 22_556 . 11_566 157(5) yes
Zn17 Zn18 Zn18 24_565 . 3_566 28.6(10) yes
Zn17 Zn18 Zn18 24_565 . 4_555 88.0(10) yes
Zn17 Zn18 Zn18 24_565 . 6_665 45.8(10) yes
Zn17 Zn18 Zn18 24_565 . 7_566 55.8(9) yes
Zn17 Zn18 Zn18 24_565 . 8_656 92.1(11) yes
Zn17 Zn18 Zn18 24_565 . 9_555 29.4(9) yes
Zn17 Zn18 Zn18 24_565 . 10_665 47.0(10) yes
Zn17 Zn18 Zn18 24_565 . 11_566 117.9(11) yes
Zn17 Zn18 Zn18 24_565 . 12_656 101.8(11) yes
Zn17 Zn18 Zn19 24_565 . . 73.6(19) yes
Zn17 Zn18 Zn19 24_565 . 2_665 35.7(15) yes
Zn17 Zn18 Zn19 24_565 . 3_566 70(2) yes
Zn17 Zn18 Zn19 24_565 . 4_555 29.8(12) yes
Zn17 Zn18 Zn19 24_565 . 5_656 106(2) yes
Zn17 Zn18 Zn19 24_565 . 6_665 46.5(14) yes
Zn17 Zn18 Zn19 24_565 . 7_566 123(3) yes
Zn17 Zn18 Zn19 24_565 . 8_656 100.4(18) yes
Zn17 Zn18 Zn19 24_565 . 9_555 79(3) yes
Zn17 Zn18 Zn19 24_565 . 11_566 25(3) yes
Zn18 Zn18 Zn18 3_566 . 4_555 78.0(9) yes
Zn18 Zn18 Zn18 3_566 . 6_665 73.2(7) yes
Zn18 Zn18 Zn18 3_566 . 7_566 78.0(9) yes
Zn18 Zn18 Zn18 3_566 . 8_656 73.2(7) yes
Zn18 Zn18 Zn18 3_566 . 9_555 38.0(9) yes
Zn18 Zn18 Zn18 3_566 . 10_665 38.0(9) yes
Zn18 Zn18 Zn18 3_566 . 11_566 121.1(12) yes
Zn18 Zn18 Zn18 3_566 . 12_656 121.1(12) yes
Zn18 Zn18 Zn19 3_566 . . 58.8(16) yes
Zn18 Zn18 Zn19 3_566 . 2_665 58.8(16) yes
Zn18 Zn18 Zn19 3_566 . 3_566 95(2) yes
Zn18 Zn18 Zn19 3_566 . 4_555 22(2) yes
Zn18 Zn18 Zn19 3_566 . 5_656 95(2) yes
Zn18 Zn18 Zn19 3_566 . 6_665 48.7(16) yes
Zn18 Zn18 Zn19 3_566 . 7_566 137(4) yes
Zn18 Zn18 Zn19 3_566 . 8_656 111(2) yes
Zn18 Zn18 Zn19 3_566 . 9_555 53(3) yes
Zn18 Zn18 Zn19 3_566 . 11_566 53(3) yes
Zn18 Zn18 Zn18 4_555 . 6_665 90 yes
Zn18 Zn18 Zn18 4_555 . 7_566 70.8(6) yes
Zn18 Zn18 Zn18 4_555 . 8_656 20.9(6) yes
Zn18 Zn18 Zn18 4_555 . 9_555 60.0(5) yes
Zn18 Zn18 Zn18 4_555 . 10_665 42.1(4) yes
Zn18 Zn18 Zn18 4_555 . 11_566 46.0(5) yes
Zn18 Zn18 Zn18 4_555 . 12_656 68.9(6) yes
Zn18 Zn18 Zn19 4_555 . . 20.1(13) yes
Zn18 Zn18 Zn19 4_555 . 2_665 74.6(14) yes
Zn18 Zn18 Zn19 4_555 . 3_566 80.4(15) yes
Zn18 Zn18 Zn19 4_555 . 4_555 60.4(14) yes
Zn18 Zn18 Zn19 4_555 . 5_656 17.8(17) yes
Zn18 Zn18 Zn19 4_555 . 6_665 43.1(8) yes
Zn18 Zn18 Zn19 4_555 . 7_566 67(3) yes
Zn18 Zn18 Zn19 4_555 . 8_656 48.7(11) yes
Zn18 Zn18 Zn19 4_555 . 9_555 47(4) yes
Zn18 Zn18 Zn19 4_555 . 11_566 104(4) yes
Zn18 Zn18 Zn18 6_665 . 7_566 20.9(6) yes
Zn18 Zn18 Zn18 6_665 . 8_656 107.4(9) yes
Zn18 Zn18 Zn18 6_665 . 9_555 46.0(5) yes
Zn18 Zn18 Zn18 6_665 . 10_665 68.9(6) yes
Zn18 Zn18 Zn18 6_665 . 11_566 88.1(8) yes
Zn18 Zn18 Zn18 6_665 . 12_656 60.0(6) yes
Zn18 Zn18 Zn19 6_665 . . 89.7(16) yes
Zn18 Zn18 Zn19 6_665 . 2_665 19.5(16) yes
Zn18 Zn18 Zn19 6_665 . 3_566 25.7(18) yes
Zn18 Zn18 Zn19 6_665 . 4_555 62.3(9) yes
Zn18 Zn18 Zn19 6_665 . 5_656 101.1(16) yes
Zn18 Zn18 Zn19 6_665 . 6_665 54.6(5) yes
Zn18 Zn18 Zn19 6_665 . 7_566 82(2) yes
Zn18 Zn18 Zn19 6_665 . 8_656 67.9(10) yes
Zn18 Zn18 Zn19 6_665 . 9_555 113(4) yes
Zn18 Zn18 Zn19 6_665 . 11_566 29(4) yes
Zn18 Zn18 Zn18 7_566 . 8_656 90 yes
Zn18 Zn18 Zn18 7_566 . 9_555 42.1(4) yes
Zn18 Zn18 Zn18 7_566 . 10_665 60.0(5) yes
Zn18 Zn18 Zn18 7_566 . 11_566 68.9(6) yes
Zn18 Zn18 Zn18 7_566 . 12_656 46.0(5) yes
Zn18 Zn18 Zn19 7_566 . . 74.6(14) yes
Zn18 Zn18 Zn19 7_566 . 2_665 20.1(13) yes
Zn18 Zn18 Zn19 7_566 . 3_566 17.8(17) yes
Zn18 Zn18 Zn19 7_566 . 4_555 60.4(14) yes
Zn18 Zn18 Zn19 7_566 . 5_656 80.4(15) yes
Zn18 Zn18 Zn19 7_566 . 6_665 43.1(8) yes
Zn18 Zn18 Zn19 7_566 . 7_566 67(3) yes
Zn18 Zn18 Zn19 7_566 . 8_656 48.7(11) yes
Zn18 Zn18 Zn19 7_566 . 9_555 104(4) yes
Zn18 Zn18 Zn19 7_566 . 11_566 47(4) yes
Zn18 Zn18 Zn18 8_656 . 9_555 68.9(6) yes
Zn18 Zn18 Zn18 8_656 . 10_665 46.0(5) yes
Zn18 Zn18 Zn18 8_656 . 11_566 60.0(6) yes
Zn18 Zn18 Zn18 8_656 . 12_656 88.1(8) yes
Zn18 Zn18 Zn19 8_656 . . 19.5(16) yes
Zn18 Zn18 Zn19 8_656 . 2_665 89.7(16) yes
Zn18 Zn18 Zn19 8_656 . 3_566 101.1(16) yes
Zn18 Zn18 Zn19 8_656 . 4_555 62.3(9) yes
Zn18 Zn18 Zn19 8_656 . 5_656 25.7(18) yes
Zn18 Zn18 Zn19 8_656 . 6_665 54.6(5) yes
Zn18 Zn18 Zn19 8_656 . 7_566 82(2) yes
Zn18 Zn18 Zn19 8_656 . 8_656 67.9(10) yes
Zn18 Zn18 Zn19 8_656 . 9_555 29(4) yes
Zn18 Zn18 Zn19 8_656 . 11_566 113(4) yes
Zn18 Zn18 Zn18 9_555 . 10_665 24.0(5) yes
Zn18 Zn18 Zn18 9_555 . 11_566 90 yes
Zn18 Zn18 Zn18 9_555 . 12_656 83.1(6) yes
Zn18 Zn18 Zn19 9_555 . . 49.4(17) yes
Zn18 Zn18 Zn19 9_555 . 2_665 26.8(17) yes
Zn18 Zn18 Zn19 9_555 . 3_566 59.9(18) yes
Zn18 Zn18 Zn19 9_555 . 4_555 18.3(14) yes
Zn18 Zn18 Zn19 9_555 . 5_656 77.3(17) yes
Zn18 Zn18 Zn19 9_555 . 6_665 17.2(10) yes
Zn18 Zn18 Zn19 9_555 . 7_566 100(3) yes
Zn18 Zn18 Zn19 9_555 . 8_656 75.2(17) yes
Zn18 Zn18 Zn19 9_555 . 9_555 68(4) yes
Zn18 Zn18 Zn19 9_555 . 11_566 45(4) yes
Zn18 Zn18 Zn18 10_665 . 11_566 83.1(6) yes
Zn18 Zn18 Zn18 10_665 . 12_656 90 yes
Zn18 Zn18 Zn19 10_665 . . 26.8(17) yes
Zn18 Zn18 Zn19 10_665 . 2_665 49.4(17) yes
Zn18 Zn18 Zn19 10_665 . 3_566 77.3(17) yes
Zn18 Zn18 Zn19 10_665 . 4_555 18.3(14) yes
Zn18 Zn18 Zn19 10_665 . 5_656 59.9(18) yes
Zn18 Zn18 Zn19 10_665 . 6_665 17.2(10) yes
Zn18 Zn18 Zn19 10_665 . 7_566 100(3) yes
Zn18 Zn18 Zn19 10_665 . 8_656 75.2(17) yes
Zn18 Zn18 Zn19 10_665 . 9_555 45(4) yes
Zn18 Zn18 Zn19 10_665 . 11_566 68(4) yes
Zn18 Zn18 Zn18 11_566 . 12_656 33.7(7) yes
Zn18 Zn18 Zn19 11_566 . . 66.1(13) yes
Zn18 Zn18 Zn19 11_566 . 2_665 86.0(12) yes
Zn18 Zn18 Zn19 11_566 . 3_566 64.3(17) yes
Zn18 Zn18 Zn19 11_566 . 4_555 99.7(19) yes
Zn18 Zn18 Zn19 11_566 . 5_656 34.3(18) yes
Zn18 Zn18 Zn19 11_566 . 6_665 74.6(14) yes
Zn18 Zn18 Zn19 11_566 . 7_566 22(2) yes
Zn18 Zn18 Zn19 11_566 . 8_656 20.3(10) yes
Zn18 Zn18 Zn19 11_566 . 9_555 89(4) yes
Zn18 Zn18 Zn19 11_566 . 11_566 116(5) yes
Zn18 Zn18 Zn19 12_656 . . 86.0(12) yes
Zn18 Zn18 Zn19 12_656 . 2_665 66.1(13) yes
Zn18 Zn18 Zn19 12_656 . 3_566 34.3(18) yes
Zn18 Zn18 Zn19 12_656 . 4_555 99.7(19) yes
Zn18 Zn18 Zn19 12_656 . 5_656 64.3(17) yes
Zn18 Zn18 Zn19 12_656 . 6_665 74.6(14) yes
Zn18 Zn18 Zn19 12_656 . 7_566 22(2) yes
Zn18 Zn18 Zn19 12_656 . 8_656 20.3(10) yes
Zn18 Zn18 Zn19 12_656 . 9_555 116(5) yes
Zn18 Zn18 Zn19 12_656 . 11_566 89(4) yes
Zn19 Zn18 Zn19 . . 2_665 71(2) yes
Zn19 Zn18 Zn19 . . 3_566 89(2) yes
Zn19 Zn18 Zn19 . . 4_555 44.1(19) yes
Zn19 Zn18 Zn19 . . 5_656 36(2) yes
Zn19 Zn18 Zn19 . . 6_665 35.6(15) yes
Zn19 Zn18 Zn19 . . 7_566 87(3) yes
Zn19 Zn18 Zn19 . . 8_656 66.6(17) yes
Zn19 Zn18 Zn19 . . 9_555 32(5) yes
Zn19 Zn18 Zn19 . . 11_566 94(4) yes
Zn19 Zn18 Zn19 2_665 . 3_566 36(2) yes
Zn19 Zn18 Zn19 2_665 . 4_555 44.1(19) yes
Zn19 Zn18 Zn19 2_665 . 5_656 89(2) yes
Zn19 Zn18 Zn19 2_665 . 6_665 35.6(15) yes
Zn19 Zn18 Zn19 2_665 . 7_566 87(3) yes
Zn19 Zn18 Zn19 2_665 . 8_656 66.6(17) yes
Zn19 Zn18 Zn19 2_665 . 9_555 94(4) yes
Zn19 Zn18 Zn19 2_665 . 11_566 32(5) yes
Zn19 Zn18 Zn19 3_566 . 4_555 78(2) yes
Zn19 Zn18 Zn19 3_566 . 5_656 85(2) yes
Zn19 Zn18 Zn19 3_566 . 6_665 60.2(19) yes
Zn19 Zn18 Zn19 3_566 . 7_566 56(3) yes
Zn19 Zn18 Zn19 3_566 . 8_656 44.8(16) yes
Zn19 Zn18 Zn19 3_566 . 9_555 120(5) yes
Zn19 Zn18 Zn19 3_566 . 11_566 55(4) yes
Zn19 Zn18 Zn19 4_555 . 5_656 78(2) yes
Zn19 Zn18 Zn19 4_555 . 6_665 26(2) yes
Zn19 Zn18 Zn19 4_555 . 7_566 114(4) yes
Zn19 Zn18 Zn19 4_555 . 8_656 89(3) yes
Zn19 Zn18 Zn19 4_555 . 9_555 53(3) yes
Zn19 Zn18 Zn19 4_555 . 11_566 53(3) yes
Zn19 Zn18 Zn19 5_656 . 6_665 60.2(19) yes
Zn19 Zn18 Zn19 5_656 . 7_566 56(3) yes
Zn19 Zn18 Zn19 5_656 . 8_656 44.8(16) yes
Zn19 Zn18 Zn19 5_656 . 9_555 55(4) yes
Zn19 Zn18 Zn19 5_656 . 11_566 120(5) yes
Zn19 Zn18 Zn19 6_665 . 7_566 88(4) yes
Zn19 Zn18 Zn19 6_665 . 8_656 62(2) yes
Zn19 Zn18 Zn19 6_665 . 9_555 61(4) yes
Zn19 Zn18 Zn19 6_665 . 11_566 61(4) yes
Zn19 Zn18 Zn19 7_566 . 8_656 26(4) yes
Zn19 Zn18 Zn19 7_566 . 9_555 111(4) yes
Zn19 Zn18 Zn19 7_566 . 11_566 111(4) yes
Zn19 Zn18 Zn19 8_656 . 9_555 96(5) yes
Zn19 Zn18 Zn19 8_656 . 11_566 96(5) yes
Zn19 Zn18 Zn19 9_555 . 11_566 104(4) yes
Zn7 Zn19 Zn7 4_555 . 8_656 91(2) yes
Zn7 Zn19 Zn7 4_555 . 9_555 103(2) yes
Zn7 Zn19 Zn8 4_555 . 9_555 61.8(17) yes
Zn7 Zn19 Zn8 4_555 . 12_656 50.1(13) yes
Zn7 Zn19 Mg8 4_555 . 9_555 61.8(17) yes
Zn7 Zn19 Mg8 4_555 . 12_656 50.1(13) yes
Zn7 Zn19 Zn14 4_555 . 9_555 46.5(13) yes
Zn7 Zn19 Zn12 4_555 . . 54.6(8) yes
Zn7 Zn19 Zn12 4_555 . 15_655 124(3) yes
Zn7 Zn19 Mg12 4_555 . . 54.6(8) yes
Zn7 Zn19 Mg12 4_555 . 15_655 124(3) yes
Zn7 Zn19 Zn17 4_555 . . 55(3) yes
Zn7 Zn19 Zn17 4_555 . 2_665 149(2) yes
Zn7 Zn19 Zn17 4_555 . 4_555 80(3) yes
Zn7 Zn19 Zn17 4_555 . 5_656 101(3) yes
Zn7 Zn19 Zn17 4_555 . 6_665 151(2) yes
Zn7 Zn19 Zn17 4_555 . 8_656 96(3) yes
Zn7 Zn19 Zn17 4_555 . 9_555 72.8(17) yes
Zn7 Zn19 Zn17 4_555 . 10_665 159(3) yes
Zn7 Zn19 Zn17 4_555 . 12_656 110(3) yes
Zn7 Zn19 Zn17 4_555 . 14_556 53.6(15) yes
Zn7 Zn19 Zn17 4_555 . 15_655 145(5) yes
Zn7 Zn19 Zn17 4_555 . 17_565 110.3(12) yes
Zn7 Zn19 Zn17 4_555 . 18_556 64.4(16) yes
Zn7 Zn19 Zn17 4_555 . 19_655 159(6) yes
Zn7 Zn19 Zn17 4_555 . 20_565 115.5(11) yes
Zn7 Zn19 Zn17 4_555 . 22_556 62.1(13) yes
Zn7 Zn19 Zn17 4_555 . 23_655 163(4) yes
Zn7 Zn19 Zn17 4_555 . 24_565 103.9(9) yes
Zn7 Zn19 Zn18 4_555 . . 76.5(11) yes
Zn7 Zn19 Zn18 4_555 . 2_665 131(3) yes
Zn7 Zn19 Zn18 4_555 . 3_566 83.5(7) yes
Zn7 Zn19 Zn18 4_555 . 4_555 97(5) yes
Zn7 Zn19 Zn18 4_555 . 5_656 158(3) yes
Zn7 Zn19 Zn18 4_555 . 8_656 42(3) yes
Zn7 Zn19 Zn18 4_555 . 9_555 134.6(13) yes
Zn7 Zn19 Zn18 4_555 . 10_665 132.1(17) yes
Zn7 Zn19 Zn18 4_555 . 11_566 87.0(19) yes
Zn7 Zn19 Zn18 4_555 . 12_656 101.0(19) yes
Zn7 Zn19 Zn19 4_555 . 2_665 129.4(17) yes
Zn7 Zn19 Zn19 4_555 . 4_555 110(2) yes
Zn7 Zn19 Zn19 4_555 . 5_656 72(3) yes
Zn7 Zn19 Zn19 4_555 . 6_665 159(3) yes
Zn7 Zn19 Zn19 4_555 . 7_566 84.6(19) yes
Zn7 Zn19 Zn19 4_555 . 8_656 107(3) yes
Zn7 Zn19 Zn19 4_555 . 9_555 63(2) yes
Zn7 Zn19 Zn19 4_555 . 10_665 144(3) yes
Zn7 Zn19 Zn19 4_555 . 11_566 92.8(17) yes
Zn7 Zn19 Zn19 4_555 . 12_656 135(4) yes
Zn7 Zn19 Zn7 8_656 . 9_555 103(2) yes
Zn7 Zn19 Zn8 8_656 . 9_555 61.8(17) yes
Zn7 Zn19 Zn8 8_656 . 12_656 50.1(13) yes
Zn7 Zn19 Mg8 8_656 . 9_555 61.8(17) yes
Zn7 Zn19 Mg8 8_656 . 12_656 50.1(13) yes
Zn7 Zn19 Zn14 8_656 . 9_555 46.5(13) yes
Zn7 Zn19 Zn12 8_656 . . 124(3) yes
Zn7 Zn19 Zn12 8_656 . 15_655 54.6(8) yes
Zn7 Zn19 Mg12 8_656 . . 124(3) yes
Zn7 Zn19 Mg12 8_656 . 15_655 54.6(8) yes
Zn7 Zn19 Zn17 8_656 . . 145(5) yes
Zn7 Zn19 Zn17 8_656 . 2_665 110.3(12) yes
Zn7 Zn19 Zn17 8_656 . 4_555 159(6) yes
Zn7 Zn19 Zn17 8_656 . 5_656 53.6(15) yes
Zn7 Zn19 Zn17 8_656 . 6_665 115.5(11) yes
Zn7 Zn19 Zn17 8_656 . 8_656 64.4(16) yes
Zn7 Zn19 Zn17 8_656 . 9_555 163(4) yes
Zn7 Zn19 Zn17 8_656 . 10_665 103.9(9) yes
Zn7 Zn19 Zn17 8_656 . 12_656 62.1(13) yes
Zn7 Zn19 Zn17 8_656 . 14_556 101(3) yes
Zn7 Zn19 Zn17 8_656 . 15_655 55(3) yes
Zn7 Zn19 Zn17 8_656 . 17_565 149(2) yes
Zn7 Zn19 Zn17 8_656 . 18_556 96(3) yes
Zn7 Zn19 Zn17 8_656 . 19_655 80(3) yes
Zn7 Zn19 Zn17 8_656 . 20_565 151(2) yes
Zn7 Zn19 Zn17 8_656 . 22_556 110(3) yes
Zn7 Zn19 Zn17 8_656 . 23_655 72.8(17) yes
Zn7 Zn19 Zn17 8_656 . 24_565 159(3) yes
Zn7 Zn19 Zn18 8_656 . . 131(3) yes
Zn7 Zn19 Zn18 8_656 . 2_665 76.5(11) yes
Zn7 Zn19 Zn18 8_656 . 3_566 158(3) yes
Zn7 Zn19 Zn18 8_656 . 4_555 42(3) yes
Zn7 Zn19 Zn18 8_656 . 5_656 83.5(7) yes
Zn7 Zn19 Zn18 8_656 . 8_656 97(5) yes
Zn7 Zn19 Zn18 8_656 . 9_555 134.6(13) yes
Zn7 Zn19 Zn18 8_656 . 10_665 132.1(17) yes
Zn7 Zn19 Zn18 8_656 . 11_566 87.0(19) yes
Zn7 Zn19 Zn18 8_656 . 12_656 101.0(19) yes
Zn7 Zn19 Zn19 8_656 . 2_665 129.4(17) yes
Zn7 Zn19 Zn19 8_656 . 4_555 159(3) yes
Zn7 Zn19 Zn19 8_656 . 5_656 72(3) yes
Zn7 Zn19 Zn19 8_656 . 6_665 110(2) yes
Zn7 Zn19 Zn19 8_656 . 7_566 107(3) yes
Zn7 Zn19 Zn19 8_656 . 8_656 84.6(19) yes
Zn7 Zn19 Zn19 8_656 . 9_555 135(4) yes
Zn7 Zn19 Zn19 8_656 . 10_665 92.8(17) yes
Zn7 Zn19 Zn19 8_656 . 11_566 144(3) yes
Zn7 Zn19 Zn19 8_656 . 12_656 63(2) yes
Zn7 Zn19 Zn8 9_555 . 9_555 60.8(19) yes
Zn7 Zn19 Zn8 9_555 . 12_656 133(3) yes
Zn7 Zn19 Mg8 9_555 . 9_555 60.8(19) yes
Zn7 Zn19 Mg8 9_555 . 12_656 133(3) yes
Zn7 Zn19 Zn14 9_555 . 9_555 97(2) yes
Zn7 Zn19 Zn12 9_555 . . 56.0(12) yes
Zn7 Zn19 Zn12 9_555 . 15_655 56.0(12) yes
Zn7 Zn19 Mg12 9_555 . . 56.0(12) yes
Zn7 Zn19 Mg12 9_555 . 15_655 56.0(12) yes
Zn7 Zn19 Zn17 9_555 . . 85(4) yes
Zn7 Zn19 Zn17 9_555 . 2_665 94(2) yes
Zn7 Zn19 Zn17 9_555 . 4_555 62(3) yes
Zn7 Zn19 Zn17 9_555 . 5_656 146.1(16) yes
Zn7 Zn19 Zn17 9_555 . 6_665 85(2) yes
Zn7 Zn19 Zn17 9_555 . 8_656 157.5(11) yes
Zn7 Zn19 Zn17 9_555 . 9_555 80(3) yes
Zn7 Zn19 Zn17 9_555 . 10_665 89(2) yes
Zn7 Zn19 Zn17 9_555 . 12_656 143.9(16) yes
Zn7 Zn19 Zn17 9_555 . 14_556 146.1(16) yes
Zn7 Zn19 Zn17 9_555 . 15_655 85(4) yes
Zn7 Zn19 Zn17 9_555 . 17_565 94(2) yes
Zn7 Zn19 Zn17 9_555 . 18_556 157.5(11) yes
Zn7 Zn19 Zn17 9_555 . 19_655 62(3) yes
Zn7 Zn19 Zn17 9_555 . 20_565 85(2) yes
Zn7 Zn19 Zn17 9_555 . 22_556 143.9(16) yes
Zn7 Zn19 Zn17 9_555 . 23_655 80(3) yes
Zn7 Zn19 Zn17 9_555 . 24_565 89(2) yes
Zn7 Zn19 Zn18 9_555 . . 126(2) yes
Zn7 Zn19 Zn18 9_555 . 2_665 126(2) yes
Zn7 Zn19 Zn18 9_555 . 3_566 99(2) yes
Zn7 Zn19 Zn18 9_555 . 4_555 140(3) yes
Zn7 Zn19 Zn18 9_555 . 5_656 99(2) yes
Zn7 Zn19 Zn18 9_555 . 8_656 140(3) yes
Zn7 Zn19 Zn18 9_555 . 9_555 74(2) yes
Zn7 Zn19 Zn18 9_555 . 10_665 54(3) yes
Zn7 Zn19 Zn18 9_555 . 11_566 166(4) yes
Zn7 Zn19 Zn18 9_555 . 12_656 146(3) yes
Zn7 Zn19 Zn19 9_555 . 2_665 97(3) yes
Zn7 Zn19 Zn19 9_555 . 4_555 72(3) yes
Zn7 Zn19 Zn19 9_555 . 5_656 173(6) yes
Zn7 Zn19 Zn19 9_555 . 6_665 72(3) yes
Zn7 Zn19 Zn19 9_555 . 7_566 149(3) yes
Zn7 Zn19 Zn19 9_555 . 8_656 149(3) yes
Zn7 Zn19 Zn19 9_555 . 9_555 117(2) yes
Zn7 Zn19 Zn19 9_555 . 10_665 111(2) yes
Zn7 Zn19 Zn19 9_555 . 11_566 111(2) yes
Zn7 Zn19 Zn19 9_555 . 12_656 117(2) yes
Zn8 Zn19 Zn8 9_555 . 12_656 72(2) yes
Zn8 Zn19 Mg8 9_555 . 9_555 0 yes
Zn8 Zn19 Mg8 9_555 . 12_656 72(2) yes
Zn8 Zn19 Zn14 9_555 . 9_555 36.1(12) yes
Zn8 Zn19 Zn12 9_555 . . 63.6(15) yes
Zn8 Zn19 Zn12 9_555 . 15_655 63.6(15) yes
Zn8 Zn19 Mg12 9_555 . . 63.6(15) yes
Zn8 Zn19 Mg12 9_555 . 15_655 63.6(15) yes
Zn8 Zn19 Zn17 9_555 . . 96(4) yes
Zn8 Zn19 Zn17 9_555 . 2_665 148(2) yes
Zn8 Zn19 Zn17 9_555 . 4_555 98(4) yes
Zn8 Zn19 Zn17 9_555 . 5_656 113(3) yes
Zn8 Zn19 Zn17 9_555 . 6_665 141(3) yes
Zn8 Zn19 Zn17 9_555 . 8_656 121(3) yes
Zn8 Zn19 Zn17 9_555 . 9_555 107(3) yes
Zn8 Zn19 Zn17 9_555 . 10_665 139(2) yes
Zn8 Zn19 Zn17 9_555 . 12_656 123(3) yes
Zn8 Zn19 Zn17 9_555 . 14_556 113(3) yes
Zn8 Zn19 Zn17 9_555 . 15_655 96(4) yes
Zn8 Zn19 Zn17 9_555 . 17_565 148(2) yes
Zn8 Zn19 Zn17 9_555 . 18_556 121(3) yes
Zn8 Zn19 Zn17 9_555 . 19_655 98(4) yes
Zn8 Zn19 Zn17 9_555 . 20_565 141(3) yes
Zn8 Zn19 Zn17 9_555 . 22_556 123(3) yes
Zn8 Zn19 Zn17 9_555 . 23_655 107(3) yes
Zn8 Zn19 Zn17 9_555 . 24_565 139(2) yes
Zn8 Zn19 Zn18 9_555 . . 137.3(17) yes
Zn8 Zn19 Zn18 9_555 . 2_665 137.3(17) yes
Zn8 Zn19 Zn18 9_555 . 3_566 131.1(16) yes
Zn8 Zn19 Zn18 9_555 . 4_555 101(5) yes
Zn8 Zn19 Zn18 9_555 . 5_656 131.1(16) yes
Zn8 Zn19 Zn18 9_555 . 8_656 101(5) yes
Zn8 Zn19 Zn18 9_555 . 9_555 135(3) yes
Zn8 Zn19 Zn18 9_555 . 10_665 115(4) yes
Zn8 Zn19 Zn18 9_555 . 11_566 134(3) yes
Zn8 Zn19 Zn18 9_555 . 12_656 154(3) yes
Zn8 Zn19 Zn19 9_555 . 2_665 158(3) yes
Zn8 Zn19 Zn19 9_555 . 4_555 127(4) yes
Zn8 Zn19 Zn19 9_555 . 5_656 112(5) yes
Zn8 Zn19 Zn19 9_555 . 6_665 127(4) yes
Zn8 Zn19 Zn19 9_555 . 7_566 143(3) yes
Zn8 Zn19 Zn19 9_555 . 8_656 143(3) yes
Zn8 Zn19 Zn19 9_555 . 9_555 122(3) yes
Zn8 Zn19 Zn19 9_555 . 10_665 147.6(17) yes
Zn8 Zn19 Zn19 9_555 . 11_566 147.6(17) yes
Zn8 Zn19 Zn19 9_555 . 12_656 122(3) yes
Zn8 Zn19 Mg8 12_656 . 9_555 72(2) yes
Zn8 Zn19 Mg8 12_656 . 12_656 0 yes
Zn8 Zn19 Zn14 12_656 . 9_555 36.0(9) yes
Zn8 Zn19 Zn12 12_656 . . 103.6(18) yes
Zn8 Zn19 Zn12 12_656 . 15_655 103.6(18) yes
Zn8 Zn19 Mg12 12_656 . . 103.6(18) yes
Zn8 Zn19 Mg12 12_656 . 15_655 103.6(18) yes
Zn8 Zn19 Zn17 12_656 . . 100(4) yes
Zn8 Zn19 Zn17 12_656 . 2_665 129(2) yes
Zn8 Zn19 Zn17 12_656 . 4_555 129(3) yes
Zn8 Zn19 Zn17 12_656 . 5_656 54.8(19) yes
Zn8 Zn19 Zn17 12_656 . 6_665 139(2) yes
Zn8 Zn19 Zn17 12_656 . 8_656 54.5(18) yes
Zn8 Zn19 Zn17 12_656 . 9_555 116(3) yes
Zn8 Zn19 Zn17 12_656 . 10_665 131(2) yes
Zn8 Zn19 Zn17 12_656 . 12_656 64.9(18) yes
Zn8 Zn19 Zn17 12_656 . 14_556 54.8(19) yes
Zn8 Zn19 Zn17 12_656 . 15_655 100(4) yes
Zn8 Zn19 Zn17 12_656 . 17_565 129(2) yes
Zn8 Zn19 Zn17 12_656 . 18_556 54.5(18) yes
Zn8 Zn19 Zn17 12_656 . 19_655 129(3) yes
Zn8 Zn19 Zn17 12_656 . 20_565 139(2) yes
Zn8 Zn19 Zn17 12_656 . 22_556 64.9(18) yes
Zn8 Zn19 Zn17 12_656 . 23_655 116(3) yes
Zn8 Zn19 Zn17 12_656 . 24_565 131(2) yes
Zn8 Zn19 Zn18 12_656 . . 88.9(19) yes
Zn8 Zn19 Zn18 12_656 . 2_665 88.9(19) yes
Zn8 Zn19 Zn18 12_656 . 3_566 112(2) yes
Zn8 Zn19 Zn18 12_656 . 4_555 47(3) yes
Zn8 Zn19 Zn18 12_656 . 5_656 112(2) yes
Zn8 Zn19 Zn18 12_656 . 8_656 47(3) yes
Zn8 Zn19 Zn18 12_656 . 9_555 153(3) yes
Zn8 Zn19 Zn18 12_656 . 10_665 173(5) yes
Zn8 Zn19 Zn18 12_656 . 11_566 61.5(16) yes
Zn8 Zn19 Zn18 12_656 . 12_656 81.5(17) yes
Zn8 Zn19 Zn19 12_656 . 2_665 130(3) yes
Zn8 Zn19 Zn19 12_656 . 4_555 147(3) yes
Zn8 Zn19 Zn19 12_656 . 5_656 40(4) yes
Zn8 Zn19 Zn19 12_656 . 6_665 147(3) yes
Zn8 Zn19 Zn19 12_656 . 7_566 74.5(19) yes
Zn8 Zn19 Zn19 12_656 . 8_656 74.5(19) yes
Zn8 Zn19 Zn19 12_656 . 9_555 87(3) yes
Zn8 Zn19 Zn19 12_656 . 10_665 108(2) yes
Zn8 Zn19 Zn19 12_656 . 11_566 108(2) yes
Zn8 Zn19 Zn19 12_656 . 12_656 87(3) yes
Mg8 Zn19 Mg8 9_555 . 12_656 72(2) yes
Mg8 Zn19 Zn14 9_555 . 9_555 36.1(12) yes
Mg8 Zn19 Zn12 9_555 . . 63.6(15) yes
Mg8 Zn19 Zn12 9_555 . 15_655 63.6(15) yes
Mg8 Zn19 Mg12 9_555 . . 63.6(15) yes
Mg8 Zn19 Mg12 9_555 . 15_655 63.6(15) yes
Mg8 Zn19 Zn17 9_555 . . 96(4) yes
Mg8 Zn19 Zn17 9_555 . 2_665 148(2) yes
Mg8 Zn19 Zn17 9_555 . 4_555 98(4) yes
Mg8 Zn19 Zn17 9_555 . 5_656 113(3) yes
Mg8 Zn19 Zn17 9_555 . 6_665 141(3) yes
Mg8 Zn19 Zn17 9_555 . 8_656 121(3) yes
Mg8 Zn19 Zn17 9_555 . 9_555 107(3) yes
Mg8 Zn19 Zn17 9_555 . 10_665 139(2) yes
Mg8 Zn19 Zn17 9_555 . 12_656 123(3) yes
Mg8 Zn19 Zn17 9_555 . 14_556 113(3) yes
Mg8 Zn19 Zn17 9_555 . 15_655 96(4) yes
Mg8 Zn19 Zn17 9_555 . 17_565 148(2) yes
Mg8 Zn19 Zn17 9_555 . 18_556 121(3) yes
Mg8 Zn19 Zn17 9_555 . 19_655 98(4) yes
Mg8 Zn19 Zn17 9_555 . 20_565 141(3) yes
Mg8 Zn19 Zn17 9_555 . 22_556 123(3) yes
Mg8 Zn19 Zn17 9_555 . 23_655 107(3) yes
Mg8 Zn19 Zn17 9_555 . 24_565 139(2) yes
Mg8 Zn19 Zn18 9_555 . . 137.3(17) yes
Mg8 Zn19 Zn18 9_555 . 2_665 137.3(17) yes
Mg8 Zn19 Zn18 9_555 . 3_566 131.1(16) yes
Mg8 Zn19 Zn18 9_555 . 4_555 101(5) yes
Mg8 Zn19 Zn18 9_555 . 5_656 131.1(16) yes
Mg8 Zn19 Zn18 9_555 . 8_656 101(5) yes
Mg8 Zn19 Zn18 9_555 . 9_555 135(3) yes
Mg8 Zn19 Zn18 9_555 . 10_665 115(4) yes
Mg8 Zn19 Zn18 9_555 . 11_566 134(3) yes
Mg8 Zn19 Zn18 9_555 . 12_656 154(3) yes
Mg8 Zn19 Zn19 9_555 . 2_665 158(3) yes
Mg8 Zn19 Zn19 9_555 . 4_555 127(4) yes
Mg8 Zn19 Zn19 9_555 . 5_656 112(5) yes
Mg8 Zn19 Zn19 9_555 . 6_665 127(4) yes
Mg8 Zn19 Zn19 9_555 . 7_566 143(3) yes
Mg8 Zn19 Zn19 9_555 . 8_656 143(3) yes
Mg8 Zn19 Zn19 9_555 . 9_555 122(3) yes
Mg8 Zn19 Zn19 9_555 . 10_665 147.6(17) yes
Mg8 Zn19 Zn19 9_555 . 11_566 147.6(17) yes
Mg8 Zn19 Zn19 9_555 . 12_656 122(3) yes
Mg8 Zn19 Zn14 12_656 . 9_555 36.0(9) yes
Mg8 Zn19 Zn12 12_656 . . 103.6(18) yes
Mg8 Zn19 Zn12 12_656 . 15_655 103.6(18) yes
Mg8 Zn19 Mg12 12_656 . . 103.6(18) yes
Mg8 Zn19 Mg12 12_656 . 15_655 103.6(18) yes
Mg8 Zn19 Zn17 12_656 . . 100(4) yes
Mg8 Zn19 Zn17 12_656 . 2_665 129(2) yes
Mg8 Zn19 Zn17 12_656 . 4_555 129(3) yes
Mg8 Zn19 Zn17 12_656 . 5_656 54.8(19) yes
Mg8 Zn19 Zn17 12_656 . 6_665 139(2) yes
Mg8 Zn19 Zn17 12_656 . 8_656 54.5(18) yes
Mg8 Zn19 Zn17 12_656 . 9_555 116(3) yes
Mg8 Zn19 Zn17 12_656 . 10_665 131(2) yes
Mg8 Zn19 Zn17 12_656 . 12_656 64.9(18) yes
Mg8 Zn19 Zn17 12_656 . 14_556 54.8(19) yes
Mg8 Zn19 Zn17 12_656 . 15_655 100(4) yes
Mg8 Zn19 Zn17 12_656 . 17_565 129(2) yes
Mg8 Zn19 Zn17 12_656 . 18_556 54.5(18) yes
Mg8 Zn19 Zn17 12_656 . 19_655 129(3) yes
Mg8 Zn19 Zn17 12_656 . 20_565 139(2) yes
Mg8 Zn19 Zn17 12_656 . 22_556 64.9(18) yes
Mg8 Zn19 Zn17 12_656 . 23_655 116(3) yes
Mg8 Zn19 Zn17 12_656 . 24_565 131(2) yes
Mg8 Zn19 Zn18 12_656 . . 88.9(19) yes
Mg8 Zn19 Zn18 12_656 . 2_665 88.9(19) yes
Mg8 Zn19 Zn18 12_656 . 3_566 112(2) yes
Mg8 Zn19 Zn18 12_656 . 4_555 47(3) yes
Mg8 Zn19 Zn18 12_656 . 5_656 112(2) yes
Mg8 Zn19 Zn18 12_656 . 8_656 47(3) yes
Mg8 Zn19 Zn18 12_656 . 9_555 153(3) yes
Mg8 Zn19 Zn18 12_656 . 10_665 173(5) yes
Mg8 Zn19 Zn18 12_656 . 11_566 61.5(16) yes
Mg8 Zn19 Zn18 12_656 . 12_656 81.5(17) yes
Mg8 Zn19 Zn19 12_656 . 2_665 130(3) yes
Mg8 Zn19 Zn19 12_656 . 4_555 147(3) yes
Mg8 Zn19 Zn19 12_656 . 5_656 40(4) yes
Mg8 Zn19 Zn19 12_656 . 6_665 147(3) yes
Mg8 Zn19 Zn19 12_656 . 7_566 74.5(19) yes
Mg8 Zn19 Zn19 12_656 . 8_656 74.5(19) yes
Mg8 Zn19 Zn19 12_656 . 9_555 87(3) yes
Mg8 Zn19 Zn19 12_656 . 10_665 108(2) yes
Mg8 Zn19 Zn19 12_656 . 11_566 108(2) yes
Mg8 Zn19 Zn19 12_656 . 12_656 87(3) yes
Zn14 Zn19 Zn12 9_555 . . 82.6(17) yes
Zn14 Zn19 Zn12 9_555 . 15_655 82.6(17) yes
Zn14 Zn19 Mg12 9_555 . . 82.6(17) yes
Zn14 Zn19 Mg12 9_555 . 15_655 82.6(17) yes
Zn14 Zn19 Zn17 9_555 . . 100(4) yes
Zn14 Zn19 Zn17 9_555 . 2_665 156.1(14) yes
Zn14 Zn19 Zn17 9_555 . 4_555 118(4) yes
Zn14 Zn19 Zn17 9_555 . 5_656 83(2) yes
Zn14 Zn19 Zn17 9_555 . 6_665 161.9(8) yes
Zn14 Zn19 Zn17 9_555 . 8_656 87(2) yes
Zn14 Zn19 Zn17 9_555 . 9_555 117(3) yes
Zn14 Zn19 Zn17 9_555 . 10_665 150.3(11) yes
Zn14 Zn19 Zn17 9_555 . 12_656 94(2) yes
Zn14 Zn19 Zn17 9_555 . 14_556 83(2) yes
Zn14 Zn19 Zn17 9_555 . 15_655 100(4) yes
Zn14 Zn19 Zn17 9_555 . 17_565 156.1(14) yes
Zn14 Zn19 Zn17 9_555 . 18_556 87(2) yes
Zn14 Zn19 Zn17 9_555 . 19_655 118(4) yes
Zn14 Zn19 Zn17 9_555 . 20_565 161.9(8) yes
Zn14 Zn19 Zn17 9_555 . 22_556 94(2) yes
Zn14 Zn19 Zn17 9_555 . 23_655 117(3) yes
Zn14 Zn19 Zn17 9_555 . 24_565 150.3(11) yes
Zn14 Zn19 Zn18 9_555 . . 116(2) yes
Zn14 Zn19 Zn18 9_555 . 2_665 116(2) yes
Zn14 Zn19 Zn18 9_555 . 3_566 129.8(17) yes
Zn14 Zn19 Zn18 9_555 . 4_555 72(4) yes
Zn14 Zn19 Zn18 9_555 . 5_656 129.8(17) yes
Zn14 Zn19 Zn18 9_555 . 8_656 72(4) yes
Zn14 Zn19 Zn18 9_555 . 9_555 171(3) yes
Zn14 Zn19 Zn18 9_555 . 10_665 151(5) yes
Zn14 Zn19 Zn18 9_555 . 11_566 97(2) yes
Zn14 Zn19 Zn18 9_555 . 12_656 118(2) yes
Zn14 Zn19 Zn19 9_555 . 2_665 166(3) yes
Zn14 Zn19 Zn19 9_555 . 4_555 153(3) yes
Zn14 Zn19 Zn19 9_555 . 5_656 76(4) yes
Zn14 Zn19 Zn19 9_555 . 6_665 153(3) yes
Zn14 Zn19 Zn19 9_555 . 7_566 109(2) yes
Zn14 Zn19 Zn19 9_555 . 8_656 109(2) yes
Zn14 Zn19 Zn19 9_555 . 9_555 107(3) yes
Zn14 Zn19 Zn19 9_555 . 10_665 136(2) yes
Zn14 Zn19 Zn19 9_555 . 11_566 136(2) yes
Zn14 Zn19 Zn19 9_555 . 12_656 107(3) yes
Zn12 Zn19 Zn12 . . 15_655 107(2) yes
Zn12 Zn19 Mg12 . . . 0 yes
Zn12 Zn19 Mg12 . . 15_655 107(2) yes
Zn12 Zn19 Zn17 . . . 36(3) yes
Zn12 Zn19 Zn17 . . 2_665 121(2) yes
Zn12 Zn19 Zn17 . . 4_555 36(3) yes
Zn12 Zn19 Zn17 . . 5_656 155(3) yes
Zn12 Zn19 Zn17 . . 6_665 113(2) yes
Zn12 Zn19 Zn17 . . 8_656 146(2) yes
Zn12 Zn19 Zn17 . . 9_555 44.0(19) yes
Zn12 Zn19 Zn17 . . 10_665 124(3) yes
Zn12 Zn19 Zn17 . . 12_656 160(2) yes
Zn12 Zn19 Zn17 . . 14_556 90.7(12) yes
Zn12 Zn19 Zn17 . . 15_655 141(5) yes
Zn12 Zn19 Zn17 . . 17_565 86.3(14) yes
Zn12 Zn19 Zn17 . . 18_556 103.0(9) yes
Zn12 Zn19 Zn17 . . 19_655 116(4) yes
Zn12 Zn19 Zn17 . . 20_565 83.3(15) yes
Zn12 Zn19 Zn17 . . 22_556 91.8(8) yes
Zn12 Zn19 Zn17 . . 23_655 134(4) yes
Zn12 Zn19 Zn17 . . 24_565 76.6(12) yes
Zn12 Zn19 Zn18 . . . 85.6(5) yes
Zn12 Zn19 Zn18 . . 2_665 159(3) yes
Zn12 Zn19 Zn18 . . 3_566 68.4(8) yes
Zn12 Zn19 Zn18 . . 4_555 151(5) yes
Zn12 Zn19 Zn18 . . 5_656 144(3) yes
Zn12 Zn19 Zn18 . . 8_656 84(2) yes
Zn12 Zn19 Zn18 . . 9_555 92.3(19) yes
Zn12 Zn19 Zn18 . . 10_665 80(2) yes
Zn12 Zn19 Zn18 . . 11_566 126.2(12) yes
Zn12 Zn19 Zn18 . . 12_656 125.0(13) yes
Zn12 Zn19 Zn19 . . 2_665 105.2(19) yes
Zn12 Zn19 Zn19 . . 4_555 71(2) yes
Zn12 Zn19 Zn19 . . 5_656 122.1(19) yes
Zn12 Zn19 Zn19 . . 6_665 109(4) yes
Zn12 Zn19 Zn19 . . 7_566 110.5(17) yes
Zn12 Zn19 Zn19 . . 8_656 142(2) yes
Zn12 Zn19 Zn19 . . 9_555 70.6(18) yes
Zn12 Zn19 Zn19 . . 10_665 142(3) yes
Zn12 Zn19 Zn19 . . 11_566 85.7(15) yes
Zn12 Zn19 Zn19 . . 12_656 169(4) yes
Zn12 Zn19 Mg12 15_655 . . 107(2) yes
Zn12 Zn19 Mg12 15_655 . 15_655 0 yes
Zn12 Zn19 Zn17 15_655 . . 141(5) yes
Zn12 Zn19 Zn17 15_655 . 2_665 86.3(14) yes
Zn12 Zn19 Zn17 15_655 . 4_555 116(4) yes
Zn12 Zn19 Zn17 15_655 . 5_656 90.7(12) yes
Zn12 Zn19 Zn17 15_655 . 6_665 83.3(15) yes
Zn12 Zn19 Zn17 15_655 . 8_656 103.0(9) yes
Zn12 Zn19 Zn17 15_655 . 9_555 134(4) yes
Zn12 Zn19 Zn17 15_655 . 10_665 76.6(12) yes
Zn12 Zn19 Zn17 15_655 . 12_656 91.8(8) yes
Zn12 Zn19 Zn17 15_655 . 14_556 155(3) yes
Zn12 Zn19 Zn17 15_655 . 15_655 36(3) yes
Zn12 Zn19 Zn17 15_655 . 17_565 121(2) yes
Zn12 Zn19 Zn17 15_655 . 18_556 146(2) yes
Zn12 Zn19 Zn17 15_655 . 19_655 36(3) yes
Zn12 Zn19 Zn17 15_655 . 20_565 113(2) yes
Zn12 Zn19 Zn17 15_655 . 22_556 160(2) yes
Zn12 Zn19 Zn17 15_655 . 23_655 44.0(19) yes
Zn12 Zn19 Zn17 15_655 . 24_565 124(3) yes
Zn12 Zn19 Zn18 15_655 . . 159(3) yes
Zn12 Zn19 Zn18 15_655 . 2_665 85.6(5) yes
Zn12 Zn19 Zn18 15_655 . 3_566 144(3) yes
Zn12 Zn19 Zn18 15_655 . 4_555 84(2) yes
Zn12 Zn19 Zn18 15_655 . 5_656 68.4(8) yes
Zn12 Zn19 Zn18 15_655 . 8_656 151(5) yes
Zn12 Zn19 Zn18 15_655 . 9_555 92.3(19) yes
Zn12 Zn19 Zn18 15_655 . 10_665 80(2) yes
Zn12 Zn19 Zn18 15_655 . 11_566 126.2(12) yes
Zn12 Zn19 Zn18 15_655 . 12_656 125.0(13) yes
Zn12 Zn19 Zn19 15_655 . 2_665 105.2(19) yes
Zn12 Zn19 Zn19 15_655 . 4_555 109(4) yes
Zn12 Zn19 Zn19 15_655 . 5_656 122.1(19) yes
Zn12 Zn19 Zn19 15_655 . 6_665 71(2) yes
Zn12 Zn19 Zn19 15_655 . 7_566 142(2) yes
Zn12 Zn19 Zn19 15_655 . 8_656 110.5(17) yes
Zn12 Zn19 Zn19 15_655 . 9_555 169(4) yes
Zn12 Zn19 Zn19 15_655 . 10_665 85.7(15) yes
Zn12 Zn19 Zn19 15_655 . 11_566 142(3) yes
Zn12 Zn19 Zn19 15_655 . 12_656 70.6(18) yes
Mg12 Zn19 Mg12 . . 15_655 107(2) yes
Mg12 Zn19 Zn17 . . . 36(3) yes
Mg12 Zn19 Zn17 . . 2_665 121(2) yes
Mg12 Zn19 Zn17 . . 4_555 36(3) yes
Mg12 Zn19 Zn17 . . 5_656 155(3) yes
Mg12 Zn19 Zn17 . . 6_665 113(2) yes
Mg12 Zn19 Zn17 . . 8_656 146(2) yes
Mg12 Zn19 Zn17 . . 9_555 44.0(19) yes
Mg12 Zn19 Zn17 . . 10_665 124(3) yes
Mg12 Zn19 Zn17 . . 12_656 160(2) yes
Mg12 Zn19 Zn17 . . 14_556 90.7(12) yes
Mg12 Zn19 Zn17 . . 15_655 141(5) yes
Mg12 Zn19 Zn17 . . 17_565 86.3(14) yes
Mg12 Zn19 Zn17 . . 18_556 103.0(9) yes
Mg12 Zn19 Zn17 . . 19_655 116(4) yes
Mg12 Zn19 Zn17 . . 20_565 83.3(15) yes
Mg12 Zn19 Zn17 . . 22_556 91.8(8) yes
Mg12 Zn19 Zn17 . . 23_655 134(4) yes
Mg12 Zn19 Zn17 . . 24_565 76.6(12) yes
Mg12 Zn19 Zn18 . . . 85.6(5) yes
Mg12 Zn19 Zn18 . . 2_665 159(3) yes
Mg12 Zn19 Zn18 . . 3_566 68.4(8) yes
Mg12 Zn19 Zn18 . . 4_555 151(5) yes
Mg12 Zn19 Zn18 . . 5_656 144(3) yes
Mg12 Zn19 Zn18 . . 8_656 84(2) yes
Mg12 Zn19 Zn18 . . 9_555 92.3(19) yes
Mg12 Zn19 Zn18 . . 10_665 80(2) yes
Mg12 Zn19 Zn18 . . 11_566 126.2(12) yes
Mg12 Zn19 Zn18 . . 12_656 125.0(13) yes
Mg12 Zn19 Zn19 . . 2_665 105.2(19) yes
Mg12 Zn19 Zn19 . . 4_555 71(2) yes
Mg12 Zn19 Zn19 . . 5_656 122.1(19) yes
Mg12 Zn19 Zn19 . . 6_665 109(4) yes
Mg12 Zn19 Zn19 . . 7_566 110.5(17) yes
Mg12 Zn19 Zn19 . . 8_656 142(2) yes
Mg12 Zn19 Zn19 . . 9_555 70.6(18) yes
Mg12 Zn19 Zn19 . . 10_665 142(3) yes
Mg12 Zn19 Zn19 . . 11_566 85.7(15) yes
Mg12 Zn19 Zn19 . . 12_656 169(4) yes
Mg12 Zn19 Zn17 15_655 . . 141(5) yes
Mg12 Zn19 Zn17 15_655 . 2_665 86.3(14) yes
Mg12 Zn19 Zn17 15_655 . 4_555 116(4) yes
Mg12 Zn19 Zn17 15_655 . 5_656 90.7(12) yes
Mg12 Zn19 Zn17 15_655 . 6_665 83.3(15) yes
Mg12 Zn19 Zn17 15_655 . 8_656 103.0(9) yes
Mg12 Zn19 Zn17 15_655 . 9_555 134(4) yes
Mg12 Zn19 Zn17 15_655 . 10_665 76.6(12) yes
Mg12 Zn19 Zn17 15_655 . 12_656 91.8(8) yes
Mg12 Zn19 Zn17 15_655 . 14_556 155(3) yes
Mg12 Zn19 Zn17 15_655 . 15_655 36(3) yes
Mg12 Zn19 Zn17 15_655 . 17_565 121(2) yes
Mg12 Zn19 Zn17 15_655 . 18_556 146(2) yes
Mg12 Zn19 Zn17 15_655 . 19_655 36(3) yes
Mg12 Zn19 Zn17 15_655 . 20_565 113(2) yes
Mg12 Zn19 Zn17 15_655 . 22_556 160(2) yes
Mg12 Zn19 Zn17 15_655 . 23_655 44.0(19) yes
Mg12 Zn19 Zn17 15_655 . 24_565 124(3) yes
Mg12 Zn19 Zn18 15_655 . . 159(3) yes
Mg12 Zn19 Zn18 15_655 . 2_665 85.6(5) yes
Mg12 Zn19 Zn18 15_655 . 3_566 144(3) yes
Mg12 Zn19 Zn18 15_655 . 4_555 84(2) yes
Mg12 Zn19 Zn18 15_655 . 5_656 68.4(8) yes
Mg12 Zn19 Zn18 15_655 . 8_656 151(5) yes
Mg12 Zn19 Zn18 15_655 . 9_555 92.3(19) yes
Mg12 Zn19 Zn18 15_655 . 10_665 80(2) yes
Mg12 Zn19 Zn18 15_655 . 11_566 126.2(12) yes
Mg12 Zn19 Zn18 15_655 . 12_656 125.0(13) yes
Mg12 Zn19 Zn19 15_655 . 2_665 105.2(19) yes
Mg12 Zn19 Zn19 15_655 . 4_555 109(4) yes
Mg12 Zn19 Zn19 15_655 . 5_656 122.1(19) yes
Mg12 Zn19 Zn19 15_655 . 6_665 71(2) yes
Mg12 Zn19 Zn19 15_655 . 7_566 142(2) yes
Mg12 Zn19 Zn19 15_655 . 8_656 110.5(17) yes
Mg12 Zn19 Zn19 15_655 . 9_555 169(4) yes
Mg12 Zn19 Zn19 15_655 . 10_665 85.7(15) yes
Mg12 Zn19 Zn19 15_655 . 11_566 142(3) yes
Mg12 Zn19 Zn19 15_655 . 12_656 70.6(18) yes
Zn17 Zn19 Zn17 . . 2_665 102(5) yes
Zn17 Zn19 Zn17 . . 4_555 30(2) yes
Zn17 Zn19 Zn17 . . 5_656 128(5) yes
Zn17 Zn19 Zn17 . . 6_665 99(5) yes
Zn17 Zn19 Zn17 . . 8_656 116(5) yes
Zn17 Zn19 Zn17 . . 9_555 18(2) yes
Zn17 Zn19 Zn17 . . 10_665 110(5) yes
Zn17 Zn19 Zn17 . . 12_656 127(5) yes
Zn17 Zn19 Zn17 . . 14_556 62(3) yes
Zn17 Zn19 Zn17 . . 15_655 160(8) yes
Zn17 Zn19 Zn17 . . 17_565 60(4) yes
Zn17 Zn19 Zn17 . . 18_556 72(3) yes
Zn17 Zn19 Zn17 . . 19_655 131(7) yes
Zn17 Zn19 Zn17 . . 20_565 62(4) yes
Zn17 Zn19 Zn17 . . 22_556 59(3) yes
Zn17 Zn19 Zn17 . . 23_655 142(7) yes
Zn17 Zn19 Zn17 . . 24_565 52(3) yes
Zn17 Zn19 Zn18 . . . 50(3) yes
Zn17 Zn19 Zn18 . . 2_665 126(5) yes
Zn17 Zn19 Zn18 . . 3_566 36(3) yes
Zn17 Zn19 Zn18 . . 4_555 134(6) yes
Zn17 Zn19 Zn18 . . 5_656 129(6) yes
Zn17 Zn19 Zn18 . . 8_656 60(2) yes
Zn17 Zn19 Zn18 . . 9_555 80(4) yes
Zn17 Zn19 Zn18 . . 10_665 80(4) yes
Zn17 Zn19 Zn18 . . 11_566 92(4) yes
Zn17 Zn19 Zn18 . . 12_656 89(4) yes
Zn17 Zn19 Zn19 . . 2_665 82(4) yes
Zn17 Zn19 Zn19 . . 4_555 56(4) yes
Zn17 Zn19 Zn19 . . 5_656 96(4) yes
Zn17 Zn19 Zn19 . . 6_665 104(5) yes
Zn17 Zn19 Zn19 . . 7_566 75(4) yes
Zn17 Zn19 Zn19 . . 8_656 106(5) yes
Zn17 Zn19 Zn19 . . 9_555 35(3) yes
Zn17 Zn19 Zn19 . . 10_665 116(5) yes
Zn17 Zn19 Zn19 . . 11_566 52(4) yes
Zn17 Zn19 Zn19 . . 12_656 142(6) yes
Zn17 Zn19 Zn17 2_665 . 4_555 86(5) yes
Zn17 Zn19 Zn17 2_665 . 5_656 76(2) yes
Zn17 Zn19 Zn17 2_665 . 6_665 10.2(8) yes
Zn17 Zn19 Zn17 2_665 . 8_656 75(2) yes
Zn17 Zn19 Zn17 2_665 . 9_555 86(3) yes
Zn17 Zn19 Zn17 2_665 . 10_665 9.7(10) yes
Zn17 Zn19 Zn17 2_665 . 12_656 65.0(18) yes
Zn17 Zn19 Zn17 2_665 . 14_556 99(3) yes
Zn17 Zn19 Zn17 2_665 . 15_655 60(4) yes
Zn17 Zn19 Zn17 2_665 . 17_565 42.2(15) yes
Zn17 Zn19 Zn17 2_665 . 18_556 90(3) yes
Zn17 Zn19 Zn17 2_665 . 19_655 51(4) yes
Zn17 Zn19 Zn17 2_665 . 20_565 40.5(14) yes
Zn17 Zn19 Zn17 2_665 . 22_556 89(2) yes
Zn17 Zn19 Zn17 2_665 . 23_655 45(2) yes
Zn17 Zn19 Zn17 2_665 . 24_565 50.6(16) yes
Zn17 Zn19 Zn18 2_665 . . 73(2) yes
Zn17 Zn19 Zn18 2_665 . 2_665 41.5(12) yes
Zn17 Zn19 Zn18 2_665 . 3_566 69(2) yes
Zn17 Zn19 Zn18 2_665 . 4_555 86(4) yes
Zn17 Zn19 Zn18 2_665 . 5_656 26.8(12) yes
Zn17 Zn19 Zn18 2_665 . 8_656 111(5) yes
Zn17 Zn19 Zn18 2_665 . 9_555 28.9(11) yes
Zn17 Zn19 Zn18 2_665 . 10_665 45(2) yes
Zn17 Zn19 Zn18 2_665 . 11_566 72.4(19) yes
Zn17 Zn19 Zn18 2_665 . 12_656 54.1(14) yes
Zn17 Zn19 Zn19 2_665 . 2_665 21.2(9) yes
Zn17 Zn19 Zn19 2_665 . 4_555 51(3) yes
Zn17 Zn19 Zn19 2_665 . 5_656 92(4) yes
Zn17 Zn19 Zn19 2_665 . 6_665 22(2) yes
Zn17 Zn19 Zn19 2_665 . 7_566 68(2) yes
Zn17 Zn19 Zn19 2_665 . 8_656 55.7(17) yes
Zn17 Zn19 Zn19 2_665 . 9_555 86(4) yes
Zn17 Zn19 Zn19 2_665 . 10_665 21.6(12) yes
Zn17 Zn19 Zn19 2_665 . 11_566 57(2) yes
Zn17 Zn19 Zn19 2_665 . 12_656 49(3) yes
Zn17 Zn19 Zn17 4_555 . 5_656 146(6) yes
Zn17 Zn19 Zn17 4_555 . 6_665 78(4) yes
Zn17 Zn19 Zn17 4_555 . 8_656 135(5) yes
Zn17 Zn19 Zn17 4_555 . 9_555 18(2) yes
Zn17 Zn19 Zn17 4_555 . 10_665 90(5) yes
Zn17 Zn19 Zn17 4_555 . 12_656 138(6) yes
Zn17 Zn19 Zn17 4_555 . 14_556 88(3) yes
Zn17 Zn19 Zn17 4_555 . 15_655 131(7) yes
Zn17 Zn19 Zn17 4_555 . 17_565 51(4) yes
Zn17 Zn19 Zn17 4_555 . 18_556 97(3) yes
Zn17 Zn19 Zn17 4_555 . 19_655 102(6) yes
Zn17 Zn19 Zn17 4_555 . 20_565 47(4) yes
Zn17 Zn19 Zn17 4_555 . 22_556 83(3) yes
Zn17 Zn19 Zn17 4_555 . 23_655 115(6) yes
Zn17 Zn19 Zn17 4_555 . 24_565 41(4) yes
Zn17 Zn19 Zn18 4_555 . . 65(3) yes
Zn17 Zn19 Zn18 4_555 . 2_665 123(5) yes
Zn17 Zn19 Zn18 4_555 . 3_566 40(3) yes
Zn17 Zn19 Zn18 4_555 . 4_555 157(7) yes
Zn17 Zn19 Zn18 4_555 . 5_656 111(5) yes
Zn17 Zn19 Zn18 4_555 . 8_656 89(2) yes
Zn17 Zn19 Zn18 4_555 . 9_555 58(4) yes
Zn17 Zn19 Zn18 4_555 . 10_665 52(3) yes
Zn17 Zn19 Zn18 4_555 . 11_566 111(4) yes
Zn17 Zn19 Zn18 4_555 . 12_656 99(4) yes
Zn17 Zn19 Zn19 4_555 . 2_665 69(4) yes
Zn17 Zn19 Zn19 4_555 . 4_555 35(4) yes
Zn17 Zn19 Zn19 4_555 . 5_656 121(4) yes
Zn17 Zn19 Zn19 4_555 . 6_665 79(5) yes
Zn17 Zn19 Zn19 4_555 . 7_566 91(4) yes
Zn17 Zn19 Zn19 4_555 . 8_656 116(5) yes
Zn17 Zn19 Zn19 4_555 . 9_555 56(2) yes
Zn17 Zn19 Zn19 4_555 . 10_665 105(5) yes
Zn17 Zn19 Zn19 4_555 . 11_566 56(4) yes
Zn17 Zn19 Zn19 4_555 . 12_656 135(6) yes
Zn17 Zn19 Zn17 5_656 . 6_665 86(2) yes
Zn17 Zn19 Zn17 5_656 . 8_656 12.5(14) yes
Zn17 Zn19 Zn17 5_656 . 9_555 130(5) yes
Zn17 Zn19 Zn17 5_656 . 10_665 76(2) yes
Zn17 Zn19 Zn17 5_656 . 12_656 10.8(11) yes
Zn17 Zn19 Zn17 5_656 . 14_556 68(3) yes
Zn17 Zn19 Zn17 5_656 . 15_655 62(3) yes
Zn17 Zn19 Zn17 5_656 . 17_565 99(3) yes
Zn17 Zn19 Zn17 5_656 . 18_556 56(2) yes
Zn17 Zn19 Zn17 5_656 . 19_655 88(3) yes
Zn17 Zn19 Zn17 5_656 . 20_565 106(3) yes
Zn17 Zn19 Zn17 5_656 . 22_556 69(3) yes
Zn17 Zn19 Zn17 5_656 . 23_655 70(2) yes
Zn17 Zn19 Zn17 5_656 . 24_565 108(3) yes
Zn17 Zn19 Zn18 5_656 . . 83(3) yes
Zn17 Zn19 Zn18 5_656 . 2_665 34.3(13) yes
Zn17 Zn19 Zn18 5_656 . 3_566 107(3) yes
Zn17 Zn19 Zn18 5_656 . 4_555 12(3) yes
Zn17 Zn19 Zn18 5_656 . 5_656 58.1(16) yes
Zn17 Zn19 Zn18 5_656 . 8_656 72(4) yes
Zn17 Zn19 Zn18 5_656 . 9_555 104(3) yes
Zn17 Zn19 Zn18 5_656 . 10_665 120(4) yes
Zn17 Zn19 Zn18 5_656 . 11_566 36.8(16) yes
Zn17 Zn19 Zn18 5_656 . 12_656 47.5(18) yes
Zn17 Zn19 Zn19 5_656 . 2_665 85(3) yes
Zn17 Zn19 Zn19 5_656 . 4_555 120(4) yes
Zn17 Zn19 Zn19 5_656 . 5_656 34.3(16) yes
Zn17 Zn19 Zn19 5_656 . 6_665 92(3) yes
Zn17 Zn19 Zn19 5_656 . 7_566 56(2) yes
Zn17 Zn19 Zn19 5_656 . 8_656 31.1(17) yes
Zn17 Zn19 Zn19 5_656 . 9_555 95(3) yes
Zn17 Zn19 Zn19 5_656 . 10_665 54.2(19) yes
Zn17 Zn19 Zn19 5_656 . 11_566 91(3) yes
Zn17 Zn19 Zn19 5_656 . 12_656 34.0(17) yes
Zn17 Zn19 Zn17 6_665 . 8_656 85(2) yes
Zn17 Zn19 Zn17 6_665 . 9_555 81(3) yes
Zn17 Zn19 Zn17 6_665 . 10_665 11.8(9) yes
Zn17 Zn19 Zn17 6_665 . 12_656 75(2) yes
Zn17 Zn19 Zn17 6_665 . 14_556 106(3) yes
Zn17 Zn19 Zn17 6_665 . 15_655 62(4) yes
Zn17 Zn19 Zn17 6_665 . 17_565 40.5(14) yes
Zn17 Zn19 Zn17 6_665 . 18_556 98(3) yes
Zn17 Zn19 Zn17 6_665 . 19_655 47(4) yes
Zn17 Zn19 Zn17 6_665 . 20_565 36.2(13) yes
Zn17 Zn19 Zn17 6_665 . 22_556 95(3) yes
Zn17 Zn19 Zn17 6_665 . 23_655 45(2) yes
Zn17 Zn19 Zn17 6_665 . 24_565 47.5(15) yes
Zn17 Zn19 Zn18 6_665 . . 76(2) yes
Zn17 Zn19 Zn18 6_665 . 2_665 51.2(14) yes
Zn17 Zn19 Zn18 6_665 . 3_566 67(2) yes
Zn17 Zn19 Zn18 6_665 . 4_555 95(4) yes
Zn17 Zn19 Zn18 6_665 . 5_656 32.9(12) yes
Zn17 Zn19 Zn18 6_665 . 8_656 118(5) yes
Zn17 Zn19 Zn18 6_665 . 9_555 20.5(8) yes
Zn17 Zn19 Zn18 6_665 . 10_665 35(2) yes
Zn17 Zn19 Zn18 6_665 . 11_566 82(2) yes
Zn17 Zn19 Zn18 6_665 . 12_656 62.9(16) yes
Zn17 Zn19 Zn19 6_665 . 2_665 21.9(11) yes
Zn17 Zn19 Zn19 6_665 . 4_555 44(3) yes
Zn17 Zn19 Zn19 6_665 . 5_656 102(4) yes
Zn17 Zn19 Zn19 6_665 . 6_665 14(2) yes
Zn17 Zn19 Zn19 6_665 . 7_566 76(2) yes
Zn17 Zn19 Zn19 6_665 . 8_656 65.7(19) yes
Zn17 Zn19 Zn19 6_665 . 9_555 88(4) yes
Zn17 Zn19 Zn19 6_665 . 10_665 31.4(12) yes
Zn17 Zn19 Zn19 6_665 . 11_566 58(2) yes
Zn17 Zn19 Zn19 6_665 . 12_656 57(3) yes
Zn17 Zn19 Zn17 8_656 . 9_555 118(4) yes
Zn17 Zn19 Zn17 8_656 . 10_665 77(2) yes
Zn17 Zn19 Zn17 8_656 . 12_656 14.0(11) yes
Zn17 Zn19 Zn17 8_656 . 14_556 56(2) yes
Zn17 Zn19 Zn17 8_656 . 15_655 72(3) yes
Zn17 Zn19 Zn17 8_656 . 17_565 90(3) yes
Zn17 Zn19 Zn17 8_656 . 18_556 44.4(16) yes
Zn17 Zn19 Zn17 8_656 . 19_655 97(3) yes
Zn17 Zn19 Zn17 8_656 . 20_565 98(3) yes
Zn17 Zn19 Zn17 8_656 . 22_556 57.0(19) yes
Zn17 Zn19 Zn17 8_656 . 23_655 78(3) yes
Zn17 Zn19 Zn17 8_656 . 24_565 98(3) yes
Zn17 Zn19 Zn18 8_656 . . 70(2) yes
Zn17 Zn19 Zn18 8_656 . 2_665 35.9(13) yes
Zn17 Zn19 Zn18 8_656 . 3_566 95(3) yes
Zn17 Zn19 Zn18 8_656 . 4_555 23(3) yes
Zn17 Zn19 Zn18 8_656 . 5_656 62.2(17) yes
Zn17 Zn19 Zn18 8_656 . 8_656 62(4) yes
Zn17 Zn19 Zn18 8_656 . 9_555 101(3) yes
Zn17 Zn19 Zn18 8_656 . 10_665 120(4) yes
Zn17 Zn19 Zn18 8_656 . 11_566 24.3(11) yes
Zn17 Zn19 Zn18 8_656 . 12_656 37.0(15) yes
Zn17 Zn19 Zn19 8_656 . 2_665 80(3) yes
Zn17 Zn19 Zn19 8_656 . 4_555 112(4) yes
Zn17 Zn19 Zn19 8_656 . 5_656 24.6(17) yes
Zn17 Zn19 Zn19 8_656 . 6_665 94(4) yes
Zn17 Zn19 Zn19 8_656 . 7_566 44(2) yes
Zn17 Zn19 Zn19 8_656 . 8_656 22.5(15) yes
Zn17 Zn19 Zn19 8_656 . 9_555 82(3) yes
Zn17 Zn19 Zn19 8_656 . 10_665 54.1(17) yes
Zn17 Zn19 Zn19 8_656 . 11_566 79(2) yes
Zn17 Zn19 Zn19 8_656 . 12_656 41.1(18) yes
Zn17 Zn19 Zn17 9_555 . 10_665 92(4) yes
Zn17 Zn19 Zn17 9_555 . 12_656 124(4) yes
Zn17 Zn19 Zn17 9_555 . 14_556 70(2) yes
Zn17 Zn19 Zn17 9_555 . 15_655 142(7) yes
Zn17 Zn19 Zn17 9_555 . 17_565 45(2) yes
Zn17 Zn19 Zn17 9_555 . 18_556 78(3) yes
Zn17 Zn19 Zn17 9_555 . 19_655 115(6) yes
Zn17 Zn19 Zn17 9_555 . 20_565 45(2) yes
Zn17 Zn19 Zn17 9_555 . 22_556 64(2) yes
Zn17 Zn19 Zn17 9_555 . 23_655 124(5) yes
Zn17 Zn19 Zn17 9_555 . 24_565 35(2) yes
Zn17 Zn19 Zn18 9_555 . . 47(2) yes
Zn17 Zn19 Zn18 9_555 . 2_665 115(4) yes
Zn17 Zn19 Zn18 9_555 . 3_566 24.8(18) yes
Zn17 Zn19 Zn18 9_555 . 4_555 139(6) yes
Zn17 Zn19 Zn18 9_555 . 5_656 112(4) yes
Zn17 Zn19 Zn18 9_555 . 8_656 72(2) yes
Zn17 Zn19 Zn18 9_555 . 9_555 62(3) yes
Zn17 Zn19 Zn18 9_555 . 10_665 63(3) yes
Zn17 Zn19 Zn18 9_555 . 11_566 93(3) yes
Zn17 Zn19 Zn18 9_555 . 12_656 84(3) yes
Zn17 Zn19 Zn19 9_555 . 2_665 65(3) yes
Zn17 Zn19 Zn19 9_555 . 4_555 38(3) yes
Zn17 Zn19 Zn19 9_555 . 5_656 103(4) yes
Zn17 Zn19 Zn19 9_555 . 6_665 86(4) yes
Zn17 Zn19 Zn19 9_555 . 7_566 74(3) yes
Zn17 Zn19 Zn19 9_555 . 8_656 101(4) yes
Zn17 Zn19 Zn19 9_555 . 9_555 37(2) yes
Zn17 Zn19 Zn19 9_555 . 10_665 101(4) yes
Zn17 Zn19 Zn19 9_555 . 11_566 42(3) yes
Zn17 Zn19 Zn19 9_555 . 12_656 130(5) yes
Zn17 Zn19 Zn17 10_665 . 12_656 65.9(18) yes
Zn17 Zn19 Zn17 10_665 . 14_556 108(3) yes
Zn17 Zn19 Zn17 10_665 . 15_655 52(3) yes
Zn17 Zn19 Zn17 10_665 . 17_565 50.6(16) yes
Zn17 Zn19 Zn17 10_665 . 18_556 98(3) yes
Zn17 Zn19 Zn17 10_665 . 19_655 41(4) yes
Zn17 Zn19 Zn17 10_665 . 20_565 47.5(15) yes
Zn17 Zn19 Zn17 10_665 . 22_556 98(3) yes
Zn17 Zn19 Zn17 10_665 . 23_655 35(2) yes
Zn17 Zn19 Zn17 10_665 . 24_565 58.4(17) yes
Zn17 Zn19 Zn18 10_665 . . 82(2) yes
Zn17 Zn19 Zn18 10_665 . 2_665 41.9(13) yes
Zn17 Zn19 Zn18 10_665 . 3_566 77(2) yes
Zn17 Zn19 Zn18 10_665 . 4_555 85(4) yes
Zn17 Zn19 Zn18 10_665 . 5_656 21.2(10) yes
Zn17 Zn19 Zn18 10_665 . 8_656 120(6) yes
Zn17 Zn19 Zn18 10_665 . 9_555 32.2(11) yes
Zn17 Zn19 Zn18 10_665 . 10_665 44(2) yes
Zn17 Zn19 Zn18 10_665 . 11_566 79(2) yes
Zn17 Zn19 Zn18 10_665 . 12_656 61.6(17) yes
Zn17 Zn19 Zn19 10_665 . 2_665 30.2(10) yes
Zn17 Zn19 Zn19 10_665 . 4_555 56(3) yes
Zn17 Zn19 Zn19 10_665 . 5_656 97(4) yes
Zn17 Zn19 Zn19 10_665 . 6_665 17(3) yes
Zn17 Zn19 Zn19 10_665 . 7_566 77(2) yes
Zn17 Zn19 Zn19 10_665 . 8_656 61(2) yes
Zn17 Zn19 Zn19 10_665 . 9_555 96(4) yes
Zn17 Zn19 Zn19 10_665 . 10_665 23.1(11) yes
Zn17 Zn19 Zn19 10_665 . 11_566 66(2) yes
Zn17 Zn19 Zn19 10_665 . 12_656 46(2) yes
Zn17 Zn19 Zn17 12_656 . 14_556 69(3) yes
Zn17 Zn19 Zn17 12_656 . 15_655 59(3) yes
Zn17 Zn19 Zn17 12_656 . 17_565 89(2) yes
Zn17 Zn19 Zn17 12_656 . 18_556 57.0(19) yes
Zn17 Zn19 Zn17 12_656 . 19_655 83(3) yes
Zn17 Zn19 Zn17 12_656 . 20_565 95(3) yes
Zn17 Zn19 Zn17 12_656 . 22_556 69(2) yes
Zn17 Zn19 Zn17 12_656 . 23_655 64(2) yes
Zn17 Zn19 Zn17 12_656 . 24_565 98(3) yes
Zn17 Zn19 Zn18 12_656 . . 78(2) yes
Zn17 Zn19 Zn18 12_656 . 2_665 24.0(10) yes
Zn17 Zn19 Zn18 12_656 . 3_566 100(3) yes
Zn17 Zn19 Zn18 12_656 . 4_555 22(3) yes
Zn17 Zn19 Zn18 12_656 . 5_656 49.1(14) yes
Zn17 Zn19 Zn18 12_656 . 8_656 76(4) yes
Zn17 Zn19 Zn18 12_656 . 9_555 93(3) yes
Zn17 Zn19 Zn18 12_656 . 10_665 110(4) yes
Zn17 Zn19 Zn18 12_656 . 11_566 34.4(12) yes
Zn17 Zn19 Zn18 12_656 . 12_656 40.3(13) yes
Zn17 Zn19 Zn19 12_656 . 2_665 75(2) yes
Zn17 Zn19 Zn19 12_656 . 4_555 109(4) yes
Zn17 Zn19 Zn19 12_656 . 5_656 38.6(19) yes
Zn17 Zn19 Zn19 12_656 . 6_665 82(3) yes
Zn17 Zn19 Zn19 12_656 . 7_566 52(2) yes
Zn17 Zn19 Zn19 12_656 . 8_656 23.0(15) yes
Zn17 Zn19 Zn19 12_656 . 9_555 92(3) yes
Zn17 Zn19 Zn19 12_656 . 10_665 43.6(15) yes
Zn17 Zn19 Zn19 12_656 . 11_566 83(2) yes
Zn17 Zn19 Zn19 12_656 . 12_656 27.1(16) yes
Zn17 Zn19 Zn17 14_556 . 15_655 128(5) yes
Zn17 Zn19 Zn17 14_556 . 17_565 76(2) yes
Zn17 Zn19 Zn17 14_556 . 18_556 12.5(14) yes
Zn17 Zn19 Zn17 14_556 . 19_655 146(6) yes
Zn17 Zn19 Zn17 14_556 . 20_565 86(2) yes
Zn17 Zn19 Zn17 14_556 . 22_556 10.8(11) yes
Zn17 Zn19 Zn17 14_556 . 23_655 130(5) yes
Zn17 Zn19 Zn17 14_556 . 24_565 76(2) yes
Zn17 Zn19 Zn18 14_556 . . 34.3(13) yes
Zn17 Zn19 Zn18 14_556 . 2_665 83(3) yes
Zn17 Zn19 Zn18 14_556 . 3_566 58.1(16) yes
Zn17 Zn19 Zn18 14_556 . 4_555 72(4) yes
Zn17 Zn19 Zn18 14_556 . 5_656 107(3) yes
Zn17 Zn19 Zn18 14_556 . 8_656 12(3) yes
Zn17 Zn19 Zn18 14_556 . 9_555 104(3) yes
Zn17 Zn19 Zn18 14_556 . 10_665 120(4) yes
Zn17 Zn19 Zn18 14_556 . 11_566 36.8(16) yes
Zn17 Zn19 Zn18 14_556 . 12_656 47.5(18) yes
Zn17 Zn19 Zn19 14_556 . 2_665 85(3) yes
Zn17 Zn19 Zn19 14_556 . 4_555 92(3) yes
Zn17 Zn19 Zn19 14_556 . 5_656 34.3(16) yes
Zn17 Zn19 Zn19 14_556 . 6_665 120(4) yes
Zn17 Zn19 Zn19 14_556 . 7_566 31.1(17) yes
Zn17 Zn19 Zn19 14_556 . 8_656 56(2) yes
Zn17 Zn19 Zn19 14_556 . 9_555 34.0(17) yes
Zn17 Zn19 Zn19 14_556 . 10_665 91(3) yes
Zn17 Zn19 Zn19 14_556 . 11_566 54.2(19) yes
Zn17 Zn19 Zn19 14_556 . 12_656 95(3) yes
Zn17 Zn19 Zn17 15_655 . 17_565 102(5) yes
Zn17 Zn19 Zn17 15_655 . 18_556 116(5) yes
Zn17 Zn19 Zn17 15_655 . 19_655 30(2) yes
Zn17 Zn19 Zn17 15_655 . 20_565 99(5) yes
Zn17 Zn19 Zn17 15_655 . 22_556 127(5) yes
Zn17 Zn19 Zn17 15_655 . 23_655 18(2) yes
Zn17 Zn19 Zn17 15_655 . 24_565 110(5) yes
Zn17 Zn19 Zn18 15_655 . . 126(5) yes
Zn17 Zn19 Zn18 15_655 . 2_665 50(3) yes
Zn17 Zn19 Zn18 15_655 . 3_566 129(6) yes
Zn17 Zn19 Zn18 15_655 . 4_555 60(2) yes
Zn17 Zn19 Zn18 15_655 . 5_656 36(3) yes
Zn17 Zn19 Zn18 15_655 . 8_656 134(6) yes
Zn17 Zn19 Zn18 15_655 . 9_555 80(4) yes
Zn17 Zn19 Zn18 15_655 . 10_665 80(4) yes
Zn17 Zn19 Zn18 15_655 . 11_566 92(4) yes
Zn17 Zn19 Zn18 15_655 . 12_656 89(4) yes
Zn17 Zn19 Zn19 15_655 . 2_665 82(4) yes
Zn17 Zn19 Zn19 15_655 . 4_555 104(5) yes
Zn17 Zn19 Zn19 15_655 . 5_656 96(4) yes
Zn17 Zn19 Zn19 15_655 . 6_665 56(4) yes
Zn17 Zn19 Zn19 15_655 . 7_566 106(5) yes
Zn17 Zn19 Zn19 15_655 . 8_656 75(4) yes
Zn17 Zn19 Zn19 15_655 . 9_555 142(6) yes
Zn17 Zn19 Zn19 15_655 . 10_665 52(4) yes
Zn17 Zn19 Zn19 15_655 . 11_566 116(5) yes
Zn17 Zn19 Zn19 15_655 . 12_656 35(3) yes
Zn17 Zn19 Zn17 17_565 . 18_556 75(2) yes
Zn17 Zn19 Zn17 17_565 . 19_655 86(5) yes
Zn17 Zn19 Zn17 17_565 . 20_565 10.2(8) yes
Zn17 Zn19 Zn17 17_565 . 22_556 65.0(18) yes
Zn17 Zn19 Zn17 17_565 . 23_655 86(3) yes
Zn17 Zn19 Zn17 17_565 . 24_565 9.7(10) yes
Zn17 Zn19 Zn18 17_565 . . 41.5(12) yes
Zn17 Zn19 Zn18 17_565 . 2_665 73(2) yes
Zn17 Zn19 Zn18 17_565 . 3_566 26.8(12) yes
Zn17 Zn19 Zn18 17_565 . 4_555 111(5) yes
Zn17 Zn19 Zn18 17_565 . 5_656 69(2) yes
Zn17 Zn19 Zn18 17_565 . 8_656 86(4) yes
Zn17 Zn19 Zn18 17_565 . 9_555 28.9(11) yes
Zn17 Zn19 Zn18 17_565 . 10_665 45(2) yes
Zn17 Zn19 Zn18 17_565 . 11_566 72.4(19) yes
Zn17 Zn19 Zn18 17_565 . 12_656 54.1(14) yes
Zn17 Zn19 Zn19 17_565 . 2_665 21.2(9) yes
Zn17 Zn19 Zn19 17_565 . 4_555 22(2) yes
Zn17 Zn19 Zn19 17_565 . 5_656 92(4) yes
Zn17 Zn19 Zn19 17_565 . 6_665 51(3) yes
Zn17 Zn19 Zn19 17_565 . 7_566 55.7(17) yes
Zn17 Zn19 Zn19 17_565 . 8_656 68(2) yes
Zn17 Zn19 Zn19 17_565 . 9_555 49(3) yes
Zn17 Zn19 Zn19 17_565 . 10_665 57(2) yes
Zn17 Zn19 Zn19 17_565 . 11_566 21.6(12) yes
Zn17 Zn19 Zn19 17_565 . 12_656 86(4) yes
Zn17 Zn19 Zn17 18_556 . 19_655 135(5) yes
Zn17 Zn19 Zn17 18_556 . 20_565 85(2) yes
Zn17 Zn19 Zn17 18_556 . 22_556 14.0(11) yes
Zn17 Zn19 Zn17 18_556 . 23_655 118(4) yes
Zn17 Zn19 Zn17 18_556 . 24_565 77(2) yes
Zn17 Zn19 Zn18 18_556 . . 35.9(13) yes
Zn17 Zn19 Zn18 18_556 . 2_665 70(2) yes
Zn17 Zn19 Zn18 18_556 . 3_566 62.2(17) yes
Zn17 Zn19 Zn18 18_556 . 4_555 62(4) yes
Zn17 Zn19 Zn18 18_556 . 5_656 95(3) yes
Zn17 Zn19 Zn18 18_556 . 8_656 23(3) yes
Zn17 Zn19 Zn18 18_556 . 9_555 101(3) yes
Zn17 Zn19 Zn18 18_556 . 10_665 120(4) yes
Zn17 Zn19 Zn18 18_556 . 11_566 24.3(11) yes
Zn17 Zn19 Zn18 18_556 . 12_656 37.0(15) yes
Zn17 Zn19 Zn19 18_556 . 2_665 80(3) yes
Zn17 Zn19 Zn19 18_556 . 4_555 94(4) yes
Zn17 Zn19 Zn19 18_556 . 5_656 24.6(17) yes
Zn17 Zn19 Zn19 18_556 . 6_665 112(4) yes
Zn17 Zn19 Zn19 18_556 . 7_566 22.5(15) yes
Zn17 Zn19 Zn19 18_556 . 8_656 44(2) yes
Zn17 Zn19 Zn19 18_556 . 9_555 41.1(18) yes
Zn17 Zn19 Zn19 18_556 . 10_665 79(2) yes
Zn17 Zn19 Zn19 18_556 . 11_566 54.1(17) yes
Zn17 Zn19 Zn19 18_556 . 12_656 82(3) yes
Zn17 Zn19 Zn17 19_655 . 20_565 78(4) yes
Zn17 Zn19 Zn17 19_655 . 22_556 138(6) yes
Zn17 Zn19 Zn17 19_655 . 23_655 18(2) yes
Zn17 Zn19 Zn17 19_655 . 24_565 90(5) yes
Zn17 Zn19 Zn18 19_655 . . 123(5) yes
Zn17 Zn19 Zn18 19_655 . 2_665 65(3) yes
Zn17 Zn19 Zn18 19_655 . 3_566 111(5) yes
Zn17 Zn19 Zn18 19_655 . 4_555 89(2) yes
Zn17 Zn19 Zn18 19_655 . 5_656 40(3) yes
Zn17 Zn19 Zn18 19_655 . 8_656 157(7) yes
Zn17 Zn19 Zn18 19_655 . 9_555 58(4) yes
Zn17 Zn19 Zn18 19_655 . 10_665 52(3) yes
Zn17 Zn19 Zn18 19_655 . 11_566 111(4) yes
Zn17 Zn19 Zn18 19_655 . 12_656 99(4) yes
Zn17 Zn19 Zn19 19_655 . 2_665 69(4) yes
Zn17 Zn19 Zn19 19_655 . 4_555 79(5) yes
Zn17 Zn19 Zn19 19_655 . 5_656 121(4) yes
Zn17 Zn19 Zn19 19_655 . 6_665 35(4) yes
Zn17 Zn19 Zn19 19_655 . 7_566 116(5) yes
Zn17 Zn19 Zn19 19_655 . 8_656 91(4) yes
Zn17 Zn19 Zn19 19_655 . 9_555 135(6) yes
Zn17 Zn19 Zn19 19_655 . 10_665 56(4) yes
Zn17 Zn19 Zn19 19_655 . 11_566 105(5) yes
Zn17 Zn19 Zn19 19_655 . 12_656 56(2) yes
Zn17 Zn19 Zn17 20_565 . 22_556 75(2) yes
Zn17 Zn19 Zn17 20_565 . 23_655 81(3) yes
Zn17 Zn19 Zn17 20_565 . 24_565 11.8(9) yes
Zn17 Zn19 Zn18 20_565 . . 51.2(14) yes
Zn17 Zn19 Zn18 20_565 . 2_665 76(2) yes
Zn17 Zn19 Zn18 20_565 . 3_566 32.9(12) yes
Zn17 Zn19 Zn18 20_565 . 4_555 118(5) yes
Zn17 Zn19 Zn18 20_565 . 5_656 67(2) yes
Zn17 Zn19 Zn18 20_565 . 8_656 95(4) yes
Zn17 Zn19 Zn18 20_565 . 9_555 20.5(8) yes
Zn17 Zn19 Zn18 20_565 . 10_665 35(2) yes
Zn17 Zn19 Zn18 20_565 . 11_566 82(2) yes
Zn17 Zn19 Zn18 20_565 . 12_656 62.9(16) yes
Zn17 Zn19 Zn19 20_565 . 2_665 21.9(11) yes
Zn17 Zn19 Zn19 20_565 . 4_555 14(2) yes
Zn17 Zn19 Zn19 20_565 . 5_656 102(4) yes
Zn17 Zn19 Zn19 20_565 . 6_665 44(3) yes
Zn17 Zn19 Zn19 20_565 . 7_566 65.7(19) yes
Zn17 Zn19 Zn19 20_565 . 8_656 76(2) yes
Zn17 Zn19 Zn19 20_565 . 9_555 57(3) yes
Zn17 Zn19 Zn19 20_565 . 10_665 58(2) yes
Zn17 Zn19 Zn19 20_565 . 11_566 31.4(12) yes
Zn17 Zn19 Zn19 20_565 . 12_656 88(4) yes
Zn17 Zn19 Zn17 22_556 . 23_655 124(4) yes
Zn17 Zn19 Zn17 22_556 . 24_565 65.9(18) yes
Zn17 Zn19 Zn18 22_556 . . 24.0(10) yes
Zn17 Zn19 Zn18 22_556 . 2_665 78(2) yes
Zn17 Zn19 Zn18 22_556 . 3_566 49.1(14) yes
Zn17 Zn19 Zn18 22_556 . 4_555 76(4) yes
Zn17 Zn19 Zn18 22_556 . 5_656 100(3) yes
Zn17 Zn19 Zn18 22_556 . 8_656 22(3) yes
Zn17 Zn19 Zn18 22_556 . 9_555 93(3) yes
Zn17 Zn19 Zn18 22_556 . 10_665 110(4) yes
Zn17 Zn19 Zn18 22_556 . 11_566 34.4(12) yes
Zn17 Zn19 Zn18 22_556 . 12_656 40.3(13) yes
Zn17 Zn19 Zn19 22_556 . 2_665 75(2) yes
Zn17 Zn19 Zn19 22_556 . 4_555 82(3) yes
Zn17 Zn19 Zn19 22_556 . 5_656 38.6(19) yes
Zn17 Zn19 Zn19 22_556 . 6_665 109(4) yes
Zn17 Zn19 Zn19 22_556 . 7_566 23.0(15) yes
Zn17 Zn19 Zn19 22_556 . 8_656 52(2) yes
Zn17 Zn19 Zn19 22_556 . 9_555 27.1(16) yes
Zn17 Zn19 Zn19 22_556 . 10_665 83(2) yes
Zn17 Zn19 Zn19 22_556 . 11_566 43.6(15) yes
Zn17 Zn19 Zn19 22_556 . 12_656 92(3) yes
Zn17 Zn19 Zn17 23_655 . 24_565 92(4) yes
Zn17 Zn19 Zn18 23_655 . . 115(4) yes
Zn17 Zn19 Zn18 23_655 . 2_665 47(2) yes
Zn17 Zn19 Zn18 23_655 . 3_566 112(4) yes
Zn17 Zn19 Zn18 23_655 . 4_555 72(2) yes
Zn17 Zn19 Zn18 23_655 . 5_656 24.8(18) yes
Zn17 Zn19 Zn18 23_655 . 8_656 139(6) yes
Zn17 Zn19 Zn18 23_655 . 9_555 62(3) yes
Zn17 Zn19 Zn18 23_655 . 10_665 63(3) yes
Zn17 Zn19 Zn18 23_655 . 11_566 93(3) yes
Zn17 Zn19 Zn18 23_655 . 12_656 84(3) yes
Zn17 Zn19 Zn19 23_655 . 2_665 65(3) yes
Zn17 Zn19 Zn19 23_655 . 4_555 86(4) yes
Zn17 Zn19 Zn19 23_655 . 5_656 103(4) yes
Zn17 Zn19 Zn19 23_655 . 6_665 38(3) yes
Zn17 Zn19 Zn19 23_655 . 7_566 101(4) yes
Zn17 Zn19 Zn19 23_655 . 8_656 74(3) yes
Zn17 Zn19 Zn19 23_655 . 9_555 130(5) yes
Zn17 Zn19 Zn19 23_655 . 10_665 42(3) yes
Zn17 Zn19 Zn19 23_655 . 11_566 101(4) yes
Zn17 Zn19 Zn19 23_655 . 12_656 37(2) yes
Zn17 Zn19 Zn18 24_565 . . 41.9(13) yes
Zn17 Zn19 Zn18 24_565 . 2_665 82(2) yes
Zn17 Zn19 Zn18 24_565 . 3_566 21.2(10) yes
Zn17 Zn19 Zn18 24_565 . 4_555 120(6) yes
Zn17 Zn19 Zn18 24_565 . 5_656 77(2) yes
Zn17 Zn19 Zn18 24_565 . 8_656 85(4) yes
Zn17 Zn19 Zn18 24_565 . 9_555 32.2(11) yes
Zn17 Zn19 Zn18 24_565 . 10_665 44(2) yes
Zn17 Zn19 Zn18 24_565 . 11_566 79(2) yes
Zn17 Zn19 Zn18 24_565 . 12_656 61.6(17) yes
Zn17 Zn19 Zn19 24_565 . 2_665 30.2(10) yes
Zn17 Zn19 Zn19 24_565 . 4_555 17(3) yes
Zn17 Zn19 Zn19 24_565 . 5_656 97(4) yes
Zn17 Zn19 Zn19 24_565 . 6_665 56(3) yes
Zn17 Zn19 Zn19 24_565 . 7_566 61(2) yes
Zn17 Zn19 Zn19 24_565 . 8_656 77(2) yes
Zn17 Zn19 Zn19 24_565 . 9_555 46(2) yes
Zn17 Zn19 Zn19 24_565 . 10_665 66(2) yes
Zn17 Zn19 Zn19 24_565 . 11_566 23.1(11) yes
Zn17 Zn19 Zn19 24_565 . 12_656 96(4) yes
Zn18 Zn19 Zn18 . . 2_665 78(2) yes
Zn18 Zn19 Zn18 . . 3_566 26.7(9) yes
Zn18 Zn19 Zn18 . . 4_555 92(4) yes
Zn18 Zn19 Zn18 . . 5_656 91(3) yes
Zn18 Zn19 Zn18 . . 8_656 44(3) yes
Zn18 Zn19 Zn18 . . 9_555 70.2(19) yes
Zn18 Zn19 Zn18 . . 10_665 86(3) yes
Zn18 Zn19 Zn18 . . 11_566 46.1(12) yes
Zn18 Zn19 Zn18 . . 12_656 39.3(11) yes
Zn18 Zn19 Zn19 . . 2_665 54.4(17) yes
Zn18 Zn19 Zn19 . . 4_555 58(3) yes
Zn18 Zn19 Zn19 . . 5_656 59(3) yes
Zn18 Zn19 Zn19 . . 6_665 90(3) yes
Zn18 Zn19 Zn19 . . 7_566 26.5(16) yes
Zn18 Zn19 Zn19 . . 8_656 56(2) yes
Zn18 Zn19 Zn19 . . 9_555 16(2) yes
Zn18 Zn19 Zn19 . . 10_665 74(2) yes
Zn18 Zn19 Zn19 . . 11_566 19.9(11) yes
Zn18 Zn19 Zn19 . . 12_656 94(3) yes
Zn18 Zn19 Zn18 2_665 . 3_566 91(3) yes
Zn18 Zn19 Zn18 2_665 . 4_555 44(3) yes
Zn18 Zn19 Zn18 2_665 . 5_656 26.7(9) yes
Zn18 Zn19 Zn18 2_665 . 8_656 92(4) yes
Zn18 Zn19 Zn18 2_665 . 9_555 70.2(19) yes
Zn18 Zn19 Zn18 2_665 . 10_665 86(3) yes
Zn18 Zn19 Zn18 2_665 . 11_566 46.1(12) yes
Zn18 Zn19 Zn18 2_665 . 12_656 39.3(11) yes
Zn18 Zn19 Zn19 2_665 . 2_665 54.4(17) yes
Zn18 Zn19 Zn19 2_665 . 4_555 90(3) yes
Zn18 Zn19 Zn19 2_665 . 5_656 59(3) yes
Zn18 Zn19 Zn19 2_665 . 6_665 58(3) yes
Zn18 Zn19 Zn19 2_665 . 7_566 56(2) yes
Zn18 Zn19 Zn19 2_665 . 8_656 26.5(16) yes
Zn18 Zn19 Zn19 2_665 . 9_555 94(3) yes
Zn18 Zn19 Zn19 2_665 . 10_665 19.9(11) yes
Zn18 Zn19 Zn19 2_665 . 11_566 74(2) yes
Zn18 Zn19 Zn19 2_665 . 12_656 16(2) yes
Zn18 Zn19 Zn18 3_566 . 4_555 117(5) yes
Zn18 Zn19 Zn18 3_566 . 5_656 94(3) yes
Zn18 Zn19 Zn18 3_566 . 8_656 65(3) yes
Zn18 Zn19 Zn18 3_566 . 9_555 53.4(16) yes
Zn18 Zn19 Zn18 3_566 . 10_665 64(2) yes
Zn18 Zn19 Zn18 3_566 . 11_566 71(2) yes
Zn18 Zn19 Zn18 3_566 . 12_656 59.6(17) yes
Zn18 Zn19 Zn19 3_566 . 2_665 47.3(15) yes
Zn18 Zn19 Zn19 3_566 . 4_555 35(2) yes
Zn18 Zn19 Zn19 3_566 . 5_656 85(3) yes
Zn18 Zn19 Zn19 3_566 . 6_665 77(3) yes
Zn18 Zn19 Zn19 3_566 . 7_566 52(2) yes
Zn18 Zn19 Zn19 3_566 . 8_656 77(2) yes
Zn18 Zn19 Zn19 3_566 . 9_555 25.3(18) yes
Zn18 Zn19 Zn19 3_566 . 10_665 80(3) yes
Zn18 Zn19 Zn19 3_566 . 11_566 17.3(14) yes
Zn18 Zn19 Zn19 3_566 . 12_656 107(4) yes
Zn18 Zn19 Zn18 4_555 . 5_656 65(3) yes
Zn18 Zn19 Zn18 4_555 . 8_656 74(5) yes
Zn18 Zn19 Zn18 4_555 . 9_555 114(5) yes
Zn18 Zn19 Zn18 4_555 . 10_665 129(5) yes
Zn18 Zn19 Zn18 4_555 . 11_566 46(3) yes
Zn18 Zn19 Zn18 4_555 . 12_656 59(4) yes
Zn18 Zn19 Zn19 4_555 . 2_665 97(5) yes
Zn18 Zn19 Zn19 4_555 . 4_555 132(7) yes
Zn18 Zn19 Zn19 4_555 . 5_656 38(3) yes
Zn18 Zn19 Zn19 4_555 . 6_665 100(4) yes
Zn18 Zn19 Zn19 4_555 . 7_566 66(4) yes
Zn18 Zn19 Zn19 4_555 . 8_656 43(4) yes
Zn18 Zn19 Zn19 4_555 . 9_555 103(5) yes
Zn18 Zn19 Zn19 4_555 . 10_665 64(4) yes
Zn18 Zn19 Zn19 4_555 . 11_566 102(5) yes
Zn18 Zn19 Zn19 4_555 . 12_656 40(3) yes
Zn18 Zn19 Zn18 5_656 . 8_656 117(5) yes
Zn18 Zn19 Zn18 5_656 . 9_555 53.4(16) yes
Zn18 Zn19 Zn18 5_656 . 10_665 64(2) yes
Zn18 Zn19 Zn18 5_656 . 11_566 71(2) yes
Zn18 Zn19 Zn18 5_656 . 12_656 59.6(17) yes
Zn18 Zn19 Zn19 5_656 . 2_665 47.3(15) yes
Zn18 Zn19 Zn19 5_656 . 4_555 77(3) yes
Zn18 Zn19 Zn19 5_656 . 5_656 85(3) yes
Zn18 Zn19 Zn19 5_656 . 6_665 35(2) yes
Zn18 Zn19 Zn19 5_656 . 7_566 77(2) yes
Zn18 Zn19 Zn19 5_656 . 8_656 52(2) yes
Zn18 Zn19 Zn19 5_656 . 9_555 107(4) yes
Zn18 Zn19 Zn19 5_656 . 10_665 17.3(14) yes
Zn18 Zn19 Zn19 5_656 . 11_566 80(3) yes
Zn18 Zn19 Zn19 5_656 . 12_656 25.3(18) yes
Zn18 Zn19 Zn18 8_656 . 9_555 114(5) yes
Zn18 Zn19 Zn18 8_656 . 10_665 129(5) yes
Zn18 Zn19 Zn18 8_656 . 11_566 46(3) yes
Zn18 Zn19 Zn18 8_656 . 12_656 59(4) yes
Zn18 Zn19 Zn19 8_656 . 2_665 97(5) yes
Zn18 Zn19 Zn19 8_656 . 4_555 100(4) yes
Zn18 Zn19 Zn19 8_656 . 5_656 38(3) yes
Zn18 Zn19 Zn19 8_656 . 6_665 132(7) yes
Zn18 Zn19 Zn19 8_656 . 7_566 43(4) yes
Zn18 Zn19 Zn19 8_656 . 8_656 66(4) yes
Zn18 Zn19 Zn19 8_656 . 9_555 40(3) yes
Zn18 Zn19 Zn19 8_656 . 10_665 102(5) yes
Zn18 Zn19 Zn19 8_656 . 11_566 64(4) yes
Zn18 Zn19 Zn19 8_656 . 12_656 103(5) yes
Zn18 Zn19 Zn18 9_555 . 10_665 20.6(19) yes
Zn18 Zn19 Zn18 9_555 . 11_566 91(3) yes
Zn18 Zn19 Zn18 9_555 . 12_656 71(2) yes
Zn18 Zn19 Zn19 9_555 . 2_665 22.5(16) yes
Zn18 Zn19 Zn19 9_555 . 4_555 25(2) yes
Zn18 Zn19 Zn19 9_555 . 5_656 112(5) yes
Zn18 Zn19 Zn19 9_555 . 6_665 25(2) yes
Zn18 Zn19 Zn19 9_555 . 7_566 79(2) yes
Zn18 Zn19 Zn19 9_555 . 8_656 79(2) yes
Zn18 Zn19 Zn19 9_555 . 9_555 77(3) yes
Zn18 Zn19 Zn19 9_555 . 10_665 50.3(17) yes
Zn18 Zn19 Zn19 9_555 . 11_566 50.3(17) yes
Zn18 Zn19 Zn19 9_555 . 12_656 77(3) yes
Zn18 Zn19 Zn18 10_665 . 11_566 112(4) yes
Zn18 Zn19 Zn18 10_665 . 12_656 92(4) yes
Zn18 Zn19 Zn19 10_665 . 2_665 43(3) yes
Zn18 Zn19 Zn19 10_665 . 4_555 29(3) yes
Zn18 Zn19 Zn19 10_665 . 5_656 133(6) yes
Zn18 Zn19 Zn19 10_665 . 6_665 29(3) yes
Zn18 Zn19 Zn19 10_665 . 7_566 99(4) yes
Zn18 Zn19 Zn19 10_665 . 8_656 99(4) yes
Zn18 Zn19 Zn19 10_665 . 9_555 89(4) yes
Zn18 Zn19 Zn19 10_665 . 10_665 66(3) yes
Zn18 Zn19 Zn19 10_665 . 11_566 66(3) yes
Zn18 Zn19 Zn19 10_665 . 12_656 89(4) yes
Zn18 Zn19 Zn18 11_566 . 12_656 20.1(8) yes
Zn18 Zn19 Zn19 11_566 . 2_665 69(2) yes
Zn18 Zn19 Zn19 11_566 . 4_555 95(4) yes
Zn18 Zn19 Zn19 11_566 . 5_656 21(3) yes
Zn18 Zn19 Zn19 11_566 . 6_665 95(4) yes
Zn18 Zn19 Zn19 11_566 . 7_566 19.9(15) yes
Zn18 Zn19 Zn19 11_566 . 8_656 19.9(15) yes
Zn18 Zn19 Zn19 11_566 . 9_555 58(2) yes
Zn18 Zn19 Zn19 11_566 . 10_665 57.3(15) yes
Zn18 Zn19 Zn19 11_566 . 11_566 57.3(15) yes
Zn18 Zn19 Zn19 11_566 . 12_656 58(2) yes
Zn18 Zn19 Zn19 12_656 . 2_665 48.7(18) yes
Zn18 Zn19 Zn19 12_656 . 4_555 76(3) yes
Zn18 Zn19 Zn19 12_656 . 5_656 41(4) yes
Zn18 Zn19 Zn19 12_656 . 6_665 76(3) yes
Zn18 Zn19 Zn19 12_656 . 7_566 17.3(13) yes
Zn18 Zn19 Zn19 12_656 . 8_656 17.3(13) yes
Zn18 Zn19 Zn19 12_656 . 9_555 55(3) yes
Zn18 Zn19 Zn19 12_656 . 10_665 43.0(14) yes
Zn18 Zn19 Zn19 12_656 . 11_566 43.0(14) yes
Zn18 Zn19 Zn19 12_656 . 12_656 55(3) yes
Zn19 Zn19 Zn19 2_665 . 4_555 35(3) yes
Zn19 Zn19 Zn19 2_665 . 5_656 90 yes
Zn19 Zn19 Zn19 2_665 . 6_665 35(3) yes
Zn19 Zn19 Zn19 2_665 . 7_566 58(2) yes
Zn19 Zn19 Zn19 2_665 . 8_656 58(2) yes
Zn19 Zn19 Zn19 2_665 . 9_555 66(3) yes
Zn19 Zn19 Zn19 2_665 . 10_665 36.7(18) yes
Zn19 Zn19 Zn19 2_665 . 11_566 36.7(18) yes
Zn19 Zn19 Zn19 2_665 . 12_656 66(3) yes
Zn19 Zn19 Zn19 4_555 . 5_656 114(5) yes
Zn19 Zn19 Zn19 4_555 . 6_665 49(3) yes
Zn19 Zn19 Zn19 4_555 . 7_566 77(3) yes
Zn19 Zn19 Zn19 4_555 . 8_656 90 yes
Zn19 Zn19 Zn19 4_555 . 9_555 60(3) yes
Zn19 Zn19 Zn19 4_555 . 10_665 71(3) yes
Zn19 Zn19 Zn19 4_555 . 11_566 40(3) yes
Zn19 Zn19 Zn19 4_555 . 12_656 100(4) yes
Zn19 Zn19 Zn19 5_656 . 6_665 114(5) yes
Zn19 Zn19 Zn19 5_656 . 7_566 37(3) yes
Zn19 Zn19 Zn19 5_656 . 8_656 37(3) yes
Zn19 Zn19 Zn19 5_656 . 9_555 66(3) yes
Zn19 Zn19 Zn19 5_656 . 10_665 74(3) yes
Zn19 Zn19 Zn19 5_656 . 11_566 74(3) yes
Zn19 Zn19 Zn19 5_656 . 12_656 66(3) yes
Zn19 Zn19 Zn19 6_665 . 7_566 90 yes
Zn19 Zn19 Zn19 6_665 . 8_656 77(3) yes
Zn19 Zn19 Zn19 6_665 . 9_555 100(4) yes
Zn19 Zn19 Zn19 6_665 . 10_665 40(3) yes
Zn19 Zn19 Zn19 6_665 . 11_566 71(3) yes
Zn19 Zn19 Zn19 6_665 . 12_656 60(3) yes
Zn19 Zn19 Zn19 7_566 . 8_656 31(2) yes
Zn19 Zn19 Zn19 7_566 . 9_555 40(3) yes
Zn19 Zn19 Zn19 7_566 . 10_665 60(2) yes
Zn19 Zn19 Zn19 7_566 . 11_566 38.1(15) yes
Zn19 Zn19 Zn19 7_566 . 12_656 71(3) yes
Zn19 Zn19 Zn19 8_656 . 9_555 71(3) yes
Zn19 Zn19 Zn19 8_656 . 10_665 38.1(15) yes
Zn19 Zn19 Zn19 8_656 . 11_566 60(2) yes
Zn19 Zn19 Zn19 8_656 . 12_656 40(3) yes
Zn19 Zn19 Zn19 9_555 . 10_665 90 yes
Zn19 Zn19 Zn19 9_555 . 11_566 29(3) yes
Zn19 Zn19 Zn19 9_555 . 12_656 109(5) yes
Zn19 Zn19 Zn19 10_665 . 11_566 64(3) yes
Zn19 Zn19 Zn19 10_665 . 12_656 29(3) yes
Zn19 Zn19 Zn19 11_566 . 12_656 90 yes

loop_
_geom_bond_atom_site_label_1
_geom_bond_atom_site_label_2
_geom_bond_site_symmetry_1
_geom_bond_site_symmetry_2
_geom_bond_distance
_geom_bond_publ_flag
Zr1 Zn3 . . 3.0008(18) yes
Zr1 Zn3 . 3_565 3.0008(18) yes
Zr1 Zn3 . 14_555 3.0008(18) yes
Zr1 Zn3 . 17_565 3.0008(18) yes
Zr1 Zn5 . . 2.901(4) yes
Zr1 Zn6 . . 2.9531(15) yes
Zr1 Zn6 . 3_565 2.9531(15) yes
Zr1 Zn6 . 14_555 2.9531(15) yes
Zr1 Zn6 . 17_565 2.9531(15) yes
Zr1 Zn8 . . 2.932(5) yes
Zr1 Zn8 . 3_565 2.932(5) yes
Zr1 Mg8 . . 2.932(5) yes
Zr1 Mg8 . 3_565 2.932(5) yes
Zr1 Zn13 . . 3.005(2) yes
Zr1 Zn13 . 3_565 3.005(2) yes
Zr1 Zn14 . . 3.072(4) yes
Zr1 Zn14 . 3_565 3.072(4) yes
Zr1 Zn15 . . 3.024(3) yes
Zr1 Zn15 . 2_665 3.024(3) yes
Zr1 Zn15 . 3_565 3.024(3) yes
Zr1 Zn15 . 5_655 3.024(3) yes
Mg2 Mg2 . 3_555 3.198(8) yes
Mg2 Zr4 . . 3.226(5) yes
Mg2 Zr4 . 14_555 3.226(5) yes
Mg2 Mg4 . . 3.226(5) yes
Mg2 Mg4 . 14_555 3.226(5) yes
Mg2 Zn1 . . 2.973(6) yes
Mg2 Zn1 . 9_555 2.951(5) yes
Mg2 Zn1 . 11_555 2.951(5) yes
Mg2 Zn3 . 9_555 2.999(3) yes
Mg2 Zn3 . 22_555 2.999(3) yes
Mg2 Zn5 . 9_555 3.315(5) yes
Mg2 Zn5 . 11_555 3.315(5) yes
Mg2 Zn6 . . 3.099(5) yes
Mg2 Zn6 . 14_555 3.099(5) yes
Mg2 Zn10 . 9_555 2.877(6) yes
Mg2 Mg10 . 9_555 2.877(6) yes
Mg2 Zn13 . . 3.212(6) yes
Mg2 Zn13 . 9_555 3.006(3) yes
Mg2 Zn13 . 11_555 3.006(3) yes
Zr4 Mg4 . . 0 yes
Zr4 Zn1 . . 2.916(3) yes
Zr4 Zn1 . 4_555 2.916(3) yes
Zr4 Zn1 . 9_555 2.916(3) yes
Zr4 Zn3 . . 3.004(3) yes
Zr4 Zn3 . 4_555 3.004(3) yes
Zr4 Zn3 . 9_555 3.004(3) yes
Zr4 Zn6 . . 3.095(3) yes
Zr4 Zn6 . 4_555 3.095(3) yes
Zr4 Zn6 . 9_555 3.095(3) yes
Zr4 Zn13 . . 3.118(3) yes
Zr4 Zn13 . 4_555 3.118(3) yes
Zr4 Zn13 . 9_555 3.118(3) yes
Zr4 Zn12 . . 2.887(4) yes
Zr4 Mg12 . . 2.887(4) yes
Mg4 Zn1 . . 2.916(3) yes
Mg4 Zn1 . 4_555 2.916(3) yes
Mg4 Zn1 . 9_555 2.916(3) yes
Mg4 Zn3 . . 3.004(3) yes
Mg4 Zn3 . 4_555 3.004(3) yes
Mg4 Zn3 . 9_555 3.004(3) yes
Mg4 Zn6 . . 3.095(3) yes
Mg4 Zn6 . 4_555 3.095(3) yes
Mg4 Zn6 . 9_555 3.095(3) yes
Mg4 Zn13 . . 3.118(3) yes
Mg4 Zn13 . 4_555 3.118(3) yes
Mg4 Zn13 . 9_555 3.118(3) yes
Mg4 Zn12 . . 2.887(4) yes
Mg4 Mg12 . . 2.887(4) yes
Zn1 Zn1 . 4_555 2.645(2) yes
Zn1 Zn1 . 5_555 2.638(3) yes
Zn1 Zn1 . 8_555 2.645(2) yes
Zn1 Zn1 . 9_555 2.645(2) yes
Zn1 Zn1 . 11_555 2.645(2) yes
Zn1 Zn13 . . 2.506(3) yes
Zn3 Zn3 . 17_565 2.5699(19) yes
Zn3 Zn5 . . 2.9008(19) yes
Zn3 Zn6 . . 2.693(2) yes
Zn3 Zn6 . 4_555 2.551(2) yes
Zn3 Zn7 . . 2.926(6) yes
Zn3 Zn8 . . 2.792(4) yes
Zn3 Mg8 . . 2.792(4) yes
Zn3 Zn10 . . 2.9711(16) yes
Zn3 Mg10 . . 2.9711(16) yes
Zn3 Zn13 . . 2.5487(17) yes
Zn3 Zn12 . . 2.922(3) yes
Zn3 Mg12 . . 2.922(3) yes
Zn5 Zn5 . 2_565 2.533(4) yes
Zn5 Zn10 . . 3.076(3) yes
Zn5 Zn10 . 3_565 3.076(3) yes
Zn5 Mg10 . . 3.076(3) yes
Zn5 Mg10 . 3_565 3.076(3) yes
Zn5 Zn13 . . 2.833(2) yes
Zn5 Zn13 . 3_565 2.833(2) yes
Zn6 Zn6 . 14_555 2.717(2) yes
Zn6 Zn7 . 9_555 2.799(5) yes
Zn6 Zn8 . . 2.924(3) yes
Zn6 Mg8 . . 2.924(3) yes
Zn6 Zn10 . 9_555 2.866(2) yes
Zn6 Mg10 . 9_555 2.866(2) yes
Zn6 Zn13 . . 2.666(2) yes
Zn6 Zn14 . . 3.2416(15) yes
Zn6 Zn15 . . 2.510(3) yes
Zn6 Zn15 . 5_655 3.072(4) yes
Zn6 Zn12 . . 2.954(3) yes
Zn6 Mg12 . . 2.954(3) yes
Zn7 Zn8 . . 2.656(8) yes
Zn7 Zn8 . 4_555 2.804(5) yes
Zn7 Zn8 . 7_566 2.804(5) yes
Zn7 Mg8 . . 2.656(8) yes
Zn7 Mg8 . 4_555 2.804(5) yes
Zn7 Mg8 . 7_566 2.804(5) yes
Zn7 Zn14 . 4_555 2.722(8) yes
Zn7 Zn15 . 4_555 2.791(9) yes
Zn7 Zn12 . . 2.837(4) yes
Zn7 Zn12 . 17_565 2.837(4) yes
Zn7 Mg12 . . 2.837(4) yes
Zn7 Mg12 . 17_565 2.837(4) yes
Zn7 Zn17 . . 3.00(4) yes
Zn7 Zn17 . 4_555 2.94(4) yes
Zn7 Zn17 . 9_555 2.42(3) yes
Zn7 Zn17 . 17_565 3.00(4) yes
Zn7 Zn17 . 20_565 2.94(4) yes
Zn7 Zn17 . 24_565 2.42(3) yes
Zn7 Zn18 . . 3.25(2) yes
Zn7 Zn18 . 3_566 2.219(19) yes
Zn7 Zn18 . 9_555 3.677(8) yes
Zn7 Zn18 . 10_665 3.677(8) yes
Zn7 Zn19 . 4_555 2.74(8) yes
Zn7 Zn19 . 9_555 2.92(6) yes
Zn7 Zn19 . 11_566 2.92(6) yes
Zn8 Zn8 . 2_665 3.659(7) yes
Zn8 Mg8 . . 0 yes
Zn8 Mg8 . 2_665 3.659(7) yes
Zn8 Zn14 . . 2.253(6) yes
Zn8 Zn15 . . 3.146(6) yes
Zn8 Zn15 . 2_665 3.146(6) yes
Zn8 Zn12 . . 3.076(4) yes
Zn8 Zn12 . 17_565 3.076(4) yes
Zn8 Mg12 . . 3.076(4) yes
Zn8 Mg12 . 17_565 3.076(4) yes
Zn8 Zn17 . . 3.46(3) yes
Zn8 Zn17 . 4_555 2.92(4) yes
Zn8 Zn17 . 9_555 2.96(5) yes
Zn8 Zn17 . 17_565 3.46(3) yes
Zn8 Zn17 . 20_565 2.92(4) yes
Zn8 Zn17 . 24_565 2.96(5) yes
Zn8 Zn18 . 3_566 3.37(2) yes
Zn8 Zn18 . 9_555 2.913(14) yes
Zn8 Zn18 . 10_665 2.913(14) yes
Zn8 Zn19 . 4_555 2.49(9) yes
Zn8 Zn19 . 6_665 3.56(8) yes
Mg8 Mg8 . 2_665 3.659(7) yes
Mg8 Zn14 . . 2.253(6) yes
Mg8 Zn15 . . 3.146(6) yes
Mg8 Zn15 . 2_665 3.146(6) yes
Mg8 Zn12 . . 3.076(4) yes
Mg8 Zn12 . 17_565 3.076(4) yes
Mg8 Mg12 . . 3.076(4) yes
Mg8 Mg12 . 17_565 3.076(4) yes
Mg8 Zn17 . . 3.46(3) yes
Mg8 Zn17 . 4_555 2.92(4) yes
Mg8 Zn17 . 9_555 2.96(5) yes
Mg8 Zn17 . 17_565 3.46(3) yes
Mg8 Zn17 . 20_565 2.92(4) yes
Mg8 Zn17 . 24_565 2.96(5) yes
Mg8 Zn18 . 3_566 3.37(2) yes
Mg8 Zn18 . 9_555 2.913(14) yes
Mg8 Zn18 . 10_665 2.913(14) yes
Mg8 Zn19 . 4_555 2.49(9) yes
Mg8 Zn19 . 6_665 3.56(8) yes
Zn10 Mg10 . . 0 yes
Zn10 Zn15 . 4_555 2.849(6) yes
Zn10 Zn15 . 6_565 2.849(6) yes
Mg10 Zn15 . 4_555 2.849(6) yes
Mg10 Zn15 . 6_565 2.849(6) yes
Zn14 Zn14 . 3_565 2.978(10) yes
Zn14 Zn15 . . 1.557(7) yes
Zn14 Zn15 . 2_665 1.557(7) yes
Zn14 Zn15 . 3_565 2.421(8) yes
Zn14 Zn15 . 5_655 2.421(8) yes
Zn14 Zn18 . 9_555 3.543(19) yes
Zn14 Zn18 . 10_665 3.543(19) yes
Zn14 Zn19 . 4_555 3.72(9) yes
Zn14 Zn19 . 6_665 3.72(9) yes
Zn15 Zn15 . 2_665 2.523(7) yes
Zn15 Zn15 . 3_565 2.775(7) yes
Zn15 Zn15 . 5_655 1.154(8) yes
Zn12 Mg12 . . 0 yes
Zn12 Zn17 . . 2.31(4) yes
Zn12 Zn17 . 4_555 2.31(4) yes
Zn12 Zn17 . 9_555 2.31(4) yes
Zn12 Zn18 . 3_566 3.311(12) yes
Zn12 Zn18 . 8_656 3.311(12) yes
Zn12 Zn18 . 10_665 3.311(12) yes
Zn12 Zn19 . . 3.23(5) yes
Zn12 Zn19 . 4_555 3.23(5) yes
Zn12 Zn19 . 9_555 3.23(5) yes
Mg12 Zn17 . . 2.31(4) yes
Mg12 Zn17 . 4_555 2.31(4) yes
Mg12 Zn17 . 9_555 2.31(4) yes
Mg12 Zn18 . 3_566 3.311(12) yes
Mg12 Zn18 . 8_656 3.311(12) yes
Mg12 Zn18 . 10_665 3.311(12) yes
Mg12 Zn19 . . 3.23(5) yes
Mg12 Zn19 . 4_555 3.23(5) yes
Mg12 Zn19 . 9_555 3.23(5) yes
Zn17 Zn17 . 3_566 3.73(4) yes
Zn17 Zn17 . 4_555 0.67(5) yes
Zn17 Zn17 . 5_656 3.27(6) yes
Zn17 Zn17 . 6_665 3.69(6) yes
Zn17 Zn17 . 8_656 3.46(5) yes
Zn17 Zn17 . 9_555 0.67(5) yes
Zn17 Zn17 . 11_566 3.46(5) yes
Zn17 Zn17 . 12_656 3.69(6) yes
Zn17 Zn17 . 14_556 2.03(4) yes
Zn17 Zn17 . 15_655 2.56(7) yes
Zn17 Zn17 . 17_565 3.12(4) yes
Zn17 Zn17 . 18_556 2.61(4) yes
Zn17 Zn17 . 19_655 2.38(6) yes
Zn17 Zn17 . 20_565 2.91(6) yes
Zn17 Zn17 . 22_556 2.38(6) yes
Zn17 Zn17 . 23_655 2.91(6) yes
Zn17 Zn17 . 24_565 2.61(4) yes
Zn17 Zn18 . . 2.38(4) yes
Zn17 Zn18 . 3_566 1.71(3) yes
Zn17 Zn18 . 4_555 2.23(5) yes
Zn17 Zn18 . 5_656 3.55(5) yes
Zn17 Zn18 . 6_665 3.65(4) yes
Zn17 Zn18 . 8_656 1.22(4) yes
Zn17 Zn18 . 9_555 2.72(4) yes
Zn17 Zn18 . 10_665 1.78(4) yes
Zn17 Zn18 . 11_566 3.29(4) yes
Zn17 Zn19 . . 1.30(5) yes
Zn17 Zn19 . 2_665 3.55(9) yes
Zn17 Zn19 . 4_555 1.77(5) yes
Zn17 Zn19 . 5_656 2.30(8) yes
Zn17 Zn19 . 6_665 2.77(8) yes
Zn17 Zn19 . 7_566 3.20(8) yes
Zn17 Zn19 . 9_555 1.31(6) yes
Zn17 Zn19 . 11_566 2.69(8) yes
Zn17 Zn19 . 12_656 3.27(10) yes
Zn18 Zn18 . 3_566 1.36(3) yes
Zn18 Zn18 . 4_555 3.26(2) yes
Zn18 Zn18 . 6_665 2.34(2) yes
Zn18 Zn18 . 7_566 3.26(2) yes
Zn18 Zn18 . 8_656 2.34(2) yes
Zn18 Zn18 . 9_555 3.26(2) yes
Zn18 Zn18 . 10_665 3.26(2) yes
Zn18 Zn18 . 11_566 2.34(2) yes
Zn18 Zn18 . 12_656 2.34(2) yes
Zn18 Zn19 . . 3.01(7) yes
Zn18 Zn19 . 2_665 3.01(7) yes
Zn18 Zn19 . 3_566 2.58(6) yes
Zn18 Zn19 . 4_555 2.63(9) yes
Zn18 Zn19 . 5_656 2.58(6) yes
Zn18 Zn19 . 6_665 3.69(9) yes
Zn18 Zn19 . 7_566 1.47(9) yes
Zn18 Zn19 . 8_656 2.97(8) yes
Zn18 Zn19 . 9_555 1.12(7) yes
Zn18 Zn19 . 11_566 1.12(7) yes
Zn19 Zn19 . 2_665 3.50(13) yes
Zn19 Zn19 . 4_555 2.15(9) yes
Zn19 Zn19 . 5_656 1.77(12) yes
Zn19 Zn19 . 6_665 2.15(9) yes
Zn19 Zn19 . 7_566 3.28(11) yes
Zn19 Zn19 . 8_656 3.28(11) yes
Zn19 Zn19 . 9_555 2.15(9) yes
Zn19 Zn19 . 10_665 3.28(11) yes
Zn19 Zn19 . 11_566 3.28(11) yes
Zn19 Zn19 . 12_656 2.15(9) yes
